data_4033950
loop_
_publ_author_name
'Sun, Zhe'
'Mio, Tatsuru'
'Ikemoto, Koki'
'Sato, Sota'
'Isobe, Hiroyuki'

_publ_section_title
;
 Synthesis, Structures, and Assembly of Geodesic Phenine Frameworks with
 Isoreticular Networks of [ n]Cyclo- para-phenylenes.
;
_journal_issue 6
_journal_name_full 'The Journal of organic chemistry'
_journal_page_first 3500
_journal_page_last 3507
_journal_paper_doi 10.1021/acs.joc.9b00085
_journal_volume 84
_journal_year 2019
_chemical_formula_moiety 'C208 H216, 3(C70), 7(C6 H5 Cl)'
_chemical_formula_sum 'C460 H251 Cl7'
_chemical_formula_weight 6025.76
_space_group_crystal_system triclinic
_space_group_IT_number 2
_space_group_name_Hall '-P 1'
_space_group_name_H-M_alt 'P -1'
_atom_sites_solution_hydrogens geom
_atom_sites_solution_primary direct
_audit_creation_method SHELXL-2016/6
_cell_angle_alpha 81.65(3)
_cell_angle_beta 78.06(3)
_cell_angle_gamma 77.99(3)
_cell_formula_units_Z 2
_cell_length_a 19.820(4)
_cell_length_b 20.510(4)
_cell_length_c 38.690(8)
_cell_measurement_reflns_used 53146
_cell_measurement_temperature 100(2)
_cell_measurement_theta_max 26.575
_cell_measurement_theta_min 1.221
_cell_volume 14965(6)
_computing_cell_refinement 'XDS (Kabsch, 2010)'
_computing_data_collection 'SPring-8 BSS'
_computing_data_reduction 'XDS (Kabsch, 2010)'
_computing_molecular_graphics 'Yadokari-XG 2009 (Wakita Nemoto et al., 2009)'
_computing_publication_material 'Yadokari-XG 2009 (Wakita Nemoto et al., 2009)'
_computing_structure_refinement 'SHELXL-2016/6 (Sheldrick, 2016)'
_computing_structure_solution 'SHELXT (Sheldrick, 2016)'
_diffrn_ambient_temperature 100(2)
_diffrn_measured_fraction_theta_full 0.979
_diffrn_measured_fraction_theta_max 0.979
_diffrn_measurement_device_type 'CCD MX225HE (Rayonix)'
_diffrn_measurement_method 'oscillation method, \w scans'
_diffrn_radiation_type synchrotron
_diffrn_radiation_wavelength 0.85000
_diffrn_reflns_av_R_equivalents 0.0906
_diffrn_reflns_av_unetI/netI 0.0452
_diffrn_reflns_Laue_measured_fraction_full 0.979
_diffrn_reflns_Laue_measured_fraction_max 0.979
_diffrn_reflns_limit_h_max 20
_diffrn_reflns_limit_h_min -20
_diffrn_reflns_limit_k_max 21
_diffrn_reflns_limit_k_min -21
_diffrn_reflns_limit_l_max 40
_diffrn_reflns_limit_l_min -40
_diffrn_reflns_number 267246
_diffrn_reflns_point_group_measured_fraction_full 0.979
_diffrn_reflns_point_group_measured_fraction_max 0.979
_diffrn_reflns_theta_full 26.575
_diffrn_reflns_theta_max 26.575
_diffrn_reflns_theta_min 1.221
_diffrn_source 'SPring-8 BL38B1 bending magnet beamline'
_exptl_absorpt_coefficient_mu 0.211
_exptl_absorpt_correction_T_max 1.000
_exptl_absorpt_correction_T_min 0.782
_exptl_absorpt_correction_type multi-scan
_exptl_absorpt_process_details 'XDS (Kabsch, 2010)'
_exptl_crystal_colour black
_exptl_crystal_density_diffrn 1.337
_exptl_crystal_description pillar
_exptl_crystal_F_000 6260
_exptl_crystal_size_max 0.100
_exptl_crystal_size_mid 0.030
_exptl_crystal_size_min 0.030
_refine_diff_density_max 1.140
_refine_diff_density_min -1.087
_refine_diff_density_rms 0.114
_refine_ls_extinction_method none
_refine_ls_goodness_of_fit_ref 1.621
_refine_ls_hydrogen_treatment constr
_refine_ls_matrix_type full
_refine_ls_number_parameters 5189
_refine_ls_number_reflns 35805
_refine_ls_number_restraints 13813
_refine_ls_restrained_S_all 1.445
_refine_ls_R_factor_all 0.1772
_refine_ls_R_factor_gt 0.1330
_refine_ls_shift/su_max 0.038
_refine_ls_shift/su_mean 0.001
_refine_ls_structure_factor_coef Fsqd
_refine_ls_weighting_details 'w=1/[\s^2^(Fo^2^)+(0.2000P)^2^] where P=(Fo^2^+2Fc^2^)/3'
_refine_ls_weighting_scheme calc
_refine_ls_wR_factor_gt 0.3685
_refine_ls_wR_factor_ref 0.4073
_reflns_Friedel_coverage 0.000
_reflns_number_gt 23332
_reflns_number_total 35805
_reflns_threshold_expression 'I > 2\s(I)'
_cod_data_source_file jo9b00085_si_008.cif
_cod_data_source_block p-1
_cod_database_code 4033950
_shelx_shelxl_version_number 2016/6
_shelx_space_group_comment
;
The symmetry employed for this shelxl refinement is uniquely defined
by the following loop, which should always be used as a source of
symmetry information in preference to the above space-group names.
They are only intended as comments.
;
_shelx_estimated_absorpt_t_min 0.979
_shelx_estimated_absorpt_t_max 0.994

loop_
_space_group_symop_operation_xyz
'x, y, z'
'-x, -y, -z'

loop_
_atom_site_label
_atom_site_type_symbol
_atom_site_fract_x
_atom_site_fract_y
_atom_site_fract_z
_atom_site_U_iso_or_equiv
_atom_site_adp_type
_atom_site_occupancy
_atom_site_site_symmetry_order
_atom_site_calc_flag
_atom_site_refinement_flags_posn
_atom_site_refinement_flags_adp
_atom_site_refinement_flags_occupancy
_atom_site_disorder_assembly
_atom_site_disorder_group
Cl1T Cl 0.6258(3) 0.4546(3) 0.51518(14) 0.1025(19) Uani 0.5 1 d D U P A -2
C1T1 C 0.5463(6) 0.4916(6) 0.5045(5) 0.075(6) Uani 0.5 1 d DG U P A -2
C2T1 C 0.5333(6) 0.5608(6) 0.4963(4) 0.066(6) Uani 0.5 1 d DG U P A -2
H273 H 0.568578 0.585890 0.496193 0.079 Uiso 0.5 1 calc R U P A -2
C3T1 C 0.4687(7) 0.5932(6) 0.4881(3) 0.087(6) Uani 0.5 1 d G U P A -2
H274 H 0.459845 0.640501 0.482494 0.104 Uiso 0.5 1 calc R U P A -2
C4T1 C 0.4171(5) 0.5565(8) 0.4882(4) 0.092(7) Uani 0.5 1 d G U P A -2
H275 H 0.372993 0.578636 0.482652 0.111 Uiso 0.5 1 calc R U P A -2
C5T1 C 0.4301(6) 0.4873(8) 0.4964(5) 0.082(7) Uani 0.5 1 d G U P A -2
H276 H 0.394875 0.462160 0.496509 0.098 Uiso 0.5 1 calc R U P A -2
C6T1 C 0.4947(7) 0.4548(6) 0.5046(6) 0.080(6) Uani 0.5 1 d DG U P A -2
H277 H 0.503608 0.407548 0.510208 0.096 Uiso 0.5 1 calc R U P A -2
C5L C 0.1431(5) 0.3669(5) 0.8039(3) 0.079(3) Uani 1 1 d . . . . .
C8L C 0.0772(5) 0.4199(6) 0.8020(4) 0.120(4) Uani 1 1 d . . . . .
H123 H 0.087711 0.455590 0.783070 0.179 Uiso 1 1 calc R U . . .
H124 H 0.061307 0.438944 0.824793 0.179 Uiso 1 1 calc R U . . .
H125 H 0.040320 0.399420 0.797039 0.179 Uiso 1 1 calc R U . . .
C5K C 0.6382(4) 0.9641(4) 0.8274(2) 0.065(2) Uani 1 1 d . . . . .
C7K C 0.6558(6) 1.0169(9) 0.7968(4) 0.161(7) Uani 1 1 d . . . . .
H126 H 0.706753 1.014446 0.790974 0.241 Uiso 1 1 calc R U . . .
H127 H 0.633051 1.061528 0.803650 0.241 Uiso 1 1 calc R U . . .
H128 H 0.638986 1.008813 0.775969 0.241 Uiso 1 1 calc R U . . .
C8K C 0.6783(5) 0.8974(6) 0.8172(4) 0.111(4) Uani 1 1 d . . . . .
H129 H 0.669336 0.862759 0.836956 0.166 Uiso 1 1 calc R U . . .
H130 H 0.728571 0.898583 0.811452 0.166 Uiso 1 1 calc R U . . .
H131 H 0.663193 0.886990 0.796317 0.166 Uiso 1 1 calc R U . . .
C10M C -0.0683(5) 0.6737(5) 0.6778(3) 0.090(3) Uani 1 1 d . . . . .
H132 H -0.092142 0.635611 0.679692 0.135 Uiso 1 1 calc R U . . .
H133 H -0.035499 0.663957 0.694500 0.135 Uiso 1 1 calc R U . . .
H134 H -0.042508 0.681203 0.653561 0.135 Uiso 1 1 calc R U . . .
C1R C -0.2176(11) 0.5864(10) 0.8781(6) 0.216(8) Uani 1 1 d D U . . .
H73 H -0.199628 0.554583 0.895951 0.259 Uiso 1 1 calc R U . . .
C2R C -0.2815(10) 0.5831(10) 0.8699(5) 0.170(6) Uani 1 1 d D U . . .
H74 H -0.300427 0.543161 0.875265 0.204 Uiso 1 1 calc R U . . .
C3R C -0.3152(11) 0.6391(12) 0.8541(6) 0.196(8) Uani 1 1 d D U . . .
H75 H -0.364901 0.647301 0.856708 0.235 Uiso 1 1 calc R U . . .
C4R C -0.2757(14) 0.6863(12) 0.8331(7) 0.247(10) Uani 1 1 d D U . . .
H76 H -0.297629 0.721846 0.818224 0.296 Uiso 1 1 calc R U . . .
C5R C -0.2058(14) 0.6803(12) 0.8345(7) 0.243(10) Uani 1 1 d D U . . .
H77 H -0.176626 0.706266 0.818045 0.292 Uiso 1 1 calc R U . . .
C6R C -0.1794(9) 0.6344(10) 0.8611(6) 0.187(7) Uani 1 1 d D U . . .
C1N C 0.1466(6) 1.0349(7) 0.7249(4) 0.121(4) Uani 1 1 d D U . . .
H98 H 0.120243 1.039978 0.748143 0.145 Uiso 1 1 calc R U . . .
C2N C 0.1889(7) 1.0810(7) 0.7079(4) 0.130(4) Uani 1 1 d D U . . .
H99 H 0.190685 1.117717 0.719828 0.155 Uiso 1 1 calc R U . . .
C3N C 0.2298(7) 1.0747(7) 0.6729(4) 0.125(4) Uani 1 1 d D U . . .
H100 H 0.257530 1.106794 0.661265 0.150 Uiso 1 1 calc R U . . .
C4N C 0.2267(5) 1.0199(6) 0.6573(3) 0.111(4) Uani 1 1 d D U . . .
C5N C 0.1848(5) 0.9745(6) 0.6724(3) 0.095(3) Uani 1 1 d D U . . .
H101 H 0.183039 0.938649 0.659716 0.114 Uiso 1 1 calc R U . . .
C6N C 0.1436(6) 0.9805(7) 0.7070(4) 0.126(4) Uani 1 1 d D U . . .
H102 H 0.114868 0.948740 0.717776 0.151 Uiso 1 1 calc R U . . .
Cl1N Cl 0.27869(17) 1.01066(19) 0.61539(8) 0.1193(10) Uani 1 1 d D U . . .
C1O C 0.1356(12) 0.6307(9) 0.6905(4) 0.104(5) Uani 0.680(9) 1 d D U P B 1
H78 H 0.110868 0.675403 0.692199 0.125 Uiso 0.680(9) 1 calc R U P B 1
C2O C 0.153(2) 0.5908(14) 0.7208(6) 0.115(8) Uani 0.680(9) 1 d D U P B 1
H79 H 0.141322 0.608055 0.743161 0.138 Uiso 0.680(9) 1 calc R U P B 1
C3O C 0.1895(10) 0.5237(10) 0.7177(5) 0.097(5) Uani 0.680(9) 1 d D U P B 1
H80 H 0.202179 0.495989 0.738144 0.116 Uiso 0.680(9) 1 calc R U P B 1
C4O C 0.2065(8) 0.4986(7) 0.6847(4) 0.084(4) Uani 0.680(9) 1 d D U P B 1
C5O C 0.188(2) 0.5371(11) 0.6547(6) 0.106(6) Uani 0.680(9) 1 d D U P B 1
H81 H 0.197640 0.518328 0.632728 0.127 Uiso 0.680(9) 1 calc R U P B 1
C6O C 0.1548(11) 0.6044(9) 0.6568(4) 0.114(5) Uani 0.680(9) 1 d D U P B 1
H82 H 0.145185 0.632310 0.635862 0.137 Uiso 0.680(9) 1 calc R U P B 1
Cl1O Cl 0.2481(2) 0.4175(2) 0.68178(10) 0.0959(17) Uani 0.680(9) 1 d D U P B 1
C1O2 C 0.158(3) 0.6026(15) 0.6807(11) 0.126(10) Uani 0.320(9) 1 d D U P B 2
C2O2 C 0.167(5) 0.585(3) 0.7163(11) 0.099(10) Uani 0.320(9) 1 d D U P B 2
H83 H 0.144335 0.614403 0.733955 0.118 Uiso 0.320(9) 1 calc R U P B 2
C3O2 C 0.210(3) 0.523(2) 0.7252(9) 0.124(11) Uani 0.320(9) 1 d D U P B 2
H84 H 0.224222 0.515047 0.747732 0.148 Uiso 0.320(9) 1 calc R U P B 2
C4O2 C 0.233(2) 0.4737(18) 0.7013(9) 0.130(10) Uani 0.320(9) 1 d D U P B 2
H85 H 0.255337 0.429866 0.708865 0.156 Uiso 0.320(9) 1 calc R U P B 2
C5O2 C 0.222(3) 0.4907(19) 0.6661(9) 0.124(10) Uani 0.320(9) 1 d D U P B 2
H86 H 0.241843 0.460336 0.648788 0.149 Uiso 0.320(9) 1 calc R U P B 2
C6O2 C 0.181(5) 0.553(3) 0.6569(12) 0.105(10) Uani 0.320(9) 1 d D U P B 2
H87 H 0.169539 0.562697 0.633906 0.126 Uiso 0.320(9) 1 calc R U P B 2
Cl2O Cl 0.1171(11) 0.6852(10) 0.6737(5) 0.221(9) Uani 0.320(9) 1 d D U P B 2
C1P C 0.0512(12) 0.7344(10) 0.7724(7) 0.101(7) Uani 0.583(9) 1 d D U P C 1
H103 H 0.049504 0.776520 0.758326 0.121 Uiso 0.583(9) 1 calc R U P C 1
C2P C 0.0985(14) 0.7160(12) 0.7963(8) 0.129(8) Uani 0.583(9) 1 d D U P C 1
H104 H 0.128396 0.745794 0.797734 0.155 Uiso 0.583(9) 1 calc R U P C 1
C3P C 0.1028(13) 0.6542(12) 0.8181(8) 0.124(8) Uani 0.583(9) 1 d D U P C 1
H105 H 0.132309 0.642993 0.835361 0.148 Uiso 0.583(9) 1 calc R U P C 1
C4P C 0.0603(15) 0.6098(12) 0.8126(8) 0.126(7) Uani 0.583(9) 1 d D U P C 1
H106 H 0.064000 0.566495 0.825447 0.151 Uiso 0.583(9) 1 calc R U P C 1
C5P C 0.0130(12) 0.6282(10) 0.7886(8) 0.113(7) Uani 0.583(9) 1 d D U P C 1
C6P C 0.006(3) 0.692(2) 0.7691(17) 0.126(8) Uani 0.583(9) 1 d D U P C 1
H107 H -0.027807 0.705209 0.754120 0.151 Uiso 0.583(9) 1 calc R U P C 1
Cl1P Cl -0.0408(3) 0.5760(3) 0.7840(2) 0.142(3) Uani 0.583(9) 1 d D U P C 1
C1P2 C 0.070(2) 0.7152(14) 0.7746(11) 0.125(10) Uani 0.417(9) 1 d D U P C 2
C2P2 C 0.0992(18) 0.6830(17) 0.8042(9) 0.092(8) Uani 0.417(9) 1 d D U P C 2
H108 H 0.137307 0.697661 0.810262 0.111 Uiso 0.417(9) 1 calc R U P C 2
C3P2 C 0.072(2) 0.6296(19) 0.8246(10) 0.138(12) Uani 0.417(9) 1 d D U P C 2
H109 H 0.090076 0.608226 0.845023 0.166 Uiso 0.417(9) 1 calc R U P C 2
C4P2 C 0.016(2) 0.6072(18) 0.8144(12) 0.158(12) Uani 0.417(9) 1 d D U P C 2
H110 H 0.001047 0.567383 0.826471 0.190 Uiso 0.417(9) 1 calc R U P C 2
C5P2 C -0.0179(19) 0.6433(18) 0.7868(12) 0.127(9) Uani 0.417(9) 1 d D U P C 2
H111 H -0.057470 0.630295 0.781369 0.153 Uiso 0.417(9) 1 calc R U P C 2
C6P2 C 0.009(4) 0.700(4) 0.767(2) 0.130(10) Uani 0.417(9) 1 d D U P C 2
H112 H -0.014248 0.726257 0.749398 0.156 Uiso 0.417(9) 1 calc R U P C 2
Cl2P Cl 0.0849(5) 0.7927(5) 0.7560(3) 0.164(5) Uani 0.417(9) 1 d D U P C 2
C1Q C 0.1737(17) 0.9617(11) 0.8368(8) 0.095(6) Uani 0.583(8) 1 d D U P D 1
H113 H 0.174079 1.006292 0.825879 0.114 Uiso 0.583(8) 1 calc R U P D 1
C2Q C 0.2118(17) 0.9369(11) 0.8636(8) 0.086(7) Uani 0.583(8) 1 d D U P D 1
H114 H 0.236978 0.964688 0.871599 0.103 Uiso 0.583(8) 1 calc R U P D 1
C3Q C 0.2131(12) 0.8701(10) 0.8789(6) 0.069(5) Uani 0.583(8) 1 d D U P D 1
H115 H 0.239600 0.852030 0.897028 0.082 Uiso 0.583(8) 1 calc R U P D 1
C4Q C 0.1743(11) 0.8304(8) 0.8668(5) 0.087(7) Uani 0.583(8) 1 d D U P D 1
C5Q C 0.1343(12) 0.8562(11) 0.8401(6) 0.088(6) Uani 0.583(8) 1 d D U P D 1
H116 H 0.107884 0.829385 0.832223 0.105 Uiso 0.583(8) 1 calc R U P D 1
C6Q C 0.1347(13) 0.9222(10) 0.8256(6) 0.105(7) Uani 0.583(8) 1 d D U P D 1
H117 H 0.107897 0.940822 0.807631 0.126 Uiso 0.583(8) 1 calc R U P D 1
Cl1Q Cl 0.1762(3) 0.7477(2) 0.88423(14) 0.104(2) Uani 0.583(8) 1 d D U P D 1
C1Q2 C 0.178(2) 0.9358(13) 0.8446(10) 0.080(7) Uani 0.417(8) 1 d D U P D 2
H118 H 0.171870 0.980630 0.833682 0.096 Uiso 0.417(8) 1 calc R U P D 2
C2Q2 C 0.222(2) 0.9140(15) 0.8696(11) 0.077(8) Uani 0.417(8) 1 d D U P D 2
H119 H 0.246569 0.944541 0.875603 0.092 Uiso 0.417(8) 1 calc R U P D 2
C3Q2 C 0.230(2) 0.8481(15) 0.8860(11) 0.087(9) Uani 0.417(8) 1 d D U P D 2
H120 H 0.263138 0.833675 0.901557 0.105 Uiso 0.417(8) 1 calc R U P D 2
C4Q2 C 0.1908(15) 0.8032(14) 0.8797(7) 0.088(7) Uani 0.417(8) 1 d D U P D 2
H121 H 0.194193 0.759514 0.892229 0.105 Uiso 0.417(8) 1 calc R U P D 2
C5Q2 C 0.1454(15) 0.8236(13) 0.8545(8) 0.085(8) Uani 0.417(8) 1 d D U P D 2
H122 H 0.117760 0.794150 0.849945 0.102 Uiso 0.417(8) 1 calc R U P D 2
C6Q2 C 0.1425(15) 0.8884(13) 0.8363(7) 0.076(7) Uani 0.417(8) 1 d D U P D 2
Cl2Q Cl 0.0900(3) 0.9109(3) 0.8049(2) 0.106(3) Uani 0.417(8) 1 d D U P D 2
C1F C 0.5246(4) 0.3765(3) 0.76949(17) 0.0486(17) Uani 1 1 d . U . . .
C2F C 0.2120(4) 0.8052(3) 0.57385(18) 0.0495(17) Uani 1 1 d . U . . .
C3F C 0.1924(4) 0.7461(4) 0.56798(19) 0.0523(18) Uani 1 1 d . U . . .
H1 H 0.144056 0.743226 0.572648 0.063 Uiso 1 1 calc R U . . .
C4F C 0.2416(4) 0.6921(3) 0.55558(19) 0.0494(17) Uani 1 1 d . U . . .
C5F C 0.3120(4) 0.6973(3) 0.54870(18) 0.0501(17) Uani 1 1 d . U . . .
H2 H 0.346115 0.660964 0.539680 0.060 Uiso 1 1 calc R U . . .
C6F C 0.3343(4) 0.7547(3) 0.55468(18) 0.0478(17) Uani 1 1 d . U . . .
C7F C 0.2836(4) 0.8083(3) 0.56727(18) 0.0480(17) Uani 1 1 d . U . . .
H3 H 0.297801 0.847495 0.571446 0.058 Uiso 1 1 calc R U . . .
C8F C 0.2200(4) 0.6287(3) 0.55323(19) 0.0510(18) Uani 1 1 d . U . . .
C647 C 0.1534(4) 0.6263(4) 0.54613(19) 0.0537(18) Uani 1 1 d . U . . .
H4 H 0.122843 0.666872 0.540340 0.064 Uiso 1 1 calc R U . . .
C10F C 0.1323(4) 0.5656(4) 0.54750(19) 0.0492(17) Uani 1 1 d . U . . .
C11F C 0.1772(4) 0.5068(4) 0.55549(17) 0.0483(17) Uani 1 1 d . U . . .
H5 H 0.162869 0.465060 0.556444 0.058 Uiso 1 1 calc R U . . .
C12F C 0.2439(4) 0.5078(3) 0.56222(18) 0.0489(17) Uani 1 1 d . U . . .
C13F C 0.2636(4) 0.5678(3) 0.56057(19) 0.0493(17) Uani 1 1 d . U . . .
H6 H 0.309174 0.568274 0.564607 0.059 Uiso 1 1 calc R U . . .
C14F C 0.2919(4) 0.4440(3) 0.57394(18) 0.0474(17) Uani 1 1 d . U . . .
C15F C 0.2824(4) 0.3809(3) 0.56972(18) 0.0520(18) Uani 1 1 d . U . . .
H7 H 0.246533 0.376778 0.557670 0.062 Uiso 1 1 calc R U . . .
C16F C 0.4797(4) 0.3912(3) 0.71445(18) 0.0483(17) Uani 1 1 d . U . . .
C17F C 0.4116(4) 0.3989(3) 0.73399(18) 0.0478(17) Uani 1 1 d . U . . .
H55 H 0.373267 0.405546 0.721855 0.057 Uiso 1 1 calc R U . . .
C18F C 0.3985(4) 0.3970(3) 0.77047(18) 0.0491(17) Uani 1 1 d . U . . .
C19F C 0.4552(4) 0.3861(3) 0.78763(19) 0.0519(18) Uani 1 1 d . U . . .
H56 H 0.446599 0.385258 0.812759 0.062 Uiso 1 1 calc R U . . .
C20F C 0.5357(4) 0.3787(3) 0.73220(18) 0.0485(17) Uani 1 1 d . U . . .
H57 H 0.582298 0.371629 0.719070 0.058 Uiso 1 1 calc R U . . .
C21F C 0.5831(4) 0.3675(4) 0.78895(17) 0.0493(17) Uani 1 1 d . U . . .
C22F C 0.5737(4) 0.4029(4) 0.81802(18) 0.0536(18) Uani 1 1 d . U . . .
H58 H 0.530269 0.432106 0.824465 0.064 Uiso 1 1 calc R U . . .
C23F C 0.6258(4) 0.3972(4) 0.83810(19) 0.0563(19) Uani 1 1 d . U . . .
C24F C 0.6894(4) 0.3545(4) 0.82804(19) 0.061(2) Uani 1 1 d . U . . .
H59 H 0.725834 0.350094 0.841247 0.074 Uiso 1 1 calc R U . . .
C25F C 0.7006(4) 0.3179(4) 0.7988(2) 0.067(2) Uani 1 1 d . U . . .
C26F C 0.6460(4) 0.3247(4) 0.7798(2) 0.062(2) Uani 1 1 d . U . . .
H60 H 0.652470 0.299276 0.760349 0.074 Uiso 1 1 calc R U . . .
C27F C 0.6128(4) 0.4352(4) 0.86950(18) 0.0530(18) Uani 1 1 d . U . . .
C28F C 0.5606(4) 0.4911(4) 0.87231(19) 0.0584(19) Uani 1 1 d . U . . .
H61 H 0.536931 0.507568 0.852930 0.070 Uiso 1 1 calc R U . . .
C29F C 0.5414(4) 0.5245(4) 0.9030(2) 0.063(2) Uani 1 1 d . U . . .
C30F C 0.5794(4) 0.5019(4) 0.9306(2) 0.062(2) Uani 1 1 d . U . . .
H62 H 0.568848 0.525473 0.951025 0.074 Uiso 1 1 calc R U . . .
C31F C 0.6324(4) 0.4454(4) 0.9286(2) 0.059(2) Uani 1 1 d . U . . .
C32F C 0.6474(4) 0.4135(4) 0.8981(2) 0.061(2) Uani 1 1 d . U . . .
H63 H 0.683149 0.374701 0.896589 0.074 Uiso 1 1 calc R U . . .
C33F C 0.4766(5) 0.5776(4) 0.90661(18) 0.058(2) Uani 1 1 d . U . . .
C34F C 0.4161(4) 0.5592(4) 0.90237(18) 0.0580(19) Uani 1 1 d . U . . .
H64 H 0.418528 0.515713 0.895938 0.070 Uiso 1 1 calc R U . . .
C35F C 0.3516(5) 0.6023(4) 0.90721(18) 0.060(2) Uani 1 1 d . U . . .
C36F C 0.3489(4) 0.6664(4) 0.91587(19) 0.0584(19) Uani 1 1 d . U . . .
H65 H 0.305082 0.696373 0.919373 0.070 Uiso 1 1 calc R U . . .
C1G C 0.4089(5) 0.6872(4) 0.91947(18) 0.061(2) Uani 1 1 d . U . . .
C2G C 0.4732(5) 0.6427(4) 0.91511(18) 0.059(2) Uani 1 1 d . U . . .
H66 H 0.514459 0.656533 0.917895 0.071 Uiso 1 1 calc R U . . .
C3G C 0.2881(4) 0.5797(4) 0.9017(2) 0.060(2) Uani 1 1 d . U . . .
C4G C 0.2935(5) 0.5411(4) 0.8736(2) 0.061(2) Uani 1 1 d . U . . .
H67 H 0.337272 0.532139 0.857895 0.073 Uiso 1 1 calc R U . . .
C5G C 0.2385(4) 0.5161(4) 0.86794(19) 0.0540(18) Uani 1 1 d . U . . .
C6G C 0.1754(4) 0.5302(4) 0.8911(2) 0.066(2) Uani 1 1 d . U . . .
H68 H 0.136720 0.512682 0.887747 0.080 Uiso 1 1 calc R U . . .
C7G C 0.1655(5) 0.5687(4) 0.9192(2) 0.074(2) Uani 1 1 d . U . . .
C8G C 0.2243(5) 0.5927(4) 0.9237(2) 0.068(2) Uani 1 1 d . U . . .
H69 H 0.219593 0.619005 0.942637 0.082 Uiso 1 1 calc R U . . .
C9G C 0.2485(4) 0.4717(4) 0.83904(18) 0.0519(18) Uani 1 1 d . U . . .
C10G C 0.3146(4) 0.4550(4) 0.81823(18) 0.0522(18) Uani 1 1 d . U . . .
H70 H 0.352549 0.472836 0.822251 0.063 Uiso 1 1 calc R U . . .
C11G C 0.3263(4) 0.4125(4) 0.79149(18) 0.0519(18) Uani 1 1 d . U . . .
C12G C 0.2703(4) 0.3862(4) 0.7864(2) 0.060(2) Uani 1 1 d . U . . .
H71 H 0.277474 0.357533 0.768258 0.072 Uiso 1 1 calc R U . . .
C13G C 0.2046(4) 0.4008(4) 0.8070(2) 0.067(2) Uani 1 1 d . U . . .
C14G C 0.1944(4) 0.4437(4) 0.8325(2) 0.061(2) Uani 1 1 d . U . . .
H72 H 0.148799 0.454763 0.846226 0.073 Uiso 1 1 calc R U . . .
C15G C 0.4039(4) 0.7583(4) 0.92516(19) 0.0583(19) Uani 1 1 d . U . . .
C16G C 0.3494(4) 0.7880(4) 0.95085(19) 0.0573(19) Uani 1 1 d . U . . .
H8 H 0.321826 0.760709 0.967425 0.069 Uiso 1 1 calc R U . . .
C17G C 0.3356(4) 0.8569(4) 0.95217(19) 0.0563(19) Uani 1 1 d . U . . .
C18G C 0.3755(4) 0.8956(4) 0.92735(18) 0.0549(19) Uani 1 1 d . U . . .
H9 H 0.365036 0.942914 0.927582 0.066 Uiso 1 1 calc R U . . .
C19G C 0.4304(4) 0.8680(4) 0.90208(18) 0.0530(18) Uani 1 1 d . U . . .
C20G C 0.4454(4) 0.7994(4) 0.90176(18) 0.0551(19) Uani 1 1 d . U . . .
H10 H 0.484469 0.779633 0.885453 0.066 Uiso 1 1 calc R U . . .
C21G C 0.2774(4) 0.8900(4) 0.97810(19) 0.0573(19) Uani 1 1 d . U . . .
C22G C 0.2659(4) 0.8687(4) 1.01435(19) 0.063(2) Uani 1 1 d . U . . .
H11 H 0.295894 0.830158 1.023068 0.076 Uiso 1 1 calc R U . . .
C23G C 0.2122(4) 0.9021(4) 1.0381(2) 0.065(2) Uani 1 1 d . U . . .
C24G C 0.1689(5) 0.9567(4) 1.0246(2) 0.067(2) Uani 1 1 d . U . . .
H12 H 0.132371 0.980320 1.040742 0.081 Uiso 1 1 calc R U . . .
C25G C 0.1756(4) 0.9796(4) 0.98808(19) 0.060(2) Uani 1 1 d . U . . .
C26G C 0.2317(4) 0.9454(4) 0.9661(2) 0.062(2) Uani 1 1 d . U . . .
H13 H 0.239288 0.960592 0.941448 0.075 Uiso 1 1 calc R U . . .
C27G C 0.1264(4) 1.0355(4) 0.9737(2) 0.062(2) Uani 1 1 d . U . . .
C28G C 0.0713(5) 1.0745(4) 0.9952(2) 0.070(2) Uani 1 1 d . U . . .
H14 H 0.065725 1.064397 1.020232 0.084 Uiso 1 1 calc R U . . .
C29G C 0.0251(4) 1.1265(4) 0.9815(2) 0.068(2) Uani 1 1 d D U . . .
C30G C 0.0337(4) 1.1428(4) 0.9445(2) 0.069(2) Uani 1 1 d . U . . .
H15 H 0.002433 1.178870 0.934543 0.083 Uiso 1 1 calc R U . . .
C31G C 0.0880(4) 1.1059(4) 0.9225(2) 0.0592(19) Uani 1 1 d . U . . .
C32G C 0.1330(4) 1.0530(4) 0.9374(2) 0.066(2) Uani 1 1 d . U . . .
H16 H 0.169741 1.027924 0.922048 0.079 Uiso 1 1 calc R U . . .
C33G C 0.1038(4) 1.1223(4) 0.88311(19) 0.0581(19) Uani 1 1 d . U . . .
C34G C 0.0528(4) 1.1328(4) 0.8616(2) 0.063(2) Uani 1 1 d . U . . .
H17 H 0.005029 1.133865 0.872514 0.076 Uiso 1 1 calc R U . . .
C35G C 0.0703(4) 1.1417(4) 0.8250(2) 0.062(2) Uani 1 1 d . U . . .
C36G C 0.1408(4) 1.1412(4) 0.8094(2) 0.065(2) Uani 1 1 d . U . . .
H18 H 0.153100 1.148891 0.784247 0.078 Uiso 1 1 calc R U . . .
C1H C 0.1933(4) 1.1296(4) 0.8296(2) 0.0587(19) Uani 1 1 d . U . . .
C2H C 0.1728(4) 1.1212(4) 0.86658(19) 0.0589(19) Uani 1 1 d . U . . .
H19 H 0.207700 1.114378 0.880905 0.071 Uiso 1 1 calc R U . . .
C3H C 0.2682(4) 1.1193(4) 0.8122(2) 0.062(2) Uani 1 1 d . U . . .
C4H C 0.2893(4) 1.1522(4) 0.7791(2) 0.062(2) Uani 1 1 d . U . . .
H20 H 0.255525 1.183491 0.768026 0.074 Uiso 1 1 calc R U . . .
C5H C 0.3584(4) 1.1405(4) 0.7616(2) 0.063(2) Uani 1 1 d . U . . .
C6H C 0.4064(4) 1.0944(4) 0.7781(2) 0.0590(19) Uani 1 1 d . U . . .
H21 H 0.453691 1.085203 0.766030 0.071 Uiso 1 1 calc R U . . .
C7H C 0.3882(4) 1.0606(4) 0.81198(19) 0.0553(18) Uani 1 1 d . U . . .
C8H C 0.3179(4) 1.0745(4) 0.82844(19) 0.0570(19) Uani 1 1 d . U . . .
H22 H 0.303782 1.052625 0.851402 0.068 Uiso 1 1 calc R U . . .
C9H C 0.4391(4) 1.0118(4) 0.82968(18) 0.0531(18) Uani 1 1 d . U . . .
C10H C 0.5112(4) 1.0113(4) 0.82117(19) 0.0561(19) Uani 1 1 d . U . . .
H23 H 0.527993 1.044507 0.803588 0.067 Uiso 1 1 calc R U . . .
C11H C 0.5596(4) 0.9639(4) 0.83758(19) 0.0567(19) Uani 1 1 d . U . . .
C12H C 0.5341(4) 0.9165(4) 0.86422(19) 0.0582(19) Uani 1 1 d . U . . .
H24 H 0.565837 0.884288 0.876100 0.070 Uiso 1 1 calc R U . . .
C13H C 0.4622(4) 0.9163(4) 0.87341(19) 0.0550(19) Uani 1 1 d . U . . .
C14H C 0.4164(4) 0.9631(4) 0.85578(18) 0.0521(18) Uani 1 1 d . U . . .
H25 H 0.367677 0.961887 0.861767 0.063 Uiso 1 1 calc R U . . .
C15H C 0.0219(4) 1.1401(4) 0.8005(2) 0.0566(19) Uani 1 1 d . U . . .
C16H C -0.0143(4) 1.0868(4) 0.8064(2) 0.0588(19) Uani 1 1 d . U . . .
H26 H -0.016817 1.059510 0.828537 0.071 Uiso 1 1 calc R U . . .
C17H C -0.0472(4) 1.0729(4) 0.7801(2) 0.060(2) Uani 1 1 d . U . . .
C18H C -0.0452(4) 1.1162(4) 0.7489(2) 0.0573(19) Uani 1 1 d . U . . .
H27 H -0.069320 1.109260 0.731345 0.069 Uiso 1 1 calc R U . . .
C19H C -0.0094(4) 1.1688(4) 0.7426(2) 0.0578(19) Uani 1 1 d . U . . .
C20H C 0.0238(4) 1.1810(4) 0.7688(2) 0.0567(19) Uani 1 1 d . U . . .
H28 H 0.047911 1.217676 0.764875 0.068 Uiso 1 1 calc R U . . .
C21H C -0.0719(4) 1.0083(4) 0.7840(2) 0.0591(19) Uani 1 1 d . U . . .
C22H C -0.0873(4) 0.9721(4) 0.8167(2) 0.071(2) Uani 1 1 d . U . . .
H29 H -0.091621 0.993623 0.837438 0.086 Uiso 1 1 calc R U . . .
C23H C -0.0968(5) 0.9052(4) 0.8210(2) 0.069(2) Uani 1 1 d . U . . .
C24H C -0.0929(4) 0.8772(4) 0.7901(2) 0.071(2) Uani 1 1 d . U . . .
H30 H -0.099211 0.832120 0.791900 0.085 Uiso 1 1 calc R U . . .
C25H C -0.0801(4) 0.9122(4) 0.7563(2) 0.064(2) Uani 1 1 d . U . . .
C26H C -0.0700(4) 0.9772(4) 0.7543(2) 0.063(2) Uani 1 1 d . U . . .
H31 H -0.061464 1.001690 0.731534 0.076 Uiso 1 1 calc R U . . .
C27H C -0.0687(4) 0.8786(4) 0.7236(2) 0.061(2) Uani 1 1 d . U . . .
C28H C -0.1030(4) 0.8274(4) 0.7207(2) 0.067(2) Uani 1 1 d . U . . .
H32 H -0.138418 0.815422 0.739805 0.081 Uiso 1 1 calc R U . . .
C29H C -0.0867(4) 0.7931(4) 0.6905(3) 0.069(2) Uani 1 1 d . U . . .
C30H C -0.0351(4) 0.8126(4) 0.6625(2) 0.063(2) Uani 1 1 d . U . . .
H33 H -0.023078 0.789636 0.641795 0.076 Uiso 1 1 calc R U . . .
C31H C -0.0010(4) 0.8647(4) 0.6642(2) 0.0577(19) Uani 1 1 d . U . . .
C32H C -0.0188(4) 0.8967(4) 0.6948(2) 0.060(2) Uani 1 1 d . U . . .
H34 H 0.003966 0.932437 0.696159 0.072 Uiso 1 1 calc R U . . .
C33H C 0.0538(4) 0.8850(4) 0.6346(2) 0.0579(19) Uani 1 1 d . U . . .
C34H C 0.1048(4) 0.8393(4) 0.6169(2) 0.0539(18) Uani 1 1 d . U . . .
H35 H 0.103867 0.792898 0.623236 0.065 Uiso 1 1 calc R U . . .
C35H C 0.1575(4) 0.8578(3) 0.5901(2) 0.0541(18) Uani 1 1 d . U . . .
C36H C 0.1580(4) 0.9265(4) 0.5805(2) 0.0544(18) Uani 1 1 d . U . . .
H36 H 0.193062 0.940272 0.561778 0.065 Uiso 1 1 calc R U . . .
C1I C 0.1077(4) 0.9747(3) 0.5982(2) 0.0529(18) Uani 1 1 d . U . . .
C2I C 0.0564(4) 0.9529(4) 0.6251(2) 0.0581(19) Uani 1 1 d . U . . .
H37 H 0.021960 0.985221 0.637482 0.070 Uiso 1 1 calc R U . . .
C3I C 0.1043(4) 1.0477(4) 0.5899(2) 0.0542(18) Uani 1 1 d . U . . .
C4I C 0.1157(4) 1.0799(4) 0.5552(2) 0.0533(18) Uani 1 1 d . U . . .
H38 H 0.129347 1.053612 0.535744 0.064 Uiso 1 1 calc R U . . .
C5I C 0.1074(3) 1.1499(3) 0.54841(19) 0.0497(17) Uani 1 1 d . U . . .
C6I C 0.0854(4) 1.1870(3) 0.5775(2) 0.0516(18) Uani 1 1 d . U . . .
H39 H 0.077305 1.234560 0.573201 0.062 Uiso 1 1 calc R U . . .
C7I C 0.0749(4) 1.1578(3) 0.61221(19) 0.0515(17) Uani 1 1 d . U . . .
C8I C 0.0853(4) 1.0881(3) 0.61790(19) 0.0511(17) Uani 1 1 d . U . . .
H40 H 0.079192 1.067114 0.641619 0.061 Uiso 1 1 calc R U . . .
C9I C 0.0499(4) 1.1981(4) 0.64322(19) 0.0505(17) Uani 1 1 d . U . . .
C10I C 0.0457(4) 1.2682(4) 0.6390(2) 0.0550(18) Uani 1 1 d . U . . .
H41 H 0.059139 1.289675 0.615880 0.066 Uiso 1 1 calc R U . . .
C11I C 0.0231(4) 1.3072(4) 0.6670(2) 0.0581(19) Uani 1 1 d . U . . .
C12I C 0.0033(4) 1.2743(4) 0.7013(2) 0.0592(19) Uani 1 1 d . U . . .
H42 H -0.011544 1.299613 0.721153 0.071 Uiso 1 1 calc R U . . .
C13I C 0.0055(4) 1.2055(4) 0.7064(2) 0.0535(18) Uani 1 1 d . U . . .
C14I C 0.0284(4) 1.1688(4) 0.6769(2) 0.0537(18) Uani 1 1 d . U . . .
H43 H 0.029040 1.121836 0.680368 0.064 Uiso 1 1 calc R U . . .
C15I C 0.3250(4) 0.3223(3) 0.58300(19) 0.0505(17) Uani 1 1 d . U . . .
C16I C 0.3786(4) 0.3300(3) 0.60009(17) 0.0489(17) Uani 1 1 d . U . . .
H44 H 0.407654 0.291386 0.609476 0.059 Uiso 1 1 calc R U . . .
C17I C 0.3894(4) 0.3932(3) 0.60333(17) 0.0455(16) Uani 1 1 d . U . . .
C18I C 0.3462(4) 0.4485(3) 0.59038(17) 0.0472(17) Uani 1 1 d . U . . .
H45 H 0.353972 0.491706 0.592785 0.057 Uiso 1 1 calc R U . . .
C19I C 0.4441(3) 0.4055(3) 0.62112(17) 0.0423(16) Uani 1 1 d . U . . .
C20I C 0.4445(4) 0.3832(3) 0.65712(17) 0.0471(16) Uani 1 1 d . U . . .
H46 H 0.413421 0.354418 0.669410 0.057 Uiso 1 1 calc R U . . .
C21I C 0.4897(3) 0.4026(3) 0.67507(17) 0.0435(16) Uani 1 1 d . U . . .
C22I C 0.5380(3) 0.4421(3) 0.65618(17) 0.0449(16) Uani 1 1 d . U . . .
H47 H 0.571008 0.453168 0.667934 0.054 Uiso 1 1 calc R U . . .
C23I C 0.5384(3) 0.4652(3) 0.62068(17) 0.0443(16) Uani 1 1 d . U . . .
C24I C 0.4907(3) 0.4460(3) 0.60348(18) 0.0452(16) Uani 1 1 d . U . . .
H48 H 0.490607 0.461333 0.579105 0.054 Uiso 1 1 calc R U . . .
C25I C 0.5787(4) 0.5178(3) 0.60168(17) 0.0454(16) Uani 1 1 d . U . . .
C26I C 0.6495(4) 0.5138(3) 0.59980(18) 0.0477(17) Uani 1 1 d . U . . .
H49 H 0.675646 0.475512 0.611156 0.057 Uiso 1 1 calc R U . . .
C27I C 0.6836(4) 0.5650(4) 0.58153(19) 0.0510(17) Uani 1 1 d . U . . .
C28I C 0.6423(4) 0.6217(3) 0.56649(19) 0.0503(17) Uani 1 1 d . U . . .
H50 H 0.664747 0.656931 0.553730 0.060 Uiso 1 1 calc R U . . .
C29I C 0.5714(4) 0.6288(3) 0.56927(17) 0.0462(16) Uani 1 1 d . U . . .
C30I C 0.5407(4) 0.5747(3) 0.58631(17) 0.0460(16) Uani 1 1 d . U . . .
H51 H 0.491972 0.577041 0.587399 0.055 Uiso 1 1 calc R U . . .
C31I C 0.5258(4) 0.6928(3) 0.55735(17) 0.0486(17) Uani 1 1 d . U . . .
C32I C 0.5501(4) 0.7537(4) 0.55021(17) 0.0497(17) Uani 1 1 d . U . . .
H52 H 0.597999 0.753351 0.550361 0.060 Uiso 1 1 calc R U . . .
C33I C 0.5074(4) 0.8137(3) 0.54303(19) 0.0517(18) Uani 1 1 d . U . . .
C34I C 0.4374(4) 0.8134(4) 0.54300(18) 0.0493(17) Uani 1 1 d . U . . .
H53 H 0.407246 0.854542 0.537657 0.059 Uiso 1 1 calc R U . . .
C35I C 0.4102(3) 0.7550(3) 0.55053(17) 0.0445(16) Uani 1 1 d . U . . .
C36I C 0.4562(4) 0.6952(3) 0.55683(17) 0.0458(16) Uani 1 1 d . U . . .
H54 H 0.438809 0.654420 0.560954 0.055 Uiso 1 1 calc R U . . .
C1J C 0.7625(4) 0.5623(4) 0.5780(2) 0.059(2) Uani 1 1 d . . . . .
C635 C 0.8011(4) 0.4945(5) 0.5901(3) 0.078(3) Uani 1 1 d . . . . .
H240 H 0.783508 0.483015 0.615411 0.118 Uiso 1 1 calc R U . . .
H241 H 0.851363 0.495415 0.586515 0.118 Uiso 1 1 calc R U . . .
H242 H 0.793737 0.460920 0.576377 0.118 Uiso 1 1 calc R U . . .
C3J C 0.7945(4) 0.5802(5) 0.5392(2) 0.077(2) Uani 1 1 d . . . . .
H243 H 0.786910 0.548098 0.524598 0.116 Uiso 1 1 calc R U . . .
H244 H 0.844944 0.578498 0.537085 0.116 Uiso 1 1 calc R U . . .
H245 H 0.772137 0.625512 0.531068 0.116 Uiso 1 1 calc R U . . .
C4J C 0.7733(5) 0.6145(5) 0.6007(3) 0.098(3) Uani 1 1 d . . . . .
H246 H 0.744543 0.658125 0.594640 0.147 Uiso 1 1 calc R U . . .
H247 H 0.822826 0.618616 0.595801 0.147 Uiso 1 1 calc R U . . .
H248 H 0.759227 0.599869 0.625956 0.147 Uiso 1 1 calc R U . . .
C5J C 0.0586(4) 0.5667(4) 0.5397(2) 0.0561(19) Uani 1 1 d . . . . .
C6J C 0.0040(4) 0.6053(5) 0.5671(3) 0.076(2) Uani 1 1 d . . . . .
H135 H -0.042667 0.610111 0.561196 0.114 Uiso 1 1 calc R U . . .
H136 H 0.014974 0.649846 0.566879 0.114 Uiso 1 1 calc R U . . .
H137 H 0.004725 0.580820 0.590754 0.114 Uiso 1 1 calc R U . . .
C7J C 0.0550(5) 0.6008(4) 0.5021(2) 0.069(2) Uani 1 1 d . . . . .
H138 H 0.090488 0.575355 0.485014 0.104 Uiso 1 1 calc R U . . .
H139 H 0.063947 0.646519 0.500331 0.104 Uiso 1 1 calc R U . . .
H140 H 0.008311 0.602411 0.496939 0.104 Uiso 1 1 calc R U . . .
C8J C 0.0424(4) 0.4968(4) 0.5423(2) 0.060(2) Uani 1 1 d . . . . .
H141 H 0.042211 0.475274 0.566648 0.090 Uiso 1 1 calc R U . . .
H142 H 0.078228 0.470207 0.525864 0.090 Uiso 1 1 calc R U . . .
H143 H -0.003775 0.499871 0.536122 0.090 Uiso 1 1 calc R U . . .
C9J C 0.3126(4) 0.2532(4) 0.5781(2) 0.061(2) Uani 1 1 d . . . . .
C10J C 0.2385(5) 0.2458(5) 0.5976(3) 0.090(3) Uani 1 1 d . . . . .
H249 H 0.235224 0.246975 0.623090 0.134 Uiso 1 1 calc R U . . .
H250 H 0.228502 0.203052 0.593416 0.134 Uiso 1 1 calc R U . . .
H251 H 0.204251 0.282779 0.588623 0.134 Uiso 1 1 calc R U . . .
C11J C 0.3204(6) 0.2483(4) 0.5383(3) 0.085(3) Uani 1 1 d . . . . .
H252 H 0.282169 0.279659 0.528969 0.128 Uiso 1 1 calc R U . . .
H253 H 0.318641 0.202525 0.534520 0.128 Uiso 1 1 calc R U . . .
H254 H 0.365510 0.259706 0.525846 0.128 Uiso 1 1 calc R U . . .
C12J C 0.3648(4) 0.1965(4) 0.5930(2) 0.069(2) Uani 1 1 d . . . . .
H255 H 0.412313 0.199313 0.580042 0.103 Uiso 1 1 calc R U . . .
H256 H 0.353536 0.153339 0.590402 0.103 Uiso 1 1 calc R U . . .
H257 H 0.362298 0.200198 0.618237 0.103 Uiso 1 1 calc R U . . .
C13J C 0.5340(4) 0.8806(4) 0.5347(2) 0.0568(19) Uani 1 1 d . . . . .
C14J C 0.6098(4) 0.8718(4) 0.5412(2) 0.066(2) Uani 1 1 d . . . . .
H258 H 0.624854 0.915274 0.536409 0.100 Uiso 1 1 calc R U . . .
H259 H 0.641042 0.840611 0.525329 0.100 Uiso 1 1 calc R U . . .
H260 H 0.611480 0.853786 0.565934 0.100 Uiso 1 1 calc R U . . .
C15J C 0.5322(4) 0.9061(4) 0.4955(2) 0.066(2) Uani 1 1 d . . . . .
H261 H 0.483510 0.916601 0.491789 0.098 Uiso 1 1 calc R U . . .
H262 H 0.559061 0.871441 0.480483 0.098 Uiso 1 1 calc R U . . .
H263 H 0.552962 0.946632 0.489147 0.098 Uiso 1 1 calc R U . . .
C16J C 0.4877(4) 0.9321(4) 0.5586(2) 0.067(2) Uani 1 1 d . . . . .
H264 H 0.439559 0.940283 0.554231 0.100 Uiso 1 1 calc R U . . .
H265 H 0.505803 0.974131 0.553356 0.100 Uiso 1 1 calc R U . . .
H266 H 0.488235 0.914815 0.583547 0.100 Uiso 1 1 calc R U . . .
C1K C 0.3822(4) 1.1752(4) 0.7245(2) 0.067(2) Uani 1 1 d . . . . .
C2K C 0.4126(5) 1.1235(4) 0.6987(2) 0.073(2) Uani 1 1 d . . . . .
H144 H 0.453040 1.093269 0.706725 0.109 Uiso 1 1 calc R U . . .
H145 H 0.427722 1.145984 0.675109 0.109 Uiso 1 1 calc R U . . .
H146 H 0.376952 1.097541 0.697635 0.109 Uiso 1 1 calc R U . . .
C3K C 0.3225(5) 1.2256(5) 0.7104(2) 0.089(3) Uani 1 1 d . . . . .
H147 H 0.340531 1.246307 0.686770 0.133 Uiso 1 1 calc R U . . .
H148 H 0.304103 1.260432 0.726589 0.133 Uiso 1 1 calc R U . . .
H149 H 0.284953 1.202332 0.708954 0.133 Uiso 1 1 calc R U . . .
C4K C 0.4385(5) 1.2163(5) 0.7281(2) 0.077(2) Uani 1 1 d . . . . .
H150 H 0.479807 1.185450 0.734792 0.115 Uiso 1 1 calc R U . . .
H151 H 0.418607 1.246750 0.746510 0.115 Uiso 1 1 calc R U . . .
H152 H 0.452310 1.242419 0.705398 0.115 Uiso 1 1 calc R U . . .
C6K C 0.6646(5) 0.9799(6) 0.8595(3) 0.094(3) Uani 1 1 d . . . . .
H153 H 0.657950 0.944418 0.879114 0.141 Uiso 1 1 calc R U . . .
H154 H 0.637966 1.022947 0.867070 0.141 Uiso 1 1 calc R U . . .
H155 H 0.714489 0.982360 0.852754 0.141 Uiso 1 1 calc R U . . .
C9K C -0.0340(4) 1.1662(5) 1.0074(2) 0.083(3) Uani 1 1 d D U . . .
C10K C -0.0936(16) 1.1975(19) 0.9883(11) 0.079(9) Uani 0.5 1 d D U P E 1
H267 H -0.078641 1.232064 0.969607 0.119 Uiso 0.5 1 calc R U P E 1
H268 H -0.133701 1.217979 1.005157 0.119 Uiso 0.5 1 calc R U P E 1
H269 H -0.107344 1.163002 0.977527 0.119 Uiso 0.5 1 calc R U P E 1
C11K C -0.0066(16) 1.2134(17) 1.0255(8) 0.107(13) Uani 0.5 1 d D U P E 1
H270 H 0.009725 1.248763 1.007900 0.160 Uiso 0.5 1 calc R U P E 1
H271 H 0.032468 1.188286 1.036750 0.160 Uiso 0.5 1 calc R U P E 1
H272 H -0.044251 1.233508 1.043696 0.160 Uiso 0.5 1 calc R U P E 1
C20K C -0.094(2) 1.212(2) 0.9923(14) 0.14(2) Uani 0.5 1 d D U P E 2
H156 H -0.115644 1.186421 0.979798 0.213 Uiso 0.5 1 calc R U P E 2
H157 H -0.128537 1.231883 1.011683 0.213 Uiso 0.5 1 calc R U P E 2
H158 H -0.075429 1.247952 0.975684 0.213 Uiso 0.5 1 calc R U P E 2
C21K C 0.0032(19) 1.2031(19) 1.0275(8) 0.139(16) Uani 0.5 1 d D U P E 2
H159 H 0.041246 1.171292 1.036732 0.209 Uiso 0.5 1 calc R U P E 2
H160 H 0.022583 1.238724 1.011287 0.209 Uiso 0.5 1 calc R U P E 2
H161 H -0.030524 1.222655 1.047287 0.209 Uiso 0.5 1 calc R U P E 2
C12K C -0.0660(6) 1.1166(6) 1.0380(3) 0.124(4) Uani 1 1 d D U . . .
H162 H -0.103319 1.141845 1.054383 0.186 Uiso 1 1 calc R U . . .
H163 H -0.029227 1.091741 1.050871 0.186 Uiso 1 1 calc R U . . .
H164 H -0.085431 1.085007 1.027878 0.186 Uiso 1 1 calc R U . . .
C13K C 0.2034(5) 0.8821(5) 1.0786(2) 0.078(3) Uani 1 1 d . . . . .
C14K C 0.2456(6) 0.9223(6) 1.0931(3) 0.103(3) Uani 1 1 d . . . . .
H165 H 0.226857 0.970289 1.088606 0.154 Uiso 1 1 calc R U . . .
H166 H 0.294828 0.912848 1.081330 0.154 Uiso 1 1 calc R U . . .
H167 H 0.242272 0.909808 1.118741 0.154 Uiso 1 1 calc R U . . .
C15K C 0.1303(6) 0.8960(7) 1.0963(2) 0.108(4) Uani 1 1 d . . . . .
H168 H 0.114151 0.944562 1.095955 0.162 Uiso 1 1 calc R U . . .
H169 H 0.126174 0.875417 1.120974 0.162 Uiso 1 1 calc R U . . .
H170 H 0.101495 0.877302 1.083929 0.162 Uiso 1 1 calc R U . . .
C16K C 0.2330(7) 0.8071(6) 1.0864(3) 0.120(4) Uani 1 1 d . . . . .
H171 H 0.231653 0.796038 1.112051 0.180 Uiso 1 1 calc R U . . .
H172 H 0.281531 0.796923 1.073812 0.180 Uiso 1 1 calc R U . . .
H173 H 0.204494 0.780448 1.078475 0.180 Uiso 1 1 calc R U . . .
C1L C 0.0930(5) 0.5849(6) 0.9426(3) 0.096(3) Uani 1 1 d . U . . .
C2L C 0.0470(6) 0.6383(7) 0.9259(4) 0.124(4) Uani 1 1 d . U . . .
H174 H 0.037805 0.624015 0.904531 0.187 Uiso 1 1 calc R U . . .
H175 H 0.069277 0.677908 0.919388 0.187 Uiso 1 1 calc R U . . .
H176 H 0.002704 0.649457 0.942481 0.187 Uiso 1 1 calc R U . . .
C3L C 0.0607(9) 0.5221(8) 0.9510(5) 0.184(7) Uani 1 1 d . U . . .
H177 H 0.009636 0.534746 0.957693 0.275 Uiso 1 1 calc R U . . .
H178 H 0.079424 0.493552 0.970750 0.275 Uiso 1 1 calc R U . . .
H179 H 0.072215 0.497538 0.930021 0.275 Uiso 1 1 calc R U . . .
C4L C 0.1002(6) 0.6095(9) 0.9783(3) 0.153(6) Uani 1 1 d . . . . .
H180 H 0.107987 0.655837 0.973700 0.230 Uiso 1 1 calc R U . . .
H181 H 0.139976 0.580643 0.987544 0.230 Uiso 1 1 calc R U . . .
H182 H 0.057051 0.607200 0.995836 0.230 Uiso 1 1 calc R U . . .
C6L C 0.1590(5) 0.3303(6) 0.7706(3) 0.099(3) Uani 1 1 d . . . . .
H183 H 0.121786 0.304962 0.771305 0.149 Uiso 1 1 calc R U . . .
H184 H 0.204070 0.299333 0.769815 0.149 Uiso 1 1 calc R U . . .
H185 H 0.161203 0.362977 0.749487 0.149 Uiso 1 1 calc R U . . .
C7L C 0.1319(6) 0.3153(6) 0.8367(3) 0.110(4) Uani 1 1 d . . . . .
H186 H 0.088872 0.298324 0.837404 0.165 Uiso 1 1 calc R U . . .
H187 H 0.127575 0.336861 0.858299 0.165 Uiso 1 1 calc R U . . .
H188 H 0.171943 0.278059 0.835376 0.165 Uiso 1 1 calc R U . . .
C9L C 0.6722(5) 0.4224(4) 0.9593(2) 0.069(2) Uani 1 1 d . . . . .
C10L C 0.7082(6) 0.3478(4) 0.9590(3) 0.090(3) Uani 1 1 d . . . . .
H189 H 0.672911 0.320146 0.960115 0.135 Uiso 1 1 calc R U . . .
H190 H 0.731615 0.334008 0.979542 0.135 Uiso 1 1 calc R U . . .
H191 H 0.743005 0.342188 0.937074 0.135 Uiso 1 1 calc R U . . .
C11L C 0.7315(5) 0.4623(5) 0.9542(2) 0.079(3) Uani 1 1 d . . . . .
H192 H 0.764082 0.452892 0.931939 0.119 Uiso 1 1 calc R U . . .
H193 H 0.756734 0.449280 0.974119 0.119 Uiso 1 1 calc R U . . .
H194 H 0.711740 0.510374 0.953175 0.119 Uiso 1 1 calc R U . . .
C12L C 0.6237(5) 0.4320(5) 0.9952(2) 0.084(3) Uani 1 1 d . . . . .
H195 H 0.606080 0.479920 0.996964 0.126 Uiso 1 1 calc R U . . .
H196 H 0.649728 0.413066 1.014367 0.126 Uiso 1 1 calc R U . . .
H197 H 0.584045 0.409072 0.997192 0.126 Uiso 1 1 calc R U . . .
C13L C 0.7715(5) 0.2704(6) 0.7871(2) 0.084(3) Uani 1 1 d . . . . .
C14L C 0.7584(6) 0.2032(6) 0.7855(4) 0.118(4) Uani 1 1 d . . . . .
H198 H 0.802734 0.173991 0.776852 0.177 Uiso 1 1 calc R U . . .
H199 H 0.725677 0.206041 0.769300 0.177 Uiso 1 1 calc R U . . .
H200 H 0.738125 0.184772 0.809281 0.177 Uiso 1 1 calc R U . . .
C15L C 0.8054(5) 0.2995(6) 0.7503(3) 0.098(3) Uani 1 1 d . . . . .
H201 H 0.849001 0.269286 0.741731 0.146 Uiso 1 1 calc R U . . .
H202 H 0.815793 0.343503 0.752065 0.146 Uiso 1 1 calc R U . . .
H203 H 0.773010 0.304456 0.733717 0.146 Uiso 1 1 calc R U . . .
C16L C 0.8238(6) 0.2676(8) 0.8112(3) 0.127(5) Uani 1 1 d . . . . .
H204 H 0.804005 0.251340 0.835553 0.191 Uiso 1 1 calc R U . . .
H205 H 0.833782 0.312511 0.810876 0.191 Uiso 1 1 calc R U . . .
H206 H 0.867322 0.237037 0.802832 0.191 Uiso 1 1 calc R U . . .
C1M C 0.1207(4) 1.1825(4) 0.5100(2) 0.0585(19) Uani 1 1 d . . . . .
C2M C 0.0726(4) 1.1628(4) 0.4889(2) 0.070(2) Uani 1 1 d . . . . .
H207 H 0.077399 1.113861 0.491599 0.105 Uiso 1 1 calc R U . . .
H208 H 0.085459 1.178838 0.463777 0.105 Uiso 1 1 calc R U . . .
H209 H 0.023820 1.182945 0.497855 0.105 Uiso 1 1 calc R U . . .
C3M C 0.1971(4) 1.1584(4) 0.4934(2) 0.068(2) Uani 1 1 d . . . . .
H210 H 0.227999 1.171333 0.506878 0.101 Uiso 1 1 calc R U . . .
H211 H 0.206104 1.178885 0.468732 0.101 Uiso 1 1 calc R U . . .
H212 H 0.206191 1.109488 0.493729 0.101 Uiso 1 1 calc R U . . .
C4M C 0.1088(5) 1.2587(4) 0.5080(2) 0.069(2) Uani 1 1 d . . . . .
H213 H 0.059248 1.275994 0.517022 0.104 Uiso 1 1 calc R U . . .
H214 H 0.121439 1.277346 0.483297 0.104 Uiso 1 1 calc R U . . .
H215 H 0.137973 1.271618 0.522512 0.104 Uiso 1 1 calc R U . . .
C5M C 0.0175(5) 1.3829(4) 0.6603(2) 0.067(2) Uani 1 1 d . . . . .
C6M C -0.0417(5) 1.4112(4) 0.6398(2) 0.077(2) Uani 1 1 d . . . . .
H216 H -0.029454 1.394930 0.616289 0.115 Uiso 1 1 calc R U . . .
H217 H -0.048828 1.460322 0.637031 0.115 Uiso 1 1 calc R U . . .
H218 H -0.084919 1.396739 0.652799 0.115 Uiso 1 1 calc R U . . .
C7M C 0.0029(6) 1.4161(4) 0.6948(3) 0.091(3) Uani 1 1 d . . . . .
H219 H -0.008546 1.464865 0.689511 0.137 Uiso 1 1 calc R U . . .
H220 H 0.044551 1.404260 0.705970 0.137 Uiso 1 1 calc R U . . .
H221 H -0.036758 1.400251 0.711120 0.137 Uiso 1 1 calc R U . . .
C8M C 0.0872(5) 1.3997(4) 0.6383(2) 0.075(2) Uani 1 1 d . . . . .
H222 H 0.097378 1.380153 0.615728 0.113 Uiso 1 1 calc R U . . .
H223 H 0.125167 1.381200 0.651610 0.113 Uiso 1 1 calc R U . . .
H224 H 0.083310 1.448495 0.633620 0.113 Uiso 1 1 calc R U . . .
C9M C -0.1227(5) 0.7365(4) 0.6869(2) 0.074(2) Uani 1 1 d . . . . .
C11M C -0.1667(6) 0.7579(5) 0.6582(3) 0.098(3) Uani 1 1 d . . . . .
H225 H -0.204538 0.795243 0.665320 0.148 Uiso 1 1 calc R U . . .
H226 H -0.186926 0.720149 0.654758 0.148 Uiso 1 1 calc R U . . .
H227 H -0.137187 0.772293 0.635951 0.148 Uiso 1 1 calc R U . . .
C12M C -0.1719(6) 0.7181(5) 0.7218(3) 0.094(3) Uani 1 1 d . . . . .
H228 H -0.204916 0.758350 0.729267 0.141 Uiso 1 1 calc R U . . .
H229 H -0.144061 0.699217 0.740281 0.141 Uiso 1 1 calc R U . . .
H230 H -0.198067 0.684858 0.718014 0.141 Uiso 1 1 calc R U . . .
C13M C -0.1053(5) 0.8628(4) 0.8573(2) 0.072(2) Uani 1 1 d . . . . .
C14M C -0.1706(6) 0.8344(7) 0.8636(3) 0.114(4) Uani 1 1 d . . . . .
H231 H -0.170489 0.799981 0.883973 0.171 Uiso 1 1 calc R U . . .
H232 H -0.172911 0.814321 0.842430 0.171 Uiso 1 1 calc R U . . .
H233 H -0.211519 0.870197 0.868414 0.171 Uiso 1 1 calc R U . . .
C15M C -0.1068(11) 0.9021(7) 0.8871(3) 0.167(7) Uani 1 1 d . . . . .
H234 H -0.147003 0.939204 0.888133 0.250 Uiso 1 1 calc R U . . .
H235 H -0.063323 0.919962 0.883141 0.250 Uiso 1 1 calc R U . . .
H236 H -0.110938 0.872841 0.909522 0.250 Uiso 1 1 calc R U . . .
C16M C -0.0433(6) 0.8058(7) 0.8571(4) 0.136(5) Uani 1 1 d . . . . .
H237 H -0.001117 0.823378 0.857438 0.204 Uiso 1 1 calc R U . . .
H238 H -0.036275 0.783314 0.835566 0.204 Uiso 1 1 calc R U . . .
H239 H -0.052125 0.773596 0.878080 0.204 Uiso 1 1 calc R U . . .
C1D C 0.5254(6) 0.3095(7) 0.9569(4) 0.099(6) Uani 0.220(4) 1 d G U P F 1
C2D C 0.4794(7) 0.3293(6) 0.9877(3) 0.098(6) Uani 0.220(4) 1 d G U P F 1
C3D C 0.4236(7) 0.3821(6) 0.9830(4) 0.098(5) Uani 0.220(4) 1 d G U P F 1
C4D C 0.4065(8) 0.4045(6) 0.9490(4) 0.095(6) Uani 0.220(4) 1 d G U P F 1
C5D C 0.4448(7) 0.3745(6) 0.9189(3) 0.105(6) Uani 0.220(4) 1 d G U P F 1
C6D C 0.5084(7) 0.3319(7) 0.9229(3) 0.119(6) Uani 0.220(4) 1 d G U P F 1
C7D C 0.5386(7) 0.2797(8) 0.9005(3) 0.115(6) Uani 0.220(4) 1 d G U P F 1
C8D C 0.5752(6) 0.2249(8) 0.9206(4) 0.113(6) Uani 0.220(4) 1 d G U P F 1
C9D C 0.5662(6) 0.2435(7) 0.9556(4) 0.110(6) Uani 0.220(4) 1 d G U P F 1
C10D C 0.5573(6) 0.1967(7) 0.9844(4) 0.109(6) Uani 0.220(4) 1 d G U P F 1
C11D C 0.5072(7) 0.2143(7) 1.0154(3) 0.088(6) Uani 0.220(4) 1 d G U P F 1
C12D C 0.4699(7) 0.2798(6) 1.0181(3) 0.091(6) Uani 0.220(4) 1 d G U P F 1
C13D C 0.4053(7) 0.2869(6) 1.0415(3) 0.089(6) Uani 0.220(4) 1 d G U P F 1
C14D C 0.3510(8) 0.3436(7) 1.0373(3) 0.086(5) Uani 0.220(4) 1 d G U P F 1
C15D C 0.3600(8) 0.3905(6) 1.0085(4) 0.102(6) Uani 0.220(4) 1 d G U P F 1
C16D C 0.3032(8) 0.4188(6) 0.9903(4) 0.104(6) Uani 0.220(4) 1 d G U P F 1
C17D C 0.3323(8) 0.4267(6) 0.9534(4) 0.110(6) Uani 0.220(4) 1 d G U P F 1
C18D C 0.2966(8) 0.4149(6) 0.9289(4) 0.112(7) Uani 0.220(4) 1 d G U P F 1
C19D C 0.3338(8) 0.3804(6) 0.8992(3) 0.100(6) Uani 0.220(4) 1 d G U P F 1
C20D C 0.4070(7) 0.3620(6) 0.8930(3) 0.111(6) Uani 0.220(4) 1 d G U P F 1
C21D C 0.4357(7) 0.3078(7) 0.8731(3) 0.117(6) Uani 0.220(4) 1 d G U P F 1
C22D C 0.5028(7) 0.2679(8) 0.8760(3) 0.122(7) Uani 0.220(4) 1 d G U P F 1
C23D C 0.5022(8) 0.2007(8) 0.8706(3) 0.119(7) Uani 0.220(4) 1 d G U P F 1
C24D C 0.5371(7) 0.1478(8) 0.8900(4) 0.149(7) Uani 0.220(4) 1 d G U P F 1
C25D C 0.5745(7) 0.1602(8) 0.9156(4) 0.143(6) Uani 0.220(4) 1 d G U P F 1
C26D C 0.5651(7) 0.1112(7) 0.9457(4) 0.139(6) Uani 0.220(4) 1 d G U P F 1
C27D C 0.5568(7) 0.1293(7) 0.9793(4) 0.130(7) Uani 0.220(4) 1 d G U P F 1
C28D C 0.5053(7) 0.1061(6) 1.0072(3) 0.101(6) Uani 0.220(4) 1 d G U P F 1
C29D C 0.4751(7) 0.1583(6) 1.0294(3) 0.078(6) Uani 0.220(4) 1 d G U P F 1
C30D C 0.4049(7) 0.1665(6) 1.0466(3) 0.103(6) Uani 0.220(4) 1 d G U P F 1
C31D C 0.3732(7) 0.2309(7) 1.0556(3) 0.107(6) Uani 0.220(4) 1 d G U P F 1
C32D C 0.2990(7) 0.2530(7) 1.0601(3) 0.122(6) Uani 0.220(4) 1 d G U P F 1
C33D C 0.2848(7) 0.3231(7) 1.0491(3) 0.108(6) Uani 0.220(4) 1 d G U P F 1
C34D C 0.2301(7) 0.3499(7) 1.0316(4) 0.134(6) Uani 0.220(4) 1 d G U P F 1
C35D C 0.2394(7) 0.3989(7) 1.0015(4) 0.122(7) Uani 0.220(4) 1 d G U P F 1
C36D C 0.2020(7) 0.3865(7) 0.9759(4) 0.132(7) Uani 0.220(4) 1 d G U P F 1
C37D C 0.2302(7) 0.3946(7) 0.9404(4) 0.126(6) Uani 0.220(4) 1 d G U P F 1
C38D C 0.2275(7) 0.3466(7) 0.9177(4) 0.116(7) Uani 0.220(4) 1 d G U P F 1
C39D C 0.2911(7) 0.3382(7) 0.8923(3) 0.101(6) Uani 0.220(4) 1 d G U P F 1
C40D C 0.3206(7) 0.2766(7) 0.8790(3) 0.101(6) Uani 0.220(4) 1 d G U P F 1
C41D C 0.3930(8) 0.2656(7) 0.8661(3) 0.108(7) Uani 0.220(4) 1 d G U P F 1
C42D C 0.4337(8) 0.1996(7) 0.8648(3) 0.126(6) Uani 0.220(4) 1 d G U P F 1
C43D C 0.4026(8) 0.1454(7) 0.8785(3) 0.124(6) Uani 0.220(4) 1 d G U P F 1
C44D C 0.4387(9) 0.0902(7) 0.8984(4) 0.131(7) Uani 0.220(4) 1 d G U P F 1
C45D C 0.5046(8) 0.0912(7) 0.9042(4) 0.140(6) Uani 0.220(4) 1 d G U P F 1
C46D C 0.5219(8) 0.0685(7) 0.9387(4) 0.143(7) Uani 0.220(4) 1 d G U P F 1
C47D C 0.4725(8) 0.0460(6) 0.9656(4) 0.119(6) Uani 0.220(4) 1 d G U P F 1
C48D C 0.4639(8) 0.0652(6) 1.0005(4) 0.104(7) Uani 0.220(4) 1 d G U P F 1
C49D C 0.3911(8) 0.0754(6) 1.0158(3) 0.102(6) Uani 0.220(4) 1 d G U P F 1
C50D C 0.3612(8) 0.1233(6) 1.0395(3) 0.106(6) Uani 0.220(4) 1 d G U P F 1
C51D C 0.2892(7) 0.1479(7) 1.0419(3) 0.126(7) Uani 0.220(4) 1 d G U P F 1
C52D C 0.2577(7) 0.2122(8) 1.0534(3) 0.130(6) Uani 0.220(4) 1 d G U P F 1
C53D C 0.2005(7) 0.2398(8) 1.0354(3) 0.130(7) Uani 0.220(4) 1 d G U P F 1
C54D C 0.1868(7) 0.3073(8) 1.0246(4) 0.132(7) Uani 0.220(4) 1 d G U P F 1
C55D C 0.1696(6) 0.3299(8) 0.9902(4) 0.143(6) Uani 0.220(4) 1 d G U P F 1
C56D C 0.1668(6) 0.2840(8) 0.9682(4) 0.124(6) Uani 0.220(4) 1 d G U P F 1
C57D C 0.1964(7) 0.2924(8) 0.9314(4) 0.107(6) Uani 0.220(4) 1 d G U P F 1
C58D C 0.2280(7) 0.2281(7) 0.9200(4) 0.116(6) Uani 0.220(4) 1 d G U P F 1
C59D C 0.2878(7) 0.2194(7) 0.8934(3) 0.108(6) Uani 0.220(4) 1 d G U P F 1
C60D C 0.3298(8) 0.1555(7) 0.8939(3) 0.117(6) Uani 0.220(4) 1 d G U P F 1
C61D C 0.3205(8) 0.1071(6) 0.9236(4) 0.120(6) Uani 0.220(4) 1 d G U P F 1
C62D C 0.3876(9) 0.0670(6) 0.9266(4) 0.125(6) Uani 0.220(4) 1 d G U P F 1
C63D C 0.4041(9) 0.0454(6) 0.9595(4) 0.117(6) Uani 0.220(4) 1 d G U P F 1
C64D C 0.3541(8) 0.0631(6) 0.9905(4) 0.117(6) Uani 0.220(4) 1 d G U P F 1
C65D C 0.2864(8) 0.0985(6) 0.9883(4) 0.127(6) Uani 0.220(4) 1 d G U P F 1
C66D C 0.2523(7) 0.1357(7) 1.0166(3) 0.123(6) Uani 0.220(4) 1 d G U P F 1
C67D C 0.1979(7) 0.1924(8) 1.0124(4) 0.130(6) Uani 0.220(4) 1 d G U P F 1
C68D C 0.1813(7) 0.2140(8) 0.9795(4) 0.132(6) Uani 0.220(4) 1 d G U P F 1
C69D C 0.2186(7) 0.1796(7) 0.9497(4) 0.125(6) Uani 0.220(4) 1 d G U P F 1
C70D C 0.2690(8) 0.1214(7) 0.9535(4) 0.118(6) Uani 0.220(4) 1 d G U P F 1
C1E C 0.48958(18) 0.34126(17) 0.96873(8) 0.087(3) Uani 0.780(4) 1 d G U P F 2
C2E C 0.44809(18) 0.33515(16) 1.00289(8) 0.078(3) Uani 0.780(4) 1 d G U P F 2
C3E C 0.38063(19) 0.37545(15) 1.00743(8) 0.088(3) Uani 0.780(4) 1 d G U P F 2
C4E C 0.3510(2) 0.40933(14) 0.97775(9) 0.087(3) Uani 0.780(4) 1 d G U P F 2
C5E C 0.38799(19) 0.40373(14) 0.94272(8) 0.088(3) Uani 0.780(4) 1 d G U P F 2
C6E C 0.45990(19) 0.37516(16) 0.93899(8) 0.082(3) Uani 0.780(4) 1 d G U P F 2
C7E C 0.49696(18) 0.34290(18) 0.90813(8) 0.132(4) Uani 0.780(4) 1 d G U P F 2
C8E C 0.55035(17) 0.2891(2) 0.91861(8) 0.105(4) Uani 0.780(4) 1 d G U P F 2
C9E C 0.54504(16) 0.28804(19) 0.95629(8) 0.098(3) Uani 0.780(4) 1 d G U P F 2
C10E C 0.55543(16) 0.22765(19) 0.97716(9) 0.081(3) Uani 0.780(4) 1 d G U P F 2
C11E C 0.51074(16) 0.21857(18) 1.01117(8) 0.087(3) Uani 0.780(4) 1 d G U P F 2
C12E C 0.45907(17) 0.27136(17) 1.02495(7) 0.087(3) Uani 0.780(4) 1 d G U P F 2
C13E C 0.40180(18) 0.25275(17) 1.04992(7) 0.094(3) Uani 0.780(4) 1 d G U P F 2
C14E C 0.33482(19) 0.29688(18) 1.05560(7) 0.119(4) Uani 0.780(4) 1 d G U P F 2
C15E C 0.32443(19) 0.35728(17) 1.03473(8) 0.116(4) Uani 0.780(4) 1 d G U P F 2
C16E C 0.25940(19) 0.38045(18) 1.02208(9) 0.112(4) Uani 0.780(4) 1 d G U P F 2
C17E C 0.27633(19) 0.41213(16) 0.98659(9) 0.090(3) Uani 0.780(4) 1 d G U P F 2
C18E C 0.24025(18) 0.40485(17) 0.96091(10) 0.106(4) Uani 0.780(4) 1 d G U P F 2
C19E C 0.27757(18) 0.39451(16) 0.92552(9) 0.124(4) Uani 0.780(4) 1 d G U P F 2
C20E C 0.34984(19) 0.39601(14) 0.91557(8) 0.102(4) Uani 0.780(4) 1 d G U P F 2
C21E C 0.38653(19) 0.36032(16) 0.88676(8) 0.089(3) Uani 0.780(4) 1 d G U P F 2
C22E C 0.46087(19) 0.33562(18) 0.88243(8) 0.118(4) Uani 0.780(4) 1 d G U P F 2
C23E C 0.47670(19) 0.27422(19) 0.86617(7) 0.102(4) Uani 0.780(4) 1 d G U P F 2
C24E C 0.52783(18) 0.2221(2) 0.87630(8) 0.132(5) Uani 0.780(4) 1 d G U P F 2
C25E C 0.56556(17) 0.2298(2) 0.90316(9) 0.138(5) Uani 0.780(4) 1 d G U P F 2
C26E C 0.57647(17) 0.1667(2) 0.92500(9) 0.145(5) Uani 0.780(4) 1 d G U P F 2
C27E C 0.57159(16) 0.16591(19) 0.96123(9) 0.099(3) Uani 0.780(4) 1 d G U P F 2
C28E C 0.53554(18) 0.11913(17) 0.98554(9) 0.123(4) Uani 0.780(4) 1 d G U P F 2
C29E C 0.49847(18) 0.15150(17) 1.01635(8) 0.100(4) Uani 0.780(4) 1 d G U P F 2
C30E C 0.43419(19) 0.13565(16) 1.03543(8) 0.103(4) Uani 0.780(4) 1 d G U P F 2
C31E C 0.38952(19) 0.18569(17) 1.05511(7) 0.105(4) Uani 0.780(4) 1 d G U P F 2
C32E C 0.3149(2) 0.18836(18) 1.06399(7) 0.110(4) Uani 0.780(4) 1 d G U P F 2
C33E C 0.28065(19) 0.2572(2) 1.06468(7) 0.111(4) Uani 0.780(4) 1 d G U P F 2
C34E C 0.21809(18) 0.2791(2) 1.05246(8) 0.133(4) Uani 0.780(4) 1 d G U P F 2
C35E C 0.20718(18) 0.3422(2) 1.03062(9) 0.149(5) Uani 0.780(4) 1 d G U P F 2
C36E C 0.16945(16) 0.3346(2) 1.00375(10) 0.155(5) Uani 0.780(4) 1 d G U P F 2
C37E C 0.18574(17) 0.3655(2) 0.96968(10) 0.127(4) Uani 0.780(4) 1 d G U P F 2
C38E C 0.19065(16) 0.3302(2) 0.93956(10) 0.140(5) Uani 0.780(4) 1 d G U P F 2
C39E C 0.24694(17) 0.34838(18) 0.91231(9) 0.121(4) Uani 0.780(4) 1 d G U P F 2
C40E C 0.28782(18) 0.30269(17) 0.88885(8) 0.097(4) Uani 0.780(4) 1 d G U P F 2
C41E C 0.35589(19) 0.31419(17) 0.87357(7) 0.105(4) Uani 0.780(4) 1 d G U P F 2
C42E C 0.41127(19) 0.26095(18) 0.86108(7) 0.109(4) Uani 0.780(4) 1 d G U P F 2
C43E C 0.3994(2) 0.19604(18) 0.86609(7) 0.086(3) Uani 0.780(4) 1 d G U P F 2
C44E C 0.4524(2) 0.14178(18) 0.87641(8) 0.115(4) Uani 0.780(4) 1 d G U P F 2
C45E C 0.5154(2) 0.15433(19) 0.88153(9) 0.156(5) Uani 0.780(4) 1 d G U P F 2
C46E C 0.54546(19) 0.12005(19) 0.91163(9) 0.131(4) Uani 0.780(4) 1 d G U P F 2
C47E C 0.5111(2) 0.07483(16) 0.93516(10) 0.148(5) Uani 0.780(4) 1 d G U P F 2
C48E C 0.5059(2) 0.07448(16) 0.97278(9) 0.146(5) Uani 0.780(4) 1 d G U P F 2
C49E C 0.4382(2) 0.06084(14) 0.99038(9) 0.128(4) Uani 0.780(4) 1 d G U P F 2
C50E C 0.4029(2) 0.08849(15) 1.02195(8) 0.106(4) Uani 0.780(4) 1 d G U P F 2
C51E C 0.3292(2) 0.09502(16) 1.02911(8) 0.114(4) Uani 0.780(4) 1 d G U P F 2
C52E C 0.2853(2) 0.14371(19) 1.05125(8) 0.124(4) Uani 0.780(4) 1 d G U P F 2
C53E C 0.2201(2) 0.1661(2) 1.03863(8) 0.110(4) Uani 0.780(4) 1 d G U P F 2
C54E C 0.18707(18) 0.2325(2) 1.03909(9) 0.124(4) Uani 0.780(4) 1 d G U P F 2
C55E C 0.15701(16) 0.2668(2) 1.00901(10) 0.143(4) Uani 0.780(4) 1 d G U P F 2
C56E C 0.16146(17) 0.2331(2) 0.97990(10) 0.141(5) Uani 0.780(4) 1 d G U P F 2
C57E C 0.17876(16) 0.2653(2) 0.94457(10) 0.130(4) Uani 0.780(4) 1 d G U P F 2
C58E C 0.22277(18) 0.2165(2) 0.92251(9) 0.111(4) Uani 0.780(4) 1 d G U P F 2
C59E C 0.27525(18) 0.23414(18) 0.89414(8) 0.113(4) Uani 0.780(4) 1 d G U P F 2
C60E C 0.3317(2) 0.18232(18) 0.88376(8) 0.102(3) Uani 0.780(4) 1 d G U P F 2
C61E C 0.3425(2) 0.11993(17) 0.90533(8) 0.105(3) Uani 0.780(4) 1 d G U P F 2
C62E C 0.4168(2) 0.09504(16) 0.90102(9) 0.135(4) Uani 0.780(4) 1 d G U P F 2
C63E C 0.4455(2) 0.06227(15) 0.92980(9) 0.149(5) Uani 0.780(4) 1 d G U P F 2
C64E C 0.4009(2) 0.05326(14) 0.96386(9) 0.130(4) Uani 0.780(4) 1 d G U P F 2
C65E C 0.3274(2) 0.07321(15) 0.96826(9) 0.112(3) Uani 0.780(4) 1 d G U P F 2
C66E C 0.2920(2) 0.08745(17) 1.00258(9) 0.120(4) Uani 0.780(4) 1 d G U P F 2
C67E C 0.2249(2) 0.1315(2) 1.00826(9) 0.125(4) Uani 0.780(4) 1 d G U P F 2
C68E C 0.19616(19) 0.1643(2) 0.97949(9) 0.124(4) Uani 0.780(4) 1 d G U P F 2
C69E C 0.2335(2) 0.15412(19) 0.94409(9) 0.116(4) Uani 0.780(4) 1 d G U P F 2
C70E C 0.2970(2) 0.10787(17) 0.93785(9) 0.111(3) Uani 0.780(4) 1 d G U P F 2
C1A C 0.2576(2) 0.7559(2) 0.76383(14) 0.109(5) Uani 0.527(3) 1 d G U P G 1
C2A C 0.2635(2) 0.8205(2) 0.74687(14) 0.118(5) Uani 0.527(3) 1 d G U P G 1
C3A C 0.2867(2) 0.8626(2) 0.76580(14) 0.111(4) Uani 0.527(3) 1 d G U P G 1
C4A C 0.3163(2) 0.8369(2) 0.79662(13) 0.124(5) Uani 0.527(3) 1 d G U P G 1
C5A C 0.3235(3) 0.7684(2) 0.80926(12) 0.086(4) Uani 0.527(3) 1 d G U P G 1
C6A C 0.2872(2) 0.7302(2) 0.79465(12) 0.118(5) Uani 0.527(3) 1 d G U P G 1
C7A C 0.3096(3) 0.6591(2) 0.79393(12) 0.119(5) Uani 0.527(3) 1 d G U P G 1
C8A C 0.2932(3) 0.6404(2) 0.76272(13) 0.112(5) Uani 0.527(3) 1 d G U P G 1
C9A C 0.2615(2) 0.7008(2) 0.74402(14) 0.094(4) Uani 0.527(3) 1 d G U P G 1
C10A C 0.2760(2) 0.7097(2) 0.70744(14) 0.088(4) Uani 0.527(3) 1 d G U P G 1
C11A C 0.2870(2) 0.7741(2) 0.68950(13) 0.120(5) Uani 0.527(3) 1 d G U P G 1
C12A C 0.2788(2) 0.8299(2) 0.70824(14) 0.123(5) Uani 0.527(3) 1 d G U P G 1
C13A C 0.3161(2) 0.8808(2) 0.69147(14) 0.110(5) Uani 0.527(3) 1 d G U P G 1
C14A C 0.3351(3) 0.9258(2) 0.71141(14) 0.113(4) Uani 0.527(3) 1 d G U P G 1
C15A C 0.3205(2) 0.9169(2) 0.74800(14) 0.121(5) Uani 0.527(3) 1 d G U P G 1
C16A C 0.3710(3) 0.9254(2) 0.76798(14) 0.105(4) Uani 0.527(3) 1 d G U P G 1
C17A C 0.3686(3) 0.8752(2) 0.79791(13) 0.097(4) Uani 0.527(3) 1 d G U P G 1
C18A C 0.4295(3) 0.8437(3) 0.80964(12) 0.117(4) Uani 0.527(3) 1 d G U P G 1
C19A C 0.4402(3) 0.7729(3) 0.82043(11) 0.111(4) Uani 0.527(3) 1 d G U P G 1
C20A C 0.3879(3) 0.7351(2) 0.82164(10) 0.107(4) Uani 0.527(3) 1 d G U P G 1
C21A C 0.4111(3) 0.6662(2) 0.81847(11) 0.128(5) Uani 0.527(3) 1 d G U P G 1
C22A C 0.3705(3) 0.6276(2) 0.80565(11) 0.129(5) Uani 0.527(3) 1 d G U P G 1
C23A C 0.4176(3) 0.5762(2) 0.78661(12) 0.122(5) Uani 0.527(3) 1 d G U P G 1
C24A C 0.4022(3) 0.5582(2) 0.75643(13) 0.118(5) Uani 0.527(3) 1 d G U P G 1
C25A C 0.3385(3) 0.5911(2) 0.74420(13) 0.112(4) Uani 0.527(3) 1 d G U P G 1
C26A C 0.3536(3) 0.6005(2) 0.70595(13) 0.101(4) Uani 0.527(3) 1 d G U P G 1
C27A C 0.3228(2) 0.6586(2) 0.68809(13) 0.085(4) Uani 0.527(3) 1 d G U P G 1
C28A C 0.3633(3) 0.6921(2) 0.65839(12) 0.084(4) Uani 0.527(3) 1 d G U P G 1
C29A C 0.3409(2) 0.7632(2) 0.65919(12) 0.078(4) Uani 0.527(3) 1 d G U P G 1
C30A C 0.3878(3) 0.8079(2) 0.64689(11) 0.101(4) Uani 0.527(3) 1 d G U P G 1
C31A C 0.3700(3) 0.8699(2) 0.66115(12) 0.098(4) Uani 0.527(3) 1 d G U P G 1
C32A C 0.4223(3) 0.9082(2) 0.66237(12) 0.110(5) Uani 0.527(3) 1 d G U P G 1
C33A C 0.4006(3) 0.9436(2) 0.69335(14) 0.118(5) Uani 0.527(3) 1 d G U P G 1
C34A C 0.4495(3) 0.9515(2) 0.71244(13) 0.111(4) Uani 0.527(3) 1 d G U P G 1
C35A C 0.4344(3) 0.9422(2) 0.75068(14) 0.123(5) Uani 0.527(3) 1 d G U P G 1
C36A C 0.4981(3) 0.9093(2) 0.76291(13) 0.111(5) Uani 0.527(3) 1 d G U P G 1
C37A C 0.4954(3) 0.8612(3) 0.79187(12) 0.106(4) Uani 0.527(3) 1 d G U P G 1
C38A C 0.5464(3) 0.8003(3) 0.79140(12) 0.108(4) Uani 0.527(3) 1 d G U P G 1
C39A C 0.5124(3) 0.7461(3) 0.80917(11) 0.114(5) Uani 0.527(3) 1 d G U P G 1
C40A C 0.5340(3) 0.6808(2) 0.79887(12) 0.119(4) Uani 0.527(3) 1 d G U P G 1
C41A C 0.4833(3) 0.6394(2) 0.80721(11) 0.132(5) Uani 0.527(3) 1 d G U P G 1
C42A C 0.4874(3) 0.5842(2) 0.78741(12) 0.104(4) Uani 0.527(3) 1 d G U P G 1
C43A C 0.5395(3) 0.5737(2) 0.75808(13) 0.112(5) Uani 0.527(3) 1 d G U P G 1
C44A C 0.5240(3) 0.5547(2) 0.72675(13) 0.113(5) Uani 0.527(3) 1 d G U P G 1
C45A C 0.4567(3) 0.5472(2) 0.72578(13) 0.095(4) Uani 0.527(3) 1 d G U P G 1
C46A C 0.4267(3) 0.5733(2) 0.69460(12) 0.107(5) Uani 0.527(3) 1 d G U P G 1
C47A C 0.4654(3) 0.6056(2) 0.66586(12) 0.094(4) Uani 0.527(3) 1 d G U P G 1
C48A C 0.4331(3) 0.6662(2) 0.64748(11) 0.075(4) Uani 0.527(3) 1 d G U P G 1
C49A C 0.4829(3) 0.7104(2) 0.63707(10) 0.063(3) Uani 0.527(3) 1 d G U P G 1
C50A C 0.4617(3) 0.7805(2) 0.63537(10) 0.099(4) Uani 0.527(3) 1 d G U P G 1
C51A C 0.5120(3) 0.8171(2) 0.63904(10) 0.077(3) Uani 0.527(3) 1 d G U P G 1
C52A C 0.4921(3) 0.8823(2) 0.65147(11) 0.114(4) Uani 0.527(3) 1 d G U P G 1
C53A C 0.5432(3) 0.8906(2) 0.67111(12) 0.103(4) Uani 0.527(3) 1 d G U P G 1
C54A C 0.5226(3) 0.9244(2) 0.70106(13) 0.123(5) Uani 0.527(3) 1 d G U P G 1
C55A C 0.5526(3) 0.8983(2) 0.73226(13) 0.099(4) Uani 0.527(3) 1 d G U P G 1
C56A C 0.6018(3) 0.8397(3) 0.73201(13) 0.105(4) Uani 0.527(3) 1 d G U P G 1
C57A C 0.5985(3) 0.7898(3) 0.76206(13) 0.113(4) Uani 0.527(3) 1 d G U P G 1
C58A C 0.6184(2) 0.7247(3) 0.74957(13) 0.112(4) Uani 0.527(3) 1 d G U P G 1
C59A C 0.5891(3) 0.6697(2) 0.76788(13) 0.132(5) Uani 0.527(3) 1 d G U P G 1
C60A C 0.5892(3) 0.6180(2) 0.74760(14) 0.127(5) Uani 0.527(3) 1 d G U P G 1
C61A C 0.6042(2) 0.6272(2) 0.70982(13) 0.106(4) Uani 0.527(3) 1 d G U P G 1
C62A C 0.5638(2) 0.5886(2) 0.69692(13) 0.107(4) Uani 0.527(3) 1 d G U P G 1
C63A C 0.5351(3) 0.6135(2) 0.66709(12) 0.108(4) Uani 0.527(3) 1 d G U P G 1
C64A C 0.5459(2) 0.6779(2) 0.64916(11) 0.067(3) Uani 0.527(3) 1 d G U P G 1
C65A C 0.5891(2) 0.7147(2) 0.65987(12) 0.112(5) Uani 0.527(3) 1 d G U P G 1
C66A C 0.5750(3) 0.7846(2) 0.65112(11) 0.095(4) Uani 0.527(3) 1 d G U P G 1
C67A C 0.5941(3) 0.8296(2) 0.67107(12) 0.105(4) Uani 0.527(3) 1 d G U P G 1
C68A C 0.6228(2) 0.8047(3) 0.70089(13) 0.105(4) Uani 0.527(3) 1 d G U P G 1
C69A C 0.6334(2) 0.7339(2) 0.71178(13) 0.116(4) Uani 0.527(3) 1 d G U P G 1
C70A C 0.6194(2) 0.6883(2) 0.69141(13) 0.103(4) Uani 0.527(3) 1 d G U P G 1
Cl01 Cl 0.71448(16) 0.44863(16) 0.69254(7) 0.1036(8) Uani 1 1 d . . . . .
C1B C 0.2601(5) 0.8214(5) 0.7400(3) 0.096(5) Uani 0.250(3) 1 d G U P H 2
C2B C 0.2962(5) 0.8708(5) 0.7202(3) 0.107(5) Uani 0.250(3) 1 d G U P H 2
C3B C 0.3268(5) 0.9061(5) 0.7395(3) 0.108(6) Uani 0.250(3) 1 d G U P H 2
C4B C 0.3334(5) 0.8838(5) 0.7753(3) 0.103(5) Uani 0.250(3) 1 d G U P H 2
C5B C 0.3097(5) 0.8255(5) 0.7927(3) 0.097(5) Uani 0.250(3) 1 d G U P H 2
C6B C 0.2668(5) 0.7991(6) 0.7758(3) 0.110(5) Uani 0.250(3) 1 d G U P H 2
C7B C 0.2613(5) 0.7296(6) 0.7822(3) 0.097(6) Uani 0.250(3) 1 d G U P H 2
C8B C 0.2505(5) 0.7088(6) 0.7503(3) 0.111(6) Uani 0.250(3) 1 d G U P H 2
C9B C 0.2505(5) 0.7659(6) 0.7241(3) 0.112(5) Uani 0.250(3) 1 d G U P H 2
C10B C 0.2809(5) 0.7578(6) 0.6894(3) 0.118(6) Uani 0.250(3) 1 d G U P H 2
C11B C 0.3220(6) 0.8050(5) 0.6693(3) 0.093(5) Uani 0.250(3) 1 d G U P H 2
C12B C 0.3284(6) 0.8622(5) 0.6835(3) 0.105(6) Uani 0.250(3) 1 d G U P H 2
C13B C 0.3887(6) 0.8897(5) 0.6688(3) 0.107(6) Uani 0.250(3) 1 d G U P H 2
C14B C 0.4159(6) 0.9293(5) 0.6884(3) 0.112(6) Uani 0.250(3) 1 d G U P H 2
C15B C 0.3855(6) 0.9374(5) 0.7231(3) 0.103(5) Uani 0.250(3) 1 d G U P H 2
C16B C 0.4285(6) 0.9350(5) 0.7490(3) 0.118(6) Uani 0.250(3) 1 d G U P H 2
C17B C 0.3963(6) 0.9011(5) 0.7812(3) 0.115(6) Uani 0.250(3) 1 d G U P H 2
C18B C 0.4371(6) 0.8581(6) 0.8025(3) 0.116(6) Uani 0.250(3) 1 d G U P H 2
C19B C 0.4166(6) 0.7961(6) 0.8187(2) 0.099(5) Uani 0.250(3) 1 d G U P H 2
C20B C 0.3529(6) 0.7799(6) 0.8153(3) 0.110(6) Uani 0.250(3) 1 d G U P H 2
C21B C 0.3499(6) 0.7114(6) 0.8192(2) 0.117(5) Uani 0.250(3) 1 d G U P H 2
C22B C 0.3021(6) 0.6865(6) 0.8035(3) 0.104(6) Uani 0.250(3) 1 d G U P H 2
C23B C 0.3340(6) 0.6208(6) 0.7939(3) 0.115(6) Uani 0.250(3) 1 d G U P H 2
C24B C 0.3240(6) 0.6006(5) 0.7631(3) 0.120(6) Uani 0.250(3) 1 d G U P H 2
C25B C 0.2813(6) 0.6457(6) 0.7408(3) 0.105(6) Uani 0.250(3) 1 d G U P H 2
C26B C 0.3131(6) 0.6373(6) 0.7044(3) 0.103(6) Uani 0.250(3) 1 d G U P H 2
C27B C 0.3126(6) 0.6923(6) 0.6793(3) 0.093(5) Uani 0.250(3) 1 d G U P H 2
C28B C 0.3741(6) 0.6997(6) 0.6533(3) 0.098(6) Uani 0.250(3) 1 d G U P H 2
C29B C 0.3796(6) 0.7691(5) 0.6470(3) 0.095(6) Uani 0.250(3) 1 d G U P H 2
C30B C 0.4449(6) 0.7896(5) 0.6384(2) 0.102(6) Uani 0.250(3) 1 d G U P H 2
C31B C 0.4462(6) 0.8538(5) 0.6465(3) 0.112(5) Uani 0.250(3) 1 d G U P H 2
C32B C 0.5091(6) 0.8712(5) 0.6523(3) 0.109(5) Uani 0.250(3) 1 d G U P H 2
C33B C 0.4907(6) 0.9185(5) 0.6780(3) 0.114(5) Uani 0.250(3) 1 d G U P H 2
C34B C 0.5324(6) 0.9159(5) 0.7028(3) 0.117(6) Uani 0.250(3) 1 d G U P H 2
C35B C 0.5006(6) 0.9244(5) 0.7392(3) 0.120(6) Uani 0.250(3) 1 d G U P H 2
C36B C 0.5433(6) 0.8793(6) 0.7615(3) 0.113(5) Uani 0.250(3) 1 d G U P H 2
C37B C 0.5120(6) 0.8470(6) 0.7926(3) 0.103(6) Uani 0.250(3) 1 d G U P H 2
C38B C 0.5370(6) 0.7776(6) 0.8023(3) 0.104(5) Uani 0.250(3) 1 d G U P H 2
C39B C 0.4783(6) 0.7464(6) 0.8186(2) 0.113(5) Uani 0.250(3) 1 d G U P H 2
C40B C 0.4778(6) 0.6793(6) 0.8151(2) 0.113(5) Uani 0.250(3) 1 d G U P H 2
C41B C 0.4116(6) 0.6617(6) 0.8191(2) 0.125(6) Uani 0.250(3) 1 d G U P H 2
C42B C 0.4021(6) 0.6060(5) 0.8033(3) 0.121(6) Uani 0.250(3) 1 d G U P H 2
C43B C 0.4578(6) 0.5713(5) 0.7817(3) 0.113(6) Uani 0.250(3) 1 d G U P H 2
C44B C 0.4477(6) 0.5499(5) 0.7499(3) 0.113(6) Uani 0.250(3) 1 d G U P H 2
C45B C 0.3823(6) 0.5643(5) 0.7406(3) 0.118(5) Uani 0.250(3) 1 d G U P H 2
C46B C 0.3755(6) 0.5870(5) 0.7043(3) 0.105(6) Uani 0.250(3) 1 d G U P H 2
C47B C 0.4345(6) 0.5941(5) 0.6791(3) 0.091(5) Uani 0.250(3) 1 d G U P H 2
C48B C 0.4339(6) 0.6516(5) 0.6532(3) 0.090(6) Uani 0.250(3) 1 d G U P H 2
C49B C 0.5010(6) 0.6713(5) 0.6468(2) 0.096(5) Uani 0.250(3) 1 d G U P H 2
C50B C 0.5080(6) 0.7388(5) 0.6383(2) 0.101(5) Uani 0.250(3) 1 d G U P H 2
C51B C 0.5676(6) 0.7560(5) 0.6463(3) 0.099(6) Uani 0.250(3) 1 d G U P H 2
C52B C 0.5689(6) 0.8231(6) 0.6522(3) 0.110(6) Uani 0.250(3) 1 d G U P H 2
C53B C 0.6126(6) 0.8203(6) 0.6778(3) 0.103(6) Uani 0.250(3) 1 d G U P H 2
C54B C 0.5948(6) 0.8656(6) 0.7027(3) 0.114(5) Uani 0.250(3) 1 d G U P H 2
C55B C 0.6016(6) 0.8430(6) 0.7390(3) 0.106(5) Uani 0.250(3) 1 d G U P H 2
C56B C 0.6257(6) 0.7761(6) 0.7486(3) 0.110(5) Uani 0.250(3) 1 d G U P H 2
C57B C 0.5928(6) 0.7428(6) 0.7807(3) 0.116(5) Uani 0.250(3) 1 d G U P H 2
C58B C 0.5915(6) 0.6758(6) 0.7748(3) 0.121(6) Uani 0.250(3) 1 d G U P H 2
C59B C 0.5367(6) 0.6426(5) 0.7923(3) 0.117(5) Uani 0.250(3) 1 d G U P H 2
C60B C 0.5249(6) 0.5911(5) 0.7753(3) 0.106(6) Uani 0.250(3) 1 d G U P H 2
C61B C 0.5564(6) 0.5827(5) 0.7394(3) 0.097(5) Uani 0.250(3) 1 d G U P H 2
C62B C 0.5088(6) 0.5577(5) 0.7236(3) 0.102(6) Uani 0.250(3) 1 d G U P H 2
C63B C 0.5023(6) 0.5794(5) 0.6889(3) 0.094(5) Uani 0.250(3) 1 d G U P H 2
C64B C 0.5432(6) 0.6268(5) 0.6689(3) 0.096(5) Uani 0.250(3) 1 d G U P H 2
C65B C 0.5936(5) 0.6486(5) 0.6829(3) 0.114(5) Uani 0.250(3) 1 d G U P H 2
C66B C 0.6099(5) 0.7115(5) 0.6684(3) 0.113(5) Uani 0.250(3) 1 d G U P H 2
C67B C 0.6373(5) 0.7509(6) 0.6879(3) 0.112(5) Uani 0.250(3) 1 d G U P H 2
C68B C 0.6438(5) 0.7293(6) 0.7226(3) 0.110(5) Uani 0.250(3) 1 d G U P H 2
C69B C 0.6230(5) 0.6674(5) 0.7389(3) 0.119(5) Uani 0.250(3) 1 d G U P H 2
C70B C 0.6004(5) 0.6257(5) 0.7196(3) 0.106(6) Uani 0.250(3) 1 d G U P H 2
C1C C 0.27188(10) 1.01404(8) 0.44555(5) 0.068(2) Uani 1 1 d G U . I 1
C2C C 0.11352(8) 0.78294(9) 0.37213(5) 0.064(2) Uani 1 1 d G U . I 1
C3C C 0.27136(10) 1.05321(8) 0.41305(5) 0.072(2) Uani 1 1 d G U . I 1
C4C C 0.39135(9) 0.90043(9) 0.31518(4) 0.075(2) Uani 1 1 d G U . I 1
C5C C 0.39814(9) 0.95619(9) 0.33167(5) 0.078(2) Uani 1 1 d G U . I 1
C6C C 0.17138(9) 0.73330(8) 0.35733(5) 0.074(2) Uani 1 1 d G U . I 1
C7C C 0.20778(10) 0.99047(8) 0.46401(4) 0.068(2) Uani 1 1 d G U . I 1
C8C C 0.42197(8) 0.94757(9) 0.36339(5) 0.072(2) Uani 1 1 d G U . I 1
C9C C 0.15152(9) 1.04657(7) 0.41401(5) 0.068(2) Uani 1 1 d G U . I 1
C10C C 0.21102(10) 1.06945(7) 0.39748(5) 0.071(2) Uani 1 1 d G U . I 1
C11C C 0.31298(10) 0.72713(8) 0.46411(5) 0.074(2) Uani 1 1 d G U . I 1
C12C C 0.36712(9) 0.68158(8) 0.40763(5) 0.075(2) Uani 1 1 d G U . I 1
C13C C 0.41136(8) 0.76734(8) 0.42348(5) 0.075(2) Uani 1 1 d G U . I 1
C14C C 0.14981(9) 1.00505(8) 0.44896(4) 0.070(2) Uani 1 1 d G U . I 1
C15C C 0.33120(9) 0.91561(9) 0.30017(4) 0.074(2) Uani 1 1 d G U . I 1
C16C C 0.37032(9) 0.71630(8) 0.43706(5) 0.077(2) Uani 1 1 d G U . I 1
C17C C 0.12296(8) 0.89123(8) 0.46773(4) 0.064(2) Uani 1 1 d G U . I 1
C18C C 0.11673(8) 0.84540(9) 0.34892(5) 0.071(2) Uani 1 1 d G U . I 1
C19C C 0.32933(9) 0.96078(8) 0.45127(5) 0.072(2) Uani 1 1 d G U . I 1
C20C C 0.10739(8) 0.95608(8) 0.44921(4) 0.068(2) Uani 1 1 d G U . I 1
C21C C 0.20998(9) 0.76513(9) 0.32638(4) 0.073(2) Uani 1 1 d G U . I 1
C22C C 0.19266(10) 1.04404(8) 0.34077(5) 0.071(2) Uani 1 1 d G U . I 1
C23C C 0.31879(9) 0.69881(8) 0.34314(5) 0.070(2) Uani 1 1 d G U . I 1
C24C C 0.22222(10) 0.80704(8) 0.48597(4) 0.069(2) Uani 1 1 d G U . I 1
C25C C 0.39851(8) 0.82645(8) 0.43980(5) 0.070(2) Uani 1 1 d G U . I 1
C26C C 0.07428(8) 0.84809(8) 0.42311(5) 0.068(2) Uani 1 1 d G U . I 1
C27C C 0.28118(10) 0.66796(8) 0.37356(5) 0.073(2) Uani 1 1 d G U . I 1
C28C C 0.18291(9) 0.95225(9) 0.31443(4) 0.069(2) Uani 1 1 d G U . I 1
C29C C 0.09271(8) 0.78478(9) 0.40824(5) 0.067(2) Uani 1 1 d G U . I 1
C30C C 0.22932(9) 0.92235(8) 0.47975(4) 0.068(2) Uani 1 1 d G U . I 1
C31C C 0.19243(10) 0.75334(8) 0.47604(4) 0.076(2) Uani 1 1 d G U . I 1
C32C C 0.30633(10) 0.65961(7) 0.40631(5) 0.076(2) Uani 1 1 d G U . I 1
C33C C 0.38818(9) 0.95053(9) 0.42465(5) 0.070(2) Uani 1 1 d G U . I 1
C34C C 0.29530(10) 0.78926(8) 0.47841(4) 0.072(2) Uani 1 1 d G U . I 1
C35C C 0.22615(10) 0.99995(8) 0.31304(4) 0.073(2) Uani 1 1 d G U . I 1
C36C C 0.17553(9) 0.83433(9) 0.32068(4) 0.069(2) Uani 1 1 d G U . I 1
C37C C 0.20475(10) 0.68617(8) 0.38033(5) 0.068(2) Uani 1 1 d G U . I 1
C38C C 0.07282(7) 0.90985(8) 0.40136(5) 0.061(2) Uani 1 1 d G U . I 1
C39C C 0.38492(8) 0.78233(9) 0.32213(4) 0.071(2) Uani 1 1 d G U . I 1
C40C C 0.42023(8) 0.88320(9) 0.41778(5) 0.072(2) Uani 1 1 d G U . I 1
C41C C 0.41484(8) 0.83251(9) 0.33028(4) 0.072(2) Uani 1 1 d G U . I 1
C42C C 0.28945(9) 0.86823(9) 0.29775(4) 0.073(2) Uani 1 1 d G U . I 1
C43C C 0.09565(8) 0.90784(8) 0.36230(5) 0.072(2) Uani 1 1 d G U . I 1
C44C C 0.32363(9) 0.79957(9) 0.30586(4) 0.078(2) Uani 1 1 d G U . I 1
C45C C 0.25052(10) 0.70369(8) 0.46276(5) 0.080(3) Uani 1 1 d G U . I 1
C46C C 0.38850(9) 0.99138(9) 0.39093(5) 0.071(2) Uani 1 1 d G U . I 1
C47C C 0.23071(10) 1.06865(8) 0.36027(5) 0.074(2) Uani 1 1 d G U . I 1
C48C C 0.10937(8) 1.01997(8) 0.39523(5) 0.072(2) Uani 1 1 d G U . I 1
C49C C 0.33231(10) 1.04260(8) 0.38499(5) 0.074(2) Uani 1 1 d G U . I 1
C50C C 0.33833(10) 1.01004(9) 0.32628(4) 0.078(2) Uani 1 1 d G U . I 1
C51C C 0.08182(8) 0.96509(8) 0.41609(5) 0.068(2) Uani 1 1 d G U . I 1
C52C C 0.33740(9) 0.83903(8) 0.46813(4) 0.072(2) Uani 1 1 d G U . I 1
C53C C 0.29571(10) 0.98277(9) 0.30611(4) 0.076(2) Uani 1 1 d G U . I 1
C54C C 0.40472(8) 0.71359(8) 0.37644(5) 0.072(2) Uani 1 1 d G U . I 1
C55C C 0.30654(10) 1.05231(8) 0.35260(5) 0.076(2) Uani 1 1 d G U . I 1
C56C C 0.38149(9) 0.72115(8) 0.34552(5) 0.073(2) Uani 1 1 d G U . I 1
C57C C 0.18653(9) 0.87398(8) 0.48375(4) 0.069(2) Uani 1 1 d G U . I 1
C58C C 0.12869(9) 0.73563(8) 0.43184(5) 0.076(2) Uani 1 1 d G U . I 1
C59C C 0.09896(8) 0.83963(8) 0.45591(4) 0.070(2) Uani 1 1 d G U . I 1
C60C C 0.12528(9) 0.96209(8) 0.34264(4) 0.070(2) Uani 1 1 d G U . I 1
C61C C 0.12988(9) 1.01872(8) 0.35886(5) 0.070(2) Uani 1 1 d G U . I 1
C62C C 0.21445(9) 0.88521(9) 0.30611(4) 0.077(2) Uani 1 1 d G U . I 1
C63C C 0.44134(7) 0.82456(9) 0.36260(5) 0.074(2) Uani 1 1 d G U . I 1
C64C C 0.43223(8) 0.76547(8) 0.38656(5) 0.072(2) Uani 1 1 d G U . I 1
C65C C 0.13272(9) 0.77098(8) 0.46084(4) 0.070(2) Uani 1 1 d G U . I 1
C66C C 0.24512(10) 0.67033(8) 0.43477(5) 0.078(2) Uani 1 1 d G U . I 1
C67C C 0.44077(7) 0.88252(9) 0.37996(5) 0.077(2) Uani 1 1 d G U . I 1
C68C C 0.18395(10) 0.68774(8) 0.41873(5) 0.076(2) Uani 1 1 d G U . I 1
C69C C 0.30427(9) 0.90589(9) 0.47266(4) 0.072(2) Uani 1 1 d G U . I 1
C70C C 0.28007(10) 0.74860(9) 0.31934(4) 0.074(2) Uani 1 1 d G U . I 1
C563 C 0.7467(5) 0.4811(5) 0.7229(3) 0.082(3) Uani 1 1 d . . . . .
C1Z C 0.2987(6) 0.7040(6) 0.7585(3) 0.116(4) Uani 0.223(2) 1 d G U P J 3
C2Z C 0.2976(5) 0.7569(6) 0.7323(3) 0.117(4) Uani 0.223(2) 1 d G U P J 3
C3Z C 0.2981(5) 0.8183(6) 0.7424(3) 0.119(4) Uani 0.223(2) 1 d G U P J 3
C4Z C 0.3133(6) 0.8239(6) 0.7751(3) 0.111(4) Uani 0.223(2) 1 d G U P J 3
C5Z C 0.3285(6) 0.7683(6) 0.7986(3) 0.111(4) Uani 0.223(2) 1 d G U P J 3
C6Z C 0.3139(6) 0.7096(6) 0.7913(3) 0.115(4) Uani 0.223(2) 1 d G U P J 3
C7Z C 0.3491(7) 0.6469(6) 0.8038(3) 0.113(4) Uani 0.223(2) 1 d G U P J 3
C8Z C 0.3553(7) 0.6018(6) 0.7789(3) 0.109(4) Uani 0.223(2) 1 d G U P J 3
C9Z C 0.3244(6) 0.6378(6) 0.7507(3) 0.115(4) Uani 0.223(2) 1 d G U P J 3
C10Z C 0.3531(6) 0.6254(6) 0.7171(3) 0.110(4) Uani 0.223(2) 1 d G U P J 3
C11Z C 0.3568(6) 0.6789(6) 0.6902(3) 0.107(4) Uani 0.223(2) 1 d G U P J 3
C12Z C 0.3278(6) 0.7438(6) 0.6968(3) 0.113(4) Uani 0.223(2) 1 d G U P J 3
C13Z C 0.3562(6) 0.7932(6) 0.6741(3) 0.112(4) Uani 0.223(2) 1 d G U P J 3
C14Z C 0.3520(6) 0.8568(6) 0.6844(3) 0.110(4) Uani 0.223(2) 1 d G U P J 3
C15Z C 0.3233(6) 0.8692(6) 0.7180(3) 0.111(4) Uani 0.223(2) 1 d G U P J 3
C16Z C 0.3538(6) 0.9070(6) 0.7358(3) 0.108(4) Uani 0.223(2) 1 d G U P J 3
C17Z C 0.3480(6) 0.8783(6) 0.7711(3) 0.106(4) Uani 0.223(2) 1 d G U P J 3
C18Z C 0.4005(7) 0.8748(6) 0.7889(3) 0.099(4) Uani 0.223(2) 1 d G U P J 3
C19Z C 0.4200(7) 0.8167(6) 0.8113(3) 0.098(4) Uani 0.223(2) 1 d G U P J 3
C20Z C 0.3839(6) 0.7645(6) 0.8174(3) 0.107(4) Uani 0.223(2) 1 d G U P J 3
C21Z C 0.4206(7) 0.7024(6) 0.8274(3) 0.110(4) Uani 0.223(2) 1 d G U P J 3
C22Z C 0.4016(7) 0.6433(6) 0.8216(3) 0.119(4) Uani 0.223(2) 1 d G U P J 3
C23Z C 0.4624(7) 0.5946(6) 0.8152(3) 0.123(4) Uani 0.223(2) 1 d G U P J 3
C24Z C 0.4687(8) 0.5513(6) 0.7911(3) 0.121(4) Uani 0.223(2) 1 d G U P J 3
C25Z C 0.4139(7) 0.5550(6) 0.7725(3) 0.114(4) Uani 0.223(2) 1 d G U P J 3
C26Z C 0.4437(7) 0.5421(5) 0.7374(3) 0.112(4) Uani 0.223(2) 1 d G U P J 3
C27Z C 0.4137(7) 0.5766(6) 0.7103(3) 0.105(4) Uani 0.223(2) 1 d G U P J 3
C28Z C 0.4551(7) 0.6011(6) 0.6793(3) 0.098(4) Uani 0.223(2) 1 d G U P J 3
C29Z C 0.4199(6) 0.6639(6) 0.6668(3) 0.099(4) Uani 0.223(2) 1 d G U P J 3
C30Z C 0.4555(6) 0.7134(6) 0.6495(3) 0.095(4) Uani 0.223(2) 1 d G U P J 3
C31Z C 0.4193(6) 0.7781(6) 0.6507(3) 0.103(4) Uani 0.223(2) 1 d G U P J 3
C32Z C 0.4541(7) 0.8325(6) 0.6466(3) 0.102(4) Uani 0.223(2) 1 d G U P J 3
C33Z C 0.4122(7) 0.8818(6) 0.6672(3) 0.105(4) Uani 0.223(2) 1 d G U P J 3
C34Z C 0.4420(7) 0.9180(5) 0.6842(3) 0.104(4) Uani 0.223(2) 1 d G U P J 3
C35Z C 0.4121(7) 0.9310(5) 0.7194(3) 0.104(4) Uani 0.223(2) 1 d G U P J 3
C36Z C 0.4670(7) 0.9272(5) 0.7379(3) 0.099(4) Uani 0.223(2) 1 d G U P J 3
C37Z C 0.4610(7) 0.8998(6) 0.7720(3) 0.093(4) Uani 0.223(2) 1 d G U P J 3
C38Z C 0.5178(7) 0.8560(6) 0.7838(3) 0.093(4) Uani 0.223(2) 1 d G U P J 3
C39Z C 0.4925(7) 0.8051(6) 0.8081(3) 0.094(4) Uani 0.223(2) 1 d G U P J 3
C40Z C 0.5306(7) 0.7411(6) 0.8111(3) 0.099(4) Uani 0.223(2) 1 d G U P J 3
C41Z C 0.4931(7) 0.6909(6) 0.8243(3) 0.108(4) Uani 0.223(2) 1 d G U P J 3
C42Z C 0.5189(7) 0.6246(6) 0.8166(3) 0.121(4) Uani 0.223(2) 1 d G U P J 3
C43Z C 0.5800(7) 0.6101(6) 0.7939(3) 0.121(4) Uani 0.223(2) 1 d G U P J 3
C44Z C 0.5870(7) 0.5649(5) 0.7690(3) 0.122(4) Uani 0.223(2) 1 d G U P J 3
C45Z C 0.5325(7) 0.5361(5) 0.7674(3) 0.122(4) Uani 0.223(2) 1 d G U P J 3
C46Z C 0.5171(7) 0.5304(5) 0.7342(3) 0.118(4) Uani 0.223(2) 1 d G U P J 3
C47Z C 0.5569(7) 0.5538(5) 0.7042(3) 0.112(4) Uani 0.223(2) 1 d G U P J 3
C48Z C 0.5253(7) 0.5899(5) 0.6763(3) 0.098(4) Uani 0.223(2) 1 d G U P J 3
C49Z C 0.5625(6) 0.6411(5) 0.6607(3) 0.092(4) Uani 0.223(2) 1 d G U P J 3
C50Z C 0.5296(6) 0.7016(6) 0.6463(3) 0.090(4) Uani 0.223(2) 1 d G U P J 3
C51Z C 0.5619(6) 0.7554(6) 0.6446(3) 0.092(4) Uani 0.223(2) 1 d G U P J 3
C52Z C 0.5242(7) 0.8213(6) 0.6436(3) 0.093(4) Uani 0.223(2) 1 d G U P J 3
C53Z C 0.5554(7) 0.8590(6) 0.6611(3) 0.096(4) Uani 0.223(2) 1 d G U P J 3
C54Z C 0.5153(7) 0.9063(5) 0.6811(3) 0.100(4) Uani 0.223(2) 1 d G U P J 3
C55Z C 0.5307(7) 0.9120(5) 0.7143(3) 0.098(4) Uani 0.223(2) 1 d G U P J 3
C56Z C 0.5855(6) 0.8701(6) 0.7258(3) 0.093(4) Uani 0.223(2) 1 d G U P J 3
C57Z C 0.5789(6) 0.8415(6) 0.7612(3) 0.089(4) Uani 0.223(2) 1 d G U P J 3
C58Z C 0.6166(6) 0.7756(6) 0.7622(3) 0.098(4) Uani 0.223(2) 1 d G U P J 3
C59Z C 0.5951(6) 0.7258(6) 0.7872(3) 0.105(4) Uani 0.223(2) 1 d G U P J 3
C60Z C 0.6171(6) 0.6613(6) 0.7783(3) 0.114(4) Uani 0.223(2) 1 d G U P J 3
C61Z C 0.6467(6) 0.6485(6) 0.7436(3) 0.109(4) Uani 0.223(2) 1 d G U P J 3
C62Z C 0.6279(6) 0.5894(5) 0.7377(3) 0.118(4) Uani 0.223(2) 1 d G U P J 3
C63Z C 0.6131(6) 0.5840(5) 0.7060(3) 0.115(4) Uani 0.223(2) 1 d G U P J 3
C64Z C 0.6167(6) 0.6375(5) 0.6791(3) 0.102(4) Uani 0.223(2) 1 d G U P J 3
C65Z C 0.6394(5) 0.6942(6) 0.6834(3) 0.094(4) Uani 0.223(2) 1 d G U P J 3
C66Z C 0.6161(6) 0.7517(6) 0.6629(3) 0.091(4) Uani 0.223(2) 1 d G U P J 3
C67Z C 0.6120(6) 0.8154(6) 0.6733(3) 0.095(4) Uani 0.223(2) 1 d G U P J 3
C68Z C 0.6268(6) 0.8208(6) 0.7050(3) 0.093(4) Uani 0.223(2) 1 d G U P J 3
C69Z C 0.6461(5) 0.7628(6) 0.7274(3) 0.094(4) Uani 0.223(2) 1 d G U P J 3
C70Z C 0.6549(5) 0.6999(6) 0.7170(3) 0.101(4) Uani 0.223(2) 1 d G U P J 3
C565 C 0.7129(6) 0.4802(5) 0.7581(3) 0.098(3) Uani 1 1 d . . . . .
H88 H 0.671304 0.461932 0.765584 0.117 Uiso 1 1 calc R U . . .
C568 C 0.8094(6) 0.5075(5) 0.7118(3) 0.097(3) Uani 1 1 d . . . . .
H89 H 0.833257 0.507986 0.687866 0.117 Uiso 1 1 calc R U . . .
C571 C 0.7402(7) 0.5061(6) 0.7826(3) 0.104(3) Uani 1 1 d . . . . .
H90 H 0.716986 0.505771 0.806673 0.124 Uiso 1 1 calc R U . . .
C577 C 0.7996(8) 0.5315(7) 0.7720(3) 0.121(4) Uani 1 1 d . . . . .
H91 H 0.817696 0.549068 0.788844 0.145 Uiso 1 1 calc R U . . .
C581 C 0.8349(7) 0.5327(6) 0.7370(4) 0.118(4) Uani 1 1 d . . . . .
H92 H 0.876644 0.550849 0.730258 0.142 Uiso 1 1 calc R U . . .
Cl1R Cl -0.1022(4) 0.6340(4) 0.8763(2) 0.250(3) Uani 1 1 d D U . . .
Cl1S Cl 0.0196(6) 0.3604(7) 0.9291(3) 0.193(4) Uani 0.5 1 d D U P . .
C4S C -0.134(2) 0.380(2) 0.8611(12) 0.214(14) Uani 0.5 1 d D U P . .
H93 H -0.177155 0.378940 0.854934 0.256 Uiso 0.5 1 calc R U P . .
C2S C -0.038(2) 0.320(2) 0.8898(11) 0.226(17) Uani 0.5 1 d D U P . .
H94 H -0.004595 0.281551 0.895189 0.272 Uiso 0.5 1 calc R U P . .
C5S C -0.116(2) 0.4416(19) 0.8640(11) 0.235(17) Uani 0.5 1 d D U P . .
H95 H -0.135388 0.481643 0.850905 0.282 Uiso 0.5 1 calc R U P . .
C3S C -0.085(2) 0.319(2) 0.8675(13) 0.220(14) Uani 0.5 1 d D U P . .
H96 H -0.084441 0.280328 0.856965 0.264 Uiso 0.5 1 calc R U P . .
C6S C -0.0700(19) 0.4426(17) 0.8868(10) 0.200(15) Uani 0.5 1 d D U P . .
H97 H -0.057233 0.482978 0.890379 0.240 Uiso 0.5 1 calc R U P . .
C1S C -0.0440(17) 0.381(2) 0.9038(9) 0.231(16) Uani 0.5 1 d D U P . .

loop_
_atom_site_aniso_label
_atom_site_aniso_U_11
_atom_site_aniso_U_22
_atom_site_aniso_U_33
_atom_site_aniso_U_23
_atom_site_aniso_U_13
_atom_site_aniso_U_12
Cl1T 0.113(5) 0.109(4) 0.063(3) -0.005(3) -0.009(3) 0.022(4)
C1T1 0.077(15) 0.100(16) 0.051(11) -0.036(11) -0.009(10) -0.004(15)
C2T1 0.088(15) 0.064(11) 0.043(9) -0.021(9) -0.010(10) -0.004(11)
C3T1 0.078(13) 0.130(16) 0.044(9) -0.043(10) -0.021(9) 0.033(12)
C4T1 0.068(15) 0.137(18) 0.077(13) -0.014(12) -0.023(12) -0.020(15)
C5T1 0.091(15) 0.101(18) 0.059(12) -0.021(12) -0.016(11) -0.018(13)
C6T1 0.097(18) 0.078(17) 0.063(12) -0.024(11) -0.002(12) -0.013(14)
C5L 0.064(5) 0.097(7) 0.087(7) -0.040(5) -0.003(5) -0.030(5)
C8L 0.060(6) 0.128(9) 0.187(13) -0.066(9) -0.030(7) -0.012(6)
C5K 0.064(5) 0.076(6) 0.055(5) 0.006(4) -0.014(4) -0.021(4)
C7K 0.062(6) 0.246(17) 0.139(11) 0.105(12) -0.019(7) -0.036(8)
C8K 0.069(6) 0.139(10) 0.142(10) -0.074(8) -0.022(6) -0.014(6)
C10M 0.094(7) 0.068(6) 0.108(8) -0.014(5) -0.004(6) -0.028(5)
C1R 0.24(2) 0.188(16) 0.231(19) -0.018(15) -0.015(17) -0.096(15)
C2R 0.183(15) 0.208(17) 0.148(13) 0.021(12) -0.056(11) -0.100(14)
C3R 0.235(19) 0.195(18) 0.202(18) -0.001(14) -0.120(15) -0.072(15)
C4R 0.30(2) 0.200(19) 0.28(2) 0.030(17) -0.17(2) -0.068(19)
C5R 0.33(3) 0.185(18) 0.25(2) 0.002(16) -0.10(2) -0.08(2)
C6R 0.194(16) 0.171(15) 0.232(19) -0.041(13) -0.045(14) -0.092(13)
C1N 0.092(8) 0.115(10) 0.132(10) 0.003(9) -0.018(8) 0.018(7)
C2N 0.103(9) 0.158(12) 0.114(10) -0.023(9) 0.000(8) -0.008(8)
C3N 0.115(9) 0.122(10) 0.148(12) -0.036(9) -0.066(9) 0.011(8)
C4N 0.076(7) 0.142(10) 0.098(8) 0.022(8) -0.017(6) -0.003(7)
C5N 0.065(6) 0.120(8) 0.096(8) 0.018(6) -0.030(6) -0.014(6)
C6N 0.073(7) 0.134(11) 0.158(12) 0.022(9) -0.042(8) 0.004(7)
Cl1N 0.109(2) 0.155(3) 0.095(2) -0.0002(19) -0.0262(17) -0.0296(19)
C1O 0.137(15) 0.093(12) 0.092(12) -0.005(9) -0.022(10) -0.042(10)
C2O 0.129(18) 0.129(13) 0.092(12) -0.009(11) -0.014(12) -0.043(11)
C3O 0.100(12) 0.110(11) 0.096(11) -0.022(9) -0.030(9) -0.033(9)
C4O 0.075(9) 0.114(11) 0.068(10) -0.027(9) -0.013(8) -0.021(8)
C5O 0.129(14) 0.117(15) 0.074(11) -0.012(10) -0.023(10) -0.022(14)
C6O 0.154(14) 0.122(13) 0.069(10) -0.013(10) -0.016(10) -0.032(11)
Cl1O 0.085(3) 0.118(3) 0.083(3) -0.019(2) -0.014(2) -0.010(2)
C1O2 0.149(18) 0.129(18) 0.096(16) -0.001(16) -0.019(16) -0.031(16)
C2O2 0.12(2) 0.112(17) 0.078(16) -0.030(15) -0.006(16) -0.044(16)
C3O2 0.12(2) 0.135(18) 0.104(17) -0.035(16) 0.004(17) -0.009(17)
C4O2 0.15(2) 0.127(19) 0.110(19) -0.043(17) -0.005(18) -0.011(18)
C5O2 0.15(2) 0.137(19) 0.075(18) -0.018(18) -0.018(18) 0.001(18)
C6O2 0.134(18) 0.130(19) 0.059(15) -0.024(16) -0.025(15) -0.024(19)
Cl2O 0.244(18) 0.197(16) 0.201(16) 0.065(13) -0.065(14) -0.030(14)
C1P 0.083(13) 0.063(11) 0.147(14) -0.028(11) 0.008(11) -0.011(10)
C2P 0.095(13) 0.117(17) 0.171(19) -0.042(17) -0.004(14) -0.011(14)
C3P 0.089(13) 0.086(16) 0.176(19) 0.007(14) 0.011(14) -0.021(12)
C4P 0.130(15) 0.107(14) 0.143(15) -0.010(12) -0.047(14) -0.007(13)
C5P 0.113(14) 0.105(14) 0.126(14) -0.002(12) -0.058(13) 0.000(12)
C6P 0.116(14) 0.122(16) 0.142(15) -0.019(14) -0.036(13) -0.008(13)
Cl1P 0.134(5) 0.133(5) 0.174(6) -0.023(4) -0.045(4) -0.033(4)
C1P2 0.102(17) 0.107(17) 0.151(17) 0.000(16) -0.030(15) 0.010(16)
C2P2 0.086(13) 0.075(18) 0.116(16) -0.016(15) -0.026(13) -0.006(15)
C3P2 0.14(2) 0.10(2) 0.15(2) 0.003(18) -0.013(19) 0.007(18)
C4P2 0.16(2) 0.131(18) 0.16(2) 0.007(17) -0.02(2) 0.008(19)
C5P2 0.147(19) 0.091(16) 0.146(17) 0.003(14) -0.041(17) -0.022(15)
C6P2 0.121(17) 0.118(17) 0.146(17) -0.024(16) -0.030(16) 0.003(16)
Cl2P 0.121(7) 0.149(8) 0.208(11) 0.034(7) -0.045(7) -0.018(6)
C1Q 0.115(12) 0.067(14) 0.100(14) -0.016(11) 0.004(11) -0.028(13)
C2Q 0.091(13) 0.079(15) 0.079(12) -0.013(12) 0.004(10) -0.011(12)
C3Q 0.081(12) 0.066(14) 0.066(11) -0.025(10) -0.007(8) -0.023(11)
C4Q 0.088(14) 0.063(12) 0.086(14) -0.006(10) 0.033(11) -0.007(11)
C5Q 0.089(12) 0.075(16) 0.099(14) -0.006(12) -0.005(10) -0.031(12)
C6Q 0.108(13) 0.106(16) 0.097(14) -0.009(12) -0.016(12) -0.013(14)
Cl1Q 0.104(4) 0.085(4) 0.112(4) -0.013(3) 0.015(3) -0.026(3)
C1Q2 0.094(14) 0.057(15) 0.092(16) -0.014(14) 0.004(12) -0.038(14)
C2Q2 0.085(15) 0.064(17) 0.092(17) -0.047(15) 0.006(12) -0.033(15)
C3Q2 0.090(17) 0.074(16) 0.093(16) -0.018(14) -0.004(13) -0.009(15)
C4Q2 0.098(16) 0.061(16) 0.096(17) -0.002(13) 0.002(13) -0.021(13)
C5Q2 0.077(15) 0.079(16) 0.092(17) -0.012(13) -0.010(13) -0.002(13)
C6Q2 0.093(13) 0.057(17) 0.074(14) -0.003(14) -0.009(12) -0.015(15)
Cl2Q 0.080(4) 0.103(5) 0.136(6) 0.000(4) -0.037(4) -0.012(3)
C1F 0.064(5) 0.048(4) 0.036(4) -0.002(3) -0.010(4) -0.014(3)
C2F 0.054(4) 0.046(4) 0.050(4) -0.002(3) -0.014(3) -0.010(3)
C3F 0.053(4) 0.054(4) 0.053(4) -0.008(3) -0.014(4) -0.011(4)
C4F 0.049(4) 0.054(4) 0.052(4) -0.006(3) -0.019(3) -0.014(3)
C5F 0.060(5) 0.048(4) 0.046(4) -0.004(3) -0.017(3) -0.010(3)
C6F 0.052(4) 0.044(4) 0.051(4) -0.001(3) -0.018(3) -0.011(3)
C7F 0.052(4) 0.047(4) 0.048(4) -0.006(3) -0.013(3) -0.012(3)
C8F 0.056(5) 0.047(4) 0.052(4) -0.007(3) -0.010(4) -0.013(3)
C647 0.051(4) 0.057(5) 0.057(4) -0.006(3) -0.019(4) -0.012(3)
C10F 0.045(4) 0.055(4) 0.052(4) -0.001(3) -0.016(3) -0.015(3)
C11F 0.056(4) 0.054(4) 0.041(4) -0.005(3) -0.015(3) -0.016(4)
C12F 0.051(4) 0.053(4) 0.046(4) -0.009(3) -0.012(3) -0.014(3)
C13F 0.049(4) 0.047(4) 0.055(4) -0.008(3) -0.017(3) -0.005(3)
C14F 0.054(4) 0.047(4) 0.042(4) -0.001(3) -0.012(3) -0.011(3)
C15F 0.062(5) 0.053(4) 0.048(4) -0.005(3) -0.019(4) -0.019(4)
C16F 0.057(5) 0.045(4) 0.043(4) -0.006(3) -0.006(4) -0.013(3)
C17F 0.053(4) 0.046(4) 0.045(4) -0.005(3) -0.011(3) -0.009(3)
C18F 0.060(5) 0.047(4) 0.044(4) -0.002(3) -0.014(4) -0.015(3)
C19F 0.063(5) 0.051(4) 0.039(4) -0.002(3) -0.007(4) -0.009(3)
C20F 0.056(4) 0.052(4) 0.041(4) -0.002(3) -0.016(3) -0.012(3)
C21F 0.052(4) 0.062(4) 0.032(4) -0.003(3) -0.005(3) -0.010(4)
C22F 0.055(4) 0.063(5) 0.042(4) -0.004(3) -0.010(4) -0.009(4)
C23F 0.060(5) 0.065(5) 0.043(4) -0.004(4) -0.012(4) -0.010(4)
C24F 0.069(5) 0.070(5) 0.044(4) -0.004(4) -0.018(4) -0.007(4)
C25F 0.070(5) 0.084(6) 0.042(4) -0.010(4) -0.012(4) 0.001(4)
C26F 0.064(5) 0.074(5) 0.047(4) -0.011(4) -0.019(4) -0.001(4)
C27F 0.059(4) 0.063(5) 0.040(4) -0.005(3) -0.009(3) -0.017(4)
C28F 0.075(5) 0.063(5) 0.043(4) -0.007(4) -0.018(4) -0.021(4)
C29F 0.086(6) 0.055(5) 0.049(5) -0.002(4) -0.009(4) -0.022(4)
C30F 0.084(6) 0.061(5) 0.048(4) -0.009(4) -0.021(4) -0.021(4)
C31F 0.074(5) 0.061(5) 0.050(5) -0.005(4) -0.015(4) -0.027(4)
C32F 0.064(5) 0.074(5) 0.052(5) 0.001(4) -0.017(4) -0.023(4)
C33F 0.086(6) 0.049(4) 0.038(4) -0.004(3) -0.008(4) -0.014(4)
C34F 0.083(6) 0.052(4) 0.040(4) -0.006(3) -0.002(4) -0.023(4)
C35F 0.089(6) 0.059(5) 0.034(4) -0.006(3) -0.003(4) -0.023(4)
C36F 0.077(5) 0.056(5) 0.044(4) -0.007(3) -0.006(4) -0.021(4)
C1G 0.098(6) 0.050(4) 0.035(4) -0.003(3) -0.007(4) -0.019(4)
C2G 0.083(6) 0.060(5) 0.038(4) -0.002(3) -0.013(4) -0.022(4)
C3G 0.075(5) 0.052(4) 0.050(4) -0.010(4) -0.003(4) -0.010(4)
C4G 0.076(5) 0.055(4) 0.048(4) -0.009(4) -0.008(4) -0.003(4)
C5G 0.059(5) 0.053(4) 0.052(4) -0.012(3) -0.007(4) -0.013(4)
C6G 0.072(5) 0.069(5) 0.058(5) -0.017(4) -0.002(4) -0.015(4)
C7G 0.078(6) 0.076(6) 0.061(5) -0.016(4) 0.004(4) -0.009(5)
C8G 0.086(6) 0.055(5) 0.059(5) -0.013(4) -0.002(5) -0.010(4)
C9G 0.056(5) 0.054(4) 0.043(4) -0.008(3) -0.006(4) -0.005(3)
C10G 0.060(5) 0.055(4) 0.043(4) -0.002(3) -0.011(4) -0.015(3)
C11G 0.061(5) 0.054(4) 0.037(4) -0.003(3) -0.008(3) -0.005(4)
C12G 0.060(5) 0.077(5) 0.048(4) -0.021(4) -0.007(4) -0.019(4)
C13G 0.064(5) 0.076(5) 0.062(5) -0.013(4) -0.007(4) -0.019(4)
C14G 0.056(5) 0.067(5) 0.059(5) -0.015(4) -0.001(4) -0.013(4)
C15G 0.083(5) 0.058(5) 0.040(4) -0.005(3) -0.015(4) -0.020(4)
C16G 0.083(5) 0.056(5) 0.038(4) -0.003(3) -0.011(4) -0.027(4)
C17G 0.072(5) 0.061(5) 0.040(4) -0.009(4) -0.010(4) -0.019(4)
C18G 0.077(5) 0.053(4) 0.041(4) -0.006(3) -0.015(4) -0.019(4)
C19G 0.069(5) 0.058(5) 0.036(4) -0.007(3) -0.009(4) -0.022(4)
C20G 0.073(5) 0.062(5) 0.035(4) -0.012(3) -0.006(4) -0.024(4)
C21G 0.077(5) 0.056(5) 0.046(4) -0.008(4) -0.011(4) -0.025(4)
C22G 0.079(5) 0.076(5) 0.043(5) -0.008(4) -0.011(4) -0.030(4)
C23G 0.068(5) 0.082(6) 0.047(5) -0.010(4) -0.006(4) -0.021(5)
C24G 0.073(5) 0.082(6) 0.049(5) -0.019(4) 0.003(4) -0.025(5)
C25G 0.076(5) 0.070(5) 0.042(4) -0.010(4) -0.008(4) -0.030(4)
C26G 0.087(6) 0.064(5) 0.041(4) -0.014(4) -0.001(4) -0.030(5)
C27G 0.069(5) 0.070(5) 0.050(5) -0.014(4) -0.002(4) -0.022(4)
C28G 0.082(6) 0.074(6) 0.055(5) -0.024(4) 0.005(5) -0.026(5)
C29G 0.071(5) 0.078(6) 0.058(5) -0.028(4) 0.000(4) -0.018(5)
C30G 0.069(5) 0.080(6) 0.067(6) -0.025(4) -0.008(4) -0.024(4)
C31G 0.056(5) 0.071(5) 0.053(5) -0.023(4) -0.001(4) -0.017(4)
C32G 0.072(5) 0.076(6) 0.051(5) -0.015(4) 0.001(4) -0.024(4)
C33G 0.060(5) 0.069(5) 0.046(4) -0.011(4) -0.010(4) -0.009(4)
C34G 0.054(5) 0.073(5) 0.060(5) -0.012(4) 0.003(4) -0.013(4)
C35G 0.065(5) 0.070(5) 0.050(5) -0.009(4) -0.008(4) -0.011(4)
C36G 0.066(5) 0.079(5) 0.045(4) 0.001(4) -0.006(4) -0.015(4)
C1H 0.053(5) 0.072(5) 0.049(5) -0.005(4) -0.004(4) -0.014(4)
C2H 0.066(5) 0.076(5) 0.039(4) -0.007(4) -0.011(4) -0.020(4)
C3H 0.062(5) 0.075(5) 0.056(5) -0.009(4) -0.017(4) -0.019(4)
C4H 0.059(5) 0.077(5) 0.048(5) 0.003(4) -0.010(4) -0.015(4)
C5H 0.065(5) 0.070(5) 0.048(4) 0.004(4) -0.007(4) -0.012(4)
C6H 0.052(4) 0.070(5) 0.053(5) -0.006(4) -0.004(4) -0.013(4)
C7H 0.064(5) 0.060(4) 0.042(4) -0.007(3) -0.004(4) -0.017(4)
C8H 0.063(5) 0.069(5) 0.039(4) 0.001(4) -0.009(4) -0.019(4)
C9H 0.062(5) 0.059(4) 0.040(4) -0.001(3) -0.008(4) -0.020(4)
C10H 0.068(5) 0.062(5) 0.039(4) -0.002(3) -0.006(4) -0.020(4)
C11H 0.063(5) 0.067(5) 0.042(4) -0.006(4) -0.010(4) -0.013(4)
C12H 0.076(6) 0.054(4) 0.046(4) -0.005(4) -0.017(4) -0.010(4)
C13H 0.069(5) 0.056(4) 0.045(4) -0.014(3) -0.008(4) -0.020(4)
C14H 0.060(5) 0.059(4) 0.041(4) -0.010(4) -0.010(4) -0.016(4)
C15H 0.051(4) 0.064(5) 0.053(5) -0.011(4) -0.009(4) -0.004(4)
C16H 0.057(5) 0.066(5) 0.047(4) -0.004(4) -0.005(4) -0.003(4)
C17H 0.057(5) 0.058(5) 0.057(5) 0.002(4) -0.003(4) -0.010(4)
C18H 0.055(4) 0.058(5) 0.059(5) -0.003(4) -0.018(4) -0.005(4)
C19H 0.058(5) 0.055(4) 0.054(5) 0.000(4) -0.004(4) -0.005(4)
C20H 0.060(5) 0.052(4) 0.059(5) -0.008(4) -0.010(4) -0.012(4)
C21H 0.063(5) 0.057(5) 0.057(5) 0.001(4) -0.013(4) -0.012(4)
C22H 0.079(6) 0.074(6) 0.058(5) 0.002(4) -0.005(4) -0.019(4)
C23H 0.078(6) 0.060(5) 0.061(5) -0.002(4) -0.004(4) -0.011(4)
C24H 0.075(5) 0.058(5) 0.072(6) 0.004(4) -0.003(4) -0.017(4)
C25H 0.069(5) 0.059(5) 0.061(5) 0.000(4) -0.004(4) -0.018(4)
C26H 0.066(5) 0.062(5) 0.056(5) 0.004(4) -0.003(4) -0.014(4)
C27H 0.065(5) 0.055(5) 0.058(5) 0.002(4) -0.003(4) -0.013(4)
C28H 0.076(5) 0.056(5) 0.065(5) 0.000(4) 0.000(4) -0.018(4)
C29H 0.066(5) 0.051(5) 0.088(6) -0.002(4) -0.012(5) -0.014(4)
C30H 0.064(5) 0.050(4) 0.073(5) -0.005(4) -0.008(4) -0.011(4)
C31H 0.056(4) 0.045(4) 0.068(5) 0.000(4) -0.001(4) -0.015(3)
C32H 0.059(5) 0.050(4) 0.070(5) -0.011(4) -0.001(4) -0.014(4)
C33H 0.060(5) 0.050(4) 0.065(5) -0.004(4) -0.013(4) -0.014(4)
C34H 0.057(4) 0.049(4) 0.057(5) -0.004(4) -0.010(4) -0.014(4)
C35H 0.058(5) 0.047(4) 0.059(5) -0.007(3) -0.018(4) -0.006(3)
C36H 0.050(4) 0.058(5) 0.057(4) -0.005(4) -0.011(4) -0.014(4)
C1I 0.052(4) 0.050(4) 0.057(4) -0.006(4) -0.009(4) -0.010(3)
C2I 0.062(5) 0.050(4) 0.063(5) -0.002(4) -0.011(4) -0.015(4)
C3I 0.047(4) 0.056(4) 0.059(5) -0.004(4) -0.008(4) -0.010(3)
C4I 0.049(4) 0.054(5) 0.058(5) -0.008(4) -0.010(4) -0.012(3)
C5I 0.044(4) 0.052(4) 0.054(4) 0.000(4) -0.008(3) -0.015(3)
C6I 0.055(4) 0.042(4) 0.059(5) -0.007(4) -0.011(4) -0.010(3)
C7I 0.050(4) 0.050(4) 0.056(5) -0.004(3) -0.012(3) -0.010(3)
C8I 0.051(4) 0.052(4) 0.050(4) -0.003(3) -0.009(3) -0.012(3)
C9I 0.045(4) 0.057(5) 0.051(4) -0.005(4) -0.014(3) -0.007(3)
C10I 0.062(5) 0.049(4) 0.055(5) 0.002(4) -0.011(4) -0.016(3)
C11I 0.065(5) 0.047(4) 0.063(5) -0.004(4) -0.014(4) -0.010(4)
C12I 0.060(5) 0.058(5) 0.057(5) -0.013(4) -0.004(4) -0.008(4)
C13I 0.059(4) 0.048(4) 0.055(4) -0.004(4) -0.014(4) -0.008(3)
C14I 0.050(4) 0.047(4) 0.066(5) 0.000(4) -0.018(4) -0.009(3)
C15I 0.054(4) 0.049(4) 0.053(4) -0.008(3) -0.013(4) -0.014(3)
C16I 0.060(4) 0.048(4) 0.038(4) -0.005(3) -0.007(3) -0.010(3)
C17I 0.051(4) 0.051(4) 0.037(4) -0.004(3) -0.006(3) -0.016(3)
C18I 0.060(4) 0.046(4) 0.040(4) -0.004(3) -0.014(3) -0.016(3)
C19I 0.044(4) 0.048(4) 0.038(4) -0.007(3) -0.014(3) -0.009(3)
C20I 0.052(4) 0.048(4) 0.041(4) -0.006(3) -0.005(3) -0.012(3)
C21I 0.044(4) 0.049(4) 0.040(4) -0.009(3) -0.013(3) -0.007(3)
C22I 0.046(4) 0.049(4) 0.043(4) -0.007(3) -0.012(3) -0.009(3)
C23I 0.046(4) 0.046(4) 0.039(4) -0.003(3) -0.010(3) -0.004(3)
C24I 0.052(4) 0.046(4) 0.037(4) -0.003(3) -0.009(3) -0.007(3)
C25I 0.049(4) 0.049(4) 0.040(4) -0.008(3) -0.009(3) -0.011(3)
C26I 0.050(4) 0.049(4) 0.047(4) -0.004(3) -0.015(3) -0.010(3)
C27I 0.051(4) 0.053(4) 0.049(4) -0.004(3) -0.007(3) -0.015(3)
C28I 0.055(5) 0.047(4) 0.054(4) -0.004(3) -0.018(4) -0.014(3)
C29I 0.052(4) 0.053(4) 0.035(4) -0.005(3) -0.010(3) -0.010(3)
C30I 0.051(4) 0.051(4) 0.039(4) -0.004(3) -0.012(3) -0.012(3)
C31I 0.053(4) 0.058(4) 0.038(4) -0.002(3) -0.010(3) -0.018(3)
C32I 0.055(4) 0.057(5) 0.042(4) -0.002(3) -0.013(3) -0.018(4)
C33I 0.060(5) 0.050(4) 0.051(4) 0.000(3) -0.021(4) -0.016(4)
C34I 0.046(4) 0.052(4) 0.052(4) -0.002(3) -0.013(3) -0.011(3)
C35I 0.047(4) 0.044(4) 0.044(4) -0.006(3) -0.012(3) -0.008(3)
C36I 0.054(4) 0.044(4) 0.042(4) -0.005(3) -0.009(3) -0.015(3)
C1J 0.048(4) 0.054(4) 0.076(5) -0.002(4) -0.011(4) -0.015(3)
C635 0.054(5) 0.087(6) 0.091(7) 0.013(5) -0.014(5) -0.019(4)
C3J 0.050(5) 0.096(7) 0.079(6) 0.003(5) -0.007(4) -0.011(4)
C4J 0.062(6) 0.109(8) 0.139(9) -0.047(7) -0.029(6) -0.018(5)
C5J 0.056(5) 0.055(4) 0.065(5) -0.006(4) -0.024(4) -0.015(4)
C6J 0.049(5) 0.080(6) 0.105(7) -0.025(5) -0.015(5) -0.013(4)
C7J 0.076(6) 0.063(5) 0.081(6) 0.004(4) -0.038(5) -0.024(4)
C8J 0.055(4) 0.068(5) 0.065(5) 0.001(4) -0.023(4) -0.022(4)
C9J 0.060(5) 0.056(5) 0.077(6) -0.006(4) -0.025(4) -0.017(4)
C10J 0.073(6) 0.064(5) 0.139(9) -0.003(6) -0.025(6) -0.029(5)
C11J 0.117(8) 0.061(5) 0.095(7) -0.027(5) -0.059(6) -0.002(5)
C12J 0.077(5) 0.050(5) 0.086(6) -0.009(4) -0.028(5) -0.014(4)
C13J 0.060(5) 0.049(4) 0.066(5) 0.005(4) -0.021(4) -0.017(4)
C14J 0.061(5) 0.061(5) 0.084(6) -0.001(4) -0.020(4) -0.024(4)
C15J 0.076(5) 0.060(5) 0.063(5) 0.009(4) -0.014(4) -0.025(4)
C16J 0.073(5) 0.055(5) 0.078(6) 0.001(4) -0.021(5) -0.022(4)
C1K 0.058(5) 0.079(6) 0.049(5) 0.009(4) -0.002(4) -0.001(4)
C2K 0.077(6) 0.081(6) 0.051(5) 0.010(4) -0.006(4) -0.012(5)
C3K 0.079(6) 0.101(7) 0.064(6) 0.017(5) 0.004(5) -0.003(5)
C4K 0.073(6) 0.081(6) 0.067(5) 0.005(5) 0.003(4) -0.021(5)
C6K 0.077(6) 0.123(8) 0.098(7) -0.038(6) -0.017(6) -0.034(6)
C9K 0.070(6) 0.107(7) 0.081(6) -0.051(6) 0.003(5) -0.022(5)
C10K 0.077(17) 0.096(15) 0.053(15) -0.032(13) -0.005(13) 0.023(13)
C11K 0.063(14) 0.106(19) 0.16(3) -0.058(18) 0.024(16) -0.050(16)
C20K 0.14(3) 0.18(4) 0.08(2) -0.05(3) 0.01(2) 0.02(3)
C21K 0.15(3) 0.16(3) 0.11(2) -0.11(2) -0.053(19) 0.05(2)
C12K 0.109(9) 0.144(11) 0.105(9) -0.033(8) 0.029(7) -0.028(8)
C13K 0.072(6) 0.113(8) 0.045(5) -0.003(5) -0.003(4) -0.019(5)
C14K 0.094(7) 0.162(11) 0.058(6) -0.029(6) -0.019(5) -0.018(7)
C15K 0.100(8) 0.177(12) 0.046(5) -0.002(6) -0.003(5) -0.040(7)
C16K 0.151(11) 0.129(10) 0.050(6) 0.018(6) 0.014(6) -0.010(8)
C1L 0.080(6) 0.107(7) 0.104(7) -0.054(6) 0.020(6) -0.027(5)
C2L 0.071(7) 0.164(11) 0.123(9) -0.036(8) -0.003(6) 0.014(7)
C3L 0.160(11) 0.140(11) 0.215(14) -0.055(10) 0.092(11) -0.047(9)
C4L 0.089(8) 0.273(19) 0.080(8) -0.060(10) 0.006(6) 0.013(10)
C6L 0.075(6) 0.139(9) 0.100(8) -0.048(7) 0.001(6) -0.049(6)
C7L 0.118(9) 0.131(9) 0.098(8) -0.009(7) -0.011(7) -0.074(8)
C9L 0.086(6) 0.074(6) 0.057(5) -0.003(4) -0.031(5) -0.023(5)
C10L 0.132(9) 0.073(6) 0.081(6) 0.003(5) -0.061(6) -0.023(6)
C11L 0.095(7) 0.090(6) 0.063(5) -0.005(5) -0.036(5) -0.022(5)
C12L 0.114(8) 0.103(7) 0.043(5) -0.004(4) -0.022(5) -0.036(6)
C13L 0.072(6) 0.113(8) 0.059(6) -0.025(5) -0.025(5) 0.022(5)
C14L 0.103(8) 0.089(8) 0.143(11) -0.016(7) -0.013(8) 0.019(6)
C15L 0.070(6) 0.150(10) 0.074(7) -0.040(6) -0.014(5) -0.001(6)
C16L 0.096(8) 0.202(13) 0.067(6) -0.038(7) -0.038(6) 0.049(8)
C1M 0.055(5) 0.062(5) 0.058(5) -0.007(4) -0.008(4) -0.011(4)
C2M 0.074(6) 0.082(6) 0.054(5) -0.004(4) -0.008(4) -0.022(4)
C3M 0.070(5) 0.072(5) 0.061(5) -0.004(4) -0.005(4) -0.024(4)
C4M 0.090(6) 0.056(5) 0.056(5) 0.005(4) -0.006(4) -0.018(4)
C5M 0.082(6) 0.053(5) 0.065(5) -0.009(4) -0.008(5) -0.014(4)
C6M 0.082(6) 0.062(5) 0.077(6) -0.006(4) -0.007(5) -0.001(4)
C7M 0.145(9) 0.050(5) 0.077(6) -0.013(4) -0.011(6) -0.019(5)
C8M 0.091(6) 0.056(5) 0.081(6) -0.004(4) -0.014(5) -0.024(4)
C9M 0.075(6) 0.068(5) 0.082(6) -0.007(5) -0.005(5) -0.027(5)
C11M 0.096(7) 0.086(7) 0.124(9) -0.001(6) -0.021(7) -0.046(6)
C12M 0.100(7) 0.084(7) 0.101(8) -0.008(6) 0.006(6) -0.050(6)
C13M 0.077(6) 0.070(5) 0.064(5) 0.005(4) -0.010(4) -0.013(5)
C14M 0.098(8) 0.156(11) 0.074(7) 0.042(7) -0.007(6) -0.039(7)
C15M 0.32(2) 0.109(10) 0.073(8) 0.004(7) -0.023(11) -0.060(12)
C16M 0.086(8) 0.167(12) 0.119(10) 0.051(9) -0.008(7) 0.004(8)
C1D 0.094(10) 0.117(10) 0.094(10) 0.001(10) -0.015(9) -0.049(9)
C2D 0.109(10) 0.107(10) 0.091(11) 0.000(10) -0.019(10) -0.058(10)
C3D 0.129(9) 0.084(9) 0.089(9) -0.011(9) -0.014(9) -0.042(9)
C4D 0.137(11) 0.073(10) 0.084(10) 0.003(10) -0.026(10) -0.045(10)
C5D 0.126(10) 0.091(9) 0.099(9) 0.031(9) -0.022(9) -0.052(9)
C6D 0.121(10) 0.122(10) 0.107(9) 0.017(9) 0.002(9) -0.050(9)
C7D 0.109(10) 0.139(10) 0.093(10) -0.003(10) 0.012(10) -0.052(10)
C8D 0.088(10) 0.160(10) 0.087(10) 0.001(10) -0.014(10) -0.022(10)
C9D 0.096(10) 0.138(11) 0.093(10) 0.013(11) -0.024(10) -0.026(10)
C10D 0.110(10) 0.123(10) 0.086(10) 0.009(10) -0.022(10) -0.011(10)
C11D 0.100(10) 0.111(10) 0.063(10) 0.004(10) -0.042(10) -0.020(10)
C12D 0.107(10) 0.111(10) 0.074(10) -0.010(10) -0.041(10) -0.037(10)
C13D 0.118(10) 0.103(10) 0.064(9) -0.029(9) -0.032(9) -0.031(10)
C14D 0.119(10) 0.094(10) 0.064(9) -0.037(9) -0.032(9) -0.028(9)
C15D 0.133(10) 0.086(10) 0.088(10) -0.030(9) -0.010(10) -0.019(10)
C16D 0.134(10) 0.089(10) 0.086(10) -0.017(9) -0.020(10) -0.007(10)
C17D 0.141(10) 0.086(9) 0.097(9) 0.010(9) -0.029(9) -0.017(9)
C18D 0.146(11) 0.089(10) 0.098(10) 0.011(10) -0.032(10) -0.022(10)
C19D 0.127(10) 0.094(10) 0.080(10) 0.028(9) -0.044(10) -0.023(10)
C20D 0.146(10) 0.099(10) 0.081(10) 0.031(9) -0.014(10) -0.039(10)
C21D 0.143(11) 0.113(10) 0.078(10) 0.030(10) 0.001(10) -0.035(10)
C22D 0.115(11) 0.146(11) 0.080(10) 0.030(11) 0.002(10) -0.015(11)
C23D 0.137(11) 0.145(11) 0.061(10) -0.013(11) -0.002(10) -0.007(11)
C24D 0.147(10) 0.163(10) 0.103(10) -0.019(10) 0.007(10) 0.019(10)
C25D 0.120(10) 0.170(11) 0.111(10) -0.010(10) -0.003(10) 0.014(10)
C26D 0.136(10) 0.137(10) 0.114(10) 0.001(9) -0.020(10) 0.027(9)
C27D 0.132(11) 0.122(11) 0.109(11) 0.018(10) -0.016(10) 0.012(11)
C28D 0.123(11) 0.084(11) 0.087(11) 0.015(10) -0.033(10) -0.001(10)
C29D 0.107(10) 0.100(10) 0.047(9) 0.005(9) -0.062(9) -0.027(10)
C30D 0.134(10) 0.114(10) 0.064(9) 0.007(9) -0.037(9) -0.027(9)
C31D 0.125(10) 0.135(10) 0.067(9) -0.009(10) -0.022(9) -0.031(10)
C32D 0.141(10) 0.153(10) 0.073(9) -0.019(10) -0.002(10) -0.040(10)
C33D 0.127(10) 0.131(10) 0.070(9) -0.036(9) -0.011(9) -0.020(9)
C34D 0.140(11) 0.133(10) 0.110(10) -0.029(10) 0.011(10) -0.005(10)
C35D 0.132(11) 0.117(11) 0.110(11) -0.028(10) -0.020(11) 0.005(11)
C36D 0.128(11) 0.131(11) 0.127(11) -0.010(11) -0.029(11) 0.002(11)
C37D 0.134(10) 0.131(10) 0.112(10) -0.007(10) -0.042(10) -0.003(10)
C38D 0.122(11) 0.131(11) 0.102(11) 0.010(10) -0.049(10) -0.023(10)
C39D 0.122(10) 0.104(10) 0.074(10) 0.029(9) -0.042(9) -0.017(10)
C40D 0.126(10) 0.123(10) 0.058(9) 0.028(9) -0.038(9) -0.041(10)
C41D 0.136(11) 0.116(11) 0.056(10) 0.017(10) -0.012(10) -0.010(10)
C42D 0.156(11) 0.134(10) 0.074(10) -0.009(10) -0.004(10) -0.013(10)
C43D 0.176(11) 0.124(10) 0.079(10) -0.019(9) -0.025(10) -0.035(10)
C44D 0.203(11) 0.105(11) 0.088(10) -0.032(10) -0.031(11) -0.015(11)
C45D 0.176(10) 0.113(10) 0.107(10) -0.027(9) 0.002(10) 0.014(10)
C46D 0.168(11) 0.116(11) 0.118(11) -0.018(10) -0.016(11) 0.028(11)
C47D 0.171(11) 0.076(10) 0.098(10) -0.017(10) -0.025(10) 0.008(10)
C48D 0.147(11) 0.080(10) 0.082(11) 0.008(10) -0.044(10) 0.000(10)
C49D 0.163(11) 0.066(10) 0.080(10) 0.015(10) -0.038(10) -0.030(10)
C50D 0.145(10) 0.103(9) 0.074(9) 0.024(9) -0.026(9) -0.050(9)
C51D 0.157(11) 0.128(11) 0.090(10) 0.017(10) 0.004(10) -0.065(10)
C52D 0.142(10) 0.159(10) 0.082(9) 0.000(9) 0.011(9) -0.050(10)
C53D 0.120(11) 0.171(11) 0.092(11) -0.001(11) 0.007(10) -0.047(11)
C54D 0.121(10) 0.163(11) 0.108(10) -0.030(10) -0.003(10) -0.023(10)
C55D 0.122(10) 0.161(11) 0.133(11) -0.003(10) -0.020(10) -0.008(10)
C56D 0.114(9) 0.160(10) 0.114(10) -0.018(10) -0.039(9) -0.040(9)
C57D 0.115(10) 0.145(11) 0.089(10) -0.005(10) -0.059(10) -0.051(10)
C58D 0.130(11) 0.156(11) 0.089(10) 0.007(10) -0.040(10) -0.083(10)
C59D 0.131(11) 0.139(11) 0.077(10) 0.001(10) -0.045(10) -0.059(10)
C60D 0.166(10) 0.126(10) 0.080(9) -0.010(9) -0.037(9) -0.058(9)
C61D 0.191(10) 0.111(10) 0.089(10) -0.022(10) -0.036(10) -0.078(10)
C62D 0.201(10) 0.088(9) 0.102(9) -0.026(9) -0.030(10) -0.050(9)
C63D 0.202(11) 0.065(10) 0.097(10) -0.021(10) -0.037(10) -0.035(10)
C64D 0.185(10) 0.079(9) 0.095(9) 0.014(9) -0.033(10) -0.048(9)
C65D 0.189(10) 0.113(10) 0.096(10) 0.009(10) -0.017(10) -0.087(10)
C66D 0.160(10) 0.130(10) 0.092(9) 0.013(9) -0.007(9) -0.089(9)
C67D 0.131(10) 0.156(10) 0.110(9) 0.000(10) 0.008(9) -0.082(9)
C68D 0.127(10) 0.168(11) 0.117(10) -0.004(10) -0.016(10) -0.077(10)
C69D 0.150(10) 0.152(10) 0.098(9) -0.005(9) -0.024(9) -0.088(9)
C70D 0.167(11) 0.124(11) 0.095(11) -0.008(10) -0.031(10) -0.094(10)
C1E 0.108(7) 0.096(7) 0.073(7) 0.000(6) -0.011(6) -0.063(6)
C2E 0.111(7) 0.083(6) 0.062(6) -0.024(5) -0.023(5) -0.050(6)
C3E 0.119(8) 0.071(6) 0.077(6) -0.022(5) -0.017(6) -0.018(6)
C4E 0.123(8) 0.063(6) 0.080(6) 0.000(5) -0.033(6) -0.019(6)
C5E 0.143(8) 0.063(6) 0.074(6) 0.000(5) -0.028(6) -0.051(6)
C6E 0.108(7) 0.072(6) 0.080(6) -0.001(5) -0.013(6) -0.057(5)
C7E 0.148(9) 0.137(8) 0.101(8) 0.047(7) 0.002(7) -0.066(7)
C8E 0.082(7) 0.142(8) 0.092(7) 0.012(7) -0.013(6) -0.045(6)
C9E 0.081(7) 0.120(8) 0.104(7) -0.006(7) -0.022(6) -0.036(6)
C10E 0.087(6) 0.105(7) 0.054(6) 0.027(5) -0.032(5) -0.032(6)
C11E 0.095(7) 0.109(7) 0.068(6) -0.005(6) -0.046(6) -0.011(6)
C12E 0.104(7) 0.117(7) 0.055(6) -0.001(6) -0.033(6) -0.040(6)
C13E 0.112(7) 0.129(8) 0.056(6) -0.017(6) -0.050(5) -0.019(6)
C14E 0.151(9) 0.140(9) 0.074(7) -0.036(7) -0.020(7) -0.024(8)
C15E 0.164(9) 0.101(7) 0.085(7) -0.039(6) -0.029(7) 0.001(7)
C16E 0.134(8) 0.108(8) 0.086(7) -0.029(6) -0.012(7) 0.003(7)
C17E 0.111(7) 0.075(6) 0.087(7) -0.024(5) -0.020(6) -0.008(6)
C18E 0.130(8) 0.097(7) 0.080(7) -0.007(6) -0.035(6) 0.015(6)
C19E 0.151(9) 0.103(7) 0.110(8) 0.010(7) -0.034(7) -0.007(7)
C20E 0.130(8) 0.078(6) 0.102(7) 0.031(6) -0.046(7) -0.030(6)
C21E 0.143(8) 0.078(6) 0.061(6) 0.016(5) -0.048(6) -0.038(6)
C22E 0.141(8) 0.124(8) 0.088(7) 0.040(6) -0.011(7) -0.068(7)
C23E 0.141(8) 0.112(7) 0.044(6) -0.001(6) 0.004(6) -0.031(7)
C24E 0.115(8) 0.182(10) 0.079(7) -0.005(8) 0.011(7) -0.016(8)
C25E 0.095(8) 0.198(10) 0.107(8) 0.005(9) -0.012(7) -0.014(8)
C26E 0.106(8) 0.186(10) 0.119(9) -0.014(8) -0.015(7) 0.019(8)
C27E 0.093(7) 0.142(8) 0.049(6) -0.011(6) -0.023(5) 0.019(6)
C28E 0.127(8) 0.112(8) 0.119(8) 0.013(7) -0.047(7) 0.007(7)
C29E 0.105(7) 0.106(7) 0.080(7) 0.030(6) -0.032(6) -0.013(6)
C30E 0.134(8) 0.093(7) 0.083(7) 0.024(6) -0.048(7) -0.019(7)
C31E 0.138(8) 0.138(8) 0.051(6) 0.030(6) -0.045(6) -0.051(7)
C32E 0.123(8) 0.155(8) 0.049(6) 0.027(6) -0.016(6) -0.046(7)
C33E 0.122(8) 0.167(9) 0.054(6) -0.032(6) 0.023(6) -0.075(7)
C34E 0.140(8) 0.138(8) 0.092(7) -0.013(7) 0.038(7) -0.018(8)
C35E 0.140(9) 0.154(9) 0.124(8) -0.028(8) 0.005(8) 0.017(8)
C36E 0.128(8) 0.162(9) 0.146(9) -0.003(9) -0.002(8) 0.006(8)
C37E 0.116(8) 0.146(9) 0.135(9) -0.027(8) -0.069(7) -0.004(7)
C38E 0.131(8) 0.161(9) 0.127(9) 0.019(8) -0.054(7) -0.016(8)
C39E 0.127(8) 0.132(8) 0.106(8) 0.007(7) -0.061(7) -0.006(7)
C40E 0.092(7) 0.127(8) 0.077(7) 0.048(6) -0.042(6) -0.043(6)
C41E 0.141(8) 0.109(7) 0.061(6) 0.036(6) -0.039(6) -0.027(7)
C42E 0.143(8) 0.125(8) 0.037(5) 0.017(6) -0.010(6) 0.002(7)
C43E 0.115(8) 0.106(7) 0.054(6) -0.011(5) -0.024(6) -0.047(6)
C44E 0.155(9) 0.112(7) 0.082(7) -0.040(6) -0.019(7) -0.020(7)
C45E 0.166(9) 0.161(9) 0.098(8) -0.031(8) 0.027(8) 0.029(9)
C46E 0.128(8) 0.161(9) 0.091(7) -0.044(7) -0.033(7) 0.037(8)
C47E 0.173(10) 0.107(8) 0.134(9) -0.025(8) -0.014(9) 0.038(8)
C48E 0.167(9) 0.105(8) 0.125(8) 0.012(7) -0.018(8) 0.040(8)
C49E 0.184(9) 0.074(7) 0.108(8) 0.014(7) -0.036(8) 0.007(7)
C50E 0.172(9) 0.069(6) 0.073(6) 0.009(6) -0.038(7) -0.009(7)
C51E 0.174(9) 0.099(7) 0.090(7) 0.020(6) -0.040(7) -0.074(7)
C52E 0.165(9) 0.118(8) 0.073(7) 0.030(6) 0.022(7) -0.066(7)
C53E 0.131(8) 0.150(8) 0.069(6) -0.012(7) -0.006(6) -0.082(7)
C54E 0.110(8) 0.174(9) 0.090(7) 0.003(8) 0.002(7) -0.062(8)
C55E 0.110(8) 0.180(9) 0.135(8) 0.001(8) -0.008(7) -0.047(8)
C56E 0.123(8) 0.188(10) 0.117(8) -0.013(8) 0.004(8) -0.069(8)
C57E 0.135(8) 0.165(9) 0.113(8) -0.005(8) -0.054(7) -0.054(8)
C58E 0.129(8) 0.159(9) 0.079(7) 0.014(7) -0.041(6) -0.094(7)
C59E 0.129(8) 0.153(9) 0.078(7) 0.005(7) -0.054(6) -0.053(7)
C60E 0.154(8) 0.129(8) 0.055(6) 0.003(6) -0.055(6) -0.068(7)
C61E 0.183(9) 0.103(7) 0.055(6) -0.003(6) -0.032(7) -0.079(7)
C62E 0.218(9) 0.110(8) 0.081(7) -0.041(6) -0.023(8) -0.023(8)
C63E 0.202(9) 0.092(7) 0.136(8) -0.033(7) -0.018(8) 0.010(8)
C64E 0.228(10) 0.057(6) 0.103(8) -0.005(6) -0.032(8) -0.026(8)
C65E 0.202(9) 0.079(6) 0.082(7) 0.001(6) -0.040(7) -0.079(7)
C66E 0.208(10) 0.106(8) 0.068(7) 0.021(6) -0.035(8) -0.095(8)
C67E 0.165(9) 0.135(9) 0.105(8) -0.018(7) -0.010(8) -0.106(8)
C68E 0.151(8) 0.147(8) 0.092(7) 0.000(7) 0.008(7) -0.104(7)
C69E 0.158(8) 0.146(8) 0.083(7) -0.018(6) -0.031(7) -0.105(7)
C70E 0.178(8) 0.116(7) 0.071(6) -0.016(6) -0.020(7) -0.100(6)
C1A 0.080(8) 0.127(9) 0.120(9) -0.050(8) 0.017(8) -0.027(8)
C2A 0.072(8) 0.126(9) 0.151(9) -0.047(8) 0.000(8) -0.003(8)
C3A 0.098(8) 0.098(8) 0.131(8) -0.057(7) 0.011(8) -0.007(7)
C4A 0.131(9) 0.122(9) 0.102(8) -0.060(8) 0.038(8) -0.008(8)
C5A 0.104(8) 0.102(7) 0.065(7) -0.061(6) 0.045(6) -0.070(7)
C6A 0.116(9) 0.112(9) 0.111(9) -0.044(8) 0.056(8) -0.044(8)
C7A 0.140(9) 0.110(8) 0.102(8) -0.005(8) 0.025(8) -0.062(8)
C8A 0.114(9) 0.113(8) 0.114(9) -0.025(8) 0.033(8) -0.076(7)
C9A 0.077(8) 0.102(8) 0.123(9) -0.057(8) 0.007(7) -0.056(7)
C10A 0.088(7) 0.100(8) 0.104(8) 0.001(7) -0.045(7) -0.065(7)
C11A 0.098(9) 0.145(9) 0.138(9) -0.011(9) -0.077(8) -0.018(8)
C12A 0.096(8) 0.129(8) 0.141(8) -0.004(8) -0.049(7) 0.005(7)
C13A 0.099(8) 0.097(8) 0.125(9) 0.018(8) -0.053(8) 0.013(8)
C14A 0.120(8) 0.106(8) 0.117(8) -0.024(8) -0.034(8) -0.003(8)
C15A 0.118(9) 0.117(9) 0.124(9) -0.026(8) -0.020(8) -0.005(8)
C16A 0.109(8) 0.110(8) 0.110(8) -0.039(7) -0.015(8) -0.039(7)
C17A 0.117(9) 0.102(8) 0.089(8) -0.050(7) 0.003(8) -0.053(7)
C18A 0.151(9) 0.116(8) 0.092(8) -0.046(7) 0.004(8) -0.047(8)
C19A 0.155(8) 0.123(8) 0.058(7) -0.031(7) -0.004(7) -0.033(8)
C20A 0.152(8) 0.112(8) 0.054(7) -0.003(7) 0.011(7) -0.054(8)
C21A 0.176(9) 0.121(8) 0.064(7) 0.036(7) 0.015(8) -0.044(8)
C22A 0.175(9) 0.108(8) 0.092(8) 0.004(8) 0.021(8) -0.057(8)
C23A 0.164(9) 0.076(8) 0.099(8) 0.012(8) 0.014(9) -0.016(8)
C24A 0.146(10) 0.095(8) 0.104(9) 0.012(8) -0.022(9) -0.020(8)
C25A 0.137(9) 0.090(8) 0.117(8) -0.019(8) 0.005(8) -0.062(7)
C26A 0.133(9) 0.081(8) 0.110(8) -0.035(7) -0.020(8) -0.055(7)
C27A 0.116(8) 0.097(8) 0.073(8) -0.013(7) -0.038(7) -0.068(7)
C28A 0.117(8) 0.101(8) 0.059(7) -0.023(7) -0.044(7) -0.039(7)
C29A 0.092(8) 0.090(7) 0.080(7) -0.016(7) -0.053(6) -0.037(7)
C30A 0.130(8) 0.109(8) 0.064(7) 0.020(7) -0.052(7) -0.005(8)
C31A 0.130(9) 0.081(8) 0.093(8) 0.016(7) -0.056(7) -0.021(7)
C32A 0.129(9) 0.098(8) 0.103(8) -0.002(8) -0.026(8) -0.025(8)
C33A 0.129(9) 0.115(9) 0.115(9) -0.023(8) -0.025(8) -0.027(8)
C34A 0.126(8) 0.106(8) 0.111(8) -0.026(7) -0.010(8) -0.041(7)
C35A 0.131(9) 0.122(9) 0.118(9) -0.020(8) -0.005(8) -0.043(8)
C36A 0.134(9) 0.109(8) 0.092(8) -0.032(8) -0.012(8) -0.024(8)
C37A 0.134(8) 0.111(8) 0.091(8) -0.043(7) -0.011(8) -0.053(7)
C38A 0.140(8) 0.118(8) 0.093(8) -0.040(7) -0.035(7) -0.048(7)
C39A 0.159(9) 0.132(9) 0.063(7) -0.015(7) -0.022(8) -0.048(8)
C40A 0.153(9) 0.119(8) 0.096(8) 0.006(8) -0.041(7) -0.045(8)
C41A 0.185(9) 0.114(8) 0.079(8) 0.047(7) -0.032(8) -0.020(8)
C42A 0.184(9) 0.058(7) 0.070(7) 0.028(6) -0.040(8) -0.031(8)
C43A 0.143(9) 0.057(7) 0.129(9) 0.027(8) -0.038(8) -0.017(7)
C44A 0.161(9) 0.055(7) 0.111(8) -0.010(7) 0.000(8) -0.020(7)
C45A 0.137(8) 0.067(7) 0.082(8) 0.007(7) -0.022(8) -0.034(7)
C46A 0.138(9) 0.089(8) 0.096(9) -0.013(8) -0.013(8) -0.033(8)
C47A 0.130(9) 0.069(7) 0.086(8) -0.017(7) -0.018(8) -0.024(7)
C48A 0.110(8) 0.086(8) 0.035(6) -0.020(6) -0.033(7) 0.002(7)
C49A 0.121(8) 0.053(6) 0.023(6) -0.019(5) 0.000(6) -0.039(6)
C50A 0.145(9) 0.109(8) 0.036(6) 0.001(7) -0.016(7) -0.013(8)
C51A 0.112(8) 0.081(7) 0.046(6) 0.002(6) -0.008(6) -0.047(7)
C52A 0.139(9) 0.104(8) 0.103(8) -0.002(7) -0.015(8) -0.048(8)
C53A 0.125(8) 0.097(8) 0.099(8) -0.014(7) -0.005(7) -0.056(7)
C54A 0.129(9) 0.124(9) 0.120(9) -0.021(8) 0.000(8) -0.046(8)
C55A 0.119(9) 0.096(8) 0.094(8) -0.031(7) -0.003(8) -0.049(7)
C56A 0.112(8) 0.127(8) 0.104(8) -0.040(7) -0.023(7) -0.064(7)
C57A 0.139(8) 0.124(8) 0.099(8) -0.041(7) -0.026(8) -0.051(8)
C58A 0.134(8) 0.114(8) 0.103(8) -0.034(7) -0.032(8) -0.034(8)
C59A 0.161(10) 0.129(9) 0.110(9) -0.017(8) -0.035(8) -0.022(9)
C60A 0.149(8) 0.096(8) 0.124(8) 0.003(8) -0.034(8) 0.004(8)
C61A 0.115(8) 0.084(8) 0.124(8) -0.043(7) -0.026(8) -0.004(7)
C62A 0.139(8) 0.072(7) 0.112(8) -0.044(7) -0.017(7) -0.010(7)
C63A 0.132(8) 0.080(8) 0.101(8) -0.032(7) -0.006(8) 0.002(8)
C64A 0.085(7) 0.069(7) 0.061(6) -0.046(6) 0.007(6) -0.037(6)
C65A 0.121(8) 0.115(8) 0.092(8) -0.023(7) 0.008(7) -0.021(8)
C66A 0.136(8) 0.079(7) 0.081(7) -0.017(7) 0.019(7) -0.080(7)
C67A 0.121(8) 0.124(8) 0.080(7) -0.006(7) -0.002(7) -0.066(7)
C68A 0.105(8) 0.121(8) 0.097(8) -0.024(7) 0.002(7) -0.051(7)
C69A 0.131(8) 0.125(8) 0.095(8) -0.018(8) -0.017(8) -0.033(8)
C70A 0.122(8) 0.106(8) 0.092(8) -0.029(7) -0.030(7) -0.025(7)
Cl01 0.112(2) 0.128(2) 0.0768(16) -0.0098(15) -0.0217(15) -0.0321(17)
C1B 0.069(9) 0.113(9) 0.121(9) -0.045(9) -0.024(9) -0.023(9)
C2B 0.095(9) 0.108(9) 0.114(9) -0.019(9) -0.034(9) 0.007(8)
C3B 0.110(9) 0.100(9) 0.113(9) -0.035(9) -0.009(9) -0.010(9)
C4B 0.117(9) 0.101(9) 0.093(9) -0.051(9) 0.003(9) -0.021(9)
C5B 0.112(10) 0.107(10) 0.075(9) -0.075(9) 0.023(9) -0.023(9)
C6B 0.099(9) 0.112(9) 0.108(9) -0.039(8) 0.032(8) -0.027(8)
C7B 0.089(9) 0.107(9) 0.101(10) -0.028(9) 0.020(9) -0.055(9)
C8B 0.091(10) 0.124(10) 0.123(10) -0.015(10) 0.005(10) -0.054(10)
C9B 0.083(9) 0.133(9) 0.129(9) -0.021(9) -0.030(9) -0.021(9)
C10B 0.106(9) 0.134(10) 0.125(10) -0.004(9) -0.051(9) -0.020(9)
C11B 0.102(9) 0.107(9) 0.090(9) 0.010(8) -0.074(8) -0.020(9)
C12B 0.106(9) 0.105(9) 0.097(9) 0.008(9) -0.045(9) 0.011(9)
C13B 0.121(9) 0.103(9) 0.096(9) 0.012(8) -0.035(9) -0.018(9)
C14B 0.122(10) 0.108(9) 0.109(9) -0.006(9) -0.026(9) -0.028(9)
C15B 0.110(9) 0.101(9) 0.111(9) -0.023(9) -0.016(9) -0.043(8)
C16B 0.132(9) 0.112(9) 0.112(9) -0.024(9) -0.003(9) -0.035(9)
C17B 0.135(10) 0.116(10) 0.100(10) -0.041(9) -0.005(9) -0.032(9)
C18B 0.147(9) 0.118(9) 0.091(9) -0.042(9) -0.005(9) -0.038(9)
C19B 0.138(9) 0.112(9) 0.060(8) -0.038(8) -0.007(8) -0.042(9)
C20B 0.141(9) 0.118(9) 0.070(9) -0.043(9) 0.014(9) -0.034(9)
C21B 0.145(9) 0.121(9) 0.077(8) -0.009(8) 0.024(8) -0.047(8)
C22B 0.122(9) 0.108(10) 0.081(9) -0.004(9) 0.029(9) -0.067(9)
C23B 0.134(10) 0.104(9) 0.099(9) 0.012(9) 0.003(9) -0.043(9)
C24B 0.140(10) 0.098(10) 0.117(10) -0.008(9) 0.016(10) -0.053(9)
C25B 0.109(9) 0.113(9) 0.112(10) -0.019(9) -0.006(9) -0.073(9)
C26B 0.119(10) 0.104(10) 0.110(10) -0.032(9) -0.018(10) -0.063(9)
C27B 0.112(10) 0.105(10) 0.093(10) -0.024(9) -0.065(9) -0.035(9)
C28B 0.131(9) 0.107(9) 0.072(9) -0.019(9) -0.041(9) -0.027(9)
C29B 0.138(10) 0.105(10) 0.055(9) -0.013(9) -0.049(9) -0.012(10)
C30B 0.133(9) 0.111(9) 0.053(9) 0.007(9) -0.017(9) -0.017(9)
C31B 0.133(9) 0.113(9) 0.083(9) 0.016(8) -0.023(9) -0.020(9)
C32B 0.129(8) 0.105(8) 0.095(8) -0.001(8) -0.010(8) -0.044(8)
C33B 0.129(9) 0.114(9) 0.103(9) -0.013(8) -0.009(9) -0.041(8)
C34B 0.130(10) 0.113(9) 0.112(10) -0.018(9) -0.003(9) -0.045(9)
C35B 0.135(9) 0.117(9) 0.110(9) -0.020(9) -0.007(9) -0.037(9)
C36B 0.134(9) 0.117(8) 0.103(8) -0.035(8) -0.017(8) -0.049(8)
C37B 0.134(10) 0.109(9) 0.089(9) -0.049(9) -0.021(9) -0.046(9)
C38B 0.137(9) 0.124(9) 0.080(9) -0.034(8) -0.035(8) -0.057(9)
C39B 0.152(9) 0.123(9) 0.069(8) -0.017(8) -0.012(8) -0.038(9)
C40B 0.167(9) 0.110(9) 0.061(8) 0.002(8) -0.021(8) -0.028(8)
C41B 0.169(10) 0.116(9) 0.073(9) 0.024(9) 0.006(9) -0.040(9)
C42B 0.163(9) 0.096(9) 0.090(9) 0.019(8) -0.004(9) -0.028(9)
C43B 0.152(10) 0.078(9) 0.100(9) 0.025(9) -0.013(9) -0.034(9)
C44B 0.151(9) 0.083(8) 0.106(9) -0.006(9) -0.013(9) -0.032(9)
C45B 0.147(9) 0.096(8) 0.108(9) -0.010(8) -0.008(9) -0.033(9)
C46B 0.136(10) 0.089(9) 0.099(9) -0.020(9) -0.014(9) -0.042(9)
C47B 0.125(9) 0.083(9) 0.080(9) -0.035(9) -0.018(9) -0.036(9)
C48B 0.126(9) 0.094(9) 0.063(9) -0.036(9) -0.023(9) -0.023(9)
C49B 0.133(9) 0.085(9) 0.076(8) -0.031(8) -0.009(9) -0.026(9)
C50B 0.132(9) 0.102(9) 0.070(8) -0.023(8) 0.002(8) -0.036(8)
C51B 0.121(9) 0.102(10) 0.074(9) -0.015(9) 0.010(9) -0.041(9)
C52B 0.130(9) 0.109(9) 0.091(9) 0.000(9) 0.002(9) -0.051(9)
C53B 0.110(9) 0.116(9) 0.087(9) -0.004(9) 0.003(9) -0.058(9)
C54B 0.124(8) 0.115(8) 0.107(8) -0.012(8) -0.002(8) -0.053(8)
C55B 0.117(9) 0.119(9) 0.107(9) -0.038(9) -0.018(9) -0.058(9)
C56B 0.119(9) 0.125(9) 0.105(9) -0.025(9) -0.023(9) -0.052(9)
C57B 0.145(9) 0.125(9) 0.095(9) -0.021(9) -0.034(8) -0.044(9)
C58B 0.147(10) 0.122(10) 0.102(9) -0.011(9) -0.043(9) -0.024(9)
C59B 0.154(9) 0.105(9) 0.085(9) 0.018(8) -0.027(8) -0.024(9)
C60B 0.146(9) 0.077(9) 0.087(9) 0.015(9) -0.021(9) -0.023(9)
C61B 0.131(9) 0.070(8) 0.096(9) -0.015(8) -0.030(8) -0.021(8)
C62B 0.143(9) 0.060(9) 0.101(9) -0.012(9) -0.017(9) -0.018(9)
C63B 0.128(9) 0.074(8) 0.087(8) -0.023(8) -0.020(8) -0.020(8)
C64B 0.127(9) 0.081(9) 0.080(9) -0.041(8) -0.006(8) -0.010(8)
C65B 0.133(9) 0.097(9) 0.098(9) -0.037(9) 0.015(9) -0.008(9)
C66B 0.126(9) 0.114(9) 0.093(9) -0.028(9) 0.012(9) -0.029(9)
C67B 0.116(9) 0.121(9) 0.100(9) -0.020(8) 0.004(8) -0.043(8)
C68B 0.119(9) 0.122(9) 0.101(9) -0.023(9) -0.022(9) -0.037(9)
C69B 0.136(9) 0.114(9) 0.110(9) -0.018(9) -0.022(9) -0.025(9)
C70B 0.126(9) 0.095(9) 0.102(9) -0.030(9) -0.024(9) -0.013(9)
C1C 0.080(6) 0.058(5) 0.073(6) -0.023(4) -0.020(5) -0.013(4)
C2C 0.051(5) 0.076(5) 0.075(6) -0.018(4) -0.014(4) -0.024(4)
C3C 0.080(6) 0.061(5) 0.081(6) -0.019(4) -0.014(5) -0.018(4)
C4C 0.071(6) 0.092(6) 0.060(5) -0.016(5) 0.011(4) -0.030(5)
C5C 0.070(6) 0.101(7) 0.066(6) -0.013(5) 0.005(5) -0.033(5)
C6C 0.076(6) 0.075(6) 0.084(6) -0.025(5) -0.022(5) -0.025(5)
C7C 0.079(6) 0.073(5) 0.059(5) -0.022(4) -0.018(4) -0.013(4)
C8C 0.068(5) 0.089(6) 0.064(5) -0.008(5) -0.002(4) -0.035(5)
C9C 0.067(5) 0.056(5) 0.082(6) -0.015(4) -0.011(5) -0.010(4)
C10C 0.084(6) 0.056(5) 0.075(6) -0.011(4) -0.015(5) -0.018(4)
C11C 0.082(6) 0.061(5) 0.078(6) -0.002(4) -0.027(5) -0.003(4)
C12C 0.075(6) 0.066(5) 0.089(6) -0.015(5) -0.029(5) -0.004(4)
C13C 0.075(6) 0.077(6) 0.077(6) -0.007(5) -0.029(5) -0.010(5)
C14C 0.073(5) 0.061(5) 0.074(6) -0.023(4) 0.001(5) -0.009(4)
C15C 0.076(6) 0.089(6) 0.054(5) -0.005(4) 0.002(4) -0.022(5)
C16C 0.084(6) 0.069(5) 0.087(6) -0.002(5) -0.042(5) -0.012(5)
C17C 0.069(5) 0.069(5) 0.052(5) -0.014(4) 0.008(4) -0.021(4)
C18C 0.063(5) 0.083(6) 0.073(6) -0.023(5) -0.023(4) -0.011(4)
C19C 0.080(6) 0.075(6) 0.070(5) -0.023(5) -0.019(5) -0.020(5)
C20C 0.066(5) 0.067(5) 0.069(5) -0.019(4) 0.002(4) -0.011(4)
C21C 0.075(6) 0.088(6) 0.065(5) -0.027(5) -0.018(5) -0.017(5)
C22C 0.078(6) 0.062(5) 0.077(6) 0.005(4) -0.025(5) -0.017(4)
C23C 0.061(5) 0.068(5) 0.083(6) -0.034(5) -0.009(5) -0.004(4)
C24C 0.083(6) 0.072(5) 0.053(5) 0.000(4) -0.019(4) -0.015(5)
C25C 0.069(5) 0.075(6) 0.075(6) -0.012(5) -0.035(5) -0.008(4)
C26C 0.050(5) 0.083(6) 0.068(5) -0.012(5) 0.002(4) -0.017(4)
C27C 0.076(6) 0.061(5) 0.088(6) -0.025(4) -0.024(5) -0.008(4)
C28C 0.076(6) 0.070(5) 0.060(5) -0.005(4) -0.024(4) -0.001(4)
C29C 0.055(5) 0.071(5) 0.083(6) -0.005(5) -0.019(4) -0.023(4)
C30C 0.088(6) 0.072(5) 0.046(4) -0.011(4) -0.007(4) -0.022(5)
C31C 0.090(6) 0.077(6) 0.058(5) -0.005(4) -0.002(5) -0.026(5)
C32C 0.080(6) 0.057(5) 0.092(7) -0.016(4) -0.023(5) 0.000(4)
C33C 0.061(5) 0.082(6) 0.080(6) -0.025(5) -0.017(5) -0.025(4)
C34C 0.088(6) 0.079(6) 0.056(5) 0.004(4) -0.029(5) -0.020(5)
C35C 0.076(6) 0.079(6) 0.059(5) 0.007(4) -0.011(4) -0.019(5)
C36C 0.073(5) 0.080(6) 0.060(5) -0.018(4) -0.023(4) -0.013(5)
C37C 0.072(5) 0.053(5) 0.085(6) -0.020(4) -0.015(5) -0.014(4)
C38C 0.046(4) 0.068(5) 0.071(5) -0.013(4) -0.009(4) -0.009(4)
C39C 0.056(5) 0.098(6) 0.064(5) -0.034(5) -0.001(4) -0.016(4)
C40C 0.054(5) 0.084(6) 0.082(6) -0.017(5) -0.014(4) -0.015(4)
C41C 0.055(5) 0.091(6) 0.071(6) -0.026(5) 0.000(4) -0.013(4)
C42C 0.073(6) 0.103(7) 0.045(4) -0.017(4) -0.010(4) -0.015(5)
C43C 0.060(5) 0.086(6) 0.071(6) -0.008(5) -0.024(4) -0.006(4)
C44C 0.075(6) 0.104(7) 0.052(5) -0.026(5) 0.000(4) -0.008(5)
C45C 0.102(7) 0.061(5) 0.081(6) 0.004(5) -0.032(5) -0.019(5)
C46C 0.071(5) 0.070(5) 0.082(6) -0.009(5) -0.025(5) -0.023(4)
C47C 0.080(6) 0.069(5) 0.071(6) 0.004(4) -0.012(5) -0.018(4)
C48C 0.066(5) 0.067(5) 0.079(6) -0.007(5) -0.013(5) -0.003(4)
C49C 0.087(6) 0.070(5) 0.072(6) -0.006(4) -0.009(5) -0.036(5)
C50C 0.079(6) 0.078(6) 0.070(6) 0.010(5) 0.001(5) -0.029(5)
C51C 0.063(5) 0.069(5) 0.068(5) -0.008(4) -0.007(4) -0.011(4)
C52C 0.098(6) 0.072(6) 0.055(5) -0.002(4) -0.034(5) -0.018(5)
C53C 0.083(6) 0.088(6) 0.054(5) 0.002(4) -0.001(5) -0.024(5)
C54C 0.059(5) 0.067(5) 0.094(7) -0.030(5) -0.019(5) -0.001(4)
C55C 0.099(7) 0.067(5) 0.063(5) 0.004(4) -0.009(5) -0.033(5)
C56C 0.055(5) 0.073(6) 0.086(6) -0.024(5) -0.001(5) -0.003(4)
C57C 0.082(6) 0.077(6) 0.049(5) -0.010(4) -0.009(4) -0.020(5)
C58C 0.077(6) 0.074(6) 0.082(6) -0.008(5) -0.012(5) -0.034(5)
C59C 0.070(5) 0.070(5) 0.065(5) -0.005(4) 0.000(4) -0.019(4)
C60C 0.067(5) 0.079(6) 0.064(5) 0.004(4) -0.024(4) -0.012(4)
C61C 0.069(5) 0.068(5) 0.067(5) -0.002(4) -0.014(4) -0.003(4)
C62C 0.078(6) 0.108(7) 0.047(5) -0.004(5) -0.022(4) -0.014(5)
C63C 0.044(4) 0.097(7) 0.084(6) -0.031(5) -0.005(4) -0.009(4)
C64C 0.048(5) 0.085(6) 0.084(6) -0.025(5) -0.011(4) -0.003(4)
C65C 0.065(5) 0.072(6) 0.072(5) 0.001(4) -0.003(4) -0.025(4)
C66C 0.090(6) 0.059(5) 0.086(6) 0.005(5) -0.023(5) -0.017(5)
C67C 0.064(5) 0.086(6) 0.085(6) -0.017(5) -0.013(5) -0.018(5)
C68C 0.079(6) 0.059(5) 0.094(7) -0.013(5) -0.020(5) -0.017(4)
C69C 0.085(6) 0.082(6) 0.057(5) -0.006(4) -0.022(4) -0.028(5)
C70C 0.075(6) 0.089(6) 0.067(5) -0.040(5) -0.015(5) -0.011(5)
C563 0.090(7) 0.083(6) 0.072(6) -0.002(5) -0.011(5) -0.019(5)
C1Z 0.121(7) 0.115(6) 0.112(6) -0.018(6) 0.004(6) -0.041(6)
C2Z 0.112(6) 0.121(6) 0.119(6) -0.022(6) -0.011(6) -0.029(6)
C3Z 0.115(7) 0.120(6) 0.120(7) -0.027(6) -0.006(6) -0.021(6)
C4Z 0.117(7) 0.114(7) 0.106(7) -0.038(6) -0.002(6) -0.029(6)
C5Z 0.128(6) 0.113(6) 0.095(6) -0.031(6) 0.008(6) -0.042(6)
C6Z 0.130(7) 0.110(6) 0.103(6) -0.018(6) 0.010(6) -0.044(6)
C7Z 0.143(7) 0.101(7) 0.090(6) 0.001(6) 0.007(6) -0.044(6)
C8Z 0.140(7) 0.096(6) 0.092(7) -0.006(6) -0.001(6) -0.046(6)
C9Z 0.132(7) 0.105(6) 0.106(6) -0.014(6) 0.001(6) -0.041(6)
C10Z 0.133(7) 0.100(6) 0.102(6) -0.019(6) -0.012(6) -0.038(6)
C11Z 0.126(6) 0.105(6) 0.099(6) -0.019(6) -0.023(6) -0.033(6)
C12Z 0.120(6) 0.118(6) 0.108(6) -0.012(6) -0.031(6) -0.025(6)
C13Z 0.122(6) 0.113(6) 0.103(6) -0.004(6) -0.032(6) -0.022(6)
C14Z 0.118(7) 0.107(6) 0.105(6) -0.006(6) -0.028(6) -0.017(6)
C15Z 0.110(7) 0.111(6) 0.113(6) -0.020(6) -0.021(6) -0.019(6)
C16Z 0.115(7) 0.104(6) 0.107(6) -0.030(6) -0.013(6) -0.020(6)
C17Z 0.118(7) 0.105(6) 0.100(6) -0.041(6) -0.004(6) -0.026(6)
C18Z 0.124(7) 0.102(6) 0.086(6) -0.043(6) -0.008(6) -0.040(6)
C19Z 0.134(7) 0.104(7) 0.072(6) -0.041(6) -0.007(6) -0.047(6)
C20Z 0.140(7) 0.109(7) 0.075(6) -0.028(6) 0.002(6) -0.041(6)
C21Z 0.150(7) 0.111(7) 0.072(6) -0.006(6) -0.008(6) -0.043(7)
C22Z 0.158(7) 0.107(7) 0.084(6) 0.008(6) -0.002(6) -0.042(7)
C23Z 0.163(7) 0.104(7) 0.094(6) 0.009(6) -0.007(6) -0.036(6)
C24Z 0.158(7) 0.100(7) 0.100(7) 0.003(7) -0.011(7) -0.033(7)
C25Z 0.148(7) 0.095(6) 0.097(7) -0.003(6) -0.010(6) -0.037(6)
C26Z 0.145(7) 0.092(6) 0.100(7) -0.010(6) -0.012(7) -0.031(6)
C27Z 0.137(7) 0.087(6) 0.097(6) -0.017(6) -0.013(6) -0.035(6)
C28Z 0.130(7) 0.081(6) 0.087(6) -0.022(6) -0.012(6) -0.030(6)
C29Z 0.126(6) 0.096(6) 0.082(6) -0.022(6) -0.019(6) -0.026(6)
C30Z 0.123(6) 0.095(6) 0.072(6) -0.016(6) -0.018(6) -0.026(6)
C31Z 0.122(6) 0.106(6) 0.085(6) -0.005(6) -0.024(6) -0.025(6)
C32Z 0.124(6) 0.099(6) 0.083(6) 0.001(6) -0.021(6) -0.029(6)
C33Z 0.119(6) 0.101(6) 0.095(6) 0.002(6) -0.025(6) -0.020(6)
C34Z 0.117(7) 0.102(6) 0.098(6) -0.009(6) -0.018(6) -0.033(6)
C35Z 0.114(7) 0.102(6) 0.103(6) -0.024(6) -0.015(6) -0.031(6)
C36Z 0.115(7) 0.101(6) 0.096(6) -0.030(6) -0.015(6) -0.046(6)
C37Z 0.118(7) 0.098(6) 0.084(6) -0.041(6) -0.015(6) -0.049(6)
C38Z 0.126(7) 0.100(6) 0.077(6) -0.041(6) -0.019(6) -0.054(6)
C39Z 0.132(7) 0.101(6) 0.070(6) -0.040(6) -0.019(6) -0.050(6)
C40Z 0.138(7) 0.110(7) 0.070(6) -0.020(6) -0.033(6) -0.046(7)
C41Z 0.151(7) 0.109(7) 0.073(6) -0.004(6) -0.027(6) -0.041(7)
C42Z 0.159(7) 0.110(7) 0.092(7) 0.006(7) -0.023(7) -0.031(7)
C43Z 0.154(7) 0.109(7) 0.098(7) 0.002(7) -0.025(7) -0.026(7)
C44Z 0.153(7) 0.101(7) 0.108(7) 0.000(7) -0.021(7) -0.025(7)
C45Z 0.156(7) 0.096(7) 0.108(7) 0.002(7) -0.014(7) -0.028(7)
C46Z 0.149(7) 0.094(7) 0.108(7) -0.008(6) -0.013(7) -0.026(7)
C47Z 0.140(7) 0.089(7) 0.107(7) -0.016(6) -0.014(7) -0.025(7)
C48Z 0.129(7) 0.079(6) 0.092(7) -0.022(6) -0.017(6) -0.027(6)
C49Z 0.118(7) 0.083(7) 0.084(6) -0.033(6) -0.011(6) -0.029(6)
C50Z 0.119(7) 0.088(6) 0.069(6) -0.023(6) -0.010(6) -0.031(6)
C51Z 0.115(7) 0.096(7) 0.072(6) -0.019(6) -0.006(6) -0.044(6)
C52Z 0.117(6) 0.096(6) 0.073(6) -0.007(6) -0.013(6) -0.043(6)
C53Z 0.118(7) 0.098(6) 0.082(6) -0.011(6) -0.009(6) -0.049(6)
C54Z 0.118(7) 0.102(6) 0.090(6) -0.015(6) -0.013(6) -0.048(6)
C55Z 0.119(6) 0.101(6) 0.090(6) -0.027(6) -0.013(6) -0.052(6)
C56Z 0.115(7) 0.101(6) 0.086(6) -0.034(6) -0.018(6) -0.058(6)
C57Z 0.117(6) 0.099(6) 0.082(6) -0.043(6) -0.026(6) -0.059(6)
C58Z 0.121(6) 0.112(6) 0.088(6) -0.036(6) -0.033(6) -0.054(6)
C59Z 0.135(7) 0.113(6) 0.086(6) -0.022(6) -0.039(6) -0.043(6)
C60Z 0.139(7) 0.111(7) 0.097(7) -0.010(6) -0.034(7) -0.026(7)
C61Z 0.128(7) 0.105(7) 0.101(7) -0.017(6) -0.029(6) -0.023(6)
C62Z 0.140(7) 0.102(7) 0.110(7) -0.016(7) -0.019(7) -0.019(7)
C63Z 0.135(7) 0.098(7) 0.110(7) -0.021(7) -0.015(7) -0.017(7)
C64Z 0.119(7) 0.093(6) 0.095(6) -0.030(6) -0.007(6) -0.018(6)
C65Z 0.108(7) 0.098(6) 0.086(6) -0.029(6) -0.013(6) -0.032(6)
C66Z 0.109(6) 0.098(6) 0.078(6) -0.023(6) -0.007(6) -0.049(6)
C67Z 0.111(7) 0.105(6) 0.082(6) -0.019(6) -0.007(6) -0.053(6)
C68Z 0.109(6) 0.105(6) 0.086(6) -0.031(6) -0.015(6) -0.057(6)
C69Z 0.112(6) 0.107(7) 0.087(7) -0.035(6) -0.024(6) -0.052(6)
C70Z 0.115(7) 0.105(7) 0.093(7) -0.027(7) -0.021(7) -0.033(7)
C565 0.129(9) 0.084(7) 0.090(8) 0.004(6) -0.029(7) -0.041(6)
C568 0.110(8) 0.095(7) 0.087(7) 0.002(6) -0.022(6) -0.024(6)
C571 0.132(10) 0.107(8) 0.082(7) -0.007(6) -0.014(7) -0.053(7)
C577 0.167(13) 0.129(10) 0.084(9) -0.003(7) -0.025(8) -0.070(9)
C581 0.126(10) 0.108(9) 0.138(12) 0.008(8) -0.050(9) -0.048(7)
Cl1R 0.216(6) 0.274(8) 0.277(8) -0.078(6) -0.008(6) -0.084(5)
Cl1S 0.179(8) 0.267(12) 0.142(7) -0.044(8) 0.007(6) -0.080(8)
C4S 0.19(3) 0.23(3) 0.24(3) -0.09(3) -0.03(2) -0.04(3)
C2S 0.19(3) 0.27(3) 0.17(3) 0.02(3) 0.05(2) -0.05(3)
C5S 0.19(3) 0.26(3) 0.20(3) -0.02(3) 0.05(2) 0.01(3)
C3S 0.15(3) 0.28(3) 0.24(3) -0.07(3) -0.01(2) -0.06(3)
C6S 0.15(3) 0.22(3) 0.16(3) 0.01(2) 0.06(2) 0.00(2)
C1S 0.18(3) 0.26(3) 0.19(3) 0.04(3) 0.05(2) -0.04(3)

loop_
_atom_type_symbol
_atom_type_description
_atom_type_scat_dispersion_real
_atom_type_scat_dispersion_imag
_atom_type_scat_source
C C 0.0051 0.0024 'International Tables Vol C Tables 4.2.6.8 and 6.1.1.4'
H H 0.0000 0.0000 'International Tables Vol C Tables 4.2.6.8 and 6.1.1.4'
Cl Cl 0.1936 0.2273 'International Tables Vol C Tables 4.2.6.8 and 6.1.1.4'

loop_
_geom_angle_atom_site_label_1
_geom_angle_atom_site_label_2
_geom_angle_atom_site_label_3
_geom_angle
C2T1 C1T1 C6T1 120.0
C2T1 C1T1 Cl1T 118.0(7)
C6T1 C1T1 Cl1T 122.0(7)
C3T1 C2T1 C1T1 120.0
C3T1 C2T1 H273 120.0
C1T1 C2T1 H273 120.0
C2T1 C3T1 C4T1 120.0
C2T1 C3T1 H274 120.0
C4T1 C3T1 H274 120.0
C5T1 C4T1 C3T1 120.0
C5T1 C4T1 H275 120.0
C3T1 C4T1 H275 120.0
C4T1 C5T1 C6T1 120.0
C4T1 C5T1 H276 120.0
C6T1 C5T1 H276 120.0
C5T1 C6T1 C1T1 120.0
C5T1 C6T1 H277 120.0
C1T1 C6T1 H277 120.0
C8L C5L C6L 107.8(9)
C8L C5L C7L 111.0(9)
C6L C5L C7L 108.4(9)
C8L C5L C13G 109.6(8)
C6L C5L C13G 112.3(7)
C7L C5L C13G 107.8(8)
C5L C8L H123 109.5
C5L C8L H124 109.5
H123 C8L H124 109.5
C5L C8L H125 109.5
H123 C8L H125 109.5
H124 C8L H125 109.5
C8K C5K C7K 108.1(10)
C8K C5K C11H 111.2(7)
C7K C5K C11H 112.6(7)
C8K C5K C6K 108.2(8)
C7K C5K C6K 107.3(10)
C11H C5K C6K 109.2(7)
C5K C7K H126 109.5
C5K C7K H127 109.5
H126 C7K H127 109.5
C5K C7K H128 109.5
H126 C7K H128 109.5
H127 C7K H128 109.5
C5K C8K H129 109.5
C5K C8K H130 109.5
H129 C8K H130 109.5
C5K C8K H131 109.5
H129 C8K H131 109.5
H130 C8K H131 109.5
C9M C10M H132 109.5
C9M C10M H133 109.5
H132 C10M H133 109.5
C9M C10M H134 109.5
H132 C10M H134 109.5
H133 C10M H134 109.5
C6R C1R C2R 121.8(17)
C6R C1R H73 119.1
C2R C1R H73 119.1
C3R C2R C1R 116.6(16)
C3R C2R H74 121.7
C1R C2R H74 121.7
C2R C3R C4R 119.2(17)
C2R C3R H75 120.4
C4R C3R H75 120.4
C5R C4R C3R 119.9(18)
C5R C4R H76 120.0
C3R C4R H76 120.0
C4R C5R C6R 117.5(18)
C4R C5R H77 121.2
C6R C5R H77 121.3
C1R C6R C5R 118.5(15)
C1R C6R Cl1R 115.8(17)
C5R C6R Cl1R 125.6(17)
C2N C1N C6N 118.8(12)
C2N C1N H98 120.6
C6N C1N H98 120.6
C1N C2N C3N 122.2(13)
C1N C2N H99 118.9
C3N C2N H99 118.9
C4N C3N C2N 116.5(13)
C4N C3N H100 121.8
C2N C3N H100 121.8
C5N C4N C3N 123.5(11)
C5N C4N Cl1N 119.9(10)
C3N C4N Cl1N 116.5(10)
C4N C5N C6N 120.3(11)
C4N C5N H101 119.8
C6N C5N H101 119.8
C1N C6N C5N 118.5(12)
C1N C6N H102 120.7
C5N C6N H102 120.7
C2O C1O C6O 119.9(16)
C2O C1O H78 120.0
C6O C1O H78 120.0
C1O C2O C3O 119.1(18)
C1O C2O H79 120.4
C3O C2O H79 120.4
C4O C3O C2O 120.0(16)
C4O C3O H80 120.0
C2O C3O H80 120.0
C5O C4O C3O 121.5(14)
C5O C4O Cl1O 119.1(12)
C3O C4O Cl1O 119.4(12)
C4O C5O C6O 119.4(16)
C4O C5O H81 120.3
C6O C5O H81 120.3
C5O C6O C1O 119.8(16)
C5O C6O H82 120.1
C1O C6O H82 120.1
C6O2 C1O2 C2O2 119(2)
C6O2 C1O2 Cl2O 130(3)
C2O2 C1O2 Cl2O 111(3)
C1O2 C2O2 C3O2 118(2)
C1O2 C2O2 H83 120.8
C3O2 C2O2 H83 120.8
C2O2 C3O2 C4O2 121(2)
C2O2 C3O2 H84 119.3
C4O2 C3O2 H84 119.2
C5O2 C4O2 C3O2 119(2)
C5O2 C4O2 H85 120.7
C3O2 C4O2 H85 120.7
C4O2 C5O2 C6O2 119(2)
C4O2 C5O2 H86 120.4
C6O2 C5O2 H86 120.4
C1O2 C6O2 C5O2 122(2)
C1O2 C6O2 H87 119.0
C5O2 C6O2 H87 119.0
C2P C1P C6P 121.2(18)
C2P C1P H103 119.4
C6P C1P H103 119.4
C1P C2P C3P 122(2)
C1P C2P H104 119.1
C3P C2P H104 119.1
C2P C3P C4P 116(2)
C2P C3P H105 122.0
C4P C3P H105 122.0
C5P C4P C3P 122.1(19)
C5P C4P H106 119.0
C3P C4P H106 119.0
C6P C5P C4P 120.8(16)
C6P C5P Cl1P 117.6(16)
C4P C5P Cl1P 121.5(16)
C5P C6P C1P 117.9(18)
C5P C6P H107 121.1
C1P C6P H107 121.1
C2P2 C1P2 C6P2 121(2)
C2P2 C1P2 Cl2P 121(3)
C6P2 C1P2 Cl2P 113(2)
C3P2 C2P2 C1P2 119(2)
C3P2 C2P2 H108 120.3
C1P2 C2P2 H108 120.3
C2P2 C3P2 C4P2 119(2)
C2P2 C3P2 H109 120.3
C4P2 C3P2 H109 120.3
C5P2 C4P2 C3P2 121(2)
C5P2 C4P2 H110 119.5
C3P2 C4P2 H110 119.5
C4P2 C5P2 C6P2 118(2)
C4P2 C5P2 H111 120.7
C6P2 C5P2 H111 120.8
C1P2 C6P2 C5P2 119(2)
C1P2 C6P2 H112 120.4
C5P2 C6P2 H112 120.4
C2Q C1Q C6Q 120.8(17)
C2Q C1Q H113 119.6
C6Q C1Q H113 119.6
C1Q C2Q C3Q 119.5(18)
C1Q C2Q H114 120.3
C3Q C2Q H114 120.3
C2Q C3Q C4Q 119.0(16)
C2Q C3Q H115 120.5
C4Q C3Q H115 120.5
C5Q C4Q C3Q 121.5(14)
C5Q C4Q Cl1Q 118.3(15)
C3Q C4Q Cl1Q 120.2(16)
C6Q C5Q C4Q 117.7(17)
C6Q C5Q H116 121.1
C4Q C5Q H116 121.1
C5Q C6Q C1Q 121.5(18)
C5Q C6Q H117 119.3
C1Q C6Q H117 119.3
C2Q2 C1Q2 C6Q2 117.4(17)
C2Q2 C1Q2 H118 121.3
C6Q2 C1Q2 H118 121.3
C1Q2 C2Q2 C3Q2 121.4(19)
C1Q2 C2Q2 H119 119.3
C3Q2 C2Q2 H119 119.3
C2Q2 C3Q2 C4Q2 121(2)
C2Q2 C3Q2 H120 119.7
C4Q2 C3Q2 H120 119.7
C3Q2 C4Q2 C5Q2 119.4(19)
C3Q2 C4Q2 H121 120.3
C5Q2 C4Q2 H121 120.3
C6Q2 C5Q2 C4Q2 118.3(18)
C6Q2 C5Q2 H122 120.8
C4Q2 C5Q2 H122 120.8
C5Q2 C6Q2 C1Q2 122.4(17)
C5Q2 C6Q2 Cl2Q 117.6(17)
C1Q2 C6Q2 Cl2Q 119.9(19)
C19F C1F C20F 117.4(7)
C19F C1F C21F 120.5(6)
C20F C1F C21F 122.0(6)
C7F C2F C3F 118.4(6)
C7F C2F C35H 122.7(6)
C3F C2F C35H 118.6(6)
C4F C3F C2F 121.9(7)
C4F C3F H1 119.1
C2F C3F H1 119.1
C3F C4F C5F 118.3(6)
C3F C4F C8F 120.4(6)
C5F C4F C8F 121.0(6)
C4F C5F C6F 122.0(7)
C4F C5F H2 119.0
C6F C5F H2 119.0
C7F C6F C5F 118.4(6)
C7F C6F C35I 121.6(6)
C5F C6F C35I 119.7(6)
C6F C7F C2F 121.0(6)
C6F C7F H3 119.5
C2F C7F H3 119.5
C13F C8F C647 117.3(6)
C13F C8F C4F 120.1(6)
C647 C8F C4F 122.4(6)
C10F C647 C8F 120.9(7)
C10F C647 H4 119.6
C8F C647 H4 119.6
C11F C10F C647 119.4(6)
C11F C10F C5J 122.5(6)
C647 C10F C5J 118.1(6)
C10F C11F C12F 120.9(6)
C10F C11F H5 119.6
C12F C11F H5 119.6
C13F C12F C11F 118.8(6)
C13F C12F C14F 119.4(6)
C11F C12F C14F 121.7(6)
C12F C13F C8F 122.8(7)
C12F C13F H6 118.6
C8F C13F H6 118.6
C15F C14F C18I 118.1(6)
C15F C14F C12F 122.6(6)
C18I C14F C12F 119.3(6)
C14F C15F C15I 121.3(6)
C14F C15F H7 119.4
C15I C15F H7 119.4
C20F C16F C17F 119.2(6)
C20F C16F C21I 121.9(6)
C17F C16F C21I 118.7(6)
C18F C17F C16F 121.7(7)
C18F C17F H55 119.2
C16F C17F H55 119.2
C17F C18F C19F 118.2(7)
C17F C18F C11G 122.5(6)
C19F C18F C11G 119.1(6)
C18F C19F C1F 122.6(7)
C18F C19F H56 118.7
C1F C19F H56 118.7
C16F C20F C1F 120.8(7)
C16F C20F H57 119.6
C1F C20F H57 119.6
C26F C21F C22F 118.8(7)
C26F C21F C1F 122.9(6)
C22F C21F C1F 118.3(6)
C21F C22F C23F 122.3(7)
C21F C22F H58 118.8
C23F C22F H58 118.8
C22F C23F C24F 117.9(7)
C22F C23F C27F 120.3(7)
C24F C23F C27F 121.7(7)
C23F C24F C25F 121.2(7)
C23F C24F H59 119.4
C25F C24F H59 119.4
C26F C25F C24F 118.5(7)
C26F C25F C13L 119.9(7)
C24F C25F C13L 121.6(7)
C21F C26F C25F 121.3(7)
C21F C26F H60 119.4
C25F C26F H60 119.4
C28F C27F C32F 117.5(7)
C28F C27F C23F 119.6(6)
C32F C27F C23F 122.6(7)
C27F C28F C29F 121.7(7)
C27F C28F H61 119.1
C29F C28F H61 119.1
C28F C29F C30F 118.4(8)
C28F C29F C33F 118.6(7)
C30F C29F C33F 122.6(7)
C31F C30F C29F 121.1(7)
C31F C30F H62 119.5
C29F C30F H62 119.5
C32F C31F C30F 117.7(7)
C32F C31F C9L 123.0(8)
C30F C31F C9L 119.3(7)
C31F C32F C27F 123.5(8)
C31F C32F H63 118.3
C27F C32F H63 118.3
C34F C33F C2G 118.8(7)
C34F C33F C29F 116.2(7)
C2G C33F C29F 125.0(8)
C33F C34F C35F 122.1(7)
C33F C34F H64 118.9
C35F C34F H64 118.9
C34F C35F C36F 118.4(8)
C34F C35F C3G 119.5(7)
C36F C35F C3G 122.0(8)
C1G C36F C35F 121.1(8)
C1G C36F H65 119.5
C35F C36F H65 119.5
C36F C1G C2G 119.6(7)
C36F C1G C15G 118.5(8)
C2G C1G C15G 121.6(8)
C1G C2G C33F 119.9(8)
C1G C2G H66 120.0
C33F C2G H66 120.0
C8G C3G C4G 117.6(8)
C8G C3G C35F 122.8(7)
C4G C3G C35F 119.6(7)
C5G C4G C3G 122.8(8)
C5G C4G H67 118.6
C3G C4G H67 118.6
C4G C5G C6G 117.3(7)
C4G C5G C9G 120.4(7)
C6G C5G C9G 122.2(7)
C5G C6G C7G 123.4(8)
C5G C6G H68 118.3
C7G C6G H68 118.3
C6G C7G C8G 116.5(8)
C6G C7G C1L 120.3(9)
C8G C7G C1L 123.2(8)
C3G C8G C7G 122.4(8)
C3G C8G H69 118.8
C7G C8G H69 118.8
C10G C9G C14G 117.3(7)
C10G C9G C5G 119.8(7)
C14G C9G C5G 122.8(7)
C9G C10G C11G 121.4(7)
C9G C10G H70 119.3
C11G C10G H70 119.3
C12G C11G C10G 118.4(7)
C12G C11G C18F 123.5(6)
C10G C11G C18F 118.2(7)
C13G C12G C11G 121.5(7)
C13G C12G H71 119.2
C11G C12G H71 119.2
C14G C13G C12G 118.8(7)
C14G C13G C5L 119.0(7)
C12G C13G C5L 122.1(7)
C13G C14G C9G 122.6(7)
C13G C14G H72 118.7
C9G C14G H72 118.7
C20G C15G C16G 118.6(7)
C20G C15G C1G 121.0(7)
C16G C15G C1G 119.6(7)
C17G C16G C15G 120.6(7)
C17G C16G H8 119.7
C15G C16G H8 119.7
C18G C17G C16G 118.6(7)
C18G C17G C21G 119.3(7)
C16G C17G C21G 122.0(7)
C17G C18G C19G 122.4(7)
C17G C18G H9 118.8
C19G C18G H9 118.8
C20G C19G C18G 118.7(7)
C20G C19G C13H 124.1(7)
C18G C19G C13H 116.6(7)
C19G C20G C15G 120.9(7)
C19G C20G H10 119.5
C15G C20G H10 119.5
C26G C21G C22G 117.6(8)
C26G C21G C17G 118.9(7)
C22G C21G C17G 123.5(8)
C23G C22G C21G 122.1(8)
C23G C22G H11 119.0
C21G C22G H11 119.0
C24G C23G C22G 117.6(7)
C24G C23G C13K 120.2(8)
C22G C23G C13K 122.0(8)
C23G C24G C25G 123.5(8)
C23G C24G H12 118.3
C25G C24G H12 118.3
C26G C25G C24G 115.7(8)
C26G C25G C27G 121.2(7)
C24G C25G C27G 123.1(8)
C25G C26G C21G 123.4(7)
C25G C26G H13 118.3
C21G C26G H13 118.3
C32G C27G C28G 116.3(8)
C32G C27G C25G 120.5(7)
C28G C27G C25G 123.1(7)
C29G C28G C27G 122.8(8)
C29G C28G H14 118.6
C27G C28G H14 118.6
C28G C29G C30G 119.1(8)
C28G C29G C9K 118.8(8)
C30G C29G C9K 122.1(8)
C31G C30G C29G 119.6(9)
C31G C30G H15 120.2
C29G C30G H15 120.2
C30G C31G C32G 119.5(8)
C30G C31G C33G 123.2(8)
C32G C31G C33G 117.2(7)
C27G C32G C31G 122.7(8)
C27G C32G H16 118.7
C31G C32G H16 118.7
C2H C33G C34G 118.0(7)
C2H C33G C31G 118.7(7)
C34G C33G C31G 123.0(7)
C35G C34G C33G 121.5(7)
C35G C34G H17 119.2
C33G C34G H17 119.2
C34G C35G C36G 118.6(7)
C34G C35G C15H 124.3(7)
C36G C35G C15H 116.2(7)
C1H C36G C35G 121.7(7)
C1H C36G H18 119.1
C35G C36G H18 119.1
C36G C1H C2H 117.3(7)
C36G C1H C3H 120.4(7)
C2H C1H C3H 121.9(7)
C33G C2H C1H 122.8(7)
C33G C2H H19 118.6
C1H C2H H19 118.6
C4H C3H C8H 119.0(7)
C4H C3H C1H 120.8(7)
C8H C3H C1H 120.2(7)
C5H C4H C3H 121.5(7)
C5H C4H H20 119.2
C3H C4H H20 119.2
C6H C5H C4H 118.1(7)
C6H C5H C1K 119.7(7)
C4H C5H C1K 122.2(7)
C5H C6H C7H 122.7(7)
C5H C6H H21 118.7
C7H C6H H21 118.7
C8H C7H C6H 116.8(7)
C8H C7H C9H 120.3(6)
C6H C7H C9H 122.9(7)
C3H C8H C7H 121.8(7)
C3H C8H H22 119.1
C7H C8H H22 119.1
C14H C9H C10H 117.2(7)
C14H C9H C7H 120.1(7)
C10H C9H C7H 122.6(6)
C9H C10H C11H 122.4(7)
C9H C10H H23 118.8
C11H C10H H23 118.8
C10H C11H C12H 118.3(7)
C10H C11H C5K 121.2(7)
C12H C11H C5K 120.5(7)
C13H C12H C11H 120.4(7)
C13H C12H H24 119.8
C11H C12H H24 119.8
C14H C13H C12H 119.4(7)
C14H C13H C19G 116.9(7)
C12H C13H C19G 123.7(7)
C13H C14H C9H 122.3(7)
C13H C14H H25 118.8
C9H C14H H25 118.8
C20H C15H C16H 119.6(7)
C20H C15H C35G 121.0(7)
C16H C15H C35G 117.9(7)
C15H C16H C17H 121.0(7)
C15H C16H H26 119.5
C17H C16H H26 119.5
C18H C17H C16H 117.5(7)
C18H C17H C21H 122.3(7)
C16H C17H C21H 119.4(7)
C19H C18H C17H 122.3(7)
C19H C18H H27 118.8
C17H C18H H27 118.8
C18H C19H C20H 119.2(7)
C18H C19H C13I 121.6(7)
C20H C19H C13I 118.4(7)
C15H C20H C19H 120.4(7)
C15H C20H H28 119.8
C19H C20H H28 119.8
C22H C21H C26H 117.0(7)
C22H C21H C17H 121.9(7)
C26H C21H C17H 120.3(7)
C21H C22H C23H 123.5(8)
C21H C22H H29 118.2
C23H C22H H29 118.2
C24H C23H C22H 116.0(7)
C24H C23H C13M 120.7(7)
C22H C23H C13M 123.1(8)
C23H C24H C25H 123.0(8)
C23H C24H H30 118.5
C25H C24H H30 118.5
C26H C25H C24H 117.5(8)
C26H C25H C27H 120.4(7)
C24H C25H C27H 121.6(7)
C25H C26H C21H 122.9(7)
C25H C26H H31 118.6
C21H C26H H31 118.6
C32H C27H C28H 117.9(8)
C32H C27H C25H 118.6(7)
C28H C27H C25H 123.4(7)
C27H C28H C29H 121.8(8)
C27H C28H H32 119.1
C29H C28H H32 119.1
C28H C29H C30H 117.9(7)
C28H C29H C9M 122.8(8)
C30H C29H C9M 119.3(8)
C31H C30H C29H 121.7(8)
C31H C30H H33 119.1
C29H C30H H33 119.1
C32H C31H C30H 118.0(7)
C32H C31H C33H 120.3(7)
C30H C31H C33H 121.6(7)
C31H C32H C27H 122.6(7)
C31H C32H H34 118.7
C27H C32H H34 118.7
C34H C33H C2I 117.8(7)
C34H C33H C31H 122.4(7)
C2I C33H C31H 119.7(7)
C33H C34H C35H 122.8(7)
C33H C34H H35 118.6
C35H C34H H35 118.6
C34H C35H C36H 118.3(7)
C34H C35H C2F 118.9(6)
C36H C35H C2F 122.8(7)
C1I C36H C35H 120.8(7)
C1I C36H H36 119.6
C35H C36H H36 119.6
C2I C1I C36H 118.1(7)
C2I C1I C3I 117.5(7)
C36H C1I C3I 124.4(7)
C1I C2I C33H 122.1(7)
C1I C2I H37 118.9
C33H C2I H37 118.9
C8I C3I C4I 117.6(7)
C8I C3I C1I 118.7(7)
C4I C3I C1I 123.7(7)
C5I C4I C3I 121.8(7)
C5I C4I H38 119.1
C3I C4I H38 119.1
C6I C5I C4I 117.6(6)
C6I C5I C1M 122.7(6)
C4I C5I C1M 119.7(7)
C7I C6I C5I 122.9(6)
C7I C6I H39 118.5
C5I C6I H39 118.5
C6I C7I C8I 117.8(7)
C6I C7I C9I 122.5(6)
C8I C7I C9I 119.7(6)
C7I C8I C3I 122.3(7)
C7I C8I H40 118.8
C3I C8I H40 118.8
C14I C9I C10I 117.0(7)
C14I C9I C7I 121.6(7)
C10I C9I C7I 121.4(6)
C11I C10I C9I 123.1(7)
C11I C10I H41 118.4
C9I C10I H41 118.4
C10I C11I C12I 117.7(7)
C10I C11I C5M 120.2(7)
C12I C11I C5M 122.1(7)
C13I C12I C11I 120.8(7)
C13I C12I H42 119.6
C11I C12I H42 119.6
C12I C13I C14I 119.0(7)
C12I C13I C19H 121.8(7)
C14I C13I C19H 119.0(6)
C9I C14I C13I 122.5(7)
C9I C14I H43 118.8
C13I C14I H43 118.8
C16I C15I C15F 118.1(6)
C16I C15I C9J 122.1(6)
C15F C15I C9J 119.8(6)
C17I C16I C15I 120.5(6)
C17I C16I H44 119.7
C15I C16I H44 119.7
C18I C17I C16I 119.3(6)
C18I C17I C19I 116.8(6)
C16I C17I C19I 123.9(6)
C17I C18I C14F 122.6(6)
C17I C18I H45 118.7
C14F C18I H45 118.7
C24I C19I C20I 118.7(6)
C24I C19I C17I 119.8(6)
C20I C19I C17I 121.0(6)
C21I C20I C19I 121.0(6)
C21I C20I H46 119.5
C19I C20I H46 119.5
C20I C21I C22I 119.0(6)
C20I C21I C16F 120.5(6)
C22I C21I C16F 119.8(6)
C23I C22I C21I 121.2(6)
C23I C22I H47 119.4
C21I C22I H47 119.4
C22I C23I C24I 118.3(6)
C22I C23I C25I 122.6(6)
C24I C23I C25I 118.4(6)
C19I C24I C23I 121.7(6)
C19I C24I H48 119.2
C23I C24I H48 119.2
C26I C25I C30I 119.0(6)
C26I C25I C23I 124.5(6)
C30I C25I C23I 116.4(6)
C25I C26I C27I 121.1(6)
C25I C26I H49 119.4
C27I C26I H49 119.4
C26I C27I C28I 117.2(6)
C26I C27I C1J 123.1(6)
C28I C27I C1J 119.6(6)
C29I C28I C27I 123.2(6)
C29I C28I H50 118.4
C27I C28I H50 118.4
C28I C29I C30I 116.9(6)
C28I C29I C31I 123.2(6)
C30I C29I C31I 119.7(6)
C25I C30I C29I 122.3(6)
C25I C30I H51 118.9
C29I C30I H51 118.9
C36I C31I C32I 117.2(6)
C36I C31I C29I 120.9(6)
C32I C31I C29I 121.5(6)
C33I C32I C31I 122.5(7)
C33I C32I H52 118.7
C31I C32I H52 118.7
C32I C33I C34I 118.1(6)
C32I C33I C13J 122.7(6)
C34I C33I C13J 119.2(6)
C35I C34I C33I 121.9(6)
C35I C34I H53 119.0
C33I C34I H53 119.0
C34I C35I C36I 117.7(6)
C34I C35I C6F 122.5(6)
C36I C35I C6F 119.7(6)
C31I C36I C35I 122.6(6)
C31I C36I H54 118.7
C35I C36I H54 118.7
C635 C1J C3J 107.8(7)
C635 C1J C27I 113.2(6)
C3J C1J C27I 109.7(6)
C635 C1J C4J 108.7(7)
C3J C1J C4J 108.9(7)
C27I C1J C4J 108.4(7)
C1J C635 H240 109.5
C1J C635 H241 109.5
H240 C635 H241 109.5
C1J C635 H242 109.5
H240 C635 H242 109.5
H241 C635 H242 109.5
C1J C3J H243 109.5
C1J C3J H244 109.5
H243 C3J H244 109.5
C1J C3J H245 109.5
H243 C3J H245 109.5
H244 C3J H245 109.5
C1J C4J H246 109.5
C1J C4J H247 109.5
H246 C4J H247 109.5
C1J C4J H248 109.5
H246 C4J H248 109.5
H247 C4J H248 109.5
C8J C5J C6J 107.9(7)
C8J C5J C7J 108.8(6)
C6J C5J C7J 110.8(7)
C8J C5J C10F 112.3(6)
C6J C5J C10F 108.4(6)
C7J C5J C10F 108.6(6)
C5J C6J H135 109.5
C5J C6J H136 109.5
H135 C6J H136 109.5
C5J C6J H137 109.5
H135 C6J H137 109.5
H136 C6J H137 109.5
C5J C7J H138 109.5
C5J C7J H139 109.5
H138 C7J H139 109.5
C5J C7J H140 109.5
H138 C7J H140 109.5
H139 C7J H140 109.5
C5J C8J H141 109.5
C5J C8J H142 109.5
H141 C8J H142 109.5
C5J C8J H143 109.5
H141 C8J H143 109.5
H142 C8J H143 109.5
C12J C9J C11J 108.3(7)
C12J C9J C10J 108.6(7)
C11J C9J C10J 110.8(7)
C12J C9J C15I 112.2(6)
C11J C9J C15I 108.5(6)
C10J C9J C15I 108.4(7)
C9J C10J H249 109.5
C9J C10J H250 109.5
H249 C10J H250 109.5
C9J C10J H251 109.5
H249 C10J H251 109.5
H250 C10J H251 109.5
C9J C11J H252 109.5
C9J C11J H253 109.5
H252 C11J H253 109.5
C9J C11J H254 109.5
H252 C11J H254 109.5
H253 C11J H254 109.5
C9J C12J H255 109.5
C9J C12J H256 109.5
H255 C12J H256 109.5
C9J C12J H257 109.5
H255 C12J H257 109.5
H256 C12J H257 109.5
C16J C13J C15J 110.1(6)
C16J C13J C33I 110.3(6)
C15J C13J C33I 108.5(6)
C16J C13J C14J 107.6(6)
C15J C13J C14J 109.2(7)
C33I C13J C14J 111.1(6)
C13J C14J H258 109.5
C13J C14J H259 109.5
H258 C14J H259 109.5
C13J C14J H260 109.5
H258 C14J H260 109.5
H259 C14J H260 109.5
C13J C15J H261 109.5
C13J C15J H262 109.5
H261 C15J H262 109.5
C13J C15J H263 109.5
H261 C15J H263 109.5
H262 C15J H263 109.5
C13J C16J H264 109.5
C13J C16J H265 109.5
H264 C16J H265 109.5
C13J C16J H266 109.5
H264 C16J H266 109.5
H265 C16J H266 109.5
C2K C1K C5H 109.9(7)
C2K C1K C3K 109.3(7)
C5H C1K C3K 112.8(7)
C2K C1K C4K 111.2(7)
C5H C1K C4K 106.7(7)
C3K C1K C4K 106.8(7)
C1K C2K H144 109.5
C1K C2K H145 109.5
H144 C2K H145 109.5
C1K C2K H146 109.5
H144 C2K H146 109.5
H145 C2K H146 109.5
C1K C3K H147 109.5
C1K C3K H148 109.5
H147 C3K H148 109.5
C1K C3K H149 109.5
H147 C3K H149 109.5
H148 C3K H149 109.5
C1K C4K H150 109.5
C1K C4K H151 109.5
H150 C4K H151 109.5
C1K C4K H152 109.5
H150 C4K H152 109.5
H151 C4K H152 109.5
C5K C6K H153 109.5
C5K C6K H154 109.5
H153 C6K H154 109.5
C5K C6K H155 109.5
H153 C6K H155 109.5
H154 C6K H155 109.5
C10K C9K C11K 116(2)
C20K C9K C21K 113(2)
C10K C9K C29G 108.7(19)
C20K C9K C29G 118(2)
C11K C9K C29G 112.0(14)
C21K C9K C29G 105.6(15)
C10K C9K C12K 104.5(16)
C20K C9K C12K 108(2)
C11K C9K C12K 105.6(14)
C21K C9K C12K 101.5(16)
C29G C9K C12K 109.7(8)
C9K C10K H267 109.5
C9K C10K H268 109.5
H267 C10K H268 109.5
C9K C10K H269 109.5
H267 C10K H269 109.5
H268 C10K H269 109.5
C9K C11K H270 109.5
C9K C11K H271 109.5
H270 C11K H271 109.5
C9K C11K H272 109.5
H270 C11K H272 109.5
H271 C11K H272 109.5
C9K C20K H156 109.5
C9K C20K H157 109.5
H156 C20K H157 109.5
C9K C20K H158 109.5
H156 C20K H158 109.5
H157 C20K H158 109.5
C9K C21K H159 109.5
C9K C21K H160 109.4
H159 C21K H160 109.5
C9K C21K H161 109.5
H159 C21K H161 109.5
H160 C21K H161 109.5
C9K C12K H162 109.5
C9K C12K H163 109.5
H162 C12K H163 109.5
C9K C12K H164 109.5
H162 C12K H164 109.5
H163 C12K H164 109.5
C15K C13K C14K 109.3(9)
C15K C13K C16K 108.9(9)
C14K C13K C16K 108.6(9)
C15K C13K C23G 112.3(8)
C14K C13K C23G 107.4(8)
C16K C13K C23G 110.2(8)
C13K C14K H165 109.5
C13K C14K H166 109.5
H165 C14K H166 109.5
C13K C14K H167 109.5
H165 C14K H167 109.5
H166 C14K H167 109.5
C13K C15K H168 109.5
C13K C15K H169 109.5
H168 C15K H169 109.5
C13K C15K H170 109.5
H168 C15K H170 109.5
H169 C15K H170 109.5
C13K C16K H171 109.5
C13K C16K H172 109.5
H171 C16K H172 109.5
C13K C16K H173 109.5
H171 C16K H173 109.5
H172 C16K H173 109.5
C2L C1L C3L 109.8(12)
C2L C1L C7G 112.1(10)
C3L C1L C7G 109.0(9)
C2L C1L C4L 106.3(10)
C3L C1L C4L 109.6(13)
C7G C1L C4L 109.9(9)
C1L C2L H174 109.5
C1L C2L H175 109.5
H174 C2L H175 109.5
C1L C2L H176 109.5
H174 C2L H176 109.5
H175 C2L H176 109.5
C1L C3L H177 109.5
C1L C3L H178 109.5
H177 C3L H178 109.5
C1L C3L H179 109.5
H177 C3L H179 109.5
H178 C3L H179 109.5
C1L C4L H180 109.5
C1L C4L H181 109.5
H180 C4L H181 109.5
C1L C4L H182 109.5
H180 C4L H182 109.5
H181 C4L H182 109.5
C5L C6L H183 109.5
C5L C6L H184 109.5
H183 C6L H184 109.5
C5L C6L H185 109.5
H183 C6L H185 109.5
H184 C6L H185 109.5
C5L C7L H186 109.5
C5L C7L H187 109.5
H186 C7L H187 109.5
C5L C7L H188 109.5
H186 C7L H188 109.5
H187 C7L H188 109.5
C31F C9L C12L 111.5(7)
C31F C9L C11L 108.3(7)
C12L C9L C11L 110.6(7)
C31F C9L C10L 111.4(7)
C12L C9L C10L 109.0(7)
C11L C9L C10L 105.9(8)
C9L C10L H189 109.5
C9L C10L H190 109.5
H189 C10L H190 109.5
C9L C10L H191 109.5
H189 C10L H191 109.5
H190 C10L H191 109.5
C9L C11L H192 109.5
C9L C11L H193 109.5
H192 C11L H193 109.5
C9L C11L H194 109.5
H192 C11L H194 109.5
H193 C11L H194 109.5
C9L C12L H195 109.5
C9L C12L H196 109.5
H195 C12L H196 109.5
C9L C12L H197 109.5
H195 C12L H197 109.5
H196 C12L H197 109.5
C14L C13L C16L 110.9(10)
C14L C13L C15L 110.4(9)
C16L C13L C15L 105.6(9)
C14L C13L C25F 109.4(9)
C16L C13L C25F 112.7(8)
C15L C13L C25F 107.6(8)
C13L C14L H198 109.5
C13L C14L H199 109.5
H198 C14L H199 109.5
C13L C14L H200 109.5
H198 C14L H200 109.5
H199 C14L H200 109.5
C13L C15L H201 109.5
C13L C15L H202 109.5
H201 C15L H202 109.5
C13L C15L H203 109.5
H201 C15L H203 109.5
H202 C15L H203 109.5
C13L C16L H204 109.5
C13L C16L H205 109.5
H204 C16L H205 109.5
C13L C16L H206 109.5
H204 C16L H206 109.5
H205 C16L H206 109.5
C2M C1M C4M 109.1(7)
C2M C1M C3M 109.6(7)
C4M C1M C3M 107.5(6)
C2M C1M C5I 109.8(6)
C4M C1M C5I 112.0(6)
C3M C1M C5I 108.8(6)
C1M C2M H207 109.5
C1M C2M H208 109.5
H207 C2M H208 109.5
C1M C2M H209 109.5
H207 C2M H209 109.5
H208 C2M H209 109.5
C1M C3M H210 109.5
C1M C3M H211 109.5
H210 C3M H211 109.5
C1M C3M H212 109.5
H210 C3M H212 109.5
H211 C3M H212 109.5
C1M C4M H213 109.5
C1M C4M H214 109.5
H213 C4M H214 109.5
C1M C4M H215 109.5
H213 C4M H215 109.5
H214 C4M H215 109.5
C6M C5M C11I 108.3(7)
C6M C5M C7M 109.3(8)
C11I C5M C7M 112.4(7)
C6M C5M C8M 109.8(7)
C11I C5M C8M 109.5(7)
C7M C5M C8M 107.5(7)
C5M C6M H216 109.5
C5M C6M H217 109.5
H216 C6M H217 109.5
C5M C6M H218 109.5
H216 C6M H218 109.5
H217 C6M H218 109.5
C5M C7M H219 109.5
C5M C7M H220 109.5
H219 C7M H220 109.5
C5M C7M H221 109.5
H219 C7M H221 109.5
H220 C7M H221 109.5
C5M C8M H222 109.5
C5M C8M H223 109.5
H222 C8M H223 109.5
C5M C8M H224 109.5
H222 C8M H224 109.5
H223 C8M H224 109.5
C11M C9M C29H 109.9(7)
C11M C9M C10M 109.8(8)
C29H C9M C10M 110.4(7)
C11M C9M C12M 107.7(8)
C29H C9M C12M 111.2(8)
C10M C9M C12M 107.8(8)
C9M C11M H225 109.5
C9M C11M H226 109.5
H225 C11M H226 109.5
C9M C11M H227 109.5
H225 C11M H227 109.5
H226 C11M H227 109.5
C9M C12M H228 109.5
C9M C12M H229 109.5
H228 C12M H229 109.5
C9M C12M H230 109.5
H228 C12M H230 109.5
H229 C12M H230 109.5
C14M C13M C15M 109.6(11)
C14M C13M C16M 108.8(9)
C15M C13M C16M 107.5(11)
C14M C13M C23H 110.2(7)
C15M C13M C23H 112.2(8)
C16M C13M C23H 108.6(8)
C13M C14M H231 109.5
C13M C14M H232 109.5
H231 C14M H232 109.5
C13M C14M H233 109.5
H231 C14M H233 109.5
H232 C14M H233 109.5
C13M C15M H234 109.5
C13M C15M H235 109.5
H234 C15M H235 109.5
C13M C15M H236 109.5
H234 C15M H236 109.5
H235 C15M H236 109.5
C13M C16M H237 109.5
C13M C16M H238 109.5
H237 C16M H238 109.5
C13M C16M H239 109.5
H237 C16M H239 109.5
H238 C16M H239 109.5
C2D C1D C6D 121.2
C2D C1D C9D 121.7
C6D C1D C9D 107.9
C1D C2D C3D 116.3
C1D C2D C12D 118.5
C3D C2D C12D 118.5
C2D C3D C4D 121.2
C2D C3D C15D 121.7
C4D C3D C15D 107.8
C5D C4D C3D 121.2
C5D C4D C17D 121.6
C3D C4D C17D 107.9
C6D C5D C4D 116.3
C6D C5D C20D 118.6
C4D C5D C20D 118.5
C5D C6D C1D 121.2
C5D C6D C7D 121.6
C1D C6D C7D 107.9
C22D C7D C8D 120.0
C22D C7D C6D 119.7
C8D C7D C6D 108.6
C25D C8D C7D 120.2
C25D C8D C9D 120.3
C7D C8D C9D 106.9
C10D C9D C8D 120.0
C10D C9D C1D 119.7
C8D C9D C1D 108.7
C9D C10D C27D 120.0
C9D C10D C11D 119.7
C27D C10D C11D 108.7
C12D C11D C29D 121.2
C12D C11D C10D 121.7
C29D C11D C10D 107.8
C11D C12D C13D 116.4
C11D C12D C2D 118.6
C13D C12D C2D 118.5
C12D C13D C31D 121.2
C12D C13D C14D 121.7
C31D C13D C14D 107.8
C15D C14D C33D 119.9
C15D C14D C13D 119.7
C33D C14D C13D 108.8
C14D C15D C16D 120.0
C14D C15D C3D 119.7
C16D C15D C3D 108.7
C35D C16D C17D 120.2
C35D C16D C15D 120.3
C17D C16D C15D 106.9
C18D C17D C16D 120.0
C18D C17D C4D 119.7
C16D C17D C4D 108.7
C17D C18D C37D 120.0
C17D C18D C19D 119.7
C37D C18D C19D 108.7
C20D C19D C39D 121.2
C20D C19D C18D 121.6
C39D C19D C18D 107.9
C21D C20D C19D 116.4
C21D C20D C5D 118.5
C19D C20D C5D 118.6
C20D C21D C41D 121.2
C20D C21D C22D 121.6
C41D C21D C22D 107.9
C7D C22D C23D 120.0
C7D C22D C21D 119.7
C23D C22D C21D 108.6
C24D C23D C42D 120.3
C24D C23D C22D 120.2
C42D C23D C22D 106.9
C23D C24D C45D 119.7
C23D C24D C25D 119.8
C45D C24D C25D 108.0
C8D C25D C26D 119.7
C8D C25D C24D 119.8
C26D C25D C24D 108.0
C27D C26D C25D 119.8
C27D C26D C46D 119.8
C25D C26D C46D 107.9
C26D C27D C28D 120.3
C26D C27D C10D 120.3
C28D C27D C10D 106.9
C48D C28D C27D 120.0
C48D C28D C29D 119.7
C27D C28D C29D 108.7
C30D C29D C11D 121.2
C30D C29D C28D 121.6
C11D C29D C28D 107.9
C31D C30D C29D 116.4
C31D C30D C50D 118.5
C29D C30D C50D 118.5
C30D C31D C13D 121.2
C30D C31D C32D 121.6
C13D C31D C32D 107.9
C52D C32D C33D 120.0
C52D C32D C31D 119.7
C33D C32D C31D 108.7
C34D C33D C32D 120.3
C34D C33D C14D 120.3
C32D C33D C14D 106.8
C33D C34D C35D 119.8
C33D C34D C54D 119.8
C35D C34D C54D 107.9
C16D C35D C34D 119.7
C16D C35D C36D 119.8
C34D C35D C36D 108.0
C37D C36D C55D 119.8
C37D C36D C35D 119.7
C55D C36D C35D 108.0
C36D C37D C38D 120.3
C36D C37D C18D 120.3
C38D C37D C18D 106.9
C57D C38D C37D 120.0
C57D C38D C39D 119.7
C37D C38D C39D 108.7
C40D C39D C19D 121.2
C40D C39D C38D 121.7
C19D C39D C38D 107.8
C39D C40D C41D 116.4
C39D C40D C59D 118.5
C41D C40D C59D 118.5
C40D C41D C21D 121.2
C40D C41D C42D 121.7
C21D C41D C42D 107.8
C43D C42D C23D 120.0
C43D C42D C41D 119.7
C23D C42D C41D 108.7
C42D C43D C44D 120.0
C42D C43D C60D 119.7
C44D C43D C60D 108.8
C45D C44D C43D 120.3
C45D C44D C62D 120.2
C43D C44D C62D 106.9
C44D C45D C24D 119.8
C44D C45D C46D 119.8
C24D C45D C46D 108.0
C47D C46D C26D 119.7
C47D C46D C45D 119.7
C26D C46D C45D 108.1
C46D C47D C48D 120.2
C46D C47D C63D 120.3
C48D C47D C63D 106.9
C28D C48D C47D 120.0
C28D C48D C49D 119.7
C47D C48D C49D 108.7
C50D C49D C64D 121.2
C50D C49D C48D 121.7
C64D C49D C48D 107.9
C49D C50D C51D 116.4
C49D C50D C30D 118.5
C51D C50D C30D 118.5
C50D C51D C66D 121.2
C50D C51D C52D 121.7
C66D C51D C52D 107.9
C32D C52D C53D 120.0
C32D C52D C51D 119.7
C53D C52D C51D 108.7
C54D C53D C67D 120.2
C54D C53D C52D 120.2
C67D C53D C52D 106.9
C53D C54D C55D 119.8
C53D C54D C34D 119.7
C55D C54D C34D 108.1
C56D C55D C54D 119.8
C56D C55D C36D 119.8
C54D C55D C36D 108.0
C55D C56D C57D 120.3
C55D C56D C68D 120.3
C57D C56D C68D 106.9
C38D C57D C56D 120.0
C38D C57D C58D 119.7
C56D C57D C58D 108.7
C59D C58D C69D 121.2
C59D C58D C57D 121.7
C69D C58D C57D 107.8
C58D C59D C60D 116.4
C58D C59D C40D 118.5
C60D C59D C40D 118.5
C59D C60D C61D 121.1
C59D C60D C43D 121.7
C61D C60D C43D 107.8
C70D C61D C60D 121.2
C70D C61D C62D 121.6
C60D C61D C62D 107.9
C63D C62D C44D 120.0
C63D C62D C61D 119.7
C44D C62D C61D 108.7
C62D C63D C47D 120.0
C62D C63D C64D 119.7
C47D C63D C64D 108.7
C65D C64D C49D 121.2
C65D C64D C63D 121.6
C49D C64D C63D 107.9
C66D C65D C64D 116.4
C66D C65D C70D 118.5
C64D C65D C70D 118.5
C65D C66D C51D 121.2
C65D C66D C67D 121.6
C51D C66D C67D 107.9
C68D C67D C53D 120.0
C68D C67D C66D 119.7
C53D C67D C66D 108.6
C67D C68D C56D 120.0
C67D C68D C69D 119.7
C56D C68D C69D 108.7
C70D C69D C58D 121.2
C70D C69D C68D 121.6
C58D C69D C68D 107.9
C69D C70D C61D 116.4
C69D C70D C65D 118.5
C61D C70D C65D 118.5
C2E C1E C6E 121.2
C2E C1E C9E 121.7
C6E C1E C9E 107.9
C1E C2E C3E 116.4
C1E C2E C12E 118.5
C3E C2E C12E 118.5
C2E C3E C4E 121.3
C2E C3E C15E 121.7
C4E C3E C15E 107.9
C5E C4E C3E 121.1
C5E C4E C17E 121.6
C3E C4E C17E 107.9
C4E C5E C6E 116.3
C4E C5E C20E 118.5
C6E C5E C20E 118.5
C5E C6E C1E 121.2
C5E C6E C7E 121.6
C1E C6E C7E 107.9
C22E C7E C8E 120.0
C22E C7E C6E 119.7
C8E C7E C6E 108.7
C25E C8E C7E 120.2
C25E C8E C9E 120.3
C7E C8E C9E 106.9
C10E C9E C8E 120.0
C10E C9E C1E 119.7
C8E C9E C1E 108.7
C9E C10E C27E 120.0
C9E C10E C11E 119.7
C27E C10E C11E 108.7
C12E C11E C29E 121.2
C12E C11E C10E 121.7
C29E C11E C10E 107.8
C11E C12E C13E 116.4
C11E C12E C2E 118.5
C13E C12E C2E 118.5
C12E C13E C31E 121.2
C12E C13E C14E 121.7
C31E C13E C14E 107.8
C15E C14E C33E 120.0
C15E C14E C13E 119.7
C33E C14E C13E 108.8
C14E C15E C16E 120.0
C14E C15E C3E 119.7
C16E C15E C3E 108.7
C35E C16E C17E 120.2
C35E C16E C15E 120.3
C17E C16E C15E 106.9
C18E C17E C16E 120.0
C18E C17E C4E 119.7
C16E C17E C4E 108.6
C17E C18E C37E 120.0
C17E C18E C19E 119.7
C37E C18E C19E 108.7
C20E C19E C39E 121.2
C20E C19E C18E 121.6
C39E C19E C18E 107.9
C21E C20E C19E 116.3
C21E C20E C5E 118.5
C19E C20E C5E 118.6
C20E C21E C41E 121.2
C20E C21E C22E 121.6
C41E C21E C22E 107.9
C7E C22E C23E 120.0
C7E C22E C21E 119.7
C23E C22E C21E 108.6
C24E C23E C42E 120.3
C24E C23E C22E 120.2
C42E C23E C22E 106.9
C23E C24E C45E 119.7
C23E C24E C25E 119.8
C45E C24E C25E 108.0
C8E C25E C26E 119.7
C8E C25E C24E 119.8
C26E C25E C24E 108.0
C27E C26E C25E 119.8
C27E C26E C46E 119.8
C25E C26E C46E 107.9
C26E C27E C28E 120.3
C26E C27E C10E 120.3
C28E C27E C10E 106.8
C48E C28E C27E 120.0
C48E C28E C29E 119.7
C27E C28E C29E 108.7
C30E C29E C11E 121.2
C30E C29E C28E 121.6
C11E C29E C28E 107.9
C31E C30E C29E 116.4
C31E C30E C50E 118.5
C29E C30E C50E 118.6
C30E C31E C13E 121.2
C30E C31E C32E 121.6
C13E C31E C32E 107.8
C52E C32E C33E 120.0
C52E C32E C31E 119.7
C33E C32E C31E 108.7
C34E C33E C32E 120.3
C34E C33E C14E 120.3
C32E C33E C14E 106.8
C33E C34E C35E 119.8
C33E C34E C54E 119.8
C35E C34E C54E 107.9
C16E C35E C34E 119.7
C16E C35E C36E 119.8
C34E C35E C36E 108.0
C37E C36E C55E 119.8
C37E C36E C35E 119.7
C55E C36E C35E 108.0
C36E C37E C38E 120.2
C36E C37E C18E 120.3
C38E C37E C18E 106.9
C57E C38E C37E 120.0
C57E C38E C39E 119.7
C37E C38E C39E 108.7
C40E C39E C19E 121.2
C40E C39E C38E 121.7
C19E C39E C38E 107.8
C39E C40E C41E 116.4
C39E C40E C59E 118.5
C41E C40E C59E 118.5
C40E C41E C21E 121.2
C40E C41E C42E 121.7
C21E C41E C42E 107.8
C43E C42E C23E 120.0
C43E C42E C41E 119.7
C23E C42E C41E 108.7
C42E C43E C44E 120.0
C42E C43E C60E 119.7
C44E C43E C60E 108.8
C45E C44E C43E 120.3
C45E C44E C62E 120.3
C43E C44E C62E 106.8
C44E C45E C24E 119.8
C44E C45E C46E 119.8
C24E C45E C46E 108.0
C47E C46E C45E 119.7
C47E C46E C26E 119.7
C45E C46E C26E 108.1
C46E C47E C63E 120.3
C46E C47E C48E 120.2
C63E C47E C48E 106.9
C28E C48E C47E 120.0
C28E C48E C49E 119.7
C47E C48E C49E 108.6
C50E C49E C64E 121.2
C50E C49E C48E 121.7
C64E C49E C48E 107.9
C49E C50E C51E 116.3
C49E C50E C30E 118.5
C51E C50E C30E 118.5
C50E C51E C66E 121.2
C50E C51E C52E 121.6
C66E C51E C52E 107.9
C32E C52E C53E 120.0
C32E C52E C51E 119.7
C53E C52E C51E 108.6
C54E C53E C67E 120.3
C54E C53E C52E 120.2
C67E C53E C52E 106.9
C53E C54E C55E 119.7
C53E C54E C34E 119.7
C55E C54E C34E 108.1
C56E C55E C36E 119.7
C56E C55E C54E 119.8
C36E C55E C54E 108.0
C55E C56E C57E 120.3
C55E C56E C68E 120.3
C57E C56E C68E 106.8
C38E C57E C56E 120.0
C38E C57E C58E 119.7
C56E C57E C58E 108.8
C59E C58E C69E 121.2
C59E C58E C57E 121.7
C69E C58E C57E 107.8
C58E C59E C60E 116.4
C58E C59E C40E 118.5
C60E C59E C40E 118.5
C59E C60E C61E 121.2
C59E C60E C43E 121.7
C61E C60E C43E 107.8
C70E C61E C60E 121.2
C70E C61E C62E 121.6
C60E C61E C62E 107.9
C63E C62E C44E 120.0
C63E C62E C61E 119.7
C44E C62E C61E 108.7
C62E C63E C47E 120.0
C62E C63E C64E 119.7
C47E C63E C64E 108.7
C65E C64E C49E 121.2
C65E C64E C63E 121.6
C49E C64E C63E 107.9
C66E C65E C64E 116.4
C66E C65E C70E 118.5
C64E C65E C70E 118.5
C65E C66E C51E 121.2
C65E C66E C67E 121.7
C51E C66E C67E 107.9
C68E C67E C53E 120.0
C68E C67E C66E 119.7
C53E C67E C66E 108.7
C67E C68E C56E 120.0
C67E C68E C69E 119.7
C56E C68E C69E 108.7
C70E C69E C58E 121.2
C70E C69E C68E 121.6
C58E C69E C68E 107.9
C69E C70E C61E 116.3
C69E C70E C65E 118.6
C61E C70E C65E 118.5
C2A C1A C6A 121.2
C2A C1A C9A 121.7
C6A C1A C9A 107.9
C1A C2A C3A 116.3
C1A C2A C12A 118.5
C3A C2A C12A 118.5
C2A C3A C4A 121.2
C2A C3A C15A 121.7
C4A C3A C15A 107.8
C5A C4A C3A 121.2
C5A C4A C17A 121.6
C3A C4A C17A 107.9
C4A C5A C6A 116.4
C4A C5A C20A 118.5
C6A C5A C20A 118.6
C5A C6A C1A 121.2
C5A C6A C7A 121.6
C1A C6A C7A 107.9
C22A C7A C8A 120.0
C22A C7A C6A 119.7
C8A C7A C6A 108.7
C25A C8A C9A 120.3
C25A C8A C7A 120.3
C9A C8A C7A 106.9
C10A C9A C8A 120.0
C10A C9A C1A 119.7
C8A C9A C1A 108.7
C9A C10A C27A 120.0
C9A C10A C11A 119.7
C27A C10A C11A 108.7
C12A C11A C29A 121.2
C12A C11A C10A 121.7
C29A C11A C10A 107.8
C11A C12A C13A 116.4
C11A C12A C2A 118.6
C13A C12A C2A 118.5
C12A C13A C31A 121.2
C12A C13A C14A 121.7
C31A C13A C14A 107.8
C15A C14A C33A 119.9
C15A C14A C13A 119.7
C33A C14A C13A 108.8
C14A C15A C16A 120.0
C14A C15A C3A 119.7
C16A C15A C3A 108.7
C35A C16A C17A 120.2
C35A C16A C15A 120.3
C17A C16A C15A 106.9
C18A C17A C16A 120.0
C18A C17A C4A 119.7
C16A C17A C4A 108.7
C17A C18A C37A 120.0
C17A C18A C19A 119.7
C37A C18A C19A 108.7
C20A C19A C39A 121.2
C20A C19A C18A 121.6
C39A C19A C18A 107.9
C21A C20A C19A 116.4
C21A C20A C5A 118.5
C19A C20A C5A 118.6
C20A C21A C41A 121.2
C20A C21A C22A 121.6
C41A C21A C22A 107.9
C7A C22A C23A 119.9
C7A C22A C21A 119.7
C23A C22A C21A 108.7
C24A C23A C42A 120.3
C24A C23A C22A 120.3
C42A C23A C22A 106.8
C23A C24A C45A 119.7
C23A C24A C25A 119.8
C45A C24A C25A 108.0
C8A C25A C24A 119.7
C8A C25A C26A 119.7
C24A C25A C26A 108.0
C27A C26A C46A 119.8
C27A C26A C25A 119.8
C46A C26A C25A 107.9
C26A C27A C28A 120.3
C26A C27A C10A 120.3
C28A C27A C10A 106.8
C48A C28A C27A 120.0
C48A C28A C29A 119.7
C27A C28A C29A 108.7
C30A C29A C11A 121.2
C30A C29A C28A 121.6
C11A C29A C28A 107.8
C31A C30A C29A 116.4
C31A C30A C50A 118.5
C29A C30A C50A 118.6
C30A C31A C13A 121.2
C30A C31A C32A 121.7
C13A C31A C32A 107.8
C52A C32A C33A 120.0
C52A C32A C31A 119.7
C33A C32A C31A 108.8
C34A C33A C14A 120.3
C34A C33A C32A 120.3
C14A C33A C32A 106.8
C33A C34A C54A 119.8
C33A C34A C35A 119.8
C54A C34A C35A 107.9
C16A C35A C36A 119.8
C16A C35A C34A 119.7
C36A C35A C34A 108.0
C37A C36A C55A 119.8
C37A C36A C35A 119.8
C55A C36A C35A 108.0
C36A C37A C38A 120.3
C36A C37A C18A 120.2
C38A C37A C18A 106.8
C57A C38A C37A 120.0
C57A C38A C39A 119.7
C37A C38A C39A 108.7
C40A C39A C19A 121.2
C40A C39A C38A 121.7
C19A C39A C38A 107.9
C39A C40A C41A 116.4
C39A C40A C59A 118.5
C41A C40A C59A 118.5
C40A C41A C21A 121.2
C40A C41A C42A 121.7
C21A C41A C42A 107.8
C43A C42A C23A 120.0
C43A C42A C41A 119.7
C23A C42A C41A 108.8
C42A C43A C44A 120.0
C42A C43A C60A 119.7
C44A C43A C60A 108.8
C45A C44A C62A 120.3
C45A C44A C43A 120.3
C62A C44A C43A 106.8
C44A C45A C24A 119.8
C44A C45A C46A 119.8
C24A C45A C46A 108.0
C47A C46A C26A 119.7
C47A C46A C45A 119.7
C26A C46A C45A 108.1
C46A C47A C63A 120.2
C46A C47A C48A 120.2
C63A C47A C48A 106.9
C28A C48A C47A 120.0
C28A C48A C49A 119.7
C47A C48A C49A 108.6
C50A C49A C64A 121.2
C50A C49A C48A 121.7
C64A C49A C48A 107.9
C49A C50A C51A 116.4
C49A C50A C30A 118.5
C51A C50A C30A 118.5
C50A C51A C66A 121.2
C50A C51A C52A 121.7
C66A C51A C52A 107.8
C32A C52A C53A 120.0
C32A C52A C51A 119.7
C53A C52A C51A 108.7
C54A C53A C67A 120.3
C54A C53A C52A 120.3
C67A C53A C52A 106.9
C53A C54A C34A 119.7
C53A C54A C55A 119.7
C34A C54A C55A 108.0
C56A C55A C36A 119.8
C56A C55A C54A 119.8
C36A C55A C54A 108.0
C55A C56A C57A 120.3
C55A C56A C68A 120.2
C57A C56A C68A 106.9
C38A C57A C56A 120.0
C38A C57A C58A 119.7
C56A C57A C58A 108.7
C59A C58A C69A 121.1
C59A C58A C57A 121.7
C69A C58A C57A 107.8
C58A C59A C60A 116.4
C58A C59A C40A 118.5
C60A C59A C40A 118.5
C59A C60A C61A 121.2
C59A C60A C43A 121.7
C61A C60A C43A 107.8
C70A C61A C60A 121.2
C70A C61A C62A 121.6
C60A C61A C62A 107.9
C63A C62A C44A 119.9
C63A C62A C61A 119.7
C44A C62A C61A 108.7
C62A C63A C47A 120.0
C62A C63A C64A 119.7
C47A C63A C64A 108.7
C65A C64A C49A 121.2
C65A C64A C63A 121.6
C49A C64A C63A 107.9
C66A C65A C64A 116.4
C66A C65A C70A 118.5
C64A C65A C70A 118.6
C65A C66A C51A 121.2
C65A C66A C67A 121.6
C51A C66A C67A 107.9
C68A C67A C53A 120.0
C68A C67A C66A 119.7
C53A C67A C66A 108.6
C67A C68A C56A 120.0
C67A C68A C69A 119.7
C56A C68A C69A 108.7
C70A C69A C58A 121.2
C70A C69A C68A 121.6
C58A C69A C68A 107.9
C61A C70A C69A 116.4
C61A C70A C65A 118.5
C69A C70A C65A 118.6
C2B C1B C6B 121.2
C2B C1B C9B 121.7
C6B C1B C9B 107.9
C1B C2B C3B 116.4
C1B C2B C12B 118.5
C3B C2B C12B 118.5
C2B C3B C4B 121.2
C2B C3B C15B 121.7
C4B C3B C15B 107.8
C5B C4B C3B 121.1
C5B C4B C17B 121.6
C3B C4B C17B 107.9
C4B C5B C6B 116.4
C4B C5B C20B 118.5
C6B C5B C20B 118.5
C5B C6B C1B 121.2
C5B C6B C7B 121.6
C1B C6B C7B 107.9
C22B C7B C8B 120.0
C22B C7B C6B 119.7
C8B C7B C6B 108.7
C25B C8B C7B 120.3
C25B C8B C9B 120.2
C7B C8B C9B 106.9
C10B C9B C8B 120.0
C10B C9B C1B 119.7
C8B C9B C1B 108.6
C9B C10B C27B 120.0
C9B C10B C11B 119.7
C27B C10B C11B 108.7
C12B C11B C29B 121.1
C12B C11B C10B 121.7
C29B C11B C10B 107.8
C11B C12B C13B 116.4
C11B C12B C2B 118.5
C13B C12B C2B 118.5
C12B C13B C31B 121.2
C12B C13B C14B 121.7
C31B C13B C14B 107.8
C15B C14B C33B 120.0
C15B C14B C13B 119.7
C33B C14B C13B 108.8
C14B C15B C16B 120.0
C14B C15B C3B 119.7
C16B C15B C3B 108.7
C35B C16B C17B 120.3
C35B C16B C15B 120.3
C17B C16B C15B 106.9
C18B C17B C16B 120.0
C18B C17B C4B 119.7
C16B C17B C4B 108.7
C17B C18B C37B 120.0
C17B C18B C19B 119.7
C37B C18B C19B 108.7
C20B C19B C39B 121.2
C20B C19B C18B 121.6
C39B C19B C18B 107.9
C21B C20B C19B 116.4
C21B C20B C5B 118.5
C19B C20B C5B 118.6
C20B C21B C41B 121.1
C20B C21B C22B 121.6
C41B C21B C22B 107.9
C7B C22B C23B 119.9
C7B C22B C21B 119.7
C23B C22B C21B 108.7
C24B C23B C42B 120.3
C24B C23B C22B 120.3
C42B C23B C22B 106.8
C23B C24B C45B 119.7
C23B C24B C25B 119.8
C45B C24B C25B 108.0
C8B C25B C26B 119.8
C8B C25B C24B 119.7
C26B C25B C24B 108.0
C27B C26B C46B 119.8
C27B C26B C25B 119.8
C46B C26B C25B 107.9
C26B C27B C10B 120.3
C26B C27B C28B 120.3
C10B C27B C28B 106.8
C48B C28B C27B 120.0
C48B C28B C29B 119.7
C27B C28B C29B 108.7
C30B C29B C11B 121.2
C30B C29B C28B 121.7
C11B C29B C28B 107.8
C31B C30B C29B 116.4
C31B C30B C50B 118.5
C29B C30B C50B 118.5
C30B C31B C13B 121.2
C30B C31B C32B 121.7
C13B C31B C32B 107.8
C52B C32B C33B 120.0
C52B C32B C31B 119.7
C33B C32B C31B 108.8
C34B C33B C32B 120.3
C34B C33B C14B 120.3
C32B C33B C14B 106.8
C33B C34B C54B 119.8
C33B C34B C35B 119.8
C54B C34B C35B 107.9
C16B C35B C36B 119.8
C16B C35B C34B 119.7
C36B C35B C34B 108.0
C37B C36B C55B 119.8
C37B C36B C35B 119.7
C55B C36B C35B 108.0
C36B C37B C38B 120.3
C36B C37B C18B 120.3
C38B C37B C18B 106.9
C57B C38B C37B 120.0
C57B C38B C39B 119.7
C37B C38B C39B 108.7
C40B C39B C19B 121.1
C40B C39B C38B 121.7
C19B C39B C38B 107.9
C39B C40B C41B 116.4
C39B C40B C59B 118.5
C41B C40B C59B 118.5
C40B C41B C21B 121.2
C40B C41B C42B 121.7
C21B C41B C42B 107.8
C43B C42B C23B 120.0
C43B C42B C41B 119.7
C23B C42B C41B 108.8
C42B C43B C44B 120.0
C42B C43B C60B 119.7
C44B C43B C60B 108.8
C45B C44B C43B 120.3
C45B C44B C62B 120.2
C43B C44B C62B 106.8
C44B C45B C24B 119.7
C44B C45B C46B 119.8
C24B C45B C46B 108.0
C47B C46B C26B 119.8
C47B C46B C45B 119.7
C26B C46B C45B 108.0
C46B C47B C48B 120.2
C46B C47B C63B 120.3
C48B C47B C63B 106.9
C28B C48B C47B 120.0
C28B C48B C49B 119.7
C47B C48B C49B 108.7
C50B C49B C64B 121.1
C50B C49B C48B 121.7
C64B C49B C48B 107.9
C49B C50B C51B 116.4
C49B C50B C30B 118.5
C51B C50B C30B 118.5
C50B C51B C66B 121.2
C50B C51B C52B 121.7
C66B C51B C52B 107.8
C32B C52B C53B 120.0
C32B C52B C51B 119.7
C53B C52B C51B 108.7
C54B C53B C67B 120.3
C54B C53B C52B 120.3
C67B C53B C52B 106.9
C53B C54B C34B 119.7
C53B C54B C55B 119.8
C34B C54B C55B 108.0
C56B C55B C36B 119.8
C56B C55B C54B 119.7
C36B C55B C54B 108.0
C55B C56B C57B 120.2
C55B C56B C68B 120.3
C57B C56B C68B 106.9
C38B C57B C56B 120.0
C38B C57B C58B 119.7
C56B C57B C58B 108.7
C59B C58B C69B 121.1
C59B C58B C57B 121.7
C69B C58B C57B 107.9
C58B C59B C60B 116.4
C58B C59B C40B 118.5
C60B C59B C40B 118.5
C59B C60B C61B 121.2
C59B C60B C43B 121.7
C61B C60B C43B 107.8
C70B C61B C60B 121.2
C70B C61B C62B 121.6
C60B C61B C62B 107.9
C63B C62B C44B 120.0
C63B C62B C61B 119.7
C44B C62B C61B 108.7
C62B C63B C47B 120.0
C62B C63B C64B 119.7
C47B C63B C64B 108.7
C65B C64B C49B 121.2
C65B C64B C63B 121.7
C49B C64B C63B 107.8
C66B C65B C64B 116.4
C66B C65B C70B 118.5
C64B C65B C70B 118.5
C65B C66B C51B 121.1
C65B C66B C67B 121.6
C51B C66B C67B 107.9
C68B C67B C53B 120.0
C68B C67B C66B 119.7
C53B C67B C66B 108.7
C67B C68B C56B 120.0
C67B C68B C69B 119.7
C56B C68B C69B 108.7
C70B C69B C58B 121.2
C70B C69B C68B 121.6
C58B C69B C68B 107.9
C61B C70B C69B 116.4
C61B C70B C65B 118.5
C69B C70B C65B 118.6
C3C C1C C19C 121.6
C3C C1C C7C 118.9
C19C C1C C7C 106.8
C29C C2C C6C 121.6
C29C C2C C18C 119.6
C6C C2C C18C 107.1
C1C C3C C10C 121.4
C1C C3C C49C 119.1
C10C C3C C49C 108.3
C15C C4C C5C 110.3
C15C C4C C41C 120.0
C5C C4C C41C 120.1
C8C C5C C4C 121.7
C8C C5C C50C 118.9
C4C C5C C50C 107.3
C37C C6C C21C 121.4
C37C C6C C2C 118.3
C21C C6C C2C 108.0
C14C C7C C30C 119.0
C14C C7C C1C 120.0
C30C C7C C1C 106.7
C5C C8C C67C 119.6
C5C C8C C46C 120.4
C67C C8C C46C 108.2
C10C C9C C48C 122.6
C10C C9C C14C 120.0
C48C C9C C14C 105.8
C9C C10C C3C 120.3
C9C C10C C47C 118.2
C3C C10C C47C 109.6
C16C C11C C34C 119.1
C16C C11C C45C 119.4
C34C C11C C45C 109.9
C32C C12C C54C 120.3
C32C C12C C16C 120.1
C54C C12C C16C 106.8
C25C C13C C64C 123.0
C25C C13C C16C 120.5
C64C C13C C16C 108.2
C7C C14C C20C 122.1
C7C C14C C9C 119.4
C20C C14C C9C 106.9
C4C C15C C42C 124.6
C4C C15C C53C 109.5
C42C C15C C53C 117.6
C11C C16C C13C 120.7
C11C C16C C12C 120.2
C13C C16C C12C 107.9
C59C C17C C20C 115.9
C59C C17C C57C 118.8
C20C C17C C57C 118.6
C43C C18C C36C 120.4
C43C C18C C2C 121.5
C36C C18C C2C 108.7
C33C C19C C69C 120.6
C33C C19C C1C 119.6
C69C C19C C1C 110.2
C17C C20C C14C 120.0
C17C C20C C51C 120.9
C14C C20C C51C 110.0
C70C C21C C6C 119.7
C70C C21C C36C 120.4
C6C C21C C36C 108.8
C47C C22C C61C 119.2
C47C C22C C35C 122.3
C61C C22C C35C 105.9
C27C C23C C56C 119.4
C27C C23C C70C 119.0
C56C C23C C70C 108.7
C34C C24C C57C 123.0
C34C C24C C31C 108.0
C57C C24C C31C 120.7
C13C C25C C40C 115.8
C13C C25C C52C 119.1
C40C C25C C52C 117.4
C38C C26C C59C 120.0
C38C C26C C29C 121.8
C59C C26C C29C 108.6
C23C C27C C32C 119.0
C23C C27C C37C 118.4
C32C C27C C37C 109.7
C60C C28C C35C 109.8
C60C C28C C62C 119.5
C35C C28C C62C 119.6
C2C C29C C58C 119.2
C2C C29C C26C 120.3
C58C C29C C26C 108.9
C57C C30C C69C 122.7
C57C C30C C7C 121.3
C69C C30C C7C 108.7
C65C C31C C45C 121.8
C65C C31C C24C 118.9
C45C C31C C24C 106.8
C12C C32C C27C 120.2
C12C C32C C66C 120.6
C27C C32C C66C 107.4
C19C C33C C40C 118.8
C19C C33C C46C 119.1
C40C C33C C46C 108.0
C24C C34C C11C 108.3
C24C C34C C52C 120.6
C11C C34C C52C 122.4
C53C C35C C28C 121.0
C53C C35C C22C 119.5
C28C C35C C22C 107.6
C62C C36C C18C 121.0
C62C C36C C21C 121.1
C18C C36C C21C 107.4
C6C C37C C27C 120.0
C6C C37C C68C 120.8
C27C C37C C68C 105.7
C51C C38C C26C 117.8
C51C C38C C43C 118.0
C26C C38C C43C 117.8
C41C C39C C44C 120.2
C41C C39C C56C 120.9
C44C C39C C56C 109.0
C25C C40C C33C 122.1
C25C C40C C67C 121.0
C33C C40C C67C 107.7
C39C C41C C63C 120.1
C39C C41C C4C 117.1
C63C C41C C4C 117.3
C15C C42C C62C 120.1
C15C C42C C44C 112.5
C62C C42C C44C 119.2
C18C C43C C60C 117.5
C18C C43C C38C 118.8
C60C C43C C38C 117.5
C39C C44C C42C 123.0
C39C C44C C70C 108.1
C42C C44C C70C 118.7
C66C C45C C31C 118.5
C66C C45C C11C 122.2
C31C C45C C11C 107.0
C49C C46C C33C 121.5
C49C C46C C8C 119.6
C33C C46C C8C 107.0
C22C C47C C10C 122.0
C22C C47C C55C 119.3
C10C C47C C55C 106.7
C61C C48C C51C 119.4
C61C C48C C9C 118.5
C51C C48C C9C 111.1
C46C C49C C55C 121.1
C46C C49C C3C 118.8
C55C C49C C3C 106.4
C55C C50C C5C 120.7
C55C C50C C53C 121.3
C5C C50C C53C 106.1
C38C C51C C48C 122.8
C38C C51C C20C 120.5
C48C C51C C20C 106.2
C69C C52C C34C 117.2
C69C C52C C25C 118.8
C34C C52C C25C 117.7
C35C C53C C15C 122.6
C35C C53C C50C 119.3
C15C C53C C50C 106.7
C56C C54C C64C 120.9
C56C C54C C12C 119.7
C64C C54C C12C 108.5
C50C C55C C49C 119.3
C50C C55C C47C 118.3
C49C C55C C47C 109.0
C54C C56C C23C 121.5
C54C C56C C39C 119.6
C23C C56C C39C 107.8
C30C C57C C24C 115.0
C30C C57C C17C 118.4
C24C C57C C17C 119.0
C68C C58C C29C 120.7
C68C C58C C65C 120.7
C29C C58C C65C 105.5
C17C C59C C26C 122.2
C17C C59C C65C 121.6
C26C C59C C65C 106.4
C28C C60C C43C 121.7
C28C C60C C61C 107.9
C43C C60C C61C 121.9
C48C C61C C60C 120.2
C48C C61C C22C 119.5
C60C C61C C22C 108.7
C36C C62C C42C 119.3
C36C C62C C28C 116.8
C42C C62C C28C 118.4
C41C C63C C64C 117.5
C41C C63C C67C 120.3
C64C C63C C67C 114.0
C13C C64C C54C 108.5
C13C C64C C63C 122.2
C54C C64C C63C 120.5
C31C C65C C59C 120.7
C31C C65C C58C 118.3
C59C C65C C58C 110.6
C45C C66C C68C 120.5
C45C C66C C32C 117.5
C68C C66C C32C 107.7
C8C C67C C40C 109.0
C8C C67C C63C 120.6
C40C C67C C63C 121.9
C58C C68C C66C 120.1
C58C C68C C37C 119.2
C66C C68C C37C 109.4
C52C C69C C19C 122.0
C52C C69C C30C 119.3
C19C C69C C30C 107.6
C21C C70C C44C 121.2
C21C C70C C23C 121.4
C44C C70C C23C 106.2
C565 C563 C568 120.1(10)
C565 C563 Cl01 120.6(8)
C568 C563 Cl01 119.3(8)
C2Z C1Z C6Z 121.2
C2Z C1Z C9Z 121.6
C6Z C1Z C9Z 107.9
C1Z C2Z C3Z 116.3
C1Z C2Z C12Z 118.5
C3Z C2Z C12Z 118.5
C2Z C3Z C4Z 121.2
C2Z C3Z C15Z 121.7
C4Z C3Z C15Z 107.9
C5Z C4Z C3Z 121.2
C5Z C4Z C17Z 121.6
C3Z C4Z C17Z 107.9
C4Z C5Z C6Z 116.3
C4Z C5Z C20Z 118.5
C6Z C5Z C20Z 118.5
C5Z C6Z C1Z 121.2
C5Z C6Z C7Z 121.6
C1Z C6Z C7Z 107.9
C22Z C7Z C8Z 120.0
C22Z C7Z C6Z 119.7
C8Z C7Z C6Z 108.6
C25Z C8Z C7Z 120.3
C25Z C8Z C9Z 120.2
C7Z C8Z C9Z 106.9
C10Z C9Z C8Z 120.0
C10Z C9Z C1Z 119.7
C8Z C9Z C1Z 108.6
C9Z C10Z C27Z 120.0
C9Z C10Z C11Z 119.7
C27Z C10Z C11Z 108.7
C12Z C11Z C29Z 121.2
C12Z C11Z C10Z 121.7
C29Z C11Z C10Z 107.8
C13Z C12Z C11Z 116.4
C13Z C12Z C2Z 118.5
C11Z C12Z C2Z 118.5
C12Z C13Z C31Z 121.2
C12Z C13Z C14Z 121.7
C31Z C13Z C14Z 107.8
C15Z C14Z C33Z 119.9
C15Z C14Z C13Z 119.7
C33Z C14Z C13Z 108.8
C14Z C15Z C16Z 120.0
C14Z C15Z C3Z 119.7
C16Z C15Z C3Z 108.7
C35Z C16Z C17Z 120.2
C35Z C16Z C15Z 120.2
C17Z C16Z C15Z 106.9
C18Z C17Z C16Z 120.0
C18Z C17Z C4Z 119.7
C16Z C17Z C4Z 108.7
C17Z C18Z C37Z 120.0
C17Z C18Z C19Z 119.7
C37Z C18Z C19Z 108.7
C20Z C19Z C39Z 121.2
C20Z C19Z C18Z 121.6
C39Z C19Z C18Z 107.9
C21Z C20Z C19Z 116.4
C21Z C20Z C5Z 118.5
C19Z C20Z C5Z 118.5
C20Z C21Z C41Z 121.2
C20Z C21Z C22Z 121.6
C41Z C21Z C22Z 107.9
C7Z C22Z C23Z 120.0
C7Z C22Z C21Z 119.7
C23Z C22Z C21Z 108.6
C24Z C23Z C42Z 120.3
C24Z C23Z C22Z 120.2
C42Z C23Z C22Z 106.9
C23Z C24Z C45Z 119.7
C23Z C24Z C25Z 119.8
C45Z C24Z C25Z 108.0
C8Z C25Z C26Z 119.8
C8Z C25Z C24Z 119.7
C26Z C25Z C24Z 108.0
C27Z C26Z C25Z 119.8
C27Z C26Z C46Z 119.8
C25Z C26Z C46Z 107.9
C26Z C27Z C28Z 120.3
C26Z C27Z C10Z 120.3
C28Z C27Z C10Z 106.8
C48Z C28Z C27Z 120.0
C48Z C28Z C29Z 119.7
C27Z C28Z C29Z 108.7
C30Z C29Z C11Z 121.2
C30Z C29Z C28Z 121.6
C11Z C29Z C28Z 107.8
C31Z C30Z C29Z 116.4
C31Z C30Z C50Z 118.5
C29Z C30Z C50Z 118.6
C30Z C31Z C13Z 121.2
C30Z C31Z C32Z 121.6
C13Z C31Z C32Z 107.8
C52Z C32Z C33Z 120.0
C52Z C32Z C31Z 119.7
C33Z C32Z C31Z 108.7
C34Z C33Z C32Z 120.3
C34Z C33Z C14Z 120.3
C32Z C33Z C14Z 106.8
C33Z C34Z C35Z 119.8
C33Z C34Z C54Z 119.8
C35Z C34Z C54Z 107.9
C16Z C35Z C34Z 119.7
C16Z C35Z C36Z 119.7
C34Z C35Z C36Z 108.1
C37Z C36Z C55Z 119.7
C37Z C36Z C35Z 119.8
C55Z C36Z C35Z 108.0
C36Z C37Z C38Z 120.3
C36Z C37Z C18Z 120.2
C38Z C37Z C18Z 106.9
C57Z C38Z C37Z 120.0
C57Z C38Z C39Z 119.7
C37Z C38Z C39Z 108.7
C40Z C39Z C19Z 121.2
C40Z C39Z C38Z 121.7
C19Z C39Z C38Z 107.8
C39Z C40Z C41Z 116.4
C39Z C40Z C59Z 118.5
C41Z C40Z C59Z 118.5
C40Z C41Z C21Z 121.2
C40Z C41Z C42Z 121.7
C21Z C41Z C42Z 107.8
C43Z C42Z C23Z 120.0
C43Z C42Z C41Z 119.7
C23Z C42Z C41Z 108.8
C42Z C43Z C44Z 120.0
C42Z C43Z C60Z 119.7
C44Z C43Z C60Z 108.8
C45Z C44Z C43Z 120.3
C45Z C44Z C62Z 120.3
C43Z C44Z C62Z 106.8
C44Z C45Z C24Z 119.8
C44Z C45Z C46Z 119.8
C24Z C45Z C46Z 108.0
C47Z C46Z C26Z 119.8
C47Z C46Z C45Z 119.7
C26Z C46Z C45Z 108.0
C46Z C47Z C63Z 120.3
C46Z C47Z C48Z 120.2
C63Z C47Z C48Z 106.9
C28Z C48Z C47Z 120.0
C28Z C48Z C49Z 119.7
C47Z C48Z C49Z 108.6
C50Z C49Z C64Z 121.2
C50Z C49Z C48Z 121.7
C64Z C49Z C48Z 107.9
C49Z C50Z C51Z 116.3
C49Z C50Z C30Z 118.5
C51Z C50Z C30Z 118.5
C50Z C51Z C66Z 121.2
C50Z C51Z C52Z 121.7
C66Z C51Z C52Z 107.9
C32Z C52Z C53Z 120.0
C32Z C52Z C51Z 119.7
C53Z C52Z C51Z 108.7
C54Z C53Z C67Z 120.2
C54Z C53Z C52Z 120.2
C67Z C53Z C52Z 106.9
C53Z C54Z C34Z 119.7
C53Z C54Z C55Z 119.7
C34Z C54Z C55Z 108.1
C56Z C55Z C36Z 119.8
C56Z C55Z C54Z 119.8
C36Z C55Z C54Z 108.0
C55Z C56Z C57Z 120.3
C55Z C56Z C68Z 120.3
C57Z C56Z C68Z 106.9
C38Z C57Z C56Z 120.0
C38Z C57Z C58Z 119.7
C56Z C57Z C58Z 108.7
C59Z C58Z C69Z 121.2
C59Z C58Z C57Z 121.7
C69Z C58Z C57Z 107.8
C60Z C59Z C58Z 116.4
C60Z C59Z C40Z 118.5
C58Z C59Z C40Z 118.5
C59Z C60Z C61Z 121.2
C59Z C60Z C43Z 121.7
C61Z C60Z C43Z 107.8
C70Z C61Z C60Z 121.2
C70Z C61Z C62Z 121.6
C60Z C61Z C62Z 107.9
C63Z C62Z C44Z 120.0
C63Z C62Z C61Z 119.7
C44Z C62Z C61Z 108.7
C62Z C63Z C47Z 120.0
C62Z C63Z C64Z 119.7
C47Z C63Z C64Z 108.7
C65Z C64Z C49Z 121.2
C65Z C64Z C63Z 121.6
C49Z C64Z C63Z 107.9
C66Z C65Z C64Z 116.3
C66Z C65Z C70Z 118.5
C64Z C65Z C70Z 118.5
C65Z C66Z C51Z 121.2
C65Z C66Z C67Z 121.6
C51Z C66Z C67Z 107.9
C68Z C67Z C53Z 120.0
C68Z C67Z C66Z 119.7
C53Z C67Z C66Z 108.6
C67Z C68Z C56Z 120.0
C67Z C68Z C69Z 119.7
C56Z C68Z C69Z 108.7
C70Z C69Z C58Z 121.2
C70Z C69Z C68Z 121.6
C58Z C69Z C68Z 107.9
C61Z C70Z C69Z 116.3
C61Z C70Z C65Z 118.5
C69Z C70Z C65Z 118.5
C563 C565 C571 119.9(10)
C563 C565 H88 120.1
C571 C565 H88 120.1
C581 C568 C563 118.2(11)
C581 C568 H89 120.9
C563 C568 H89 120.9
C577 C571 C565 119.9(11)
C577 C571 H90 120.0
C565 C571 H90 120.0
C571 C577 C581 121.6(11)
C571 C577 H91 119.2
C581 C577 H91 119.2
C577 C581 C568 120.3(12)
C577 C581 H92 119.8
C568 C581 H92 119.8
C5S C4S C3S 119(2)
C5S C4S H93 120.3
C3S C4S H93 120.3
C3S C2S C1S 116(2)
C3S C2S H94 122.0
C1S C2S H94 122.0
C4S C5S C6S 118(2)
C4S C5S H95 120.9
C6S C5S H95 120.9
C2S C3S C4S 117(2)
C2S C3S H96 121.3
C4S C3S H96 121.3
C1S C6S C5S 116(2)
C1S C6S H97 122.2
C5S C6S H97 122.1
C6S C1S C2S 123(2)
C6S C1S Cl1S 129(3)
C2S C1S Cl1S 101(3)

loop_
_geom_bond_atom_site_label_1
_geom_bond_atom_site_label_2
_geom_bond_distance
Cl1T C1T1 1.705(9)
C1T1 C2T1 1.3900
C1T1 C6T1 1.3900
C2T1 C3T1 1.3900
C2T1 H273 0.9500
C3T1 C4T1 1.3900
C3T1 H274 0.9500
C4T1 C5T1 1.3900
C4T1 H275 0.9500
C5T1 C6T1 1.3900
C5T1 H276 0.9500
C6T1 H277 0.9500
C5L C8L 1.523(14)
C5L C6L 1.528(13)
C5L C7L 1.540(15)
C5L C13G 1.557(11)
C8L H123 0.9800
C8L H124 0.9800
C8L H125 0.9800
C5K C8K 1.497(13)
C5K C7K 1.521(13)
C5K C11H 1.527(11)
C5K C6K 1.540(12)
C7K H126 0.9800
C7K H127 0.9800
C7K H128 0.9800
C8K H129 0.9800
C8K H130 0.9800
C8K H131 0.9800
C10M C9M 1.531(13)
C10M H132 0.9800
C10M H133 0.9800
C10M H134 0.9800
C1R C6R 1.376(16)
C1R C2R 1.385(16)
C1R H73 0.9500
C2R C3R 1.336(16)
C2R H74 0.9500
C3R C4R 1.425(17)
C3R H75 0.9500
C4R C5R 1.378(17)
C4R H76 0.9500
C5R C6R 1.398(17)
C5R H77 0.9500
C6R Cl1R 1.746(14)
C1N C2N 1.398(14)
C1N C6N 1.412(14)
C1N H98 0.9500
C2N C3N 1.433(14)
C2N H99 0.9500
C3N C4N 1.370(13)
C3N H100 0.9500
C4N C5N 1.364(12)
C4N Cl1N 1.744(11)
C5N C6N 1.425(13)
C5N H101 0.9500
C6N H102 0.9500
C1O C2O 1.392(17)
C1O C6O 1.433(16)
C1O H78 0.9500
C2O C3O 1.422(17)
C2O H79 0.9500
C3O C4O 1.396(16)
C3O H80 0.9500
C4O C5O 1.379(16)
C4O Cl1O 1.705(13)
C5O C6O 1.406(16)
C5O H81 0.9500
C6O H82 0.9500
C1O2 C6O2 1.406(19)
C1O2 C2O2 1.412(19)
C1O2 Cl2O 1.728(19)
C2O2 C3O2 1.416(19)
C2O2 H83 0.9500
C3O2 C4O2 1.418(19)
C3O2 H84 0.9500
C4O2 C5O2 1.404(19)
C4O2 H85 0.9500
C5O2 C6O2 1.408(19)
C5O2 H86 0.9500
C6O2 H87 0.9500
C1P C2P 1.409(18)
C1P C6P 1.413(18)
C1P H103 0.9500
C2P C3P 1.412(18)
C2P H104 0.9500
C3P C4P 1.427(18)
C3P H105 0.9500
C4P C5P 1.411(18)
C4P H106 0.9500
C5P C6P 1.400(18)
C5P Cl1P 1.712(16)
C6P H107 0.9500
C1P2 C2P2 1.406(19)
C1P2 C6P2 1.410(19)
C1P2 Cl2P 1.706(18)
C2P2 C3P2 1.392(19)
C2P2 H108 0.9500
C3P2 C4P2 1.43(2)
C3P2 H109 0.9500
C4P2 C5P2 1.415(19)
C4P2 H110 0.9500
C5P2 C6P2 1.419(19)
C5P2 H111 0.9500
C6P2 H112 0.9500
C1Q C2Q 1.385(17)
C1Q C6Q 1.393(17)
C1Q H113 0.9500
C2Q C3Q 1.409(17)
C2Q H114 0.9500
C3Q C4Q 1.410(17)
C3Q H115 0.9500
C4Q C5Q 1.410(17)
C4Q Cl1Q 1.727(14)
C5Q C6Q 1.389(17)
C5Q H116 0.9500
C6Q H117 0.9500
C1Q2 C2Q2 1.399(18)
C1Q2 C6Q2 1.416(18)
C1Q2 H118 0.9500
C2Q2 C3Q2 1.398(18)
C2Q2 H119 0.9500
C3Q2 C4Q2 1.403(18)
C3Q2 H120 0.9500
C4Q2 C5Q2 1.424(18)
C4Q2 H121 0.9500
C5Q2 C6Q2 1.406(18)
C5Q2 H122 0.9500
C6Q2 Cl2Q 1.712(17)
C1F C19F 1.396(10)
C1F C20F 1.409(10)
C1F C21F 1.476(10)
C2F C7F 1.403(10)
C2F C3F 1.407(10)
C2F C35H 1.468(10)
C3F C4F 1.386(10)
C3F H1 0.9500
C4F C5F 1.390(10)
C4F C8F 1.471(10)
C5F C6F 1.405(10)
C5F H2 0.9500
C6F C7F 1.396(10)
C6F C35I 1.480(10)
C7F H3 0.9500
C8F C13F 1.391(10)
C8F C647 1.414(10)
C647 C10F 1.384(10)
C647 H4 0.9500
C10F C11F 1.380(10)
C10F C5J 1.547(10)
C11F C12F 1.403(10)
C11F H5 0.9500
C12F C13F 1.356(10)
C12F C14F 1.520(10)
C13F H6 0.9500
C14F C15F 1.384(10)
C14F C18I 1.385(9)
C15F C15I 1.413(10)
C15F H7 0.9500
C16F C20F 1.384(10)
C16F C17F 1.394(10)
C16F C21I 1.485(10)
C17F C18F 1.377(10)
C17F H55 0.9500
C18F C19F 1.384(10)
C18F C11G 1.488(10)
C19F H56 0.9500
C20F H57 0.9500
C21F C26F 1.381(10)
C21F C22F 1.386(10)
C22F C23F 1.392(10)
C22F H58 0.9500
C23F C24F 1.394(11)
C23F C27F 1.487(10)
C24F C25F 1.404(11)
C24F H59 0.9500
C25F C26F 1.399(11)
C25F C13L 1.558(12)
C26F H60 0.9500
C27F C28F 1.376(11)
C27F C32F 1.391(10)
C28F C29F 1.402(11)
C28F H61 0.9500
C29F C30F 1.402(11)
C29F C33F 1.498(11)
C30F C31F 1.391(11)
C30F H62 0.9500
C31F C32F 1.379(11)
C31F C9L 1.527(11)
C32F H63 0.9500
C33F C34F 1.378(11)
C33F C2G 1.406(11)
C34F C35F 1.389(11)
C34F H64 0.9500
C35F C36F 1.392(11)
C35F C3G 1.491(11)
C36F C1G 1.384(11)
C36F H65 0.9500
C1G C2G 1.399(11)
C1G C15G 1.485(11)
C2G H66 0.9500
C3G C8G 1.369(11)
C3G C4G 1.410(11)
C4G C5G 1.365(11)
C4G H67 0.9500
C5G C6G 1.384(11)
C5G C9G 1.499(10)
C6G C7G 1.392(12)
C6G H68 0.9500
C7G C8G 1.407(12)
C7G C1L 1.532(13)
C8G H69 0.9500
C9G C10G 1.392(10)
C9G C14G 1.399(10)
C10G C11G 1.401(10)
C10G H70 0.9500
C11G C12G 1.391(10)
C12G C13G 1.378(11)
C12G H71 0.9500
C13G C14G 1.371(11)
C14G H72 0.9500
C15G C20G 1.402(10)
C15G C16G 1.409(11)
C16G C17G 1.388(10)
C16G H8 0.9500
C17G C18G 1.379(10)
C17G C21G 1.481(11)
C18G C19G 1.387(10)
C18G H9 0.9500
C19G C20G 1.378(10)
C19G C13H 1.504(10)
C20G H10 0.9500
C21G C26G 1.385(11)
C21G C22G 1.393(11)
C22G C23G 1.385(11)
C22G H11 0.9500
C23G C24G 1.371(12)
C23G C13K 1.543(11)
C24G C25G 1.412(11)
C24G H12 0.9500
C25G C26G 1.383(11)
C25G C27G 1.466(12)
C26G H13 0.9500
C27G C32G 1.384(11)
C27G C28G 1.406(11)
C28G C29G 1.374(12)
C28G H14 0.9500
C29G C30G 1.405(12)
C29G C9K 1.548(10)
C30G C31G 1.388(11)
C30G H15 0.9500
C31G C32G 1.390(11)
C31G C33G 1.493(11)
C32G H16 0.9500
C33G C2H 1.380(11)
C33G C34G 1.402(11)
C34G C35G 1.381(11)
C34G H17 0.9500
C35G C36G 1.403(11)
C35G C15H 1.489(11)
C36G C1H 1.390(11)
C36G H18 0.9500
C1H C2H 1.399(10)
C1H C3H 1.483(11)
C2H H19 0.9500
C3H C4H 1.386(11)
C3H C8H 1.385(11)
C4H C5H 1.385(11)
C4H H20 0.9500
C5H C6H 1.381(11)
C5H C1K 1.533(11)
C6H C7H 1.405(10)
C6H H21 0.9500
C7H C8H 1.396(11)
C7H C9H 1.468(11)
C8H H22 0.9500
C9H C14H 1.388(10)
C9H C10H 1.397(10)
C10H C11H 1.398(11)
C10H H23 0.9500
C11H C12H 1.400(11)
C12H C13H 1.396(11)
C12H H24 0.9500
C13H C14H 1.384(10)
C14H H25 0.9500
C15H C20H 1.380(11)
C15H C16H 1.396(11)
C16H C17H 1.406(11)
C16H H26 0.9500
C17H C18H 1.390(11)
C17H C21H 1.483(11)
C18H C19H 1.378(11)
C18H H27 0.9500
C19H C20H 1.396(11)
C19H C13I 1.494(10)
C20H H28 0.9500
C21H C22H 1.382(11)
C21H C26H 1.384(11)
C22H C23H 1.405(12)
C22H H29 0.9500
C23H C24H 1.382(12)
C23H C13M 1.537(12)
C24H C25H 1.398(11)
C24H H30 0.9500
C25H C26H 1.377(11)
C25H C27H 1.482(11)
C26H H31 0.9500
C27H C32H 1.392(11)
C27H C28H 1.394(11)
C28H C29H 1.397(12)
C28H H32 0.9500
C29H C30H 1.402(12)
C29H C9M 1.519(12)
C30H C31H 1.395(11)
C30H H33 0.9500
C31H C32H 1.382(11)
C31H C33H 1.483(11)
C32H H34 0.9500
C33H C34H 1.370(11)
C33H C2I 1.396(10)
C34H C35H 1.383(10)
C34H H35 0.9500
C35H C36H 1.406(10)
C36H C1I 1.394(10)
C36H H36 0.9500
C1I C2I 1.392(10)
C1I C3I 1.476(10)
C2I H37 0.9500
C3I C8I 1.402(10)
C3I C4I 1.403(10)
C4I C5I 1.402(10)
C4I H38 0.9500
C5I C6I 1.393(10)
C5I C1M 1.531(10)
C6I C7I 1.383(10)
C6I H39 0.9500
C7I C8I 1.393(10)
C7I C9I 1.497(10)
C8I H40 0.9500
C9I C14I 1.376(10)
C9I C10I 1.410(10)
C10I C11I 1.384(11)
C10I H41 0.9500
C11I C12I 1.415(11)
C11I C5M 1.523(11)
C12I C13I 1.388(10)
C12I H42 0.9500
C13I C14I 1.402(11)
C14I H43 0.9500
C15I C16I 1.407(10)
C15I C9J 1.534(10)
C16I C17I 1.384(9)
C16I H44 0.9500
C17I C18I 1.371(9)
C17I C19I 1.478(9)
C18I H45 0.9500
C19I C24I 1.380(9)
C19I C20I 1.403(9)
C20I C21I 1.388(9)
C20I H46 0.9500
C21I C22I 1.403(9)
C22I C23I 1.385(9)
C22I H47 0.9500
C23I C24I 1.408(9)
C23I C25I 1.493(9)
C24I H48 0.9500
C25I C26I 1.376(9)
C25I C30I 1.379(9)
C26I C27I 1.393(10)
C26I H49 0.9500
C27I C28I 1.402(10)
C27I C1J 1.530(10)
C28I C29I 1.366(10)
C28I H50 0.9500
C29I C30I 1.392(9)
C29I C31I 1.502(10)
C30I H51 0.9500
C31I C36I 1.374(9)
C31I C32I 1.401(10)
C32I C33I 1.367(10)
C32I H52 0.9500
C33I C34I 1.389(10)
C33I C13J 1.540(10)
C34I C35I 1.383(9)
C34I H53 0.9500
C35I C36I 1.390(9)
C36I H54 0.9500
C1J C635 1.502(11)
C1J C3J 1.527(12)
C1J C4J 1.553(12)
C635 H240 0.9800
C635 H241 0.9800
C635 H242 0.9800
C3J H243 0.9800
C3J H244 0.9800
C3J H245 0.9800
C4J H246 0.9800
C4J H247 0.9800
C4J H248 0.9800
C5J C8J 1.518(10)
C5J C6J 1.528(11)
C5J C7J 1.527(11)
C6J H135 0.9800
C6J H136 0.9800
C6J H137 0.9800
C7J H138 0.9800
C7J H139 0.9800
C7J H140 0.9800
C8J H141 0.9800
C8J H142 0.9800
C8J H143 0.9800
C9J C12J 1.520(11)
C9J C11J 1.531(12)
C9J C10J 1.533(12)
C10J H249 0.9800
C10J H250 0.9800
C10J H251 0.9800
C11J H252 0.9800
C11J H253 0.9800
C11J H254 0.9800
C12J H255 0.9800
C12J H256 0.9800
C12J H257 0.9800
C13J C16J 1.531(11)
C13J C15J 1.535(11)
C13J C14J 1.543(11)
C14J H258 0.9800
C14J H259 0.9800
C14J H260 0.9800
C15J H261 0.9800
C15J H262 0.9800
C15J H263 0.9800
C16J H264 0.9800
C16J H265 0.9800
C16J H266 0.9800
C1K C2K 1.509(12)
C1K C3K 1.536(12)
C1K C4K 1.572(12)
C2K H144 0.9800
C2K H145 0.9800
C2K H146 0.9800
C3K H147 0.9800
C3K H148 0.9800
C3K H149 0.9800
C4K H150 0.9800
C4K H151 0.9800
C4K H152 0.9800
C6K H153 0.9800
C6K H154 0.9800
C6K H155 0.9800
C9K C10K 1.506(17)
C9K C20K 1.513(19)
C9K C11K 1.515(17)
C9K C21K 1.536(17)
C9K C12K 1.564(12)
C10K H267 0.9800
C10K H268 0.9800
C10K H269 0.9800
C11K H270 0.9800
C11K H271 0.9800
C11K H272 0.9800
C20K H156 0.9800
C20K H157 0.9800
C20K H158 0.9800
C21K H159 0.9800
C21K H160 0.9800
C21K H161 0.9800
C12K H162 0.9800
C12K H163 0.9800
C12K H164 0.9800
C13K C15K 1.458(13)
C13K C14K 1.520(14)
C13K C16K 1.539(15)
C14K H165 0.9800
C14K H166 0.9800
C14K H167 0.9800
C15K H168 0.9800
C15K H169 0.9800
C15K H170 0.9800
C16K H171 0.9800
C16K H172 0.9800
C16K H173 0.9800
C1L C2L 1.439(16)
C1L C3L 1.520(17)
C1L C4L 1.579(16)
C2L H174 0.9800
C2L H175 0.9800
C2L H176 0.9800
C3L H177 0.9800
C3L H178 0.9800
C3L H179 0.9800
C4L H180 0.9800
C4L H181 0.9800
C4L H182 0.9800
C6L H183 0.9800
C6L H184 0.9800
C6L H185 0.9800
C7L H186 0.9800
C7L H187 0.9800
C7L H188 0.9800
C9L C12L 1.529(13)
C9L C11L 1.534(12)
C9L C10L 1.548(13)
C10L H189 0.9800
C10L H190 0.9800
C10L H191 0.9800
C11L H192 0.9800
C11L H193 0.9800
C11L H194 0.9800
C12L H195 0.9800
C12L H196 0.9800
C12L H197 0.9800
C13L C14L 1.465(15)
C13L C16L 1.518(13)
C13L C15L 1.537(14)
C14L H198 0.9800
C14L H199 0.9800
C14L H200 0.9800
C15L H201 0.9800
C15L H202 0.9800
C15L H203 0.9800
C16L H204 0.9800
C16L H205 0.9800
C16L H206 0.9800
C1M C2M 1.523(11)
C1M C4M 1.523(11)
C1M C3M 1.527(11)
C2M H207 0.9800
C2M H208 0.9800
C2M H209 0.9800
C3M H210 0.9800
C3M H211 0.9800
C3M H212 0.9800
C4M H213 0.9800
C4M H214 0.9800
C4M H215 0.9800
C5M C6M 1.519(12)
C5M C7M 1.534(12)
C5M C8M 1.542(12)
C6M H216 0.9800
C6M H217 0.9800
C6M H218 0.9800
C7M H219 0.9800
C7M H220 0.9800
C7M H221 0.9800
C8M H222 0.9800
C8M H223 0.9800
C8M H224 0.9800
C9M C11M 1.511(14)
C9M C12M 1.542(13)
C11M H225 0.9800
C11M H226 0.9800
C11M H227 0.9800
C12M H228 0.9800
C12M H229 0.9800
C12M H230 0.9800
C13M C14M 1.489(14)
C13M C15M 1.492(16)
C13M C16M 1.510(14)
C14M H231 0.9800
C14M H232 0.9800
C14M H233 0.9800
C15M H234 0.9800
C15M H235 0.9800
C15M H236 0.9800
C16M H237 0.9800
C16M H238 0.9800
C16M H239 0.9800
C1D C2D 1.399(3)
C1D C6D 1.414(3)
C1D C9D 1.427(3)
C2D C3D 1.399(3)
C2D C12D 1.446(3)
C3D C4D 1.414(3)
C3D C15D 1.427(3)
C4D C5D 1.399(3)
C4D C17D 1.428(3)
C5D C6D 1.399(3)
C5D C20D 1.448(3)
C6D C7D 1.428(3)
C7D C22D 1.369(3)
C7D C8D 1.425(3)
C8D C25D 1.373(3)
C8D C9D 1.427(3)
C9D C10D 1.369(3)
C10D C27D 1.425(3)
C10D C11D 1.427(3)
C11D C12D 1.399(3)
C11D C29D 1.414(3)
C12D C13D 1.399(3)
C13D C31D 1.415(3)
C13D C14D 1.427(3)
C14D C15D 1.369(3)
C14D C33D 1.426(3)
C15D C16D 1.426(3)
C16D C35D 1.374(3)
C16D C17D 1.425(3)
C17D C18D 1.369(3)
C18D C37D 1.426(3)
C18D C19D 1.427(3)
C19D C20D 1.399(3)
C19D C39D 1.415(3)
C20D C21D 1.399(3)
C21D C41D 1.415(3)
C21D C22D 1.427(3)
C22D C23D 1.426(3)
C23D C24D 1.374(3)
C23D C42D 1.425(3)
C24D C45D 1.430(3)
C24D C25D 1.432(3)
C25D C26D 1.431(3)
C26D C27D 1.372(3)
C26D C46D 1.432(3)
C27D C28D 1.425(3)
C28D C48D 1.369(3)
C28D C29D 1.427(3)
C29D C30D 1.399(3)
C30D C31D 1.399(3)
C30D C50D 1.447(3)
C31D C32D 1.428(3)
C32D C52D 1.369(3)
C32D C33D 1.425(3)
C33D C34D 1.373(3)
C34D C35D 1.431(3)
C34D C54D 1.432(3)
C35D C36D 1.432(3)
C36D C37D 1.373(3)
C36D C55D 1.431(3)
C37D C38D 1.425(3)
C38D C57D 1.369(3)
C38D C39D 1.427(3)
C39D C40D 1.399(3)
C40D C41D 1.399(3)
C40D C59D 1.446(3)
C41D C42D 1.427(3)
C42D C43D 1.369(3)
C43D C44D 1.425(3)
C43D C60D 1.427(3)
C44D C45D 1.374(3)
C44D C62D 1.426(3)
C45D C46D 1.432(3)
C46D C47D 1.373(3)
C47D C48D 1.426(3)
C47D C63D 1.426(3)
C48D C49D 1.427(3)
C49D C50D 1.399(3)
C49D C64D 1.414(3)
C50D C51D 1.399(3)
C51D C66D 1.414(3)
C51D C52D 1.427(3)
C52D C53D 1.426(3)
C53D C54D 1.373(3)
C53D C67D 1.426(3)
C54D C55D 1.430(3)
C55D C56D 1.373(3)
C56D C57D 1.425(3)
C56D C68D 1.426(3)
C57D C58D 1.427(3)
C58D C59D 1.399(3)
C58D C69D 1.414(3)
C59D C60D 1.399(3)
C60D C61D 1.414(3)
C61D C70D 1.399(3)
C61D C62D 1.428(3)
C62D C63D 1.369(3)
C63D C64D 1.427(3)
C64D C65D 1.400(3)
C65D C66D 1.399(3)
C65D C70D 1.447(3)
C66D C67D 1.427(3)
C67D C68D 1.368(3)
C68D C69D 1.427(3)
C69D C70D 1.399(3)
C1E C2E 1.4084
C1E C6E 1.4250
C1E C9E 1.4375
C2E C3E 1.4096
C2E C12E 1.4564
C3E C4E 1.4230
C3E C15E 1.4377
C4E C5E 1.4096
C4E C17E 1.4383
C5E C6E 1.4098
C5E C20E 1.4583
C6E C7E 1.4380
C7E C22E 1.3798
C7E C8E 1.4359
C8E C25E 1.3837
C8E C9E 1.4369
C9E C10E 1.3788
C10E C27E 1.4360
C10E C11E 1.4372
C11E C12E 1.4092
C11E C29E 1.4250
C12E C13E 1.4095
C13E C31E 1.4250
C13E C14E 1.4378
C14E C15E 1.3789
C14E C33E 1.4362
C15E C16E 1.4370
C16E C35E 1.3839
C16E C17E 1.4357
C17E C18E 1.3791
C18E C37E 1.4369
C18E C19E 1.4379
C19E C20E 1.4099
C19E C39E 1.4257
C20E C21E 1.4099
C21E C41E 1.4254
C21E C22E 1.4379
C22E C23E 1.4369
C23E C24E 1.3833
C23E C42E 1.4361
C24E C45E 1.4410
C24E C25E 1.4427
C25E C26E 1.4415
C26E C27E 1.3829
C26E C46E 1.4423
C27E C28E 1.4357
C28E C48E 1.3795
C28E C29E 1.4374
C29E C30E 1.4097
C30E C31E 1.4096
C30E C50E 1.4572
C31E C32E 1.4383
C32E C52E 1.3790
C32E C33E 1.4355
C33E C34E 1.3827
C34E C35E 1.4413
C34E C54E 1.4422
C35E C36E 1.4430
C36E C37E 1.3821
C36E C55E 1.4408
C37E C38E 1.4361
C38E C57E 1.3791
C38E C39E 1.4380
C39E C40E 1.4091
C40E C41E 1.4096
C40E C59E 1.4566
C41E C42E 1.4374
C42E C43E 1.3791
C43E C44E 1.4357
C43E C60E 1.4376
C44E C45E 1.3838
C44E C62E 1.4364
C45E C46E 1.4422
C46E C47E 1.3837
C47E C63E 1.4364
C47E C48E 1.4369
C48E C49E 1.4375
C49E C50E 1.4091
C49E C64E 1.4247
C50E C51E 1.4098
C51E C66E 1.4250
C51E C52E 1.4380
C52E C53E 1.4374
C53E C54E 1.3835
C53E C67E 1.4361
C54E C55E 1.4419
C55E C56E 1.3834
C56E C57E 1.4354
C56E C68E 1.4364
C57E C58E 1.4374
C58E C59E 1.4093
C58E C69E 1.4247
C59E C60E 1.4093
C60E C61E 1.4247
C61E C70E 1.4099
C61E C62E 1.4382
C62E C63E 1.3790
C63E C64E 1.4379
C64E C65E 1.4099
C65E C66E 1.4086
C65E C70E 1.4573
C66E C67E 1.4381
C67E C68E 1.3788
C68E C69E 1.4376
C69E C70E 1.4098
C1A C2A 1.4073
C1A C6A 1.4223(11)
C1A C9A 1.4357(11)
C2A C3A 1.4083
C2A C12A 1.4547(11)
C3A C4A 1.4224(11)
C3A C15A 1.4353(11)
C4A C5A 1.4073
C4A C17A 1.4363(11)
C5A C6A 1.4082(11)
C5A C20A 1.4560(11)
C6A C7A 1.4357(11)
C7A C22A 1.3772
C7A C8A 1.4346(11)
C8A C25A 1.3814
C8A C9A 1.4343(11)
C9A C10A 1.3773
C10A C27A 1.4338(12)
C10A C11A 1.4354(11)
C11A C12A 1.4076
C11A C29A 1.4227(11)
C12A C13A 1.4076(11)
C13A C31A 1.4230(11)
C13A C14A 1.4359(11)
C14A C15A 1.3778
C14A C33A 1.4338(11)
C15A C16A 1.4353(11)
C16A C35A 1.3817
C16A C17A 1.4337(11)
C17A C18A 1.3772
C18A C37A 1.4349(11)
C18A C19A 1.4356(11)
C19A C20A 1.4078(11)
C19A C39A 1.4227(11)
C20A C21A 1.4073
C21A C41A 1.4229(11)
C21A C22A 1.4362(11)
C22A C23A 1.4346(12)
C23A C24A 1.3820
C23A C42A 1.4340(11)
C24A C45A 1.4388(12)
C24A C25A 1.4398(11)
C25A C26A 1.4402(11)
C26A C27A 1.3803
C26A C46A 1.4396(11)
C27A C28A 1.4336(11)
C28A C48A 1.3771
C28A C29A 1.4355(11)
C29A C30A 1.4077(11)
C30A C31A 1.4074
C30A C50A 1.4549(11)
C31A C32A 1.4363(11)
C32A C52A 1.3771
C32A C33A 1.4341(11)
C33A C34A 1.3812
C34A C54A 1.4396(11)
C34A C35A 1.4400(11)
C35A C36A 1.4400(11)
C36A C37A 1.3810
C36A C55A 1.4388(11)
C37A C38A 1.4333(11)
C38A C57A 1.3771
C38A C39A 1.4354(11)
C39A C40A 1.4072
C40A C41A 1.4077(11)
C40A C59A 1.4545(12)
C41A C42A 1.4357(11)
C42A C43A 1.3770
C43A C44A 1.4343(11)
C43A C60A 1.4357(11)
C44A C45A 1.3817
C44A C62A 1.4342(11)
C45A C46A 1.4397(11)
C46A C47A 1.3817
C47A C63A 1.4344(10)
C47A C48A 1.4346(11)
C48A C49A 1.4358(11)
C49A C50A 1.4073
C49A C64A 1.4226(11)
C50A C51A 1.4080(11)
C51A C66A 1.4227(11)
C51A C52A 1.4354(11)
C52A C53A 1.4352(11)
C53A C54A 1.3814
C53A C67A 1.4338(11)
C54A C55A 1.4404(11)
C55A C56A 1.3812
C56A C57A 1.4334(11)
C56A C68A 1.4347(11)
C57A C58A 1.4355(11)
C58A C59A 1.4071
C58A C69A 1.4231(11)
C59A C60A 1.4076
C60A C61A 1.4227(11)
C61A C70A 1.4074(11)
C61A C62A 1.4364(11)
C62A C63A 1.3772
C63A C64A 1.4357(11)
C64A C65A 1.4079(11)
C65A C66A 1.4074
C65A C70A 1.4561(11)
C66A C67A 1.4366(11)
C67A C68A 1.3768
C68A C69A 1.4354(11)
C69A C70A 1.4076
Cl01 C563 1.717(10)
C1B C2B 1.404(2)
C1B C6B 1.419(2)
C1B C9B 1.433(2)
C2B C3B 1.405(2)
C2B C12B 1.451(2)
C3B C4B 1.419(2)
C3B C15B 1.433(2)
C4B C5B 1.404(2)
C4B C17B 1.434(2)
C5B C6B 1.405(2)
C5B C20B 1.453(2)
C6B C7B 1.433(2)
C7B C22B 1.374(2)
C7B C8B 1.431(2)
C8B C25B 1.378(2)
C8B C9B 1.432(2)
C9B C10B 1.374(2)
C10B C27B 1.431(2)
C10B C11B 1.432(2)
C11B C12B 1.405(2)
C11B C29B 1.420(2)
C12B C13B 1.405(2)
C13B C31B 1.420(2)
C13B C14B 1.433(2)
C14B C15B 1.374(2)
C14B C33B 1.431(2)
C15B C16B 1.432(2)
C16B C35B 1.379(2)
C16B C17B 1.431(2)
C17B C18B 1.374(2)
C18B C37B 1.432(2)
C18B C19B 1.433(2)
C19B C20B 1.405(2)
C19B C39B 1.420(2)
C20B C21B 1.405(2)
C21B C41B 1.420(2)
C21B C22B 1.433(2)
C22B C23B 1.431(2)
C23B C24B 1.379(2)
C23B C42B 1.431(2)
C24B C45B 1.436(2)
C24B C25B 1.437(2)
C25B C26B 1.437(2)
C26B C27B 1.377(2)
C26B C46B 1.437(2)
C27B C28B 1.431(2)
C28B C48B 1.374(2)
C28B C29B 1.432(2)
C29B C30B 1.405(2)
C30B C31B 1.405(2)
C30B C50B 1.452(2)
C31B C32B 1.433(2)
C32B C52B 1.374(2)
C32B C33B 1.431(2)
C33B C34B 1.378(2)
C34B C54B 1.437(2)
C34B C35B 1.437(2)
C35B C36B 1.437(2)
C36B C37B 1.378(2)
C36B C55B 1.436(2)
C37B C38B 1.430(2)
C38B C57B 1.374(2)
C38B C39B 1.432(2)
C39B C40B 1.404(2)
C40B C41B 1.405(2)
C40B C59B 1.451(2)
C41B C42B 1.433(2)
C42B C43B 1.374(2)
C43B C44B 1.431(2)
C43B C60B 1.433(2)
C44B C45B 1.379(2)
C44B C62B 1.432(2)
C45B C46B 1.437(2)
C46B C47B 1.378(2)
C47B C48B 1.431(2)
C47B C63B 1.431(2)
C48B C49B 1.433(2)
C49B C50B 1.404(2)
C49B C64B 1.419(2)
C50B C51B 1.405(2)
C51B C66B 1.419(2)
C51B C52B 1.433(2)
C52B C53B 1.432(2)
C53B C54B 1.379(2)
C53B C67B 1.431(2)
C54B C55B 1.437(2)
C55B C56B 1.378(2)
C56B C57B 1.430(2)
C56B C68B 1.432(2)
C57B C58B 1.432(2)
C58B C59B 1.404(2)
C58B C69B 1.420(2)
C59B C60B 1.405(2)
C60B C61B 1.420(2)
C61B C70B 1.404(2)
C61B C62B 1.434(2)
C62B C63B 1.374(2)
C63B C64B 1.433(2)
C64B C65B 1.405(2)
C65B C66B 1.404(2)
C65B C70B 1.452(2)
C66B C67B 1.433(2)
C67B C68B 1.374(2)
C68B C69B 1.433(2)
C69B C70B 1.405(2)
C1C C3C 1.3910
C1C C19C 1.4336
C1C C7C 1.4621
C2C C29C 1.3764
C2C C6C 1.4461
C2C C18C 1.4584
C3C C10C 1.4063
C3C C49C 1.4497
C4C C15C 1.3910
C4C C5C 1.4299
C4C C41C 1.4507
C5C C8C 1.3793
C5C C50C 1.4695
C6C C37C 1.3753
C6C C21C 1.4307
C7C C14C 1.3535
C7C C30C 1.4550
C8C C67C 1.4048
C8C C46C 1.4561
C9C C10C 1.3605
C9C C48C 1.4422
C9C C14C 1.4878
C10C C47C 1.4132
C11C C16C 1.3808
C11C C34C 1.4111
C11C C45C 1.4312
C12C C32C 1.3839
C12C C54C 1.4296
C12C C16C 1.4464
C13C C25C 1.4002
C13C C64C 1.4067
C13C C16C 1.4323
C14C C20C 1.4355
C15C C42C 1.4249
C15C C53C 1.4378
C17C C59C 1.4124
C17C C20C 1.4218
C17C C57C 1.4733
C18C C43C 1.4009
C18C C36C 1.4281
C19C C33C 1.3889
C19C C69C 1.4111
C20C C51C 1.4474
C21C C70C 1.3391
C21C C36C 1.4483
C22C C47C 1.3772
C22C C61C 1.4530
C22C C35C 1.4652
C23C C27C 1.3994
C23C C56C 1.4351
C23C C70C 1.4741
C24C C34C 1.3974
C24C C57C 1.4070
C24C C31C 1.4823
C25C C40C 1.4265
C25C C52C 1.4621
C26C C38C 1.4138
C26C C59C 1.4276
C26C C29C 1.4431
C27C C32C 1.4303
C27C C37C 1.4600
C28C C60C 1.4101
C28C C35C 1.4174
C28C C62C 1.4397
C29C C58C 1.4358
C30C C57C 1.4067
C30C C69C 1.4303
C31C C65C 1.3875
C31C C45C 1.4302
C32C C66C 1.4626
C33C C40C 1.4328
C33C C46C 1.4441
C34C C52C 1.4126
C35C C53C 1.3302
C36C C62C 1.4093
C37C C68C 1.4604
C38C C51C 1.3976
C38C C43C 1.4895
C39C C41C 1.3914
C39C C44C 1.4385
C39C C56C 1.4417
C40C C67C 1.4368
C41C C63C 1.4294
C42C C62C 1.4331
C42C C44C 1.4501
C43C C60C 1.4153
C44C C70C 1.4635
C45C C66C 1.3951
C46C C49C 1.3950
C47C C55C 1.4471
C48C C61C 1.3839
C48C C51C 1.4234
C49C C55C 1.4216
C50C C55C 1.3962
C50C C53C 1.4938
C52C C69C 1.4106
C54C C56C 1.3460
C54C C64C 1.4259
C58C C68C 1.3745
C58C C65C 1.4452
C59C C65C 1.4314
C60C C61C 1.4250
C63C C64C 1.4340
C63C C67C 1.4447
C66C C68C 1.4316
C563 C565 1.387(14)
C563 C568 1.419(14)
C1Z C2Z 1.374(2)
C1Z C6Z 1.388(2)
C1Z C9Z 1.401(2)
C2Z C3Z 1.374(2)
C2Z C12Z 1.420(3)
C3Z C4Z 1.389(2)
C3Z C15Z 1.401(3)
C4Z C5Z 1.374(2)
C4Z C17Z 1.402(2)
C5Z C6Z 1.374(2)
C5Z C20Z 1.422(3)
C6Z C7Z 1.402(2)
C7Z C22Z 1.345(2)
C7Z C8Z 1.400(2)
C8Z C25Z 1.349(2)
C8Z C9Z 1.401(2)
C9Z C10Z 1.344(2)
C10Z C27Z 1.400(3)
C10Z C11Z 1.401(2)
C11Z C12Z 1.374(2)
C11Z C29Z 1.389(2)
C12Z C13Z 1.374(2)
C13Z C31Z 1.389(2)
C13Z C14Z 1.401(2)
C14Z C15Z 1.345(2)
C14Z C33Z 1.400(3)
C15Z C16Z 1.401(2)
C16Z C35Z 1.349(2)
C16Z C17Z 1.399(2)
C17Z C18Z 1.345(2)
C18Z C37Z 1.401(3)
C18Z C19Z 1.401(3)
C19Z C20Z 1.374(2)
C19Z C39Z 1.389(2)
C20Z C21Z 1.374(2)
C21Z C41Z 1.389(2)
C21Z C22Z 1.402(3)
C22Z C23Z 1.400(3)
C23Z C24Z 1.349(2)
C23Z C42Z 1.399(2)
C24Z C45Z 1.405(3)
C24Z C25Z 1.406(3)
C25Z C26Z 1.405(3)
C26Z C27Z 1.348(2)
C26Z C46Z 1.405(2)
C27Z C28Z 1.399(2)
C28Z C48Z 1.344(2)
C28Z C29Z 1.401(3)
C29Z C30Z 1.374(2)
C30Z C31Z 1.374(2)
C30Z C50Z 1.420(2)
C31Z C32Z 1.402(2)
C32Z C52Z 1.345(2)
C32Z C33Z 1.400(3)
C33Z C34Z 1.348(2)
C34Z C35Z 1.405(2)
C34Z C54Z 1.406(3)
C35Z C36Z 1.406(3)
C36Z C37Z 1.348(2)
C36Z C55Z 1.405(2)
C37Z C38Z 1.400(2)
C38Z C57Z 1.344(2)
C38Z C39Z 1.401(2)
C39Z C40Z 1.374(2)
C40Z C41Z 1.374(2)
C40Z C59Z 1.420(3)
C41Z C42Z 1.401(2)
C42Z C43Z 1.345(2)
C43Z C44Z 1.399(2)
C43Z C60Z 1.401(3)
C44Z C45Z 1.349(2)
C44Z C62Z 1.400(3)
C45Z C46Z 1.406(2)
C46Z C47Z 1.349(2)
C47Z C63Z 1.400(2)
C47Z C48Z 1.401(3)
C48Z C49Z 1.401(3)
C49Z C50Z 1.374(2)
C49Z C64Z 1.389(2)
C50Z C51Z 1.374(2)
C51Z C66Z 1.389(2)
C51Z C52Z 1.401(2)
C52Z C53Z 1.401(3)
C53Z C54Z 1.349(2)
C53Z C67Z 1.400(2)
C54Z C55Z 1.406(2)
C55Z C56Z 1.349(2)
C56Z C57Z 1.400(2)
C56Z C68Z 1.400(3)
C57Z C58Z 1.401(2)
C58Z C59Z 1.374(2)
C58Z C69Z 1.389(2)
C59Z C60Z 1.374(2)
C60Z C61Z 1.389(2)
C61Z C70Z 1.374(2)
C61Z C62Z 1.402(2)
C62Z C63Z 1.345(2)
C63Z C64Z 1.402(3)
C64Z C65Z 1.374(2)
C65Z C66Z 1.374(2)
C65Z C70Z 1.421(3)
C66Z C67Z 1.402(2)
C67Z C68Z 1.344(2)
C68Z C69Z 1.402(3)
C69Z C70Z 1.374(2)
C565 C571 1.395(14)
C565 H88 0.9500
C568 C581 1.389(16)
C568 H89 0.9500
C571 C577 1.349(16)
C571 H90 0.9500
C577 C581 1.388(18)
C577 H91 0.9500
C581 H92 0.9500
Cl1S C1S 1.700(19)
C4S C5S 1.395(19)
C4S C3S 1.436(19)
C4S H93 0.9500
C2S C3S 1.388(19)
C2S C1S 1.405(19)
C2S H94 0.9500
C5S C6S 1.403(19)
C5S H95 0.9500
C3S H96 0.9500
C6S C1S 1.390(19)
C6S H97 0.9500

loop_
_geom_torsion_atom_site_label_1
_geom_torsion_atom_site_label_2
_geom_torsion_atom_site_label_3
_geom_torsion_atom_site_label_4
_geom_torsion
C6T1 C1T1 C2T1 C3T1 0.0
Cl1T C1T1 C2T1 C3T1 -178.6(13)
C1T1 C2T1 C3T1 C4T1 0.0
C2T1 C3T1 C4T1 C5T1 0.0
C3T1 C4T1 C5T1 C6T1 0.0
C4T1 C5T1 C6T1 C1T1 0.0
C2T1 C1T1 C6T1 C5T1 0.0
Cl1T C1T1 C6T1 C5T1 178.6(14)
C6R C1R C2R C3R -21(3)
C1R C2R C3R C4R 27(3)
C2R C3R C4R C5R -12(4)
C3R C4R C5R C6R -11(4)
C2R C1R C6R C5R -1(4)
C2R C1R C6R Cl1R 176.8(18)
C4R C5R C6R C1R 17(4)
C4R C5R C6R Cl1R -161(2)
C6N C1N C2N C3N -0.4(19)
C1N C2N C3N C4N -1.6(18)
C2N C3N C4N C5N 3.4(17)
C2N C3N C4N Cl1N -177.9(9)
C3N C4N C5N C6N -3.1(16)
Cl1N C4N C5N C6N 178.2(8)
C2N C1N C6N C5N 0.8(17)
C4N C5N C6N C1N 0.9(15)
C6O C1O C2O C3O -1(5)
C1O C2O C3O C4O 0(5)
C2O C3O C4O C5O -1(4)
C2O C3O C4O Cl1O -178(3)
C3O C4O C5O C6O 4(5)
Cl1O C4O C5O C6O -179(3)
C4O C5O C6O C1O -5(5)
C2O C1O C6O C5O 4(4)
C6O2 C1O2 C2O2 C3O2 11(12)
Cl2O C1O2 C2O2 C3O2 -169(6)
C1O2 C2O2 C3O2 C4O2 -12(11)
C2O2 C3O2 C4O2 C5O2 11(9)
C3O2 C4O2 C5O2 C6O2 -8(9)
C2O2 C1O2 C6O2 C5O2 -9(14)
Cl2O C1O2 C6O2 C5O2 171(7)
C4O2 C5O2 C6O2 C1O2 7(14)
C6P C1P C2P C3P 0(6)
C1P C2P C3P C4P 5(4)
C2P C3P C4P C5P -4(4)
C3P C4P C5P C6P 0(6)
C3P C4P C5P Cl1P -177(2)
C4P C5P C6P C1P 4(9)
Cl1P C5P C6P C1P -179(4)
C2P C1P C6P C5P -4(9)
C6P2 C1P2 C2P2 C3P2 7(8)
Cl2P C1P2 C2P2 C3P2 163(4)
C1P2 C2P2 C3P2 C4P2 2(6)
C2P2 C3P2 C4P2 C5P2 -8(7)
C3P2 C4P2 C5P2 C6P2 5(8)
C2P2 C1P2 C6P2 C5P2 -10(13)
Cl2P C1P2 C6P2 C5P2 -167(7)
C4P2 C5P2 C6P2 C1P2 4(12)
C6Q C1Q C2Q C3Q 2(4)
C1Q C2Q C3Q C4Q -1(4)
C2Q C3Q C4Q C5Q 0(3)
C2Q C3Q C4Q Cl1Q 179(2)
C3Q C4Q C5Q C6Q 1(3)
Cl1Q C4Q C5Q C6Q -178.2(19)
C4Q C5Q C6Q C1Q 0(4)
C2Q C1Q C6Q C5Q -2(4)
C6Q2 C1Q2 C2Q2 C3Q2 -1(6)
C1Q2 C2Q2 C3Q2 C4Q2 -5(6)
C2Q2 C3Q2 C4Q2 C5Q2 5(5)
C3Q2 C4Q2 C5Q2 C6Q2 1(5)
C4Q2 C5Q2 C6Q2 C1Q2 -6(5)
C4Q2 C5Q2 C6Q2 Cl2Q 178(2)
C2Q2 C1Q2 C6Q2 C5Q2 6(5)
C2Q2 C1Q2 C6Q2 Cl2Q -178(3)
C7F C2F C3F C4F -0.8(10)
C35H C2F C3F C4F -174.5(7)
C2F C3F C4F C5F -0.4(10)
C2F C3F C4F C8F 173.7(6)
C3F C4F C5F C6F 1.4(10)
C8F C4F C5F C6F -172.6(6)
C4F C5F C6F C7F -1.2(10)
C4F C5F C6F C35I 173.6(6)
C5F C6F C7F C2F 0.0(10)
C35I C6F C7F C2F -174.7(6)
C3F C2F C7F C6F 1.0(10)
C35H C2F C7F C6F 174.4(7)
C3F C4F C8F C13F -143.8(7)
C5F C4F C8F C13F 30.1(10)
C3F C4F C8F C647 31.6(10)
C5F C4F C8F C647 -154.6(7)
C13F C8F C647 C10F 1.8(11)
C4F C8F C647 C10F -173.7(7)
C8F C647 C10F C11F -0.8(11)
C8F C647 C10F C5J 179.6(7)
C647 C10F C11F C12F 0.0(10)
C5J C10F C11F C12F 179.6(7)
C10F C11F C12F C13F -0.3(10)
C10F C11F C12F C14F 175.0(6)
C11F C12F C13F C8F 1.4(11)
C14F C12F C13F C8F -174.0(7)
C647 C8F C13F C12F -2.1(11)
C4F C8F C13F C12F 173.5(7)
C13F C12F C14F C15F -167.0(7)
C11F C12F C14F C15F 17.6(10)
C13F C12F C14F C18I 14.8(10)
C11F C12F C14F C18I -160.6(7)
C18I C14F C15F C15I 2.5(10)
C12F C14F C15F C15I -175.7(7)
C20F C16F C17F C18F 2.6(10)
C21I C16F C17F C18F -172.1(6)
C16F C17F C18F C19F -1.0(10)
C16F C17F C18F C11G 173.0(6)
C17F C18F C19F C1F -0.7(10)
C11G C18F C19F C1F -174.8(6)
C20F C1F C19F C18F 0.6(10)
C21F C1F C19F C18F 177.8(6)
C17F C16F C20F C1F -2.6(10)
C21I C16F C20F C1F 171.9(6)
C19F C1F C20F C16F 1.0(10)
C21F C1F C20F C16F -176.1(6)
C19F C1F C21F C26F 143.5(7)
C20F C1F C21F C26F -39.4(10)
C19F C1F C21F C22F -35.3(10)
C20F C1F C21F C22F 141.8(7)
C26F C21F C22F C23F 0.6(11)
C1F C21F C22F C23F 179.5(7)
C21F C22F C23F C24F 0.4(11)
C21F C22F C23F C27F -178.8(7)
C22F C23F C24F C25F -0.5(11)
C27F C23F C24F C25F 178.7(7)
C23F C24F C25F C26F -0.5(12)
C23F C24F C25F C13L 179.6(8)
C22F C21F C26F C25F -1.7(11)
C1F C21F C26F C25F 179.5(7)
C24F C25F C26F C21F 1.6(12)
C13L C25F C26F C21F -178.5(8)
C22F C23F C27F C28F -21.1(11)
C24F C23F C27F C28F 159.7(7)
C22F C23F C27F C32F 153.2(7)
C24F C23F C27F C32F -26.0(11)
C32F C27F C28F C29F -1.4(11)
C23F C27F C28F C29F 173.2(7)
C27F C28F C29F C30F 3.5(11)
C27F C28F C29F C33F -169.9(7)
C28F C29F C30F C31F -3.5(11)
C33F C29F C30F C31F 169.6(7)
C29F C30F C31F C32F 1.6(11)
C29F C30F C31F C9L -179.7(7)
C30F C31F C32F C27F 0.6(11)
C9L C31F C32F C27F -178.1(7)
C28F C27F C32F C31F -0.7(11)
C23F C27F C32F C31F -175.1(7)
C28F C29F C33F C34F 53.3(9)
C30F C29F C33F C34F -119.8(8)
C28F C29F C33F C2G -129.1(8)
C30F C29F C33F C2G 57.8(11)
C2G C33F C34F C35F -1.8(10)
C29F C33F C34F C35F 175.9(6)
C33F C34F C35F C36F 1.4(10)
C33F C34F C35F C3G 179.1(7)
C34F C35F C36F C1G 0.3(10)
C3G C35F C36F C1G -177.4(7)
C35F C36F C1G C2G -1.4(10)
C35F C36F C1G C15G 173.9(6)
C36F C1G C2G C33F 0.9(10)
C15G C1G C2G C33F -174.3(6)
C34F C33F C2G C1G 0.7(10)
C29F C33F C2G C1G -176.9(7)
C34F C35F C3G C8G 138.7(8)
C36F C35F C3G C8G -43.7(11)
C34F C35F C3G C4G -39.0(10)
C36F C35F C3G C4G 138.7(7)
C8G C3G C4G C5G -0.9(11)
C35F C3G C4G C5G 176.9(7)
C3G C4G C5G C6G 0.2(11)
C3G C4G C5G C9G -176.0(7)
C4G C5G C6G C7G 0.8(12)
C9G C5G C6G C7G 177.0(8)
C5G C6G C7G C8G -1.0(13)
C5G C6G C7G C1L 177.0(9)
C4G C3G C8G C7G 0.6(12)
C35F C3G C8G C7G -177.1(8)
C6G C7G C8G C3G 0.3(13)
C1L C7G C8G C3G -177.7(9)
C4G C5G C9G C10G 1.1(10)
C6G C5G C9G C10G -175.0(7)
C4G C5G C9G C14G 178.8(7)
C6G C5G C9G C14G 2.7(11)
C14G C9G C10G C11G 0.8(10)
C5G C9G C10G C11G 178.6(6)
C9G C10G C11G C12G -0.9(10)
C9G C10G C11G C18F -179.8(6)
C17F C18F C11G C12G 46.9(10)
C19F C18F C11G C12G -139.2(7)
C17F C18F C11G C10G -134.3(7)
C19F C18F C11G C10G 39.6(9)
C10G C11G C12G C13G -0.3(11)
C18F C11G C12G C13G 178.5(7)
C11G C12G C13G C14G 1.7(12)
C11G C12G C13G C5L -174.4(8)
C8L C5L C13G C14G 50.8(12)
C6L C5L C13G C14G 170.5(9)
C7L C5L C13G C14G -70.2(11)
C8L C5L C13G C12G -133.1(10)
C6L C5L C13G C12G -13.4(13)
C7L C5L C13G C12G 106.0(10)
C12G C13G C14G C9G -1.8(12)
C5L C13G C14G C9G 174.4(8)
C10G C9G C14G C13G 0.6(11)
C5G C9G C14G C13G -177.1(7)
C36F C1G C15G C20G -122.2(8)
C2G C1G C15G C20G 53.0(10)
C36F C1G C15G C16G 47.5(10)
C2G C1G C15G C16G -137.2(7)
C20G C15G C16G C17G 2.1(11)
C1G C15G C16G C17G -167.9(7)
C15G C16G C17G C18G 1.3(11)
C15G C16G C17G C21G 178.1(7)
C16G C17G C18G C19G -2.5(11)
C21G C17G C18G C19G -179.3(7)
C17G C18G C19G C20G 0.1(11)
C17G C18G C19G C13H 171.1(7)
C18G C19G C20G C15G 3.5(10)
C13H C19G C20G C15G -166.8(7)
C16G C15G C20G C19G -4.6(11)
C1G C15G C20G C19G 165.3(7)
C18G C17G C21G C26G 45.9(10)
C16G C17G C21G C26G -130.8(8)
C18G C17G C21G C22G -133.7(8)
C16G C17G C21G C22G 49.5(11)
C26G C21G C22G C23G -1.7(11)
C17G C21G C22G C23G 178.0(7)
C21G C22G C23G C24G 1.5(12)
C21G C22G C23G C13K -174.7(8)
C22G C23G C24G C25G 1.1(12)
C13K C23G C24G C25G 177.3(8)
C23G C24G C25G C26G -3.1(12)
C23G C24G C25G C27G 176.1(8)
C24G C25G C26G C21G 2.9(11)
C27G C25G C26G C21G -176.3(7)
C22G C21G C26G C25G -0.6(11)
C17G C21G C26G C25G 179.7(7)
C26G C25G C27G C32G 3.3(11)
C24G C25G C27G C32G -175.9(7)
C26G C25G C27G C28G -175.8(7)
C24G C25G C27G C28G 5.0(12)
C32G C27G C28G C29G 1.3(12)
C25G C27G C28G C29G -179.6(8)
C27G C28G C29G C30G -1.4(12)
C27G C28G C29G C9K 179.8(7)
C28G C29G C30G C31G 0.5(12)
C9K C29G C30G C31G 179.3(7)
C29G C30G C31G C32G 0.4(11)
C29G C30G C31G C33G -176.0(7)
C28G C27G C32G C31G -0.3(12)
C25G C27G C32G C31G -179.4(7)
C30G C31G C32G C27G -0.6(12)
C33G C31G C32G C27G 176.1(7)
C30G C31G C33G C2H 135.4(8)
C32G C31G C33G C2H -41.2(10)
C30G C31G C33G C34G -50.8(11)
C32G C31G C33G C34G 132.7(8)
C2H C33G C34G C35G 0.1(12)
C31G C33G C34G C35G -173.8(8)
C33G C34G C35G C36G -1.1(12)
C33G C34G C35G C15H 167.9(7)
C34G C35G C36G C1H 2.4(12)
C15H C35G C36G C1H -167.6(7)
C35G C36G C1H C2H -2.5(12)
C35G C36G C1H C3H 170.8(8)
C34G C33G C2H C1H -0.4(12)
C31G C33G C2H C1H 173.8(7)
C36G C1H C2H C33G 1.5(12)
C3H C1H C2H C33G -171.7(8)
C36G C1H C3H C4H 33.4(11)
C2H C1H C3H C4H -153.6(8)
C36G C1H C3H C8H -144.2(8)
C2H C1H C3H C8H 28.9(12)
C8H C3H C4H C5H 1.0(12)
C1H C3H C4H C5H -176.6(8)
C3H C4H C5H C6H 0.4(12)
C3H C4H C5H C1K 178.5(8)
C4H C5H C6H C7H -1.7(12)
C1K C5H C6H C7H -179.8(7)
C5H C6H C7H C8H 1.4(11)
C5H C6H C7H C9H -179.8(7)
C4H C3H C8H C7H -1.3(11)
C1H C3H C8H C7H 176.3(7)
C6H C7H C8H C3H 0.2(11)
C9H C7H C8H C3H -178.7(7)
C8H C7H C9H C14H 22.4(10)
C6H C7H C9H C14H -156.5(7)
C8H C7H C9H C10H -158.2(7)
C6H C7H C9H C10H 22.9(11)
C14H C9H C10H C11H 0.8(11)
C7H C9H C10H C11H -178.6(7)
C9H C10H C11H C12H -1.9(11)
C9H C10H C11H C5K 179.3(7)
C8K C5K C11H C10H -125.6(9)
C7K C5K C11H C10H -4.1(13)
C6K C5K C11H C10H 115.0(8)
C8K C5K C11H C12H 55.6(10)
C7K C5K C11H C12H 177.1(10)
C6K C5K C11H C12H -63.8(10)
C10H C11H C12H C13H 1.3(10)
C5K C11H C12H C13H -179.9(7)
C11H C12H C13H C14H 0.4(10)
C11H C12H C13H C19G -178.9(7)
C20G C19G C13H C14H 120.1(8)
C18G C19G C13H C14H -50.3(9)
C20G C19G C13H C12H -60.5(10)
C18G C19G C13H C12H 129.1(8)
C12H C13H C14H C9H -1.6(10)
C19G C13H C14H C9H 177.7(6)
C10H C9H C14H C13H 1.0(10)
C7H C9H C14H C13H -179.5(6)
C34G C35G C15H C20H 145.2(8)
C36G C35G C15H C20H -45.6(10)
C34G C35G C15H C16H -48.7(11)
C36G C35G C15H C16H 120.5(8)
C20H C15H C16H C17H 1.8(11)
C35G C15H C16H C17H -164.5(7)
C15H C16H C17H C18H -3.2(11)
C15H C16H C17H C21H 167.1(7)
C16H C17H C18H C19H 3.6(11)
C21H C17H C18H C19H -166.4(7)
C17H C18H C19H C20H -2.6(11)
C17H C18H C19H C13I 166.5(7)
C16H C15H C20H C19H -0.8(11)
C35G C15H C20H C19H 165.1(7)
C18H C19H C20H C15H 1.1(11)
C13I C19H C20H C15H -168.3(7)
C18H C17H C21H C22H -166.6(8)
C16H C17H C21H C22H 23.6(11)
C18H C17H C21H C26H 23.4(12)
C16H C17H C21H C26H -146.4(8)
C26H C21H C22H C23H 3.8(13)
C17H C21H C22H C23H -166.5(8)
C21H C22H C23H C24H -2.7(13)
C21H C22H C23H C13M 172.6(8)
C22H C23H C24H C25H 0.2(13)
C13M C23H C24H C25H -175.2(8)
C23H C24H C25H C26H 1.0(13)
C23H C24H C25H C27H 173.3(8)
C24H C25H C26H C21H 0.2(12)
C27H C25H C26H C21H -172.2(8)
C22H C21H C26H C25H -2.5(12)
C17H C21H C26H C25H 168.0(7)
C26H C25H C27H C32H 30.4(11)
C24H C25H C27H C32H -141.7(8)
C26H C25H C27H C28H -152.7(8)
C24H C25H C27H C28H 35.2(12)
C32H C27H C28H C29H 2.2(12)
C25H C27H C28H C29H -174.7(8)
C27H C28H C29H C30H -1.1(12)
C27H C28H C29H C9M 179.2(8)
C28H C29H C30H C31H -0.5(12)
C9M C29H C30H C31H 179.2(7)
C29H C30H C31H C32H 0.8(12)
C29H C30H C31H C33H 179.7(7)
C30H C31H C32H C27H 0.4(12)
C33H C31H C32H C27H -178.5(7)
C28H C27H C32H C31H -1.9(12)
C25H C27H C32H C31H 175.2(7)
C32H C31H C33H C34H 136.1(8)
C30H C31H C33H C34H -42.8(11)
C32H C31H C33H C2I -40.9(11)
C30H C31H C33H C2I 140.2(8)
C2I C33H C34H C35H -0.6(11)
C31H C33H C34H C35H -177.7(7)
C33H C34H C35H C36H -0.7(11)
C33H C34H C35H C2F 176.8(7)
C7F C2F C35H C34H -134.8(7)
C3F C2F C35H C34H 38.6(10)
C7F C2F C35H C36H 42.5(10)
C3F C2F C35H C36H -144.1(7)
C34H C35H C36H C1I 1.5(10)
C2F C35H C36H C1I -175.8(7)
C35H C36H C1I C2I -1.1(10)
C35H C36H C1I C3I -179.8(7)
C36H C1I C2I C33H -0.3(11)
C3I C1I C2I C33H 178.5(7)
C34H C33H C2I C1I 1.1(11)
C31H C33H C2I C1I 178.3(7)
C2I C1I C3I C8I 39.0(10)
C36H C1I C3I C8I -142.3(7)
C2I C1I C3I C4I -137.7(8)
C36H C1I C3I C4I 41.0(11)
C8I C3I C4I C5I -1.0(10)
C1I C3I C4I C5I 175.8(6)
C3I C4I C5I C6I -1.7(10)
C3I C4I C5I C1M 179.8(7)
C4I C5I C6I C7I 3.1(10)
C1M C5I C6I C7I -178.4(7)
C5I C6I C7I C8I -1.7(10)
C5I C6I C7I C9I -178.7(6)
C6I C7I C8I C3I -1.3(10)
C9I C7I C8I C3I 175.9(6)
C4I C3I C8I C7I 2.5(10)
C1I C3I C8I C7I -174.4(6)
C6I C7I C9I C14I 168.7(7)
C8I C7I C9I C14I -8.3(10)
C6I C7I C9I C10I -9.7(10)
C8I C7I C9I C10I 173.3(6)
C14I C9I C10I C11I 1.7(10)
C7I C9I C10I C11I -179.9(7)
C9I C10I C11I C12I 0.0(11)
C9I C10I C11I C5M -177.8(7)
C10I C11I C12I C13I -1.3(11)
C5M C11I C12I C13I 176.5(7)
C11I C12I C13I C14I 0.7(11)
C11I C12I C13I C19H 175.0(7)
C18H C19H C13I C12I 142.8(8)
C20H C19H C13I C12I -48.0(10)
C18H C19H C13I C14I -42.9(10)
C20H C19H C13I C14I 126.2(8)
C10I C9I C14I C13I -2.2(10)
C7I C9I C14I C13I 179.3(6)
C12I C13I C14I C9I 1.1(11)
C19H C13I C14I C9I -173.3(7)
C14F C15F C15I C16I -1.3(11)
C14F C15F C15I C9J 179.5(7)
C15F C15I C16I C17I -0.7(10)
C9J C15I C16I C17I 178.5(7)
C15I C16I C17I C18I 1.4(10)
C15I C16I C17I C19I 179.5(6)
C16I C17I C18I C14F -0.2(10)
C19I C17I C18I C14F -178.4(6)
C15F C14F C18I C17I -1.8(10)
C12F C14F C18I C17I 176.5(6)
C18I C17I C19I C24I -54.9(9)
C16I C17I C19I C24I 126.9(7)
C18I C17I C19I C20I 117.4(7)
C16I C17I C19I C20I -60.7(9)
C24I C19I C20I C21I 1.5(10)
C17I C19I C20I C21I -171.0(6)
C19I C20I C21I C22I -3.5(10)
C19I C20I C21I C16F 166.9(6)
C20F C16F C21I C20I 148.5(7)
C17F C16F C21I C20I -37.0(9)
C20F C16F C21I C22I -41.2(9)
C17F C16F C21I C22I 133.3(7)
C20I C21I C22I C23I 4.0(10)
C16F C21I C22I C23I -166.5(6)
C21I C22I C23I C24I -2.4(10)
C21I C22I C23I C25I 167.7(6)
C20I C19I C24I C23I 0.1(10)
C17I C19I C24I C23I 172.7(6)
C22I C23I C24I C19I 0.3(10)
C25I C23I C24I C19I -170.2(6)
C22I C23I C25I C26I 55.1(10)
C24I C23I C25I C26I -134.8(7)
C22I C23I C25I C30I -122.4(7)
C24I C23I C25I C30I 47.6(8)
C30I C25I C26I C27I -2.5(10)
C23I C25I C26I C27I -180.0(6)
C25I C26I C27I C28I 2.6(10)
C25I C26I C27I C1J -178.6(7)
C26I C27I C28I C29I 0.6(10)
C1J C27I C28I C29I -178.2(7)
C27I C28I C29I C30I -3.7(10)
C27I C28I C29I C31I 171.8(6)
C26I C25I C30I C29I -0.8(10)
C23I C25I C30I C29I 176.9(6)
C28I C29I C30I C25I 3.8(10)
C31I C29I C30I C25I -171.9(6)
C28I C29I C31I C36I 172.3(6)
C30I C29I C31I C36I -12.4(9)
C28I C29I C31I C32I -15.0(10)
C30I C29I C31I C32I 160.4(6)
C36I C31I C32I C33I 0.1(10)
C29I C31I C32I C33I -172.8(6)
C31I C32I C33I C34I 0.2(10)
C31I C32I C33I C13J -179.1(7)
C32I C33I C34I C35I 1.1(10)
C13J C33I C34I C35I -179.6(7)
C33I C34I C35I C36I -2.5(10)
C33I C34I C35I C6F 172.8(6)
C7F C6F C35I C34I -29.8(10)
C5F C6F C35I C34I 155.6(7)
C7F C6F C35I C36I 145.4(7)
C5F C6F C35I C36I -29.2(9)
C32I C31I C36I C35I -1.7(10)
C29I C31I C36I C35I 171.3(6)
C34I C35I C36I C31I 2.9(10)
C6F C35I C36I C31I -172.6(6)
C26I C27I C1J C635 10.7(11)
C28I C27I C1J C635 -170.6(7)
C26I C27I C1J C3J 131.1(8)
C28I C27I C1J C3J -50.1(9)
C26I C27I C1J C4J -110.0(9)
C28I C27I C1J C4J 68.7(9)
C11F C10F C5J C8J 0.7(10)
C647 C10F C5J C8J -179.7(7)
C11F C10F C5J C6J 119.8(8)
C647 C10F C5J C6J -60.6(9)
C11F C10F C5J C7J -119.7(8)
C647 C10F C5J C7J 59.9(9)
C16I C15I C9J C12J -1.0(10)
C15F C15I C9J C12J 178.2(7)
C16I C15I C9J C11J -120.6(8)
C15F C15I C9J C11J 58.5(9)
C16I C15I C9J C10J 118.9(8)
C15F C15I C9J C10J -61.9(9)
C32I C33I C13J C16J -128.0(7)
C34I C33I C13J C16J 52.7(9)
C32I C33I C13J C15J 111.3(8)
C34I C33I C13J C15J -68.0(9)
C32I C33I C13J C14J -8.7(10)
C34I C33I C13J C14J 172.0(7)
C6H C5H C1K C2K 58.6(10)
C4H C5H C1K C2K -119.4(9)
C6H C5H C1K C3K -179.0(8)
C4H C5H C1K C3K 3.0(12)
C6H C5H C1K C4K -62.1(10)
C4H C5H C1K C4K 119.9(8)
C28G C29G C9K C10K -155.5(17)
C30G C29G C9K C10K 25.7(18)
C28G C29G C9K C20K -166(2)
C30G C29G C9K C20K 15(2)
C28G C29G C9K C11K 75.1(18)
C30G C29G C9K C11K -103.7(17)
C28G C29G C9K C21K 66.9(18)
C30G C29G C9K C21K -111.9(18)
C28G C29G C9K C12K -41.8(11)
C30G C29G C9K C12K 139.4(9)
C24G C23G C13K C15K 34.0(13)
C22G C23G C13K C15K -150.0(9)
C24G C23G C13K C14K -86.2(10)
C22G C23G C13K C14K 89.8(10)
C24G C23G C13K C16K 155.6(9)
C22G C23G C13K C16K -28.3(12)
C6G C7G C1L C2L -78.7(12)
C8G C7G C1L C2L 99.2(12)
C6G C7G C1L C3L 43.1(16)
C8G C7G C1L C3L -139.0(12)
C6G C7G C1L C4L 163.2(10)
C8G C7G C1L C4L -18.9(15)
C32F C31F C9L C12L -144.0(8)
C30F C31F C9L C12L 37.4(10)
C32F C31F C9L C11L 94.1(9)
C30F C31F C9L C11L -84.5(9)
C32F C31F C9L C10L -22.0(11)
C30F C31F C9L C10L 159.4(8)
C26F C25F C13L C14L -54.4(12)
C24F C25F C13L C14L 125.4(10)
C26F C25F C13L C16L -178.3(10)
C24F C25F C13L C16L 1.6(14)
C26F C25F C13L C15L 65.6(11)
C24F C25F C13L C15L -114.5(9)
C6I C5I C1M C2M -120.0(8)
C4I C5I C1M C2M 58.4(9)
C6I C5I C1M C4M 1.4(10)
C4I C5I C1M C4M 179.8(6)
C6I C5I C1M C3M 120.0(7)
C4I C5I C1M C3M -61.6(8)
C10I C11I C5M C6M 68.2(9)
C12I C11I C5M C6M -109.5(8)
C10I C11I C5M C7M -170.9(8)
C12I C11I C5M C7M 11.3(11)
C10I C11I C5M C8M -51.5(10)
C12I C11I C5M C8M 130.8(8)
C28H C29H C9M C11M 113.0(10)
C30H C29H C9M C11M -66.7(10)
C28H C29H C9M C10M -125.7(9)
C30H C29H C9M C10M 54.6(11)
C28H C29H C9M C12M -6.1(12)
C30H C29H C9M C12M 174.1(8)
C24H C23H C13M C14M -59.0(12)
C22H C23H C13M C14M 126.0(10)
C24H C23H C13M C15M 178.7(11)
C22H C23H C13M C15M 3.6(15)
C24H C23H C13M C16M 60.0(12)
C22H C23H C13M C16M -115.0(11)
C6D C1D C2D C3D -12.7
C9D C1D C2D C3D -155.4
C6D C1D C2D C12D 138.4
C9D C1D C2D C12D -4.3
C1D C2D C3D C4D 12.7
C12D C2D C3D C4D -138.3
C1D C2D C3D C15D 155.3
C12D C2D C3D C15D 4.3
C2D C3D C4D C5D 0.0
C15D C3D C4D C5D -147.1
C2D C3D C4D C17D 147.1
C15D C3D C4D C17D 0.0
C3D C4D C5D C6D -12.8
C17D C4D C5D C6D -155.4
C3D C4D C5D C20D 138.4
C17D C4D C5D C20D -4.2
C4D C5D C6D C1D 12.8
C20D C5D C6D C1D -138.3
C4D C5D C6D C7D 155.4
C20D C5D C6D C7D 4.2
C2D C1D C6D C5D -0.1
C9D C1D C6D C5D 147.1
C2D C1D C6D C7D -147.1
C9D C1D C6D C7D 0.0
C5D C6D C7D C22D -4.3
C1D C6D C7D C22D 142.6
C5D C6D C7D C8D -147.5
C1D C6D C7D C8D -0.6
C22D C7D C8D C25D -0.3
C6D C7D C8D C25D 142.7
C22D C7D C8D C9D -142.2
C6D C7D C8D C9D 0.9
C25D C8D C9D C10D 0.3
C7D C8D C9D C10D 142.1
C25D C8D C9D C1D -142.7
C7D C8D C9D C1D -0.9
C2D C1D C9D C10D 4.4
C6D C1D C9D C10D -142.6
C2D C1D C9D C8D 147.5
C6D C1D C9D C8D 0.5
C8D C9D C10D C27D 0.0
C1D C9D C10D C27D 139.0
C8D C9D C10D C11D -139.0
C1D C9D C10D C11D -0.1
C9D C10D C11D C12D -4.2
C27D C10D C11D C12D -147.4
C9D C10D C11D C29D 142.6
C27D C10D C11D C29D -0.5
C29D C11D C12D C13D 12.9
C10D C11D C12D C13D 155.4
C29D C11D C12D C2D -138.3
C10D C11D C12D C2D 4.2
C1D C2D C12D C11D 0.1
C3D C2D C12D C11D 150.5
C1D C2D C12D C13D -150.5
C3D C2D C12D C13D -0.1
C11D C12D C13D C31D -12.8
C2D C12D C13D C31D 138.4
C11D C12D C13D C14D -155.4
C2D C12D C13D C14D -4.2
C12D C13D C14D C15D 4.2
C31D C13D C14D C15D -142.6
C12D C13D C14D C33D 147.4
C31D C13D C14D C33D 0.5
C33D C14D C15D C16D 0.0
C13D C14D C15D C16D 139.1
C33D C14D C15D C3D -139.0
C13D C14D C15D C3D 0.0
C2D C3D C15D C14D -4.3
C4D C3D C15D C14D 142.6
C2D C3D C15D C16D -147.5
C4D C3D C15D C16D -0.5
C14D C15D C16D C35D -0.3
C3D C15D C16D C35D 142.7
C14D C15D C16D C17D -142.2
C3D C15D C16D C17D 0.8
C35D C16D C17D C18D 0.3
C15D C16D C17D C18D 142.2
C35D C16D C17D C4D -142.7
C15D C16D C17D C4D -0.9
C5D C4D C17D C18D 4.3
C3D C4D C17D C18D -142.6
C5D C4D C17D C16D 147.5
C3D C4D C17D C16D 0.6
C16D C17D C18D C37D 0.0
C4D C17D C18D C37D 139.0
C16D C17D C18D C19D -139.0
C4D C17D C18D C19D 0.0
C17D C18D C19D C20D -4.3
C37D C18D C19D C20D -147.4
C17D C18D C19D C39D 142.6
C37D C18D C19D C39D -0.5
C39D C19D C20D C21D 12.9
C18D C19D C20D C21D 155.4
C39D C19D C20D C5D -138.4
C18D C19D C20D C5D 4.2
C6D C5D C20D C21D 0.0
C4D C5D C20D C21D -150.5
C6D C5D C20D C19D 150.5
C4D C5D C20D C19D 0.0
C19D C20D C21D C41D -12.8
C5D C20D C21D C41D 138.4
C19D C20D C21D C22D -155.4
C5D C20D C21D C22D -4.2
C8D C7D C22D C23D 0.0
C6D C7D C22D C23D -139.0
C8D C7D C22D C21D 139.0
C6D C7D C22D C21D 0.0
C20D C21D C22D C7D 4.3
C41D C21D C22D C7D -142.6
C20D C21D C22D C23D 147.5
C41D C21D C22D C23D 0.6
C7D C22D C23D C24D 0.3
C21D C22D C23D C24D -142.7
C7D C22D C23D C42D 142.2
C21D C22D C23D C42D -0.9
C42D C23D C24D C45D 0.3
C22D C23D C24D C45D 137.1
C42D C23D C24D C25D -137.1
C22D C23D C24D C25D -0.3
C7D C8D C25D C26D -137.1
C9D C8D C25D C26D -0.3
C7D C8D C25D C24D 0.3
C9D C8D C25D C24D 137.2
C23D C24D C25D C8D 0.0
C45D C24D C25D C8D -141.9
C23D C24D C25D C26D 141.9
C45D C24D C25D C26D 0.0
C8D C25D C26D C27D 0.1
C24D C25D C26D C27D -141.8
C8D C25D C26D C46D 141.9
C24D C25D C26D C46D 0.0
C25D C26D C27D C28D 137.1
C46D C26D C27D C28D -0.3
C25D C26D C27D C10D 0.2
C46D C26D C27D C10D -137.1
C9D C10D C27D C26D -0.3
C11D C10D C27D C26D 142.8
C9D C10D C27D C28D -142.2
C11D C10D C27D C28D 0.9
C26D C27D C28D C48D 0.3
C10D C27D C28D C48D 142.2
C26D C27D C28D C29D -142.8
C10D C27D C28D C29D -0.9
C12D C11D C29D C30D 0.0
C10D C11D C29D C30D -147.0
C12D C11D C29D C28D 147.0
C10D C11D C29D C28D 0.0
C48D C28D C29D C30D 4.2
C27D C28D C29D C30D 147.4
C48D C28D C29D C11D -142.7
C27D C28D C29D C11D 0.6
C11D C29D C30D C31D -12.8
C28D C29D C30D C31D -155.4
C11D C29D C30D C50D 138.4
C28D C29D C30D C50D -4.2
C29D C30D C31D C13D 12.8
C50D C30D C31D C13D -138.4
C29D C30D C31D C32D 155.4
C50D C30D C31D C32D 4.2
C12D C13D C31D C30D 0.0
C14D C13D C31D C30D 147.0
C12D C13D C31D C32D -147.0
C14D C13D C31D C32D 0.0
C30D C31D C32D C52D -4.2
C13D C31D C32D C52D 142.7
C30D C31D C32D C33D -147.4
C13D C31D C32D C33D -0.5
C52D C32D C33D C34D -0.3
C31D C32D C33D C34D 142.8
C52D C32D C33D C14D -142.2
C31D C32D C33D C14D 0.9
C15D C14D C33D C34D 0.3
C13D C14D C33D C34D -142.8
C15D C14D C33D C32D 142.2
C13D C14D C33D C32D -0.9
C32D C33D C34D C35D -137.1
C14D C33D C34D C35D -0.3
C32D C33D C34D C54D 0.2
C14D C33D C34D C54D 137.1
C17D C16D C35D C34D 137.2
C15D C16D C35D C34D 0.3
C17D C16D C35D C36D -0.3
C15D C16D C35D C36D -137.2
C33D C34D C35D C16D -0.1
C54D C34D C35D C16D -141.9
C33D C34D C35D C36D 141.9
C54D C34D C35D C36D 0.0
C16D C35D C36D C37D 0.0
C34D C35D C36D C37D -141.9
C16D C35D C36D C55D 141.9
C34D C35D C36D C55D 0.0
C55D C36D C37D C38D -0.3
C35D C36D C37D C38D 137.1
C55D C36D C37D C18D -137.1
C35D C36D C37D C18D 0.3
C17D C18D C37D C36D -0.3
C19D C18D C37D C36D 142.7
C17D C18D C37D C38D -142.2
C19D C18D C37D C38D 0.9
C36D C37D C38D C57D 0.3
C18D C37D C38D C57D 142.2
C36D C37D C38D C39D -142.8
C18D C37D C38D C39D -0.9
C20D C19D C39D C40D -0.1
C18D C19D C39D C40D -147.1
C20D C19D C39D C38D 147.0
C18D C19D C39D C38D 0.0
C57D C38D C39D C40D 4.2
C37D C38D C39D C40D 147.4
C57D C38D C39D C19D -142.7
C37D C38D C39D C19D 0.5
C19D C39D C40D C41D -12.8
C38D C39D C40D C41D -155.3
C19D C39D C40D C59D 138.4
C38D C39D C40D C59D -4.2
C39D C40D C41D C21D 12.8
C59D C40D C41D C21D -138.4
C39D C40D C41D C42D 155.3
C59D C40D C41D C42D 4.2
C20D C21D C41D C40D 0.0
C22D C21D C41D C40D 147.1
C20D C21D C41D C42D -147.0
C22D C21D C41D C42D 0.0
C24D C23D C42D C43D -0.3
C22D C23D C42D C43D -142.1
C24D C23D C42D C41D 142.7
C22D C23D C42D C41D 0.9
C40D C41D C42D C43D -4.2
C21D C41D C42D C43D 142.6
C40D C41D C42D C23D -147.4
C21D C41D C42D C23D -0.6
C23D C42D C43D C44D 0.0
C41D C42D C43D C44D -139.1
C23D C42D C43D C60D 139.1
C41D C42D C43D C60D 0.0
C42D C43D C44D C45D 0.4
C60D C43D C44D C45D -142.7
C42D C43D C44D C62D 142.2
C60D C43D C44D C62D -0.9
C43D C44D C45D C24D -0.4
C62D C44D C45D C24D -137.2
C43D C44D C45D C46D 137.1
C62D C44D C45D C46D 0.3
C23D C24D C45D C44D 0.0
C25D C24D C45D C44D 141.9
C23D C24D C45D C46D -141.9
C25D C24D C45D C46D 0.0
C27D C26D C46D C47D -0.1
C25D C26D C46D C47D -141.9
C27D C26D C46D C45D 141.8
C25D C26D C46D C45D 0.0
C44D C45D C46D C47D 0.0
C24D C45D C46D C47D 141.9
C44D C45D C46D C26D -141.9
C24D C45D C46D C26D 0.0
C26D C46D C47D C48D 0.3
C45D C46D C47D C48D -137.2
C26D C46D C47D C63D 137.2
C45D C46D C47D C63D -0.3
C27D C28D C48D C47D 0.0
C29D C28D C48D C47D 139.1
C27D C28D C48D C49D -139.0
C29D C28D C48D C49D 0.1
C46D C47D C48D C28D -0.3
C63D C47D C48D C28D -142.2
C46D C47D C48D C49D 142.7
C63D C47D C48D C49D 0.8
C28D C48D C49D C50D -4.4
C47D C48D C49D C50D -147.5
C28D C48D C49D C64D 142.6
C47D C48D C49D C64D -0.5
C64D C49D C50D C51D 12.7
C48D C49D C50D C51D 155.4
C64D C49D C50D C30D -138.4
C48D C49D C50D C30D 4.3
C31D C30D C50D C49D 150.5
C29D C30D C50D C49D -0.1
C31D C30D C50D C51D 0.0
C29D C30D C50D C51D -150.5
C49D C50D C51D C66D -12.7
C30D C50D C51D C66D 138.4
C49D C50D C51D C52D -155.4
C30D C50D C51D C52D -4.3
C33D C32D C52D C53D 0.0
C31D C32D C52D C53D -139.1
C33D C32D C52D C51D 139.0
C31D C32D C52D C51D -0.1
C50D C51D C52D C32D 4.3
C66D C51D C52D C32D -142.6
C50D C51D C52D C53D 147.5
C66D C51D C52D C53D 0.5
C32D C52D C53D C54D 0.3
C51D C52D C53D C54D -142.7
C32D C52D C53D C67D 142.1
C51D C52D C53D C67D -0.8
C67D C53D C54D C55D 0.3
C52D C53D C54D C55D 137.2
C67D C53D C54D C34D -137.2
C52D C53D C54D C34D -0.4
C33D C34D C54D C53D 0.1
C35D C34D C54D C53D 141.9
C33D C34D C54D C55D -141.8
C35D C34D C54D C55D 0.0
C53D C54D C55D C56D 0.0
C34D C54D C55D C56D 141.9
C53D C54D C55D C36D -141.9
C34D C54D C55D C36D 0.0
C37D C36D C55D C56D 0.0
C35D C36D C55D C56D -141.9
C37D C36D C55D C54D 141.8
C35D C36D C55D C54D 0.0
C54D C55D C56D C57D -137.1
C36D C55D C56D C57D 0.3
C54D C55D C56D C68D -0.3
C36D C55D C56D C68D 137.1
C37D C38D C57D C56D 0.0
C39D C38D C57D C56D 139.1
C37D C38D C57D C58D -139.1
C39D C38D C57D C58D 0.0
C55D C56D C57D C38D -0.3
C68D C56D C57D C38D -142.2
C55D C56D C57D C58D 142.7
C68D C56D C57D C58D 0.9
C38D C57D C58D C59D -4.3
C56D C57D C58D C59D -147.4
C38D C57D C58D C69D 142.6
C56D C57D C58D C69D -0.5
C69D C58D C59D C60D 12.8
C57D C58D C59D C60D 155.3
C69D C58D C59D C40D -138.4
C57D C58D C59D C40D 4.2
C39D C40D C59D C58D 0.0
C41D C40D C59D C58D 150.5
C39D C40D C59D C60D -150.5
C41D C40D C59D C60D 0.0
C58D C59D C60D C61D -12.8
C40D C59D C60D C61D 138.4
C58D C59D C60D C43D -155.3
C40D C59D C60D C43D -4.2
C42D C43D C60D C59D 4.2
C44D C43D C60D C59D 147.4
C42D C43D C60D C61D -142.6
C44D C43D C60D C61D 0.6
C59D C60D C61D C70D 0.0
C43D C60D C61D C70D 147.0
C59D C60D C61D C62D -147.1
C43D C60D C61D C62D 0.0
C45D C44D C62D C63D -0.3
C43D C44D C62D C63D -142.1
C45D C44D C62D C61D 142.7
C43D C44D C62D C61D 0.9
C70D C61D C62D C63D -4.3
C60D C61D C62D C63D 142.6
C70D C61D C62D C44D -147.4
C60D C61D C62D C44D -0.6
C44D C62D C63D C47D 0.0
C61D C62D C63D C47D -139.0
C44D C62D C63D C64D 139.0
C61D C62D C63D C64D 0.0
C46D C47D C63D C62D 0.4
C48D C47D C63D C62D 142.2
C46D C47D C63D C64D -142.7
C48D C47D C63D C64D -0.9
C50D C49D C64D C65D 0.1
C48D C49D C64D C65D -147.1
C50D C49D C64D C63D 147.1
C48D C49D C64D C63D -0.1
C62D C63D C64D C65D 4.3
C47D C63D C64D C65D 147.5
C62D C63D C64D C49D -142.6
C47D C63D C64D C49D 0.6
C49D C64D C65D C66D -12.8
C63D C64D C65D C66D -155.4
C49D C64D C65D C70D 138.3
C63D C64D C65D C70D -4.2
C64D C65D C66D C51D 12.8
C70D C65D C66D C51D -138.4
C64D C65D C66D C67D 155.4
C70D C65D C66D C67D 4.2
C50D C51D C66D C65D 0.0
C52D C51D C66D C65D 147.1
C50D C51D C66D C67D -147.1
C52D C51D C66D C67D 0.0
C54D C53D C67D C68D -0.4
C52D C53D C67D C68D -142.2
C54D C53D C67D C66D 142.7
C52D C53D C67D C66D 0.9
C65D C66D C67D C68D -4.3
C51D C66D C67D C68D 142.6
C65D C66D C67D C53D -147.5
C51D C66D C67D C53D -0.6
C53D C67D C68D C56D 0.0
C66D C67D C68D C56D -139.0
C53D C67D C68D C69D 139.0
C66D C67D C68D C69D 0.0
C55D C56D C68D C67D 0.3
C57D C56D C68D C67D 142.1
C55D C56D C68D C69D -142.7
C57D C56D C68D C69D -0.9
C59D C58D C69D C70D 0.1
C57D C58D C69D C70D -147.0
C59D C58D C69D C68D 147.1
C57D C58D C69D C68D 0.0
C67D C68D C69D C70D 4.3
C56D C68D C69D C70D 147.4
C67D C68D C69D C58D -142.6
C56D C68D C69D C58D 0.5
C58D C69D C70D C61D -12.9
C68D C69D C70D C61D -155.4
C58D C69D C70D C65D 138.3
C68D C69D C70D C65D -4.2
C60D C61D C70D C69D 12.9
C62D C61D C70D C69D 155.4
C60D C61D C70D C65D -138.3
C62D C61D C70D C65D 4.2
C66D C65D C70D C69D 0.0
C64D C65D C70D C69D -150.5
C66D C65D C70D C61D 150.5
C64D C65D C70D C61D 0.0
C6E C1E C2E C3E -12.7
C9E C1E C2E C3E -155.3
C6E C1E C2E C12E 138.4
C9E C1E C2E C12E -4.2
C1E C2E C3E C4E 12.7
C12E C2E C3E C4E -138.4
C1E C2E C3E C15E 155.4
C12E C2E C3E C15E 4.3
C2E C3E C4E C5E 0.1
C15E C3E C4E C5E -147.1
C2E C3E C4E C17E 147.1
C15E C3E C4E C17E -0.1
C3E C4E C5E C6E -12.8
C17E C4E C5E C6E -155.4
C3E C4E C5E C20E 138.4
C17E C4E C5E C20E -4.2
C4E C5E C6E C1E 12.8
C20E C5E C6E C1E -138.4
C4E C5E C6E C7E 155.4
C20E C5E C6E C7E 4.2
C2E C1E C6E C5E 0.0
C9E C1E C6E C5E 147.1
C2E C1E C6E C7E -147.1
C9E C1E C6E C7E 0.0
C5E C6E C7E C22E -4.2
C1E C6E C7E C22E 142.7
C5E C6E C7E C8E -147.5
C1E C6E C7E C8E -0.6
C22E C7E C8E C25E -0.4
C6E C7E C8E C25E 142.7
C22E C7E C8E C9E -142.2
C6E C7E C8E C9E 0.9
C25E C8E C9E C10E 0.3
C7E C8E C9E C10E 142.1
C25E C8E C9E C1E -142.7
C7E C8E C9E C1E -0.8
C2E C1E C9E C10E 4.3
C6E C1E C9E C10E -142.6
C2E C1E C9E C8E 147.4
C6E C1E C9E C8E 0.5
C8E C9E C10E C27E 0.0
C1E C9E C10E C27E 139.0
C8E C9E C10E C11E -139.0
C1E C9E C10E C11E -0.1
C9E C10E C11E C12E -4.2
C27E C10E C11E C12E -147.4
C9E C10E C11E C29E 142.7
C27E C10E C11E C29E -0.5
C29E C11E C12E C13E 12.9
C10E C11E C12E C13E 155.4
C29E C11E C12E C2E -138.4
C10E C11E C12E C2E 4.2
C1E C2E C12E C11E 0.0
C3E C2E C12E C11E 150.5
C1E C2E C12E C13E -150.6
C3E C2E C12E C13E -0.1
C11E C12E C13E C31E -12.9
C2E C12E C13E C31E 138.4
C11E C12E C13E C14E -155.4
C2E C12E C13E C14E -4.1
C12E C13E C14E C15E 4.1
C31E C13E C14E C15E -142.7
C12E C13E C14E C33E 147.3
C31E C13E C14E C33E 0.5
C33E C14E C15E C16E 0.0
C13E C14E C15E C16E 139.1
C33E C14E C15E C3E -139.0
C13E C14E C15E C3E 0.1
C2E C3E C15E C14E -4.4
C4E C3E C15E C14E 142.6
C2E C3E C15E C16E -147.5
C4E C3E C15E C16E -0.5
C14E C15E C16E C35E -0.3
C3E C15E C16E C35E 142.6
C14E C15E C16E C17E -142.1
C3E C15E C16E C17E 0.8
C35E C16E C17E C18E 0.4
C15E C16E C17E C18E 142.2
C35E C16E C17E C4E -142.7
C15E C16E C17E C4E -0.9
C5E C4E C17E C18E 4.3
C3E C4E C17E C18E -142.6
C5E C4E C17E C16E 147.5
C3E C4E C17E C16E 0.6
C16E C17E C18E C37E 0.0
C4E C17E C18E C37E 139.0
C16E C17E C18E C19E -139.0
C4E C17E C18E C19E 0.0
C17E C18E C19E C20E -4.3
C37E C18E C19E C20E -147.4
C17E C18E C19E C39E 142.6
C37E C18E C19E C39E -0.5
C39E C19E C20E C21E 12.8
C18E C19E C20E C21E 155.4
C39E C19E C20E C5E -138.4
C18E C19E C20E C5E 4.2
C4E C5E C20E C21E -150.5
C6E C5E C20E C21E 0.0
C4E C5E C20E C19E 0.0
C6E C5E C20E C19E 150.6
C19E C20E C21E C41E -12.9
C5E C20E C21E C41E 138.4
C19E C20E C21E C22E -155.4
C5E C20E C21E C22E -4.2
C8E C7E C22E C23E 0.0
C6E C7E C22E C23E -139.0
C8E C7E C22E C21E 139.0
C6E C7E C22E C21E 0.0
C20E C21E C22E C7E 4.3
C41E C21E C22E C7E -142.6
C20E C21E C22E C23E 147.4
C41E C21E C22E C23E 0.6
C7E C22E C23E C24E 0.3
C21E C22E C23E C24E -142.7
C7E C22E C23E C42E 142.1
C21E C22E C23E C42E -0.9
C42E C23E C24E C45E 0.4
C22E C23E C24E C45E 137.2
C42E C23E C24E C25E -137.1
C22E C23E C24E C25E -0.3
C7E C8E C25E C26E -137.2
C9E C8E C25E C26E -0.3
C7E C8E C25E C24E 0.3
C9E C8E C25E C24E 137.2
C23E C24E C25E C8E 0.0
C45E C24E C25E C8E -141.9
C23E C24E C25E C26E 141.9
C45E C24E C25E C26E 0.0
C8E C25E C26E C27E 0.1
C24E C25E C26E C27E -141.9
C8E C25E C26E C46E 141.9
C24E C25E C26E C46E 0.0
C25E C26E C27E C28E 137.1
C46E C26E C27E C28E -0.3
C25E C26E C27E C10E 0.3
C46E C26E C27E C10E -137.1
C9E C10E C27E C26E -0.3
C11E C10E C27E C26E 142.7
C9E C10E C27E C28E -142.2
C11E C10E C27E C28E 0.8
C26E C27E C28E C48E 0.3
C10E C27E C28E C48E 142.2
C26E C27E C28E C29E -142.8
C10E C27E C28E C29E -0.9
C12E C11E C29E C30E 0.0
C10E C11E C29E C30E -147.0
C12E C11E C29E C28E 147.0
C10E C11E C29E C28E 0.0
C48E C28E C29E C30E 4.2
C27E C28E C29E C30E 147.4
C48E C28E C29E C11E -142.6
C27E C28E C29E C11E 0.6
C11E C29E C30E C31E -12.9
C28E C29E C30E C31E -155.4
C11E C29E C30E C50E 138.4
C28E C29E C30E C50E -4.1
C29E C30E C31E C13E 12.9
C50E C30E C31E C13E -138.4
C29E C30E C31E C32E 155.4
C50E C30E C31E C32E 4.1
C12E C13E C31E C30E 0.0
C14E C13E C31E C30E 147.0
C12E C13E C31E C32E -147.0
C14E C13E C31E C32E 0.0
C30E C31E C32E C52E -4.1
C13E C31E C32E C52E 142.7
C30E C31E C32E C33E -147.3
C13E C31E C32E C33E -0.6
C52E C32E C33E C34E -0.3
C31E C32E C33E C34E 142.8
C52E C32E C33E C14E -142.3
C31E C32E C33E C14E 0.9
C15E C14E C33E C34E 0.3
C13E C14E C33E C34E -142.8
C15E C14E C33E C32E 142.2
C13E C14E C33E C32E -0.9
C32E C33E C34E C35E -137.1
C14E C33E C34E C35E -0.2
C32E C33E C34E C54E 0.2
C14E C33E C34E C54E 137.1
C17E C16E C35E C34E 137.1
C15E C16E C35E C34E 0.4
C17E C16E C35E C36E -0.4
C15E C16E C35E C36E -137.1
C33E C34E C35E C16E -0.1
C54E C34E C35E C16E -141.9
C33E C34E C35E C36E 141.8
C54E C34E C35E C36E 0.0
C16E C35E C36E C37E 0.0
C34E C35E C36E C37E -141.9
C16E C35E C36E C55E 141.9
C34E C35E C36E C55E 0.0
C55E C36E C37E C38E -0.3
C35E C36E C37E C38E 137.2
C55E C36E C37E C18E -137.1
C35E C36E C37E C18E 0.3
C17E C18E C37E C36E -0.3
C19E C18E C37E C36E 142.7
C17E C18E C37E C38E -142.1
C19E C18E C37E C38E 0.9
C36E C37E C38E C57E 0.3
C18E C37E C38E C57E 142.2
C36E C37E C38E C39E -142.7
C18E C37E C38E C39E -0.9
C20E C19E C39E C40E 0.0
C18E C19E C39E C40E -147.1
C20E C19E C39E C38E 147.0
C18E C19E C39E C38E 0.0
C57E C38E C39E C40E 4.2
C37E C38E C39E C40E 147.4
C57E C38E C39E C19E -142.7
C37E C38E C39E C19E 0.6
C19E C39E C40E C41E -12.8
C38E C39E C40E C41E -155.3
C19E C39E C40E C59E 138.4
C38E C39E C40E C59E -4.2
C39E C40E C41E C21E 12.8
C59E C40E C41E C21E -138.4
C39E C40E C41E C42E 155.4
C59E C40E C41E C42E 4.2
C20E C21E C41E C40E 0.1
C22E C21E C41E C40E 147.1
C20E C21E C41E C42E -147.1
C22E C21E C41E C42E 0.0
C24E C23E C42E C43E -0.4
C22E C23E C42E C43E -142.2
C24E C23E C42E C41E 142.7
C22E C23E C42E C41E 0.9
C40E C41E C42E C43E -4.3
C21E C41E C42E C43E 142.7
C40E C41E C42E C23E -147.5
C21E C41E C42E C23E -0.5
C23E C42E C43E C44E 0.0
C41E C42E C43E C44E -139.1
C23E C42E C43E C60E 139.1
C41E C42E C43E C60E 0.0
C42E C43E C44E C45E 0.3
C60E C43E C44E C45E -142.7
C42E C43E C44E C62E 142.2
C60E C43E C44E C62E -0.9
C43E C44E C45E C24E -0.3
C62E C44E C45E C24E -137.1
C43E C44E C45E C46E 137.1
C62E C44E C45E C46E 0.3
C23E C24E C45E C44E 0.0
C25E C24E C45E C44E 141.9
C23E C24E C45E C46E -141.9
C25E C24E C45E C46E 0.0
C44E C45E C46E C47E 0.0
C24E C45E C46E C47E 141.9
C44E C45E C46E C26E -141.9
C24E C45E C46E C26E 0.0
C27E C26E C46E C47E 0.0
C25E C26E C46E C47E -141.9
C27E C26E C46E C45E 141.9
C25E C26E C46E C45E 0.0
C45E C46E C47E C63E -0.3
C26E C46E C47E C63E 137.2
C45E C46E C47E C48E -137.2
C26E C46E C47E C48E 0.3
C27E C28E C48E C47E 0.0
C29E C28E C48E C47E 139.0
C27E C28E C48E C49E -139.0
C29E C28E C48E C49E 0.1
C46E C47E C48E C28E -0.3
C63E C47E C48E C28E -142.2
C46E C47E C48E C49E 142.7
C63E C47E C48E C49E 0.8
C28E C48E C49E C50E -4.4
C47E C48E C49E C50E -147.5
C28E C48E C49E C64E 142.6
C47E C48E C49E C64E -0.5
C64E C49E C50E C51E 12.7
C48E C49E C50E C51E 155.4
C64E C49E C50E C30E -138.4
C48E C49E C50E C30E 4.3
C31E C30E C50E C49E 150.6
C29E C30E C50E C49E -0.1
C31E C30E C50E C51E 0.1
C29E C30E C50E C51E -150.5
C49E C50E C51E C66E -12.7
C30E C50E C51E C66E 138.4
C49E C50E C51E C52E -155.4
C30E C50E C51E C52E -4.3
C33E C32E C52E C53E 0.1
C31E C32E C52E C53E -139.1
C33E C32E C52E C51E 139.0
C31E C32E C52E C51E -0.2
C50E C51E C52E C32E 4.4
C66E C51E C52E C32E -142.6
C50E C51E C52E C53E 147.5
C66E C51E C52E C53E 0.5
C32E C52E C53E C54E 0.2
C51E C52E C53E C54E -142.7
C32E C52E C53E C67E 142.1
C51E C52E C53E C67E -0.8
C67E C53E C54E C55E 0.4
C52E C53E C54E C55E 137.2
C67E C53E C54E C34E -137.2
C52E C53E C54E C34E -0.3
C33E C34E C54E C53E 0.1
C35E C34E C54E C53E 141.9
C33E C34E C54E C55E -141.8
C35E C34E C54E C55E 0.0
C37E C36E C55E C56E 0.0
C35E C36E C55E C56E -141.9
C37E C36E C55E C54E 141.9
C35E C36E C55E C54E 0.0
C53E C54E C55E C56E 0.0
C34E C54E C55E C56E 141.9
C53E C54E C55E C36E -141.9
C34E C54E C55E C36E 0.0
C36E C55E C56E C57E 0.3
C54E C55E C56E C57E -137.1
C36E C55E C56E C68E 137.1
C54E C55E C56E C68E -0.3
C37E C38E C57E C56E 0.0
C39E C38E C57E C56E 139.1
C37E C38E C57E C58E -139.1
C39E C38E C57E C58E 0.0
C55E C56E C57E C38E -0.3
C68E C56E C57E C38E -142.2
C55E C56E C57E C58E 142.7
C68E C56E C57E C58E 0.9
C38E C57E C58E C59E -4.3
C56E C57E C58E C59E -147.4
C38E C57E C58E C69E 142.6
C56E C57E C58E C69E -0.6
C69E C58E C59E C60E 12.8
C57E C58E C59E C60E 155.3
C69E C58E C59E C40E -138.4
C57E C58E C59E C40E 4.2
C39E C40E C59E C58E 0.0
C41E C40E C59E C58E 150.5
C39E C40E C59E C60E -150.5
C41E C40E C59E C60E 0.0
C58E C59E C60E C61E -12.7
C40E C59E C60E C61E 138.4
C58E C59E C60E C43E -155.3
C40E C59E C60E C43E -4.2
C42E C43E C60E C59E 4.3
C44E C43E C60E C59E 147.4
C42E C43E C60E C61E -142.6
C44E C43E C60E C61E 0.5
C59E C60E C61E C70E -0.1
C43E C60E C61E C70E 147.0
C59E C60E C61E C62E -147.1
C43E C60E C61E C62E 0.0
C45E C44E C62E C63E -0.3
C43E C44E C62E C63E -142.1
C45E C44E C62E C61E 142.7
C43E C44E C62E C61E 0.9
C70E C61E C62E C63E -4.3
C60E C61E C62E C63E 142.6
C70E C61E C62E C44E -147.4
C60E C61E C62E C44E -0.6
C44E C62E C63E C47E 0.0
C61E C62E C63E C47E -139.0
C44E C62E C63E C64E 139.0
C61E C62E C63E C64E 0.0
C46E C47E C63E C62E 0.3
C48E C47E C63E C62E 142.2
C46E C47E C63E C64E -142.7
C48E C47E C63E C64E -0.9
C50E C49E C64E C65E 0.1
C48E C49E C64E C65E -147.1
C50E C49E C64E C63E 147.1
C48E C49E C64E C63E -0.1
C62E C63E C64E C65E 4.3
C47E C63E C64E C65E 147.5
C62E C63E C64E C49E -142.6
C47E C63E C64E C49E 0.6
C49E C64E C65E C66E -12.8
C63E C64E C65E C66E -155.4
C49E C64E C65E C70E 138.3
C63E C64E C65E C70E -4.2
C64E C65E C66E C51E 12.8
C70E C65E C66E C51E -138.4
C64E C65E C66E C67E 155.4
C70E C65E C66E C67E 4.2
C50E C51E C66E C65E 0.0
C52E C51E C66E C65E 147.1
C50E C51E C66E C67E -147.1
C52E C51E C66E C67E 0.0
C54E C53E C67E C68E -0.4
C52E C53E C67E C68E -142.2
C54E C53E C67E C66E 142.7
C52E C53E C67E C66E 0.8
C65E C66E C67E C68E -4.3
C51E C66E C67E C68E 142.6
C65E C66E C67E C53E -147.5
C51E C66E C67E C53E -0.5
C53E C67E C68E C56E 0.0
C66E C67E C68E C56E -139.0
C53E C67E C68E C69E 139.0
C66E C67E C68E C69E 0.0
C55E C56E C68E C67E 0.3
C57E C56E C68E C67E 142.1
C55E C56E C68E C69E -142.7
C57E C56E C68E C69E -0.9
C59E C58E C69E C70E 0.1
C57E C58E C69E C70E -147.0
C59E C58E C69E C68E 147.1
C57E C58E C69E C68E 0.0
C67E C68E C69E C70E 4.3
C56E C68E C69E C70E 147.4
C67E C68E C69E C58E -142.6
C56E C68E C69E C58E 0.5
C58E C69E C70E C61E -12.9
C68E C69E C70E C61E -155.4
C58E C69E C70E C65E 138.3
C68E C69E C70E C65E -4.2
C60E C61E C70E C69E 12.9
C62E C61E C70E C69E 155.4
C60E C61E C70E C65E -138.3
C62E C61E C70E C65E 4.2
C66E C65E C70E C69E 0.0
C64E C65E C70E C69E -150.5
C66E C65E C70E C61E 150.6
C64E C65E C70E C61E 0.0
C6A C1A C2A C3A -12.7
C9A C1A C2A C3A -155.4
C6A C1A C2A C12A 138.4
C9A C1A C2A C12A -4.3
C1A C2A C3A C4A 12.7
C12A C2A C3A C4A -138.4
C1A C2A C3A C15A 155.4
C12A C2A C3A C15A 4.3
C2A C3A C4A C5A 0.0
C15A C3A C4A C5A -147.1
C2A C3A C4A C17A 147.1
C15A C3A C4A C17A 0.0
C3A C4A C5A C6A -12.8
C17A C4A C5A C6A -155.4
C3A C4A C5A C20A 138.4
C17A C4A C5A C20A -4.2
C4A C5A C6A C1A 12.8
C20A C5A C6A C1A -138.4
C4A C5A C6A C7A 155.4
C20A C5A C6A C7A 4.2
C2A C1A C6A C5A 0.0
C9A C1A C6A C5A 147.1
C2A C1A C6A C7A -147.1
C9A C1A C6A C7A 0.0
C5A C6A C7A C22A -4.3
C1A C6A C7A C22A 142.6
C5A C6A C7A C8A -147.5
C1A C6A C7A C8A -0.6
C22A C7A C8A C25A -0.3
C6A C7A C8A C25A 142.7
C22A C7A C8A C9A -142.2
C6A C7A C8A C9A 0.8
C25A C8A C9A C10A 0.3
C7A C8A C9A C10A 142.2
C25A C8A C9A C1A -142.7
C7A C8A C9A C1A -0.8
C2A C1A C9A C10A 4.4
C6A C1A C9A C10A -142.6
C2A C1A C9A C8A 147.5
C6A C1A C9A C8A 0.5
C8A C9A C10A C27A 0.0
C1A C9A C10A C27A 139.0
C8A C9A C10A C11A -139.0
C1A C9A C10A C11A -0.1
C9A C10A C11A C12A -4.2
C27A C10A C11A C12A -147.4
C9A C10A C11A C29A 142.6
C27A C10A C11A C29A -0.5
C29A C11A C12A C13A 12.9
C10A C11A C12A C13A 155.4
C29A C11A C12A C2A -138.4
C10A C11A C12A C2A 4.2
C1A C2A C12A C11A 0.1
C3A C2A C12A C11A 150.5
C1A C2A C12A C13A -150.5
C3A C2A C12A C13A -0.1
C11A C12A C13A C31A -12.9
C2A C12A C13A C31A 138.4
C11A C12A C13A C14A -155.4
C2A C12A C13A C14A -4.1
C12A C13A C14A C15A 4.2
C31A C13A C14A C15A -142.7
C12A C13A C14A C33A 147.4
C31A C13A C14A C33A 0.5
C33A C14A C15A C16A 0.0
C13A C14A C15A C16A 139.1
C33A C14A C15A C3A -139.0
C13A C14A C15A C3A 0.1
C2A C3A C15A C14A -4.4
C4A C3A C15A C14A 142.6
C2A C3A C15A C16A -147.5
C4A C3A C15A C16A -0.5
C14A C15A C16A C35A -0.3
C3A C15A C16A C35A 142.7
C14A C15A C16A C17A -142.1
C3A C15A C16A C17A 0.8
C35A C16A C17A C18A 0.4
C15A C16A C17A C18A 142.2
C35A C16A C17A C4A -142.7
C15A C16A C17A C4A -0.9
C5A C4A C17A C18A 4.3
C3A C4A C17A C18A -142.6
C5A C4A C17A C16A 147.5
C3A C4A C17A C16A 0.6
C16A C17A C18A C37A -0.1
C4A C17A C18A C37A 139.0
C16A C17A C18A C19A -139.0
C4A C17A C18A C19A 0.0
C17A C18A C19A C20A -4.3
C37A C18A C19A C20A -147.4
C17A C18A C19A C39A 142.6
C37A C18A C19A C39A -0.5
C39A C19A C20A C21A 12.8
C18A C19A C20A C21A 155.4
C39A C19A C20A C5A -138.3
C18A C19A C20A C5A 4.3
C4A C5A C20A C21A -150.6
C6A C5A C20A C21A 0.0
C4A C5A C20A C19A 0.0
C6A C5A C20A C19A 150.5
C19A C20A C21A C41A -12.8
C5A C20A C21A C41A 138.3
C19A C20A C21A C22A -155.4
C5A C20A C21A C22A -4.2
C8A C7A C22A C23A 0.0
C6A C7A C22A C23A -139.0
C8A C7A C22A C21A 139.0
C6A C7A C22A C21A 0.0
C20A C21A C22A C7A 4.3
C41A C21A C22A C7A -142.6
C20A C21A C22A C23A 147.4
C41A C21A C22A C23A 0.5
C7A C22A C23A C24A 0.3
C21A C22A C23A C24A -142.7
C7A C22A C23A C42A 142.2
C21A C22A C23A C42A -0.9
C42A C23A C24A C45A 0.3
C22A C23A C24A C45A 137.2
C42A C23A C24A C25A -137.1
C22A C23A C24A C25A -0.3
C9A C8A C25A C24A 137.1
C7A C8A C25A C24A 0.3
C9A C8A C25A C26A -0.3
C7A C8A C25A C26A -137.2
C23A C24A C25A C8A 0.0
C45A C24A C25A C8A -141.9
C23A C24A C25A C26A 141.9
C45A C24A C25A C26A 0.0
C8A C25A C26A C27A 0.0
C24A C25A C26A C27A -141.8
C8A C25A C26A C46A 141.9
C24A C25A C26A C46A 0.0
C46A C26A C27A C28A -0.3
C25A C26A C27A C28A 137.1
C46A C26A C27A C10A -137.1
C25A C26A C27A C10A 0.3
C9A C10A C27A C26A -0.3
C11A C10A C27A C26A 142.7
C9A C10A C27A C28A -142.2
C11A C10A C27A C28A 0.9
C26A C27A C28A C48A 0.3
C10A C27A C28A C48A 142.2
C26A C27A C28A C29A -142.7
C10A C27A C28A C29A -0.9
C12A C11A C29A C30A 0.0
C10A C11A C29A C30A -147.0
C12A C11A C29A C28A 147.0
C10A C11A C29A C28A 0.0
C48A C28A C29A C30A 4.2
C27A C28A C29A C30A 147.4
C48A C28A C29A C11A -142.7
C27A C28A C29A C11A 0.5
C11A C29A C30A C31A -12.8
C28A C29A C30A C31A -155.4
C11A C29A C30A C50A 138.4
C28A C29A C30A C50A -4.2
C29A C30A C31A C13A 12.9
C50A C30A C31A C13A -138.4
C29A C30A C31A C32A 155.4
C50A C30A C31A C32A 4.1
C12A C13A C31A C30A 0.0
C14A C13A C31A C30A 147.0
C12A C13A C31A C32A -147.0
C14A C13A C31A C32A 0.0
C30A C31A C32A C52A -4.2
C13A C31A C32A C52A 142.6
C30A C31A C32A C33A -147.4
C13A C31A C32A C33A -0.5
C15A C14A C33A C34A 0.3
C13A C14A C33A C34A -142.8
C15A C14A C33A C32A 142.2
C13A C14A C33A C32A -0.8
C52A C32A C33A C34A -0.3
C31A C32A C33A C34A 142.8
C52A C32A C33A C14A -142.2
C31A C32A C33A C14A 0.9
C14A C33A C34A C54A 137.1
C32A C33A C34A C54A 0.3
C14A C33A C34A C35A -0.3
C32A C33A C34A C35A -137.1
C17A C16A C35A C36A -0.3
C15A C16A C35A C36A -137.1
C17A C16A C35A C34A 137.2
C15A C16A C35A C34A 0.3
C33A C34A C35A C16A 0.0
C54A C34A C35A C16A -141.9
C33A C34A C35A C36A 141.9
C54A C34A C35A C36A 0.0
C16A C35A C36A C37A 0.0
C34A C35A C36A C37A -141.9
C16A C35A C36A C55A 141.9
C34A C35A C36A C55A 0.0
C55A C36A C37A C38A -0.4
C35A C36A C37A C38A 137.1
C55A C36A C37A C18A -137.1
C35A C36A C37A C18A 0.3
C17A C18A C37A C36A -0.3
C19A C18A C37A C36A 142.7
C17A C18A C37A C38A -142.1
C19A C18A C37A C38A 0.8
C36A C37A C38A C57A 0.4
C18A C37A C38A C57A 142.2
C36A C37A C38A C39A -142.7
C18A C37A C38A C39A -0.9
C20A C19A C39A C40A 0.0
C18A C19A C39A C40A -147.1
C20A C19A C39A C38A 147.1
C18A C19A C39A C38A 0.0
C57A C38A C39A C40A 4.3
C37A C38A C39A C40A 147.4
C57A C38A C39A C19A -142.6
C37A C38A C39A C19A 0.5
C19A C39A C40A C41A -12.8
C38A C39A C40A C41A -155.4
C19A C39A C40A C59A 138.4
C38A C39A C40A C59A -4.2
C39A C40A C41A C21A 12.8
C59A C40A C41A C21A -138.4
C39A C40A C41A C42A 155.3
C59A C40A C41A C42A 4.2
C20A C21A C41A C40A 0.0
C22A C21A C41A C40A 147.1
C20A C21A C41A C42A -147.1
C22A C21A C41A C42A 0.0
C24A C23A C42A C43A -0.3
C22A C23A C42A C43A -142.2
C24A C23A C42A C41A 142.7
C22A C23A C42A C41A 0.9
C40A C41A C42A C43A -4.2
C21A C41A C42A C43A 142.7
C40A C41A C42A C23A -147.4
C21A C41A C42A C23A -0.5
C23A C42A C43A C44A 0.0
C41A C42A C43A C44A -139.1
C23A C42A C43A C60A 139.1
C41A C42A C43A C60A 0.0
C42A C43A C44A C45A 0.3
C60A C43A C44A C45A -142.7
C42A C43A C44A C62A 142.2
C60A C43A C44A C62A -0.9
C62A C44A C45A C24A -137.1
C43A C44A C45A C24A -0.3
C62A C44A C45A C46A 0.3
C43A C44A C45A C46A 137.1
C23A C24A C45A C44A 0.0
C25A C24A C45A C44A 141.9
C23A C24A C45A C46A -141.9
C25A C24A C45A C46A 0.0
C27A C26A C46A C47A -0.1
C25A C26A C46A C47A -141.9
C27A C26A C46A C45A 141.8
C25A C26A C46A C45A 0.0
C44A C45A C46A C47A 0.0
C24A C45A C46A C47A 141.9
C44A C45A C46A C26A -141.9
C24A C45A C46A C26A 0.0
C26A C46A C47A C63A 137.1
C45A C46A C47A C63A -0.4
C26A C46A C47A C48A 0.3
C45A C46A C47A C48A -137.2
C27A C28A C48A C47A 0.0
C29A C28A C48A C47A 139.0
C27A C28A C48A C49A -139.0
C29A C28A C48A C49A 0.1
C46A C47A C48A C28A -0.3
C63A C47A C48A C28A -142.1
C46A C47A C48A C49A 142.7
C63A C47A C48A C49A 0.9
C28A C48A C49A C50A -4.4
C47A C48A C49A C50A -147.5
C28A C48A C49A C64A 142.6
C47A C48A C49A C64A -0.5
C64A C49A C50A C51A 12.7
C48A C49A C50A C51A 155.4
C64A C49A C50A C30A -138.4
C48A C49A C50A C30A 4.3
C31A C30A C50A C49A 150.5
C29A C30A C50A C49A -0.1
C31A C30A C50A C51A 0.1
C29A C30A C50A C51A -150.5
C49A C50A C51A C66A -12.7
C30A C50A C51A C66A 138.4
C49A C50A C51A C52A -155.4
C30A C50A C51A C52A -4.3
C33A C32A C52A C53A 0.0
C31A C32A C52A C53A -139.1
C33A C32A C52A C51A 139.0
C31A C32A C52A C51A -0.1
C50A C51A C52A C32A 4.3
C66A C51A C52A C32A -142.6
C50A C51A C52A C53A 147.5
C66A C51A C52A C53A 0.5
C32A C52A C53A C54A 0.3
C51A C52A C53A C54A -142.7
C32A C52A C53A C67A 142.2
C51A C52A C53A C67A -0.9
C67A C53A C54A C34A -137.2
C52A C53A C54A C34A -0.3
C67A C53A C54A C55A 0.3
C52A C53A C54A C55A 137.2
C33A C34A C54A C53A 0.0
C35A C34A C54A C53A 141.9
C33A C34A C54A C55A -141.9
C35A C34A C54A C55A 0.0
C37A C36A C55A C56A 0.0
C35A C36A C55A C56A -141.9
C37A C36A C55A C54A 141.9
C35A C36A C55A C54A 0.0
C53A C54A C55A C56A 0.0
C34A C54A C55A C56A 141.9
C53A C54A C55A C36A -141.9
C34A C54A C55A C36A 0.0
C36A C55A C56A C57A 0.3
C54A C55A C56A C57A -137.1
C36A C55A C56A C68A 137.1
C54A C55A C56A C68A -0.3
C37A C38A C57A C56A 0.0
C39A C38A C57A C56A 139.1
C37A C38A C57A C58A -139.1
C39A C38A C57A C58A 0.0
C55A C56A C57A C38A -0.3
C68A C56A C57A C38A -142.2
C55A C56A C57A C58A 142.7
C68A C56A C57A C58A 0.9
C38A C57A C58A C59A -4.2
C56A C57A C58A C59A -147.4
C38A C57A C58A C69A 142.6
C56A C57A C58A C69A -0.6
C69A C58A C59A C60A 12.8
C57A C58A C59A C60A 155.3
C69A C58A C59A C40A -138.4
C57A C58A C59A C40A 4.2
C39A C40A C59A C58A 0.0
C41A C40A C59A C58A 150.5
C39A C40A C59A C60A -150.5
C41A C40A C59A C60A 0.0
C58A C59A C60A C61A -12.8
C40A C59A C60A C61A 138.4
C58A C59A C60A C43A -155.4
C40A C59A C60A C43A -4.2
C42A C43A C60A C59A 4.2
C44A C43A C60A C59A 147.4
C42A C43A C60A C61A -142.7
C44A C43A C60A C61A 0.5
C59A C60A C61A C70A -0.1
C43A C60A C61A C70A 147.1
C59A C60A C61A C62A -147.1
C43A C60A C61A C62A 0.0
C45A C44A C62A C63A -0.3
C43A C44A C62A C63A -142.2
C45A C44A C62A C61A 142.7
C43A C44A C62A C61A 0.9
C70A C61A C62A C63A -4.3
C60A C61A C62A C63A 142.6
C70A C61A C62A C44A -147.4
C60A C61A C62A C44A -0.5
C44A C62A C63A C47A -0.1
C61A C62A C63A C47A -139.1
C44A C62A C63A C64A 139.0
C61A C62A C63A C64A 0.0
C46A C47A C63A C62A 0.4
C48A C47A C63A C62A 142.2
C46A C47A C63A C64A -142.7
C48A C47A C63A C64A -0.9
C50A C49A C64A C65A 0.0
C48A C49A C64A C65A -147.1
C50A C49A C64A C63A 147.1
C48A C49A C64A C63A 0.0
C62A C63A C64A C65A 4.2
C47A C63A C64A C65A 147.5
C62A C63A C64A C49A -142.7
C47A C63A C64A C49A 0.6
C49A C64A C65A C66A -12.8
C63A C64A C65A C66A -155.4
C49A C64A C65A C70A 138.3
C63A C64A C65A C70A -4.2
C64A C65A C66A C51A 12.8
C70A C65A C66A C51A -138.4
C64A C65A C66A C67A 155.4
C70A C65A C66A C67A 4.2
C50A C51A C66A C65A -0.1
C52A C51A C66A C65A 147.1
C50A C51A C66A C67A -147.1
C52A C51A C66A C67A 0.0
C54A C53A C67A C68A -0.3
C52A C53A C67A C68A -142.2
C54A C53A C67A C66A 142.7
C52A C53A C67A C66A 0.9
C65A C66A C67A C68A -4.3
C51A C66A C67A C68A 142.6
C65A C66A C67A C53A -147.4
C51A C66A C67A C53A -0.6
C53A C67A C68A C56A 0.0
C66A C67A C68A C56A -139.0
C53A C67A C68A C69A 139.0
C66A C67A C68A C69A 0.0
C55A C56A C68A C67A 0.3
C57A C56A C68A C67A 142.1
C55A C56A C68A C69A -142.7
C57A C56A C68A C69A -0.9
C59A C58A C69A C70A 0.0
C57A C58A C69A C70A -147.1
C59A C58A C69A C68A 147.1
C57A C58A C69A C68A 0.0
C67A C68A C69A C70A 4.3
C56A C68A C69A C70A 147.4
C67A C68A C69A C58A -142.6
C56A C68A C69A C58A 0.6
C60A C61A C70A C69A 12.9
C62A C61A C70A C69A 155.4
C60A C61A C70A C65A -138.4
C62A C61A C70A C65A 4.2
C58A C69A C70A C61A -12.8
C68A C69A C70A C61A -155.4
C58A C69A C70A C65A 138.4
C68A C69A C70A C65A -4.2
C66A C65A C70A C61A 150.6
C64A C65A C70A C61A 0.0
C66A C65A C70A C69A 0.0
C64A C65A C70A C69A -150.6
C6B C1B C2B C3B -12.7
C9B C1B C2B C3B -155.4
C6B C1B C2B C12B 138.4
C9B C1B C2B C12B -4.3
C1B C2B C3B C4B 12.7
C12B C2B C3B C4B -138.4
C1B C2B C3B C15B 155.4
C12B C2B C3B C15B 4.3
C2B C3B C4B C5B 0.0
C15B C3B C4B C5B -147.1
C2B C3B C4B C17B 147.1
C15B C3B C4B C17B -0.1
C3B C4B C5B C6B -12.8
C17B C4B C5B C6B -155.4
C3B C4B C5B C20B 138.4
C17B C4B C5B C20B -4.2
C4B C5B C6B C1B 12.8
C20B C5B C6B C1B -138.4
C4B C5B C6B C7B 155.4
C20B C5B C6B C7B 4.2
C2B C1B C6B C5B 0.0
C9B C1B C6B C5B 147.1
C2B C1B C6B C7B -147.1
C9B C1B C6B C7B 0.1
C5B C6B C7B C22B -4.2
C1B C6B C7B C22B 142.7
C5B C6B C7B C8B -147.5
C1B C6B C7B C8B -0.6
C22B C7B C8B C25B -0.4
C6B C7B C8B C25B 142.7
C22B C7B C8B C9B -142.2
C6B C7B C8B C9B 0.9
C25B C8B C9B C10B 0.3
C7B C8B C9B C10B 142.1
C25B C8B C9B C1B -142.7
C7B C8B C9B C1B -0.8
C2B C1B C9B C10B 4.4
C6B C1B C9B C10B -142.6
C2B C1B C9B C8B 147.5
C6B C1B C9B C8B 0.5
C8B C9B C10B C27B 0.1
C1B C9B C10B C27B 139.0
C8B C9B C10B C11B -139.0
C1B C9B C10B C11B -0.1
C9B C10B C11B C12B -4.2
C27B C10B C11B C12B -147.4
C9B C10B C11B C29B 142.7
C27B C10B C11B C29B -0.6
C29B C11B C12B C13B 12.9
C10B C11B C12B C13B 155.4
C29B C11B C12B C2B -138.4
C10B C11B C12B C2B 4.1
C1B C2B C12B C11B 0.1
C3B C2B C12B C11B 150.5
C1B C2B C12B C13B -150.5
C3B C2B C12B C13B -0.1
C11B C12B C13B C31B -12.9
C2B C12B C13B C31B 138.4
C11B C12B C13B C14B -155.4
C2B C12B C13B C14B -4.1
C12B C13B C14B C15B 4.2
C31B C13B C14B C15B -142.7
C12B C13B C14B C33B 147.4
C31B C13B C14B C33B 0.5
C33B C14B C15B C16B 0.0
C13B C14B C15B C16B 139.1
C33B C14B C15B C3B -139.0
C13B C14B C15B C3B 0.1
C2B C3B C15B C14B -4.4
C4B C3B C15B C14B 142.6
C2B C3B C15B C16B -147.5
C4B C3B C15B C16B -0.5
C14B C15B C16B C35B -0.3
C3B C15B C16B C35B 142.7
C14B C15B C16B C17B -142.1
C3B C15B C16B C17B 0.8
C35B C16B C17B C18B 0.4
C15B C16B C17B C18B 142.2
C35B C16B C17B C4B -142.7
C15B C16B C17B C4B -0.9
C5B C4B C17B C18B 4.2
C3B C4B C17B C18B -142.6
C5B C4B C17B C16B 147.5
C3B C4B C17B C16B 0.6
C16B C17B C18B C37B -0.1
C4B C17B C18B C37B 139.0
C16B C17B C18B C19B -139.0
C4B C17B C18B C19B 0.1
C17B C18B C19B C20B -4.3
C37B C18B C19B C20B -147.4
C17B C18B C19B C39B 142.6
C37B C18B C19B C39B -0.5
C39B C19B C20B C21B 12.9
C18B C19B C20B C21B 155.4
C39B C19B C20B C5B -138.3
C18B C19B C20B C5B 4.2
C4B C5B C20B C21B -150.6
C6B C5B C20B C21B 0.0
C4B C5B C20B C19B 0.0
C6B C5B C20B C19B 150.6
C19B C20B C21B C41B -12.8
C5B C20B C21B C41B 138.4
C19B C20B C21B C22B -155.4
C5B C20B C21B C22B -4.2
C8B C7B C22B C23B 0.1
C6B C7B C22B C23B -139.0
C8B C7B C22B C21B 139.0
C6B C7B C22B C21B -0.1
C20B C21B C22B C7B 4.3
C41B C21B C22B C7B -142.6
C20B C21B C22B C23B 147.4
C41B C21B C22B C23B 0.5
C7B C22B C23B C24B 0.3
C21B C22B C23B C24B -142.7
C7B C22B C23B C42B 142.2
C21B C22B C23B C42B -0.9
C42B C23B C24B C45B 0.3
C22B C23B C24B C45B 137.1
C42B C23B C24B C25B -137.1
C22B C23B C24B C25B -0.3
C7B C8B C25B C26B -137.1
C9B C8B C25B C26B -0.3
C7B C8B C25B C24B 0.3
C9B C8B C25B C24B 137.2
C23B C24B C25B C8B 0.0
C45B C24B C25B C8B -141.9
C23B C24B C25B C26B 141.9
C45B C24B C25B C26B 0.0
C8B C25B C26B C27B 0.0
C24B C25B C26B C27B -141.8
C8B C25B C26B C46B 141.9
C24B C25B C26B C46B 0.0
C46B C26B C27B C10B -137.1
C25B C26B C27B C10B 0.3
C46B C26B C27B C28B -0.3
C25B C26B C27B C28B 137.1
C9B C10B C27B C26B -0.3
C11B C10B C27B C26B 142.7
C9B C10B C27B C28B -142.2
C11B C10B C27B C28B 0.9
C26B C27B C28B C48B 0.3
C10B C27B C28B C48B 142.2
C26B C27B C28B C29B -142.7
C10B C27B C28B C29B -0.9
C12B C11B C29B C30B 0.0
C10B C11B C29B C30B -147.0
C12B C11B C29B C28B 147.0
C10B C11B C29B C28B 0.0
C48B C28B C29B C30B 4.2
C27B C28B C29B C30B 147.4
C48B C28B C29B C11B -142.6
C27B C28B C29B C11B 0.5
C11B C29B C30B C31B -12.8
C28B C29B C30B C31B -155.4
C11B C29B C30B C50B 138.4
C28B C29B C30B C50B -4.2
C29B C30B C31B C13B 12.8
C50B C30B C31B C13B -138.4
C29B C30B C31B C32B 155.4
C50B C30B C31B C32B 4.1
C12B C13B C31B C30B 0.0
C14B C13B C31B C30B 147.1
C12B C13B C31B C32B -147.0
C14B C13B C31B C32B 0.0
C30B C31B C32B C52B -4.2
C13B C31B C32B C52B 142.7
C30B C31B C32B C33B -147.4
C13B C31B C32B C33B -0.5
C52B C32B C33B C34B -0.3
C31B C32B C33B C34B 142.8
C52B C32B C33B C14B -142.2
C31B C32B C33B C14B 0.9
C15B C14B C33B C34B 0.3
C13B C14B C33B C34B -142.8
C15B C14B C33B C32B 142.2
C13B C14B C33B C32B -0.9
C32B C33B C34B C54B 0.3
C14B C33B C34B C54B 137.1
C32B C33B C34B C35B -137.1
C14B C33B C34B C35B -0.3
C17B C16B C35B C36B -0.3
C15B C16B C35B C36B -137.2
C17B C16B C35B C34B 137.1
C15B C16B C35B C34B 0.3
C33B C34B C35B C16B 0.0
C54B C34B C35B C16B -141.9
C33B C34B C35B C36B 141.9
C54B C34B C35B C36B 0.0
C16B C35B C36B C37B 0.0
C34B C35B C36B C37B -141.9
C16B C35B C36B C55B 141.9
C34B C35B C36B C55B 0.0
C55B C36B C37B C38B -0.3
C35B C36B C37B C38B 137.1
C55B C36B C37B C18B -137.1
C35B C36B C37B C18B 0.3
C17B C18B C37B C36B -0.2
C19B C18B C37B C36B 142.7
C17B C18B C37B C38B -142.1
C19B C18B C37B C38B 0.8
C36B C37B C38B C57B 0.3
C18B C37B C38B C57B 142.2
C36B C37B C38B C39B -142.7
C18B C37B C38B C39B -0.9
C20B C19B C39B C40B 0.0
C18B C19B C39B C40B -147.1
C20B C19B C39B C38B 147.0
C18B C19B C39B C38B 0.0
C57B C38B C39B C40B 4.2
C37B C38B C39B C40B 147.4
C57B C38B C39B C19B -142.6
C37B C38B C39B C19B 0.5
C19B C39B C40B C41B -12.8
C38B C39B C40B C41B -155.3
C19B C39B C40B C59B 138.4
C38B C39B C40B C59B -4.2
C39B C40B C41B C21B 12.8
C59B C40B C41B C21B -138.4
C39B C40B C41B C42B 155.4
C59B C40B C41B C42B 4.2
C20B C21B C41B C40B 0.0
C22B C21B C41B C40B 147.1
C20B C21B C41B C42B -147.1
C22B C21B C41B C42B 0.0
C24B C23B C42B C43B -0.3
C22B C23B C42B C43B -142.2
C24B C23B C42B C41B 142.7
C22B C23B C42B C41B 0.9
C40B C41B C42B C43B -4.2
C21B C41B C42B C43B 142.6
C40B C41B C42B C23B -147.4
C21B C41B C42B C23B -0.5
C23B C42B C43B C44B 0.0
C41B C42B C43B C44B -139.1
C23B C42B C43B C60B 139.1
C41B C42B C43B C60B 0.0
C42B C43B C44B C45B 0.4
C60B C43B C44B C45B -142.7
C42B C43B C44B C62B 142.2
C60B C43B C44B C62B -0.9
C43B C44B C45B C24B -0.3
C62B C44B C45B C24B -137.1
C43B C44B C45B C46B 137.1
C62B C44B C45B C46B 0.3
C23B C24B C45B C44B 0.0
C25B C24B C45B C44B 141.9
C23B C24B C45B C46B -141.9
C25B C24B C45B C46B 0.0
C27B C26B C46B C47B 0.0
C25B C26B C46B C47B -141.9
C27B C26B C46B C45B 141.8
C25B C26B C46B C45B 0.0
C44B C45B C46B C47B 0.0
C24B C45B C46B C47B 141.9
C44B C45B C46B C26B -141.9
C24B C45B C46B C26B 0.0
C26B C46B C47B C48B 0.3
C45B C46B C47B C48B -137.1
C26B C46B C47B C63B 137.1
C45B C46B C47B C63B -0.3
C27B C28B C48B C47B 0.0
C29B C28B C48B C47B 139.1
C27B C28B C48B C49B -139.0
C29B C28B C48B C49B 0.1
C46B C47B C48B C28B -0.3
C63B C47B C48B C28B -142.1
C46B C47B C48B C49B 142.7
C63B C47B C48B C49B 0.9
C28B C48B C49B C50B -4.3
C47B C48B C49B C50B -147.5
C28B C48B C49B C64B 142.6
C47B C48B C49B C64B -0.5
C64B C49B C50B C51B 12.7
C48B C49B C50B C51B 155.4
C64B C49B C50B C30B -138.4
C48B C49B C50B C30B 4.3
C31B C30B C50B C49B 150.5
C29B C30B C50B C49B -0.1
C31B C30B C50B C51B 0.1
C29B C30B C50B C51B -150.5
C49B C50B C51B C66B -12.7
C30B C50B C51B C66B 138.4
C49B C50B C51B C52B -155.4
C30B C50B C51B C52B -4.3
C33B C32B C52B C53B 0.0
C31B C32B C52B C53B -139.1
C33B C32B C52B C51B 139.0
C31B C32B C52B C51B -0.1
C50B C51B C52B C32B 4.4
C66B C51B C52B C32B -142.6
C50B C51B C52B C53B 147.5
C66B C51B C52B C53B 0.5
C32B C52B C53B C54B 0.3
C51B C52B C53B C54B -142.7
C32B C52B C53B C67B 142.1
C51B C52B C53B C67B -0.8
C67B C53B C54B C34B -137.1
C52B C53B C54B C34B -0.3
C67B C53B C54B C55B 0.3
C52B C53B C54B C55B 137.2
C33B C34B C54B C53B 0.1
C35B C34B C54B C53B 141.9
C33B C34B C54B C55B -141.8
C35B C34B C54B C55B 0.0
C37B C36B C55B C56B 0.0
C35B C36B C55B C56B -141.9
C37B C36B C55B C54B 141.8
C35B C36B C55B C54B 0.0
C53B C54B C55B C56B 0.0
C34B C54B C55B C56B 141.9
C53B C54B C55B C36B -141.9
C34B C54B C55B C36B 0.0
C36B C55B C56B C57B 0.3
C54B C55B C56B C57B -137.1
C36B C55B C56B C68B 137.1
C54B C55B C56B C68B -0.3
C37B C38B C57B C56B 0.0
C39B C38B C57B C56B 139.1
C37B C38B C57B C58B -139.0
C39B C38B C57B C58B 0.0
C55B C56B C57B C38B -0.3
C68B C56B C57B C38B -142.2
C55B C56B C57B C58B 142.7
C68B C56B C57B C58B 0.9
C38B C57B C58B C59B -4.3
C56B C57B C58B C59B -147.4
C38B C57B C58B C69B 142.6
C56B C57B C58B C69B -0.5
C69B C58B C59B C60B 12.8
C57B C58B C59B C60B 155.4
C69B C58B C59B C40B -138.4
C57B C58B C59B C40B 4.2
C39B C40B C59B C58B 0.0
C41B C40B C59B C58B 150.6
C39B C40B C59B C60B -150.5
C41B C40B C59B C60B 0.0
C58B C59B C60B C61B -12.8
C40B C59B C60B C61B 138.4
C58B C59B C60B C43B -155.4
C40B C59B C60B C43B -4.2
C42B C43B C60B C59B 4.2
C44B C43B C60B C59B 147.4
C42B C43B C60B C61B -142.7
C44B C43B C60B C61B 0.5
C59B C60B C61B C70B -0.1
C43B C60B C61B C70B 147.1
C59B C60B C61B C62B -147.1
C43B C60B C61B C62B 0.0
C45B C44B C62B C63B -0.3
C43B C44B C62B C63B -142.1
C45B C44B C62B C61B 142.7
C43B C44B C62B C61B 0.9
C70B C61B C62B C63B -4.3
C60B C61B C62B C63B 142.6
C70B C61B C62B C44B -147.4
C60B C61B C62B C44B -0.6
C44B C62B C63B C47B 0.0
C61B C62B C63B C47B -139.0
C44B C62B C63B C64B 139.0
C61B C62B C63B C64B 0.0
C46B C47B C63B C62B 0.4
C48B C47B C63B C62B 142.2
C46B C47B C63B C64B -142.7
C48B C47B C63B C64B -0.9
C50B C49B C64B C65B 0.0
C48B C49B C64B C65B -147.1
C50B C49B C64B C63B 147.1
C48B C49B C64B C63B 0.0
C62B C63B C64B C65B 4.3
C47B C63B C64B C65B 147.5
C62B C63B C64B C49B -142.7
C47B C63B C64B C49B 0.6
C49B C64B C65B C66B -12.8
C63B C64B C65B C66B -155.4
C49B C64B C65B C70B 138.4
C63B C64B C65B C70B -4.2
C64B C65B C66B C51B 12.8
C70B C65B C66B C51B -138.4
C64B C65B C66B C67B 155.4
C70B C65B C66B C67B 4.2
C50B C51B C66B C65B 0.0
C52B C51B C66B C65B 147.1
C50B C51B C66B C67B -147.1
C52B C51B C66B C67B 0.0
C54B C53B C67B C68B -0.4
C52B C53B C67B C68B -142.2
C54B C53B C67B C66B 142.7
C52B C53B C67B C66B 0.9
C65B C66B C67B C68B -4.3
C51B C66B C67B C68B 142.6
C65B C66B C67B C53B -147.5
C51B C66B C67B C53B -0.6
C53B C67B C68B C56B 0.0
C66B C67B C68B C56B -139.0
C53B C67B C68B C69B 139.0
C66B C67B C68B C69B 0.0
C55B C56B C68B C67B 0.3
C57B C56B C68B C67B 142.1
C55B C56B C68B C69B -142.7
C57B C56B C68B C69B -0.9
C59B C58B C69B C70B 0.1
C57B C58B C69B C70B -147.1
C59B C58B C69B C68B 147.1
C57B C58B C69B C68B 0.0
C67B C68B C69B C70B 4.3
C56B C68B C69B C70B 147.4
C67B C68B C69B C58B -142.6
C56B C68B C69B C58B 0.5
C60B C61B C70B C69B 12.9
C62B C61B C70B C69B 155.4
C60B C61B C70B C65B -138.3
C62B C61B C70B C65B 4.2
C58B C69B C70B C61B -12.9
C68B C69B C70B C61B -155.4
C58B C69B C70B C65B 138.3
C68B C69B C70B C65B -4.2
C66B C65B C70B C61B 150.6
C64B C65B C70B C61B 0.0
C66B C65B C70B C69B 0.0
C64B C65B C70B C69B -150.6
C19C C1C C3C C10C 135.7
C7C C1C C3C C10C -1.1
C19C C1C C3C C49C -3.9
C7C C1C C3C C49C -140.6
C15C C4C C5C C8C 141.3
C41C C4C C5C C8C -4.8
C15C C4C C5C C50C -0.5
C41C C4C C5C C50C -146.7
C29C C2C C6C C37C 1.6
C18C C2C C6C C37C 144.4
C29C C2C C6C C21C -141.4
C18C C2C C6C C21C 1.4
C3C C1C C7C C14C 2.0
C19C C1C C7C C14C -140.4
C3C C1C C7C C30C 141.3
C19C C1C C7C C30C -1.2
C4C C5C C8C C67C 0.6
C50C C5C C8C C67C 138.2
C4C C5C C8C C46C -137.9
C50C C5C C8C C46C -0.3
C48C C9C C10C C3C -137.0
C14C C9C C10C C3C 0.9
C48C C9C C10C C47C 1.9
C14C C9C C10C C47C 139.7
C1C C3C C10C C9C -0.4
C49C C3C C10C C9C 142.9
C1C C3C C10C C47C -142.4
C49C C3C C10C C47C 1.0
C30C C7C C14C C20C 2.4
C1C C7C C14C C20C 136.7
C30C C7C C14C C9C -135.8
C1C C7C C14C C9C -1.5
C10C C9C C14C C7C 0.1
C48C C9C C14C C7C 144.1
C10C C9C C14C C20C -143.8
C48C C9C C14C C20C 0.2
C5C C4C C15C C42C -147.2
C41C C4C C15C C42C -1.0
C5C C4C C15C C53C 0.2
C41C C4C C15C C53C 146.4
C34C C11C C16C C13C -0.2
C45C C11C C16C C13C 139.4
C34C C11C C16C C12C -139.6
C45C C11C C16C C12C 0.0
C25C C13C C16C C11C 6.6
C64C C13C C16C C11C -142.7
C25C C13C C16C C12C 150.3
C64C C13C C16C C12C 1.0
C32C C12C C16C C11C 0.6
C54C C12C C16C C11C 142.3
C32C C12C C16C C13C -143.3
C54C C12C C16C C13C -1.6
C29C C2C C18C C43C -3.3
C6C C2C C18C C43C -147.0
C29C C2C C18C C36C 143.3
C6C C2C C18C C36C -0.4
C3C C1C C19C C33C 4.3
C7C C1C C19C C33C 145.6
C3C C1C C19C C69C -142.0
C7C C1C C19C C69C -0.7
C59C C17C C20C C14C -156.1
C57C C17C C20C C14C -5.2
C59C C17C C20C C51C -12.3
C57C C17C C20C C51C 138.6
C7C C14C C20C C17C 4.3
C9C C14C C20C C17C 147.0
C7C C14C C20C C51C -143.1
C9C C14C C20C C51C -0.4
C37C C6C C21C C70C 0.5
C2C C6C C21C C70C 142.1
C37C C6C C21C C36C -143.5
C2C C6C C21C C36C -2.0
C64C C13C C25C C40C -11.3
C16C C13C C25C C40C -156.0
C64C C13C C25C C52C 137.3
C16C C13C C25C C52C -7.4
C56C C23C C27C C32C 0.1
C70C C23C C27C C32C -137.1
C56C C23C C27C C37C 137.6
C70C C23C C27C C37C 0.4
C6C C2C C29C C58C -0.9
C18C C2C C29C C58C -139.2
C6C C2C C29C C26C 138.2
C18C C2C C29C C26C -0.1
C38C C26C C29C C2C 3.8
C59C C26C C29C C2C -142.3
C38C C26C C29C C58C 146.7
C59C C26C C29C C58C 0.6
C14C C7C C30C C57C -8.3
C1C C7C C30C C57C -148.1
C14C C7C C30C C69C 142.4
C1C C7C C30C C69C 2.7
C34C C24C C31C C65C -142.1
C57C C24C C31C C65C 7.0
C34C C24C C31C C45C 0.4
C57C C24C C31C C45C 149.5
C54C C12C C32C C27C 0.9
C16C C12C C32C C27C 137.4
C54C C12C C32C C66C -137.4
C16C C12C C32C C66C -0.8
C23C C27C C32C C12C -0.3
C37C C27C C32C C12C -141.1
C23C C27C C32C C66C 142.8
C37C C27C C32C C66C 1.9
C69C C19C C33C C40C 4.0
C1C C19C C33C C40C -138.8
C69C C19C C33C C46C 139.2
C1C C19C C33C C46C -3.6
C57C C24C C34C C11C -148.1
C31C C24C C34C C11C 0.2
C57C C24C C34C C52C 0.3
C31C C24C C34C C52C 148.6
C16C C11C C34C C24C 142.4
C45C C11C C34C C24C -0.8
C16C C11C C34C C52C -5.3
C45C C11C C34C C52C -148.4
C60C C28C C35C C53C 140.0
C62C C28C C35C C53C -3.8
C60C C28C C35C C22C -2.5
C62C C28C C35C C22C -146.3
C47C C22C C35C C53C -0.1
C61C C22C C35C C53C -141.4
C47C C22C C35C C28C 143.0
C61C C22C C35C C28C 1.8
C43C C18C C36C C62C 1.3
C2C C18C C36C C62C -145.8
C43C C18C C36C C21C 146.3
C2C C18C C36C C21C -0.8
C70C C21C C36C C62C 3.0
C6C C21C C36C C62C 146.7
C70C C21C C36C C18C -142.0
C6C C21C C36C C18C 1.7
C21C C6C C37C C27C 0.4
C2C C6C C37C C27C -137.4
C21C C6C C37C C68C 135.6
C2C C6C C37C C68C -2.2
C23C C27C C37C C6C -0.9
C32C C27C C37C C6C 140.2
C23C C27C C37C C68C -141.9
C32C C27C C37C C68C -0.8
C59C C26C C38C C51C -13.1
C29C C26C C38C C51C -155.5
C59C C26C C38C C43C 138.4
C29C C26C C38C C43C -4.0
C13C C25C C40C C33C 154.7
C52C C25C C40C C33C 5.5
C13C C25C C40C C67C 11.8
C52C C25C C40C C67C -137.3
C19C C33C C40C C25C -7.0
C46C C33C C40C C25C -146.7
C19C C33C C40C C67C 140.1
C46C C33C C40C C67C 0.4
C44C C39C C41C C63C 140.6
C56C C39C C41C C63C -1.4
C44C C39C C41C C4C -12.6
C56C C39C C41C C4C -154.6
C15C C4C C41C C39C 13.8
C5C C4C C41C C39C 156.8
C15C C4C C41C C63C -140.1
C5C C4C C41C C63C 2.8
C4C C15C C42C C62C 136.3
C53C C15C C42C C62C -8.7
C4C C15C C42C C44C -12.0
C53C C15C C42C C44C -157.0
C36C C18C C43C C60C 12.0
C2C C18C C43C C60C 154.8
C36C C18C C43C C38C -139.8
C2C C18C C43C C38C 3.0
C51C C38C C43C C18C 152.1
C26C C38C C43C C18C 0.6
C51C C38C C43C C60C 0.2
C26C C38C C43C C60C -151.2
C41C C39C C44C C42C -1.1
C56C C39C C44C C42C 144.9
C41C C39C C44C C70C -145.7
C56C C39C C44C C70C 0.4
C15C C42C C44C C39C 13.1
C62C C42C C44C C39C -135.6
C15C C42C C44C C70C 154.2
C62C C42C C44C C70C 5.5
C65C C31C C45C C66C -2.9
C24C C31C C45C C66C -144.1
C65C C31C C45C C11C 140.4
C24C C31C C45C C11C -0.9
C16C C11C C45C C66C -0.4
C34C C11C C45C C66C 142.6
C16C C11C C45C C31C -142.0
C34C C11C C45C C31C 1.0
C19C C33C C46C C49C 2.6
C40C C33C C46C C49C 142.1
C19C C33C C46C C8C -140.0
C40C C33C C46C C8C -0.5
C5C C8C C46C C49C -0.5
C67C C8C C46C C49C -143.1
C5C C8C C46C C33C 143.0
C67C C8C C46C C33C 0.3
C61C C22C C47C C10C 0.7
C35C C22C C47C C10C -135.8
C61C C22C C47C C55C 138.3
C35C C22C C47C C55C 1.9
C9C C10C C47C C22C -1.7
C3C C10C C47C C22C 141.2
C9C C10C C47C C55C -143.9
C3C C10C C47C C55C -1.0
C10C C9C C48C C61C -1.0
C14C C9C C48C C61C -143.9
C10C C9C C48C C51C 142.9
C14C C9C C48C C51C 0.0
C33C C46C C49C C55C -137.3
C8C C46C C49C C55C 0.8
C33C C46C C49C C3C -2.2
C8C C46C C49C C3C 135.9
C1C C3C C49C C46C 2.8
C10C C3C C49C C46C -141.5
C1C C3C C49C C55C 143.7
C10C C3C C49C C55C -0.5
C8C C5C C50C C55C 0.7
C4C C5C C50C C55C 143.8
C8C C5C C50C C53C -142.5
C4C C5C C50C C53C 0.6
C26C C38C C51C C48C 153.7
C43C C38C C51C C48C 2.3
C26C C38C C51C C20C 13.7
C43C C38C C51C C20C -137.8
C61C C48C C51C C38C -1.5
C9C C48C C51C C38C -145.0
C61C C48C C51C C20C 143.3
C9C C48C C51C C20C -0.2
C17C C20C C51C C38C -0.9
C14C C20C C51C C38C 146.2
C17C C20C C51C C48C -146.7
C14C C20C C51C C48C 0.4
C24C C34C C52C C69C 12.3
C11C C34C C52C C69C 156.2
C24C C34C C52C C25C -139.5
C11C C34C C52C C25C 4.4
C13C C25C C52C C69C -149.3
C40C C25C C52C C69C -1.3
C13C C25C C52C C34C 2.0
C40C C25C C52C C34C 150.1
C28C C35C C53C C15C -0.9
C22C C35C C53C C15C 137.3
C28C C35C C53C C50C -139.5
C22C C35C C53C C50C -1.3
C4C C15C C53C C35C -142.8
C42C C15C C53C C35C 7.2
C4C C15C C53C C50C 0.2
C42C C15C C53C C50C 150.1
C55C C50C C53C C35C 1.0
C5C C50C C53C C35C 144.0
C55C C50C C53C C15C -143.4
C5C C50C C53C C15C -0.5
C32C C12C C54C C56C -1.3
C16C C12C C54C C56C -142.9
C32C C12C C54C C64C 143.3
C16C C12C C54C C64C 1.7
C5C C50C C55C C49C -0.4
C53C C50C C55C C49C 137.3
C5C C50C C55C C47C -137.0
C53C C50C C55C C47C 0.7
C46C C49C C55C C50C -0.3
C3C C49C C55C C50C -140.2
C46C C49C C55C C47C 139.8
C3C C49C C55C C47C -0.1
C22C C47C C55C C50C -2.1
C10C C47C C55C C50C 141.3
C22C C47C C55C C49C -142.8
C10C C47C C55C C49C 0.6
C64C C54C C56C C23C -139.0
C12C C54C C56C C23C 1.1
C64C C54C C56C C39C 0.5
C12C C54C C56C C39C 140.6
C27C C23C C56C C54C -0.5
C70C C23C C56C C54C 140.6
C27C C23C C56C C39C -144.2
C70C C23C C56C C39C -3.1
C41C C39C C56C C54C 3.0
C44C C39C C56C C54C -142.8
C41C C39C C56C C23C 147.4
C44C C39C C56C C23C 1.7
C69C C30C C57C C24C 9.8
C7C C30C C57C C24C 156.5
C69C C30C C57C C17C -139.4
C7C C30C C57C C17C 7.3
C34C C24C C57C C30C -11.2
C31C C24C C57C C30C -155.6
C34C C24C C57C C17C 137.8
C31C C24C C57C C17C -6.6
C59C C17C C57C C30C 149.5
C20C C17C C57C C30C -0.5
C59C C17C C57C C24C 1.5
C20C C17C C57C C24C -148.5
C2C C29C C58C C68C 0.9
C26C C29C C58C C68C -142.4
C2C C29C C58C C65C 142.2
C26C C29C C58C C65C -1.1
C20C C17C C59C C26C 13.0
C57C C17C C59C C26C -137.8
C20C C17C C59C C65C 154.1
C57C C17C C59C C65C 3.3
C38C C26C C59C C17C -0.5
C29C C26C C59C C17C 146.4
C38C C26C C59C C65C -146.6
C29C C26C C59C C65C 0.2
C35C C28C C60C C43C -146.3
C62C C28C C60C C43C -2.4
C35C C28C C60C C61C 2.3
C62C C28C C60C C61C 146.1
C18C C43C C60C C28C -11.4
C38C C43C C60C C28C 140.7
C18C C43C C60C C61C -155.6
C38C C43C C60C C61C -3.5
C51C C48C C61C C60C -1.8
C9C C48C C61C C60C 139.1
C51C C48C C61C C22C -140.9
C9C C48C C61C C22C -0.1
C28C C60C C61C C48C -144.2
C43C C60C C61C C48C 4.3
C28C C60C C61C C22C -1.1
C43C C60C C61C C22C 147.4
C47C C22C C61C C48C 0.2
C35C C22C C61C C48C 142.9
C47C C22C C61C C60C -143.1
C35C C22C C61C C60C -0.4
C18C C36C C62C C42C 138.5
C21C C36C C62C C42C -1.7
C18C C36C C62C C28C -15.0
C21C C36C C62C C28C -155.2
C15C C42C C62C C36C -148.8
C44C C42C C62C C36C -2.5
C15C C42C C62C C28C 4.3
C44C C42C C62C C28C 150.5
C60C C28C C62C C36C 15.4
C35C C28C C62C C36C 155.8
C60C C28C C62C C42C -138.3
C35C C28C C62C C42C 2.1
C39C C41C C63C C64C -3.3
C4C C41C C63C C64C 149.8
C39C C41C C63C C67C -150.0
C4C C41C C63C C67C 3.1
C25C C13C C64C C54C -148.3
C16C C13C C64C C54C 0.1
C25C C13C C64C C63C -0.6
C16C C13C C64C C63C 147.7
C56C C54C C64C C13C 142.9
C12C C54C C64C C13C -1.1
C56C C54C C64C C63C -5.4
C12C C54C C64C C63C -149.4
C41C C63C C64C C13C -137.2
C67C C63C C64C C13C 11.5
C41C C63C C64C C54C 6.7
C67C C63C C64C C54C 155.4
C45C C31C C65C C59C -138.9
C24C C31C C65C C59C -2.1
C45C C31C C65C C58C 2.8
C24C C31C C65C C58C 139.6
C17C C59C C65C C31C -3.0
C26C C59C C65C C31C 143.4
C17C C59C C65C C58C -147.3
C26C C59C C65C C58C -0.9
C68C C58C C65C C31C -2.7
C29C C58C C65C C31C -144.0
C68C C58C C65C C59C 142.6
C29C C58C C65C C59C 1.3
C31C C45C C66C C68C 2.8
C11C C45C C66C C68C -134.6
C31C C45C C66C C32C 137.6
C11C C45C C66C C32C 0.1
C12C C32C C66C C45C 0.5
C27C C32C C66C C45C -142.4
C12C C32C C66C C68C 140.5
C27C C32C C66C C68C -2.4
C5C C8C C67C C40C -143.1
C46C C8C C67C C40C -0.1
C5C C8C C67C C63C 5.5
C46C C8C C67C C63C 148.6
C25C C40C C67C C8C 147.3
C33C C40C C67C C8C -0.2
C25C C40C C67C C63C -0.9
C33C C40C C67C C63C -148.4
C41C C63C C67C C8C -7.4
C64C C63C C67C C8C -155.2
C41C C63C C67C C40C 137.1
C64C C63C C67C C40C -10.6
C29C C58C C68C C66C 138.2
C65C C58C C68C C66C 2.7
C29C C58C C68C C37C -1.6
C65C C58C C68C C37C -137.1
C45C C66C C68C C58C -2.8
C32C C66C C68C C58C -141.4
C45C C66C C68C C37C 140.5
C32C C66C C68C C37C 1.9
C6C C37C C68C C58C 2.3
C27C C37C C68C C58C 143.0
C6C C37C C68C C66C -141.4
C27C C37C C68C C66C -0.7
C34C C52C C69C C19C -153.0
C25C C52C C69C C19C -1.5
C34C C52C C69C C30C -13.4
C25C C52C C69C C30C 138.0
C33C C19C C69C C52C 0.1
C1C C19C C69C C52C 146.1
C33C C19C C69C C30C -143.5
C1C C19C C69C C30C 2.4
C57C C30C C69C C52C 2.4
C7C C30C C69C C52C -147.9
C57C C30C C69C C19C 147.1
C7C C30C C69C C19C -3.2
C6C C21C C70C C44C -139.7
C36C C21C C70C C44C 0.2
C6C C21C C70C C23C -1.0
C36C C21C C70C C23C 138.9
C39C C44C C70C C21C 141.9
C42C C44C C70C C21C -4.4
C39C C44C C70C C23C -2.2
C42C C44C C70C C23C -148.5
C27C C23C C70C C21C 0.5
C56C C23C C70C C21C -140.8
C27C C23C C70C C44C 144.5
C56C C23C C70C C44C 3.2
C6Z C1Z C2Z C3Z -12.7
C9Z C1Z C2Z C3Z -155.4
C6Z C1Z C2Z C12Z 138.4
C9Z C1Z C2Z C12Z -4.3
C1Z C2Z C3Z C4Z 12.7
C12Z C2Z C3Z C4Z -138.4
C1Z C2Z C3Z C15Z 155.4
C12Z C2Z C3Z C15Z 4.3
C2Z C3Z C4Z C5Z 0.0
C15Z C3Z C4Z C5Z -147.1
C2Z C3Z C4Z C17Z 147.1
C15Z C3Z C4Z C17Z 0.0
C3Z C4Z C5Z C6Z -12.8
C17Z C4Z C5Z C6Z -155.4
C3Z C4Z C5Z C20Z 138.4
C17Z C4Z C5Z C20Z -4.2
C4Z C5Z C6Z C1Z 12.8
C20Z C5Z C6Z C1Z -138.4
C4Z C5Z C6Z C7Z 155.4
C20Z C5Z C6Z C7Z 4.2
C2Z C1Z C6Z C5Z 0.0
C9Z C1Z C6Z C5Z 147.1
C2Z C1Z C6Z C7Z -147.1
C9Z C1Z C6Z C7Z 0.0
C5Z C6Z C7Z C22Z -4.3
C1Z C6Z C7Z C22Z 142.6
C5Z C6Z C7Z C8Z -147.5
C1Z C6Z C7Z C8Z -0.6
C22Z C7Z C8Z C25Z -0.4
C6Z C7Z C8Z C25Z 142.7
C22Z C7Z C8Z C9Z -142.2
C6Z C7Z C8Z C9Z 0.9
C25Z C8Z C9Z C10Z 0.3
C7Z C8Z C9Z C10Z 142.1
C25Z C8Z C9Z C1Z -142.7
C7Z C8Z C9Z C1Z -0.8
C2Z C1Z C9Z C10Z 4.4
C6Z C1Z C9Z C10Z -142.6
C2Z C1Z C9Z C8Z 147.5
C6Z C1Z C9Z C8Z 0.5
C8Z C9Z C10Z C27Z 0.1
C1Z C9Z C10Z C27Z 139.0
C8Z C9Z C10Z C11Z -139.0
C1Z C9Z C10Z C11Z -0.1
C9Z C10Z C11Z C12Z -4.2
C27Z C10Z C11Z C12Z -147.4
C9Z C10Z C11Z C29Z 142.7
C27Z C10Z C11Z C29Z -0.5
C29Z C11Z C12Z C13Z 12.8
C10Z C11Z C12Z C13Z 155.4
C29Z C11Z C12Z C2Z -138.4
C10Z C11Z C12Z C2Z 4.2
C1Z C2Z C12Z C13Z -150.5
C3Z C2Z C12Z C13Z -0.1
C1Z C2Z C12Z C11Z 0.1
C3Z C2Z C12Z C11Z 150.5
C11Z C12Z C13Z C31Z -12.8
C2Z C12Z C13Z C31Z 138.4
C11Z C12Z C13Z C14Z -155.4
C2Z C12Z C13Z C14Z -4.2
C12Z C13Z C14Z C15Z 4.2
C31Z C13Z C14Z C15Z -142.6
C12Z C13Z C14Z C33Z 147.4
C31Z C13Z C14Z C33Z 0.5
C33Z C14Z C15Z C16Z 0.0
C13Z C14Z C15Z C16Z 139.0
C33Z C14Z C15Z C3Z -139.0
C13Z C14Z C15Z C3Z 0.1
C2Z C3Z C15Z C14Z -4.3
C4Z C3Z C15Z C14Z 142.6
C2Z C3Z C15Z C16Z -147.5
C4Z C3Z C15Z C16Z -0.5
C14Z C15Z C16Z C35Z -0.3
C3Z C15Z C16Z C35Z 142.7
C14Z C15Z C16Z C17Z -142.1
C3Z C15Z C16Z C17Z 0.9
C35Z C16Z C17Z C18Z 0.4
C15Z C16Z C17Z C18Z 142.2
C35Z C16Z C17Z C4Z -142.7
C15Z C16Z C17Z C4Z -0.9
C5Z C4Z C17Z C18Z 4.2
C3Z C4Z C17Z C18Z -142.7
C5Z C4Z C17Z C16Z 147.5
C3Z C4Z C17Z C16Z 0.6
C16Z C17Z C18Z C37Z -0.1
C4Z C17Z C18Z C37Z 139.0
C16Z C17Z C18Z C19Z -139.0
C4Z C17Z C18Z C19Z 0.1
C17Z C18Z C19Z C20Z -4.3
C37Z C18Z C19Z C20Z -147.4
C17Z C18Z C19Z C39Z 142.6
C37Z C18Z C19Z C39Z -0.5
C39Z C19Z C20Z C21Z 12.8
C18Z C19Z C20Z C21Z 155.4
C39Z C19Z C20Z C5Z -138.3
C18Z C19Z C20Z C5Z 4.2
C4Z C5Z C20Z C21Z -150.5
C6Z C5Z C20Z C21Z 0.0
C4Z C5Z C20Z C19Z 0.0
C6Z C5Z C20Z C19Z 150.5
C19Z C20Z C21Z C41Z -12.8
C5Z C20Z C21Z C41Z 138.4
C19Z C20Z C21Z C22Z -155.4
C5Z C20Z C21Z C22Z -4.2
C8Z C7Z C22Z C23Z 0.0
C6Z C7Z C22Z C23Z -139.0
C8Z C7Z C22Z C21Z 139.0
C6Z C7Z C22Z C21Z 0.0
C20Z C21Z C22Z C7Z 4.3
C41Z C21Z C22Z C7Z -142.6
C20Z C21Z C22Z C23Z 147.4
C41Z C21Z C22Z C23Z 0.5
C7Z C22Z C23Z C24Z 0.3
C21Z C22Z C23Z C24Z -142.7
C7Z C22Z C23Z C42Z 142.2
C21Z C22Z C23Z C42Z -0.9
C42Z C23Z C24Z C45Z 0.4
C22Z C23Z C24Z C45Z 137.2
C42Z C23Z C24Z C25Z -137.1
C22Z C23Z C24Z C25Z -0.3
C7Z C8Z C25Z C26Z -137.1
C9Z C8Z C25Z C26Z -0.3
C7Z C8Z C25Z C24Z 0.4
C9Z C8Z C25Z C24Z 137.2
C23Z C24Z C25Z C8Z 0.0
C45Z C24Z C25Z C8Z -141.9
C23Z C24Z C25Z C26Z 141.9
C45Z C24Z C25Z C26Z 0.0
C8Z C25Z C26Z C27Z 0.0
C24Z C25Z C26Z C27Z -141.9
C8Z C25Z C26Z C46Z 141.9
C24Z C25Z C26Z C46Z 0.0
C25Z C26Z C27Z C28Z 137.1
C46Z C26Z C27Z C28Z -0.3
C25Z C26Z C27Z C10Z 0.3
C46Z C26Z C27Z C10Z -137.1
C9Z C10Z C27Z C26Z -0.3
C11Z C10Z C27Z C26Z 142.7
C9Z C10Z C27Z C28Z -142.2
C11Z C10Z C27Z C28Z 0.9
C26Z C27Z C28Z C48Z 0.4
C10Z C27Z C28Z C48Z 142.2
C26Z C27Z C28Z C29Z -142.7
C10Z C27Z C28Z C29Z -0.9
C12Z C11Z C29Z C30Z 0.0
C10Z C11Z C29Z C30Z -147.0
C12Z C11Z C29Z C28Z 147.0
C10Z C11Z C29Z C28Z 0.0
C48Z C28Z C29Z C30Z 4.1
C27Z C28Z C29Z C30Z 147.4
C48Z C28Z C29Z C11Z -142.7
C27Z C28Z C29Z C11Z 0.6
C11Z C29Z C30Z C31Z -12.9
C28Z C29Z C30Z C31Z -155.4
C11Z C29Z C30Z C50Z 138.4
C28Z C29Z C30Z C50Z -4.1
C29Z C30Z C31Z C13Z 12.9
C50Z C30Z C31Z C13Z -138.4
C29Z C30Z C31Z C32Z 155.4
C50Z C30Z C31Z C32Z 4.1
C12Z C13Z C31Z C30Z 0.0
C14Z C13Z C31Z C30Z 147.0
C12Z C13Z C31Z C32Z -147.0
C14Z C13Z C31Z C32Z 0.0
C30Z C31Z C32Z C52Z -4.2
C13Z C31Z C32Z C52Z 142.6
C30Z C31Z C32Z C33Z -147.4
C13Z C31Z C32Z C33Z -0.5
C52Z C32Z C33Z C34Z -0.3
C31Z C32Z C33Z C34Z 142.8
C52Z C32Z C33Z C14Z -142.2
C31Z C32Z C33Z C14Z 0.9
C15Z C14Z C33Z C34Z 0.3
C13Z C14Z C33Z C34Z -142.7
C15Z C14Z C33Z C32Z 142.2
C13Z C14Z C33Z C32Z -0.8
C32Z C33Z C34Z C35Z -137.1
C14Z C33Z C34Z C35Z -0.3
C32Z C33Z C34Z C54Z 0.3
C14Z C33Z C34Z C54Z 137.1
C17Z C16Z C35Z C34Z 137.1
C15Z C16Z C35Z C34Z 0.3
C17Z C16Z C35Z C36Z -0.4
C15Z C16Z C35Z C36Z -137.2
C33Z C34Z C35Z C16Z 0.0
C54Z C34Z C35Z C16Z -141.9
C33Z C34Z C35Z C36Z 141.9
C54Z C34Z C35Z C36Z 0.0
C16Z C35Z C36Z C37Z 0.0
C34Z C35Z C36Z C37Z -141.9
C16Z C35Z C36Z C55Z 141.9
C34Z C35Z C36Z C55Z 0.0
C55Z C36Z C37Z C38Z -0.3
C35Z C36Z C37Z C38Z 137.1
C55Z C36Z C37Z C18Z -137.2
C35Z C36Z C37Z C18Z 0.3
C17Z C18Z C37Z C36Z -0.2
C19Z C18Z C37Z C36Z 142.7
C17Z C18Z C37Z C38Z -142.1
C19Z C18Z C37Z C38Z 0.8
C36Z C37Z C38Z C57Z 0.4
C18Z C37Z C38Z C57Z 142.2
C36Z C37Z C38Z C39Z -142.7
C18Z C37Z C38Z C39Z -0.9
C20Z C19Z C39Z C40Z 0.0
C18Z C19Z C39Z C40Z -147.1
C20Z C19Z C39Z C38Z 147.0
C18Z C19Z C39Z C38Z 0.0
C57Z C38Z C39Z C40Z 4.2
C37Z C38Z C39Z C40Z 147.4
C57Z C38Z C39Z C19Z -142.7
C37Z C38Z C39Z C19Z 0.5
C19Z C39Z C40Z C41Z -12.8
C38Z C39Z C40Z C41Z -155.3
C19Z C39Z C40Z C59Z 138.4
C38Z C39Z C40Z C59Z -4.2
C39Z C40Z C41Z C21Z 12.8
C59Z C40Z C41Z C21Z -138.4
C39Z C40Z C41Z C42Z 155.3
C59Z C40Z C41Z C42Z 4.2
C20Z C21Z C41Z C40Z 0.0
C22Z C21Z C41Z C40Z 147.1
C20Z C21Z C41Z C42Z -147.1
C22Z C21Z C41Z C42Z 0.0
C24Z C23Z C42Z C43Z -0.3
C22Z C23Z C42Z C43Z -142.2
C24Z C23Z C42Z C41Z 142.7
C22Z C23Z C42Z C41Z 0.9
C40Z C41Z C42Z C43Z -4.2
C21Z C41Z C42Z C43Z 142.6
C40Z C41Z C42Z C23Z -147.4
C21Z C41Z C42Z C23Z -0.6
C23Z C42Z C43Z C44Z 0.0
C41Z C42Z C43Z C44Z -139.1
C23Z C42Z C43Z C60Z 139.1
C41Z C42Z C43Z C60Z 0.0
C42Z C43Z C44Z C45Z 0.3
C60Z C43Z C44Z C45Z -142.7
C42Z C43Z C44Z C62Z 142.2
C60Z C43Z C44Z C62Z -0.9
C43Z C44Z C45Z C24Z -0.3
C62Z C44Z C45Z C24Z -137.1
C43Z C44Z C45Z C46Z 137.1
C62Z C44Z C45Z C46Z 0.3
C23Z C24Z C45Z C44Z 0.0
C25Z C24Z C45Z C44Z 141.9
C23Z C24Z C45Z C46Z -141.9
C25Z C24Z C45Z C46Z 0.0
C27Z C26Z C46Z C47Z 0.0
C25Z C26Z C46Z C47Z -141.9
C27Z C26Z C46Z C45Z 141.9
C25Z C26Z C46Z C45Z 0.0
C44Z C45Z C46Z C47Z 0.0
C24Z C45Z C46Z C47Z 141.9
C44Z C45Z C46Z C26Z -141.9
C24Z C45Z C46Z C26Z 0.0
C26Z C46Z C47Z C63Z 137.1
C45Z C46Z C47Z C63Z -0.3
C26Z C46Z C47Z C48Z 0.3
C45Z C46Z C47Z C48Z -137.2
C27Z C28Z C48Z C47Z -0.1
C29Z C28Z C48Z C47Z 139.1
C27Z C28Z C48Z C49Z -139.0
C29Z C28Z C48Z C49Z 0.1
C46Z C47Z C48Z C28Z -0.3
C63Z C47Z C48Z C28Z -142.1
C46Z C47Z C48Z C49Z 142.7
C63Z C47Z C48Z C49Z 0.8
C28Z C48Z C49Z C50Z -4.4
C47Z C48Z C49Z C50Z -147.5
C28Z C48Z C49Z C64Z 142.6
C47Z C48Z C49Z C64Z -0.5
C64Z C49Z C50Z C51Z 12.7
C48Z C49Z C50Z C51Z 155.4
C64Z C49Z C50Z C30Z -138.4
C48Z C49Z C50Z C30Z 4.3
C31Z C30Z C50Z C49Z 150.5
C29Z C30Z C50Z C49Z -0.1
C31Z C30Z C50Z C51Z 0.1
C29Z C30Z C50Z C51Z -150.5
C49Z C50Z C51Z C66Z -12.7
C30Z C50Z C51Z C66Z 138.4
C49Z C50Z C51Z C52Z -155.4
C30Z C50Z C51Z C52Z -4.3
C33Z C32Z C52Z C53Z 0.0
C31Z C32Z C52Z C53Z -139.1
C33Z C32Z C52Z C51Z 139.0
C31Z C32Z C52Z C51Z -0.1
C50Z C51Z C52Z C32Z 4.4
C66Z C51Z C52Z C32Z -142.6
C50Z C51Z C52Z C53Z 147.5
C66Z C51Z C52Z C53Z 0.5
C32Z C52Z C53Z C54Z 0.3
C51Z C52Z C53Z C54Z -142.7
C32Z C52Z C53Z C67Z 142.2
C51Z C52Z C53Z C67Z -0.8
C67Z C53Z C54Z C34Z -137.2
C52Z C53Z C54Z C34Z -0.3
C67Z C53Z C54Z C55Z 0.3
C52Z C53Z C54Z C55Z 137.2
C33Z C34Z C54Z C53Z 0.0
C35Z C34Z C54Z C53Z 141.9
C33Z C34Z C54Z C55Z -141.9
C35Z C34Z C54Z C55Z 0.0
C37Z C36Z C55Z C56Z 0.0
C35Z C36Z C55Z C56Z -141.9
C37Z C36Z C55Z C54Z 141.9
C35Z C36Z C55Z C54Z 0.0
C53Z C54Z C55Z C56Z 0.0
C34Z C54Z C55Z C56Z 141.9
C53Z C54Z C55Z C36Z -141.9
C34Z C54Z C55Z C36Z 0.0
C36Z C55Z C56Z C57Z 0.3
C54Z C55Z C56Z C57Z -137.1
C36Z C55Z C56Z C68Z 137.1
C54Z C55Z C56Z C68Z -0.3
C37Z C38Z C57Z C56Z 0.0
C39Z C38Z C57Z C56Z 139.1
C37Z C38Z C57Z C58Z -139.1
C39Z C38Z C57Z C58Z 0.0
C55Z C56Z C57Z C38Z -0.3
C68Z C56Z C57Z C38Z -142.2
C55Z C56Z C57Z C58Z 142.7
C68Z C56Z C57Z C58Z 0.9
C38Z C57Z C58Z C59Z -4.3
C56Z C57Z C58Z C59Z -147.4
C38Z C57Z C58Z C69Z 142.6
C56Z C57Z C58Z C69Z -0.5
C69Z C58Z C59Z C60Z 12.8
C57Z C58Z C59Z C60Z 155.3
C69Z C58Z C59Z C40Z -138.4
C57Z C58Z C59Z C40Z 4.2
C39Z C40Z C59Z C60Z -150.5
C41Z C40Z C59Z C60Z 0.0
C39Z C40Z C59Z C58Z 0.0
C41Z C40Z C59Z C58Z 150.5
C58Z C59Z C60Z C61Z -12.8
C40Z C59Z C60Z C61Z 138.4
C58Z C59Z C60Z C43Z -155.3
C40Z C59Z C60Z C43Z -4.2
C42Z C43Z C60Z C59Z 4.2
C44Z C43Z C60Z C59Z 147.4
C42Z C43Z C60Z C61Z -142.6
C44Z C43Z C60Z C61Z 0.5
C59Z C60Z C61Z C70Z -0.1
C43Z C60Z C61Z C70Z 147.0
C59Z C60Z C61Z C62Z -147.1
C43Z C60Z C61Z C62Z 0.0
C45Z C44Z C62Z C63Z -0.3
C43Z C44Z C62Z C63Z -142.2
C45Z C44Z C62Z C61Z 142.7
C43Z C44Z C62Z C61Z 0.9
C70Z C61Z C62Z C63Z -4.3
C60Z C61Z C62Z C63Z 142.6
C70Z C61Z C62Z C44Z -147.4
C60Z C61Z C62Z C44Z -0.5
C44Z C62Z C63Z C47Z 0.0
C61Z C62Z C63Z C47Z -139.0
C44Z C62Z C63Z C64Z 139.0
C61Z C62Z C63Z C64Z 0.0
C46Z C47Z C63Z C62Z 0.4
C48Z C47Z C63Z C62Z 142.2
C46Z C47Z C63Z C64Z -142.7
C48Z C47Z C63Z C64Z -0.9
C50Z C49Z C64Z C65Z 0.1
C48Z C49Z C64Z C65Z -147.1
C50Z C49Z C64Z C63Z 147.1
C48Z C49Z C64Z C63Z 0.0
C62Z C63Z C64Z C65Z 4.2
C47Z C63Z C64Z C65Z 147.5
C62Z C63Z C64Z C49Z -142.6
C47Z C63Z C64Z C49Z 0.6
C49Z C64Z C65Z C66Z -12.8
C63Z C64Z C65Z C66Z -155.4
C49Z C64Z C65Z C70Z 138.3
C63Z C64Z C65Z C70Z -4.2
C64Z C65Z C66Z C51Z 12.8
C70Z C65Z C66Z C51Z -138.3
C64Z C65Z C66Z C67Z 155.4
C70Z C65Z C66Z C67Z 4.2
C50Z C51Z C66Z C65Z -0.1
C52Z C51Z C66Z C65Z 147.1
C50Z C51Z C66Z C67Z -147.1
C52Z C51Z C66Z C67Z 0.1
C54Z C53Z C67Z C68Z -0.3
C52Z C53Z C67Z C68Z -142.2
C54Z C53Z C67Z C66Z 142.7
C52Z C53Z C67Z C66Z 0.9
C65Z C66Z C67Z C68Z -4.2
C51Z C66Z C67Z C68Z 142.6
C65Z C66Z C67Z C53Z -147.5
C51Z C66Z C67Z C53Z -0.6
C53Z C67Z C68Z C56Z 0.0
C66Z C67Z C68Z C56Z -139.0
C53Z C67Z C68Z C69Z 139.0
C66Z C67Z C68Z C69Z 0.0
C55Z C56Z C68Z C67Z 0.3
C57Z C56Z C68Z C67Z 142.1
C55Z C56Z C68Z C69Z -142.7
C57Z C56Z C68Z C69Z -0.9
C59Z C58Z C69Z C70Z 0.1
C57Z C58Z C69Z C70Z -147.0
C59Z C58Z C69Z C68Z 147.1
C57Z C58Z C69Z C68Z 0.0
C67Z C68Z C69Z C70Z 4.3
C56Z C68Z C69Z C70Z 147.4
C67Z C68Z C69Z C58Z -142.6
C56Z C68Z C69Z C58Z 0.6
C60Z C61Z C70Z C69Z 12.9
C62Z C61Z C70Z C69Z 155.4
C60Z C61Z C70Z C65Z -138.3
C62Z C61Z C70Z C65Z 4.2
C58Z C69Z C70Z C61Z -12.9
C68Z C69Z C70Z C61Z -155.4
C58Z C69Z C70Z C65Z 138.3
C68Z C69Z C70Z C65Z -4.2
C66Z C65Z C70Z C61Z 150.5
C64Z C65Z C70Z C61Z 0.0
C66Z C65Z C70Z C69Z 0.0
C64Z C65Z C70Z C69Z -150.6
C568 C563 C565 C571 0.8(16)
Cl01 C563 C565 C571 179.3(9)
C565 C563 C568 C581 -0.6(15)
Cl01 C563 C568 C581 -179.2(9)
C563 C565 C571 C577 -0.4(18)
C565 C571 C577 C581 0(2)
C571 C577 C581 C568 0(2)
C563 C568 C581 C577 0.2(18)
C3S C4S C5S C6S -27(7)
C1S C2S C3S C4S 0(6)
C5S C4S C3S C2S 26(7)
C4S C5S C6S C1S 2(6)
C5S C6S C1S C2S 26(6)
C5S C6S C1S Cl1S 172(3)
C3S C2S C1S C6S -27(6)
C3S C2S C1S Cl1S 179(3)
